data_1540023
loop_
_publ_author_name
'Metherell, Alexander J.'
'Ward, Michael D.'

_publ_section_title
;
 Imposing control on self-assembly: rational design and synthesis of a
 mixed-metal, mixed-ligand coordination cage containing four types of
 component
;
_journal_issue 2
_journal_name_full 'Chem. Sci.'
_journal_page_first 910
_journal_paper_doi 10.1039/C5SC03526K
_journal_volume 7
_journal_year 2016
_chemical_formula_sum 'C625 H509 B25 Cd12 F142 N145 O3 P7 Ru4'
_chemical_formula_weight 15036.86
_chemical_name_systematic
;
 ?
;
_chemical_properties_physical Efflorescent
_space_group_crystal_system triclinic
_space_group_IT_number 2
_space_group_name_Hall '-P 1'
_space_group_name_H-M_alt 'P -1'
_symmetry_space_group_name_Hall '-P 1'
_symmetry_space_group_name_H-M 'P -1'
_atom_sites_solution_hydrogens geom
_audit_creation_method SHELXL-2013
_audit_update_record
;
2015-09-17 deposited with the CCDC.
2015-10-07 downloaded from the CCDC.
;
_cell_angle_alpha 81.113(4)
_cell_angle_beta 76.270(4)
_cell_angle_gamma 68.114(4)
_cell_formula_units_Z 2
_cell_length_a 30.518(2)
_cell_length_b 31.449(2)
_cell_length_c 54.722(4)
_cell_measurement_reflns_used 9879
_cell_measurement_temperature 100(2)
_cell_measurement_theta_max 50.33
_cell_measurement_theta_min 2.71
_cell_volume 47215(6)
_computing_cell_refinement 'Bruker SAINT'
_computing_data_collection 'Bruker APEX2'
_computing_data_reduction 'Bruker SAINT'
_computing_molecular_graphics 'Bruker SHELXTL'
_computing_publication_material 'Bruker SHELXTL'
_computing_structure_refinement 'SHELXL-2014 (Sheldrick 2014)'
_computing_structure_solution 'SHELXS-97 (Sheldrick 2008)'
_diffrn_ambient_temperature 100(2)
_diffrn_measured_fraction_theta_full 0.961
_diffrn_measured_fraction_theta_max 0.961
_diffrn_measurement_device_type 'Bruker APEX-II CCD'
_diffrn_measurement_method '\f and \w scans'
_diffrn_radiation_type CuK\a
_diffrn_radiation_wavelength 1.54178
_diffrn_reflns_av_R_equivalents 0.1503
_diffrn_reflns_av_unetI/netI 0.1894
_diffrn_reflns_laue_measured_fraction_full 0.961
_diffrn_reflns_laue_measured_fraction_max 0.961
_diffrn_reflns_limit_h_max 30
_diffrn_reflns_limit_h_min -30
_diffrn_reflns_limit_k_max 31
_diffrn_reflns_limit_k_min -31
_diffrn_reflns_limit_l_max 54
_diffrn_reflns_limit_l_min -53
_diffrn_reflns_number 286355
_diffrn_reflns_point_group_measured_fraction_full 0.961
_diffrn_reflns_point_group_measured_fraction_max 0.961
_diffrn_reflns_theta_full 50.000
_diffrn_reflns_theta_max 50.000
_diffrn_reflns_theta_min 2.132
_diffrn_source 'sealed tube'
_exptl_absorpt_coefficient_mu 3.378
_exptl_absorpt_correction_T_max 0.7499
_exptl_absorpt_correction_T_min 0.3832
_exptl_absorpt_correction_type multi-scan
_exptl_absorpt_process_details sadabs
_exptl_crystal_colour yellow
_exptl_crystal_density_diffrn 1.058
_exptl_crystal_description block
_exptl_crystal_F_000 15116
_exptl_crystal_recrystallization_method 'Re-crystallisation from solvent: MeNO2, (iPr)2O'
_exptl_crystal_size_max 0.430
_exptl_crystal_size_mid 0.210
_exptl_crystal_size_min 0.200
_refine_diff_density_max 2.812
_refine_diff_density_min -1.158
_refine_diff_density_rms 0.143
_refine_ls_extinction_method none
_refine_ls_goodness_of_fit_ref 1.251
_refine_ls_hydrogen_treatment constr
_refine_ls_matrix_type full
_refine_ls_number_parameters 2718
_refine_ls_number_reflns 93244
_refine_ls_number_restraints 2482
_refine_ls_restrained_S_all 1.247
_refine_ls_R_factor_all 0.2488
_refine_ls_R_factor_gt 0.1639
_refine_ls_shift/su_max 0.000
_refine_ls_shift/su_mean 0.000
_refine_ls_structure_factor_coef Fsqd
_refine_ls_weighting_details 'w=1/[\s^2^(Fo^2^)+(0.2000P)^2^] where P=(Fo^2^+2Fc^2^)/3'
_refine_ls_weighting_scheme calc
_refine_ls_wR_factor_gt 0.3963
_refine_ls_wR_factor_ref 0.4363
_reflns_Friedel_coverage 0.000
_reflns_number_gt 43224
_reflns_number_total 93244
_reflns_threshold_expression 'I > 2\s(I)'
_cod_data_source_file c5sc03526k2.cif
_cod_data_source_block p-1redo_sq_d
_cod_depositor_comments 'Adding full bibliography for 1540023.cif.'
_cod_database_code 1540023
_shelx_space_group_comment
;
The symmetry employed for this shelxl refinement is uniquely defined
by the following loop, which should always be used as a source of
symmetry information in preference to the above space-group names.
They are only intended as comments.
;
_shelx_estimated_absorpt_t_min 0.324
_shelx_estimated_absorpt_t_max 0.551
_shelxl_version_number 2013-4

loop_
_space_group_symop_operation_xyz
'x, y, z'
'-x, -y, -z'

loop_
_atom_site_label
_atom_site_type_symbol
_atom_site_fract_x
_atom_site_fract_y
_atom_site_fract_z
_atom_site_U_iso_or_equiv
_atom_site_adp_type
_atom_site_occupancy
_atom_site_site_symmetry_order
_atom_site_calc_flag
_atom_site_refinement_flags_posn
_atom_site_refinement_flags_adp
_atom_site_refinement_flags_occupancy
Cd1 Cd -0.19205(5) 0.70254(5) 0.46935(2) 0.0671(4) Uani 1 1 d . . .
Cd2 Cd 0.17514(5) 0.27845(4) 0.28227(3) 0.0679(4) Uani 1 1 d . . .
Ru3 Ru -0.13487(5) 0.52173(5) 0.33030(3) 0.0655(5) Uani 1 1 d . . .
Cd4 Cd 0.46530(5) 0.36739(5) 0.19986(3) 0.0786(5) Uani 1 1 d . . .
Ru5 Ru 0.26658(5) 0.73139(5) 0.36437(3) 0.0712(5) Uani 1 1 d . . .
Cd6 Cd -0.03198(6) 0.93002(5) 0.44623(3) 0.0896(5) Uani 1 1 d . . .
Cd7 Cd 0.14953(6) 1.12080(5) 0.18701(3) 0.0857(5) Uani 1 1 d . . .
Ru8 Ru -0.15143(6) 1.06721(6) 0.20562(3) 0.0789(5) Uani 1 1 d . . .
Cd9 Cd -0.29410(6) 0.68271(6) 0.18810(3) 0.0937(5) Uani 1 1 d . . .
Cd10 Cd -0.17398(6) 0.91909(6) 0.06941(3) 0.0913(5) Uani 1 1 d . . .
Cd11 Cd 0.43812(6) 0.85189(7) 0.21618(4) 0.1047(6) Uani 1 1 d . . .
Cd12 Cd 0.30393(8) 0.88510(7) 0.05545(3) 0.1122(6) Uani 1 1 d . . .
Ru13 Ru 0.28855(7) 0.59493(6) 0.08626(3) 0.0893(6) Uani 1 1 d . . .
Cd14 Cd 0.31859(8) 0.41798(7) 0.38356(3) 0.1236(8) Uani 1 1 d . . .
Cd15 Cd -0.00280(7) 0.57737(7) 0.06232(3) 0.1068(6) Uani 1 1 d . . .
Cd16 Cd -0.32149(7) 1.00089(7) 0.37218(4) 0.1275(7) Uani 1 1 d . . .
N11A N -0.1131(4) 0.4513(3) 0.3267(2) 0.075(4) Uani 1 1 d G U .
C12A C -0.0980(5) 0.4361(4) 0.30254(19) 0.075(4) Uiso 1 1 d G U .
C13A C -0.0885(5) 0.3904(4) 0.2991(2) 0.089(5) Uiso 1 1 d G U .
H13A H -0.0782 0.3800 0.2826 0.106 Uiso 1 1 calc R U .
C14A C -0.0942(5) 0.3599(3) 0.3198(3) 0.102(6) Uiso 1 1 d G U .
H14A H -0.0878 0.3287 0.3175 0.122 Uiso 1 1 calc R U .
C15A C -0.1094(5) 0.3751(4) 0.3440(2) 0.110(6) Uiso 1 1 d G U .
H15A H -0.1133 0.3542 0.3582 0.132 Uiso 1 1 calc R U .
C16A C -0.1188(5) 0.4208(4) 0.34744(18) 0.077(4) Uiso 1 1 d G U .
H16A H -0.1292 0.4311 0.3640 0.093 Uiso 1 1 calc R U .
N21A N -0.0955(4) 0.5426(3) 0.2712(2) 0.079(3) Uani 1 1 d G U .
N22A N -0.1053(4) 0.5141(4) 0.29300(18) 0.078(3) Uani 1 1 d G U .
C23A C -0.0925(5) 0.4691(4) 0.2854(2) 0.087(4) Uiso 1 1 d G U .
C24A C -0.0748(5) 0.4699(4) 0.2590(2) 0.090(5) Uiso 1 1 d G U .
H24A H -0.0636 0.4445 0.2489 0.108 Uiso 1 1 calc R U .
C25A C -0.0766(5) 0.5153(5) 0.25020(18) 0.087(4) Uiso 1 1 d G U .
H25A H -0.0669 0.5257 0.2332 0.104 Uiso 1 1 calc R U .
C26A C -0.1019(7) 0.5858(7) 0.2708(4) 0.086(4) Uiso 1 1 d . U .
H26A H -0.0759 0.5924 0.2579 0.104 Uiso 1 1 calc R U .
H26B H -0.0990 0.5922 0.2874 0.104 Uiso 1 1 calc R U .
N31A N -0.3593(4) 0.6569(5) 0.1914(3) 0.111(5) Uani 1 1 d G U .
C32A C -0.3848(6) 0.6541(5) 0.2159(2) 0.107(5) Uiso 1 1 d G U .
C33A C -0.4269(5) 0.6441(5) 0.2203(2) 0.113(6) Uiso 1 1 d G U .
H33A H -0.4444 0.6422 0.2370 0.135 Uiso 1 1 calc R U .
C34A C -0.4434(5) 0.6371(6) 0.2002(3) 0.133(6) Uiso 1 1 d G U .
H34A H -0.4722 0.6303 0.2032 0.159 Uiso 1 1 calc R U .
C35A C -0.4178(6) 0.6399(6) 0.1757(3) 0.122(6) Uiso 1 1 d G U .
H35A H -0.4291 0.6351 0.1620 0.147 Uiso 1 1 calc R U .
C36A C -0.3758(5) 0.6499(5) 0.1713(2) 0.107(5) Uiso 1 1 d G U .
H36A H -0.3583 0.6518 0.1545 0.129 Uiso 1 1 calc R U .
N41A N -0.3271(4) 0.6900(4) 0.2529(2) 0.089(3) Uani 1 1 d G U .
N42A N -0.3361(5) 0.6857(5) 0.22925(19) 0.088(4) Uani 1 1 d G U .
C43A C -0.3702(5) 0.6632(5) 0.2338(2) 0.093(4) Uiso 1 1 d G U .
C44A C -0.3823(5) 0.6536(5) 0.2603(3) 0.107(5) Uiso 1 1 d G U .
H44A H -0.4043 0.6387 0.2686 0.128 Uiso 1 1 calc R U .
C45A C -0.3556(5) 0.6702(5) 0.27205(18) 0.089(4) Uiso 1 1 d G U .
H45A H -0.3567 0.6683 0.2897 0.107 Uiso 1 1 calc R U .
C51A C -0.1526(4) 0.6197(4) 0.2647(2) 0.078(4) Uiso 1 1 d G U .
C52A C -0.1638(4) 0.6671(4) 0.2614(2) 0.082(5) Uiso 1 1 d G U .
H52A H -0.1404 0.6799 0.2619 0.098 Uiso 1 1 calc R U .
C53A C -0.2092(5) 0.6956(3) 0.2575(2) 0.078(5) Uiso 1 1 d G U .
H53A H -0.2169 0.7280 0.2552 0.094 Uiso 1 1 calc R U .
C54A C -0.2435(4) 0.6768(4) 0.2567(2) 0.075(4) Uiso 1 1 d G U .
C55A C -0.2324(4) 0.6295(4) 0.2600(2) 0.072(4) Uiso 1 1 d G U .
H55A H -0.2558 0.6167 0.2595 0.086 Uiso 1 1 calc R U .
C56A C -0.1869(5) 0.6010(3) 0.2640(2) 0.073(5) Uiso 1 1 d G U .
H56A H -0.1793 0.5686 0.2662 0.088 Uiso 1 1 calc R U .
C46A C -0.2940(7) 0.7097(6) 0.2546(4) 0.074(4) Uiso 1 1 d . U .
H46A H -0.3072 0.7282 0.2695 0.089 Uiso 1 1 calc R U .
H46B H -0.2913 0.7311 0.2395 0.089 Uiso 1 1 calc R U .
N11B N -0.2502(4) 0.6787(4) 0.49875(19) 0.070(3) Uani 1 1 d G U .
C12B C -0.2444(4) 0.6325(4) 0.5005(2) 0.071(4) Uiso 1 1 d G U .
C13B C -0.2794(5) 0.6169(3) 0.5160(3) 0.095(5) Uiso 1 1 d G U .
H13B H -0.2755 0.5852 0.5171 0.113 Uiso 1 1 calc R U .
C14B C -0.3202(4) 0.6475(5) 0.5297(2) 0.096(5) Uiso 1 1 d G U .
H14B H -0.3441 0.6369 0.5403 0.115 Uiso 1 1 calc R U .
C15B C -0.3260(4) 0.6938(4) 0.5280(2) 0.094(5) Uiso 1 1 d G U .
H15B H -0.3538 0.7148 0.5374 0.112 Uiso 1 1 calc R U .
C16B C -0.2910(4) 0.7094(3) 0.5125(2) 0.070(4) Uiso 1 1 d G U .
H16B H -0.2949 0.7410 0.5114 0.084 Uiso 1 1 calc R U .
N21B N -0.1270(3) 0.5846(4) 0.46095(19) 0.067(3) Uani 1 1 d G U .
N22B N -0.1669(4) 0.6222(3) 0.47154(19) 0.054(3) Uani 1 1 d G U .
C23B C -0.2025(3) 0.6047(4) 0.4860(2) 0.062(4) Uiso 1 1 d G U .
C24B C -0.1846(4) 0.5563(4) 0.4844(2) 0.062(4) Uiso 1 1 d G U .
H24B H -0.2010 0.5359 0.4923 0.075 Uiso 1 1 calc R U .
C25B C -0.1379(4) 0.5440(3) 0.4689(2) 0.072(4) Uiso 1 1 d G U .
H25B H -0.1176 0.5138 0.4646 0.087 Uiso 1 1 calc R U .
C26B C -0.0923(7) 0.5930(7) 0.4450(3) 0.069(4) Uiso 1 1 d . U .
H26C H -0.0625 0.5660 0.4458 0.082 Uiso 1 1 calc R U .
H26D H -0.0875 0.6192 0.4506 0.082 Uiso 1 1 calc R U .
N31B N -0.2025(3) 0.5377(4) 0.3219(2) 0.076(3) Uani 1 1 d G U .
C32B C -0.2329(4) 0.5832(4) 0.3239(2) 0.075(4) Uiso 1 1 d G U .
C33B C -0.2801(4) 0.5964(3) 0.3206(2) 0.081(5) Uiso 1 1 d G U .
H33B H -0.3009 0.6275 0.3219 0.097 Uiso 1 1 calc R U .
C34B C -0.2969(3) 0.5640(5) 0.3153(2) 0.095(5) Uiso 1 1 d G U .
H34B H -0.3291 0.5730 0.3130 0.113 Uiso 1 1 calc R U .
C35B C -0.2665(5) 0.5185(4) 0.3133(3) 0.099(5) Uiso 1 1 d G U .
H35B H -0.2779 0.4963 0.3097 0.119 Uiso 1 1 calc R U .
C36B C -0.2193(4) 0.5053(3) 0.3166(2) 0.092(5) Uiso 1 1 d G U .
H36B H -0.1985 0.4742 0.3152 0.110 Uiso 1 1 calc R U .
N41B N -0.1491(3) 0.6288(4) 0.33240(19) 0.060(3) Uani 1 1 d G U .
N42B N -0.1652(3) 0.5928(3) 0.33037(18) 0.049(3) Uani 1 1 d G U .
C43B C -0.2144(3) 0.6127(3) 0.3282(2) 0.049(3) Uiso 1 1 d G U .
C44B C -0.2286(3) 0.6610(3) 0.3289(2) 0.064(4) Uiso 1 1 d G U .
H44B H -0.2597 0.6828 0.3279 0.077 Uiso 1 1 calc R U .
C45B C -0.1883(4) 0.6709(3) 0.3315(2) 0.064(4) Uiso 1 1 d G U .
H45B H -0.1876 0.7006 0.3325 0.076 Uiso 1 1 calc R U .
C51B C -0.0977(4) 0.6041(4) 0.41730(15) 0.062(4) Uiso 1 1 d G U .
C52B C -0.0591(3) 0.6085(4) 0.3990(2) 0.077(5) Uiso 1 1 d G U .
H52B H -0.0308 0.6077 0.4038 0.093 Uiso 1 1 calc R U .
C53B C -0.0618(4) 0.6142(4) 0.37363(19) 0.075(5) Uiso 1 1 d G U .
H53B H -0.0354 0.6172 0.3611 0.090 Uiso 1 1 calc R U .
C54B C -0.1031(4) 0.6154(4) 0.36658(14) 0.058(4) Uiso 1 1 d G U .
C55B C -0.1418(3) 0.6110(4) 0.38489(19) 0.059(4) Uiso 1 1 d G U .
H55B H -0.1700 0.6118 0.3801 0.071 Uiso 1 1 calc R U .
C56B C -0.1391(4) 0.6053(4) 0.41025(17) 0.056(4) Uiso 1 1 d G U .
H56B H -0.1654 0.6022 0.4228 0.067 Uiso 1 1 calc R U .
C46B C -0.1042(6) 0.6222(6) 0.3384(3) 0.052(3) Uiso 1 1 d . U .
H46C H -0.0949 0.6492 0.3312 0.062 Uiso 1 1 calc R U .
H46D H -0.0796 0.5950 0.3301 0.062 Uiso 1 1 calc R U .
N11C N 0.3572(5) 0.4616(4) 0.3550(2) 0.103(4) Uani 1 1 d G U .
C12C C 0.3361(4) 0.4845(5) 0.3346(3) 0.095(4) Uiso 1 1 d G U .
C13C C 0.3547(5) 0.5149(5) 0.3182(2) 0.094(5) Uiso 1 1 d G U .
H13C H 0.3403 0.5306 0.3043 0.113 Uiso 1 1 calc R U .
C14C C 0.3944(5) 0.5225(4) 0.3224(3) 0.105(6) Uiso 1 1 d G U .
H14C H 0.4070 0.5432 0.3112 0.126 Uiso 1 1 calc R U .
C15C C 0.4155(4) 0.4996(5) 0.3428(3) 0.117(6) Uiso 1 1 d G U .
H15C H 0.4426 0.5047 0.3456 0.140 Uiso 1 1 calc R U .
C16C C 0.3969(5) 0.4692(5) 0.3591(2) 0.119(5) Uiso 1 1 d G U .
H16C H 0.4113 0.4535 0.3731 0.142 Uiso 1 1 calc R U .
N21C N 0.2372(4) 0.4488(4) 0.3432(2) 0.079(3) Uani 1 1 d G U .
N22C N 0.2789(4) 0.4479(4) 0.35079(18) 0.073(3) Uani 1 1 d G U .
C23C C 0.2990(4) 0.4772(4) 0.3333(2) 0.079(4) Uiso 1 1 d G U .
C24C C 0.2698(5) 0.4961(4) 0.3148(2) 0.083(5) Uiso 1 1 d G U .
H24C H 0.2750 0.5169 0.3008 0.100 Uiso 1 1 calc R U .
C25C C 0.2316(4) 0.4785(4) 0.3209(2) 0.082(4) Uiso 1 1 d G U .
H25C H 0.2067 0.4855 0.3117 0.099 Uiso 1 1 calc R U .
C26C C 0.2075(7) 0.4251(6) 0.3585(3) 0.073(4) Uiso 1 1 d . U .
H26E H 0.1736 0.4420 0.3571 0.087 Uiso 1 1 calc R U .
H26F H 0.2098 0.4238 0.3764 0.087 Uiso 1 1 calc R U .
N31C N 0.2184(4) 0.2498(4) 0.24396(17) 0.059(3) Uani 1 1 d G U .
C32C C 0.2681(4) 0.2297(4) 0.24175(18) 0.069(4) Uiso 1 1 d G U .
C33C C 0.2964(3) 0.2098(4) 0.2197(2) 0.076(5) Uiso 1 1 d G U .
H33C H 0.3304 0.1961 0.2182 0.091 Uiso 1 1 calc R U .
C34C C 0.2752(4) 0.2100(4) 0.19982(18) 0.086(5) Uiso 1 1 d G U .
H34C H 0.2946 0.1965 0.1847 0.103 Uiso 1 1 calc R U .
C35C C 0.2255(5) 0.2301(5) 0.20202(18) 0.093(5) Uiso 1 1 d G U .
H35C H 0.2110 0.2303 0.1884 0.111 Uiso 1 1 calc R U .
C36C C 0.1972(3) 0.2500(4) 0.2241(2) 0.075(4) Uiso 1 1 d G U .
H36C H 0.1632 0.2637 0.2256 0.091 Uiso 1 1 calc R U .
N41C N 0.2845(5) 0.2306(4) 0.30354(17) 0.081(3) Uani 1 1 d G U .
N42C N 0.2551(3) 0.2405(4) 0.2854(2) 0.070(3) Uani 1 1 d G U .
C43C C 0.2855(5) 0.2261(5) 0.26190(18) 0.074(4) Uiso 1 1 d G U .
C44C C 0.3338(4) 0.2072(5) 0.2656(2) 0.089(5) Uiso 1 1 d G U .
H44C H 0.3616 0.1949 0.2530 0.106 Uiso 1 1 calc R U .
C45C C 0.3332(4) 0.2100(5) 0.2913(3) 0.091(4) Uiso 1 1 d G U .
H45C H 0.3605 0.1999 0.2990 0.109 Uiso 1 1 calc R U .
C46C C 0.2650(8) 0.2385(7) 0.3291(4) 0.083(4) Uiso 1 1 d . U .
H46E H 0.2888 0.2175 0.3391 0.100 Uiso 1 1 calc R U .
H46F H 0.2360 0.2297 0.3340 0.100 Uiso 1 1 calc R U .
C51C C 0.2232(4) 0.3761(3) 0.35050(18) 0.076(4) Uiso 1 1 d G U .
C52C C 0.2546(4) 0.3629(3) 0.32779(17) 0.075(5) Uiso 1 1 d G U .
H52C H 0.2666 0.3844 0.3169 0.090 Uiso 1 1 calc R U .
C53C C 0.2686(4) 0.3182(4) 0.32106(15) 0.075(5) Uiso 1 1 d G U .
H53C H 0.2900 0.3092 0.3055 0.090 Uiso 1 1 calc R U .
C54C C 0.2511(4) 0.2867(3) 0.33702(16) 0.078(4) Uiso 1 1 d G U .
C55C C 0.2197(3) 0.3000(2) 0.35972(14) 0.075(4) Uiso 1 1 d G U .
C56C C 0.2057(3) 0.3447(2) 0.36646(14) 0.082(4) Uiso 1 1 d G U .
C61C C 0.1743(4) 0.3579(3) 0.38916(16) 0.087(5) Uiso 1 1 d G U .
H61A H 0.1648 0.3884 0.3938 0.105 Uiso 1 1 calc R U .
C62C C 0.1569(4) 0.3264(4) 0.40513(16) 0.094(5) Uiso 1 1 d G U .
H62A H 0.1354 0.3355 0.4206 0.112 Uiso 1 1 calc R U .
C63C C 0.1708(4) 0.2817(4) 0.39839(17) 0.096(5) Uiso 1 1 d G U .
H63A H 0.1588 0.2602 0.4093 0.116 Uiso 1 1 calc R U .
C64C C 0.2022(4) 0.2685(3) 0.37569(18) 0.085(5) Uiso 1 1 d G U .
H64A H 0.2117 0.2380 0.3711 0.101 Uiso 1 1 calc R U .
N11D N 0.1386(4) 0.3175(3) 0.31759(17) 0.070(3) Uani 1 1 d G U .
C12D C 0.1354(4) 0.3629(4) 0.31656(16) 0.059(4) Uiso 1 1 d G U .
C13D C 0.1095(4) 0.3891(3) 0.3370(2) 0.054(4) Uiso 1 1 d G U .
H13D H 0.1073 0.4202 0.3363 0.065 Uiso 1 1 calc R U .
C14D C 0.0868(4) 0.3699(4) 0.35843(17) 0.068(4) Uiso 1 1 d G U .
H14D H 0.0691 0.3878 0.3724 0.081 Uiso 1 1 calc R U .
C15D C 0.0900(4) 0.3244(4) 0.35947(17) 0.074(5) Uiso 1 1 d G U .
H15D H 0.0745 0.3112 0.3741 0.089 Uiso 1 1 calc R U .
C16D C 0.1159(4) 0.2982(3) 0.3390(2) 0.073(4) Uiso 1 1 d G U .
H16D H 0.1180 0.2671 0.3398 0.088 Uiso 1 1 calc R U .
N21D N 0.1910(4) 0.3826(4) 0.25239(16) 0.069(3) Uani 1 1 d G U .
N22D N 0.1745(4) 0.3551(3) 0.2729(2) 0.066(3) Uani 1 1 d G U .
C23D C 0.1544(4) 0.3817(4) 0.29424(16) 0.064(4) Uiso 1 1 d G U .
C24D C 0.1585(5) 0.4256(4) 0.2869(2) 0.067(4) Uiso 1 1 d G U .
H24D H 0.1480 0.4503 0.2974 0.081 Uiso 1 1 calc R U .
C25D C 0.1811(5) 0.4262(3) 0.2610(2) 0.078(4) Uiso 1 1 d G U .
H25D H 0.1883 0.4513 0.2512 0.094 Uiso 1 1 calc R U .
C26D C 0.2105(7) 0.3655(7) 0.2282(3) 0.075(4) Uiso 1 1 d . U .
H26G H 0.2022 0.3909 0.2150 0.090 Uiso 1 1 calc R U .
H26H H 0.1965 0.3426 0.2263 0.090 Uiso 1 1 calc R U .
N31D N 0.5139(5) 0.3637(5) 0.2274(3) 0.108(4) Uani 1 1 d G U .
C32D C 0.5124(5) 0.3320(5) 0.2480(3) 0.102(5) Uiso 1 1 d G U .
C33D C 0.5431(6) 0.3235(5) 0.2648(2) 0.124(6) Uiso 1 1 d G U .
H33D H 0.5421 0.3018 0.2789 0.149 Uiso 1 1 calc R U .
C34D C 0.5752(5) 0.3468(6) 0.2609(3) 0.131(6) Uiso 1 1 d G U .
H34D H 0.5961 0.3411 0.2724 0.157 Uiso 1 1 calc R U .
C35D C 0.5767(5) 0.3786(5) 0.2403(3) 0.126(6) Uiso 1 1 d G U .
H35D H 0.5986 0.3945 0.2377 0.151 Uiso 1 1 calc R U .
C36D C 0.5460(6) 0.3871(5) 0.2236(2) 0.112(5) Uiso 1 1 d G U .
H36D H 0.5470 0.4088 0.2095 0.134 Uiso 1 1 calc R U .
N41D N 0.4399(5) 0.2737(5) 0.2361(2) 0.096(4) Uani 1 1 d G U .
N42D N 0.4634(5) 0.3064(4) 0.2308(2) 0.092(4) Uani 1 1 d G U .
C43D C 0.4837(5) 0.3049(5) 0.2518(3) 0.090(4) Uiso 1 1 d G U .
C44D C 0.4728(6) 0.2712(5) 0.2702(2) 0.110(6) Uiso 1 1 d G U .
H44D H 0.4820 0.2630 0.2861 0.132 Uiso 1 1 calc R U .
C45D C 0.4457(5) 0.2519(4) 0.2604(3) 0.101(5) Uiso 1 1 d G U .
H45D H 0.4336 0.2286 0.2687 0.121 Uiso 1 1 calc R U .
C46D C 0.4178(8) 0.2674(8) 0.2162(4) 0.094(4) Uiso 1 1 d . U .
H46G H 0.4245 0.2343 0.2156 0.113 Uiso 1 1 calc R U .
H46H H 0.4327 0.2788 0.1997 0.113 Uiso 1 1 calc R U .
C51D C 0.2661(3) 0.3426(3) 0.22475(18) 0.082(4) Uiso 1 1 d G U .
C52D C 0.2891(4) 0.3414(4) 0.24408(16) 0.072(5) Uiso 1 1 d G U .
H52D H 0.2714 0.3576 0.2586 0.086 Uiso 1 1 calc R U .
C53D C 0.3381(4) 0.3164(4) 0.24211(17) 0.091(5) Uiso 1 1 d G U .
H53D H 0.3538 0.3155 0.2553 0.109 Uiso 1 1 calc R U .
C54D C 0.3640(3) 0.2927(4) 0.22081(19) 0.089(5) Uiso 1 1 d G U .
C55D C 0.3410(3) 0.2939(3) 0.20148(15) 0.088(5) Uiso 1 1 d G U .
C56D C 0.2921(3) 0.3189(3) 0.20345(15) 0.078(4) Uiso 1 1 d G U .
C61D C 0.2691(4) 0.3201(4) 0.18412(19) 0.087(5) Uiso 1 1 d G U .
H61B H 0.2356 0.3372 0.1855 0.104 Uiso 1 1 calc R U .
C62D C 0.2950(5) 0.2964(4) 0.16282(17) 0.103(6) Uiso 1 1 d G U .
H62B H 0.2793 0.2973 0.1496 0.124 Uiso 1 1 calc R U .
C63D C 0.3439(5) 0.2714(4) 0.16084(17) 0.105(6) Uiso 1 1 d G U .
H63B H 0.3616 0.2552 0.1463 0.126 Uiso 1 1 calc R U .
C64D C 0.3669(3) 0.2702(4) 0.18017(19) 0.104(6) Uiso 1 1 d G U .
H64B H 0.4003 0.2531 0.1788 0.124 Uiso 1 1 calc R U .
N11E N -0.2300(4) 0.7112(4) 0.43604(18) 0.072(3) Uani 1 1 d G U .
C12E C -0.2070(3) 0.7240(4) 0.4125(2) 0.067(4) Uiso 1 1 d G U .
C13E C -0.2258(4) 0.7272(4) 0.39125(17) 0.066(4) Uiso 1 1 d G U .
H13E H -0.2101 0.7360 0.3752 0.079 Uiso 1 1 calc R U .
C14E C -0.2675(4) 0.7175(4) 0.39349(19) 0.079(5) Uiso 1 1 d G U .
H14E H -0.2803 0.7197 0.3789 0.095 Uiso 1 1 calc R U .
C15E C -0.2905(3) 0.7047(4) 0.4170(2) 0.079(5) Uiso 1 1 d G U .
H15E H -0.3190 0.6981 0.4185 0.095 Uiso 1 1 calc R U .
C16E C -0.2717(4) 0.7015(4) 0.43828(17) 0.084(4) Uiso 1 1 d G U .
H16E H -0.2874 0.6927 0.4543 0.100 Uiso 1 1 calc R U .
N21E N -0.0979(3) 0.7248(4) 0.42463(19) 0.063(3) Uani 1 1 d G U .
N22E N -0.1430(4) 0.7184(3) 0.43222(15) 0.058(3) Uani 1 1 d G U .
C23E C -0.1652(3) 0.7294(4) 0.4109(2) 0.060(4) Uiso 1 1 d G U .
C24E C -0.1338(4) 0.7426(4) 0.39011(15) 0.066(4) Uiso 1 1 d G U .
H24E H -0.1396 0.7517 0.3734 0.079 Uiso 1 1 calc R U .
C25E C -0.0922(4) 0.7397(4) 0.39860(19) 0.063(4) Uiso 1 1 d G U .
H25E H -0.0653 0.7466 0.3886 0.076 Uiso 1 1 calc R U .
C26E C -0.0662(6) 0.7175(6) 0.4407(3) 0.058(4) Uiso 1 1 d . U .
H26I H -0.0331 0.7097 0.4305 0.070 Uiso 1 1 calc R U .
H26J H -0.0672 0.6906 0.4526 0.070 Uiso 1 1 calc R U .
N31E N -0.0793(5) 1.0052(4) 0.4391(3) 0.095(4) Uani 1 1 d G U .
C32E C -0.1271(5) 1.0163(5) 0.4515(2) 0.097(4) Uiso 1 1 d G U .
C33E C -0.1584(4) 1.0616(5) 0.4504(3) 0.106(6) Uiso 1 1 d G U .
H33E H -0.1911 1.0692 0.4589 0.127 Uiso 1 1 calc R U .
C34E C -0.1420(5) 1.0958(4) 0.4369(3) 0.114(6) Uiso 1 1 d G U .
H34E H -0.1635 1.1267 0.4362 0.136 Uiso 1 1 calc R U .
C35E C -0.0943(6) 1.0847(5) 0.4245(3) 0.119(6) Uiso 1 1 d G U .
H35E H -0.0831 1.1080 0.4152 0.143 Uiso 1 1 calc R U .
C36E C -0.0629(4) 1.0394(5) 0.4255(3) 0.106(5) Uiso 1 1 d G U .
H36E H -0.0303 1.0318 0.4170 0.127 Uiso 1 1 calc R U .
N41E N -0.1304(5) 0.9141(4) 0.4890(2) 0.086(3) Uani 1 1 d G U .
N42E N -0.1055(4) 0.9398(5) 0.4716(2) 0.083(3) Uani 1 1 d G U .
C43E C -0.1395(5) 0.9835(4) 0.4661(2) 0.089(4) Uiso 1 1 d G U .
C44E C -0.1855(4) 0.9848(4) 0.4801(3) 0.096(5) Uiso 1 1 d G U .
H44E H -0.2149 1.0100 0.4800 0.115 Uiso 1 1 calc R U .
C45E C -0.1799(4) 0.9419(5) 0.4942(2) 0.093(5) Uiso 1 1 d G U .
H45E H -0.2049 0.9334 0.5053 0.112 Uiso 1 1 calc R U .
C46E C -0.1075(8) 0.8723(7) 0.4991(4) 0.085(4) Uiso 1 1 d . U .
H46I H -0.1279 0.8668 0.5154 0.102 Uiso 1 1 calc R U .
H46J H -0.0774 0.8725 0.5029 0.102 Uiso 1 1 calc R U .
C51E C -0.0755(4) 0.7560(3) 0.45521(16) 0.062(4) Uiso 1 1 d G U .
C52E C -0.1078(4) 0.7989(4) 0.44888(17) 0.082(5) Uiso 1 1 d G U .
H52E H -0.1235 0.8027 0.4352 0.098 Uiso 1 1 calc R U .
C53E C -0.1171(3) 0.8361(3) 0.46254(19) 0.068(4) Uiso 1 1 d G U .
H53E H -0.1391 0.8654 0.4582 0.081 Uiso 1 1 calc R U .
C54E C -0.0941(4) 0.8305(3) 0.48253(19) 0.081(4) Uiso 1 1 d G U .
C55E C -0.0618(3) 0.7877(3) 0.48886(14) 0.084(5) Uiso 1 1 d G U .
C56E C -0.0526(3) 0.7504(3) 0.47520(14) 0.078(4) Uiso 1 1 d G U .
C61E C -0.0203(4) 0.7076(3) 0.4815(2) 0.106(6) Uiso 1 1 d G U .
H61C H -0.0140 0.6822 0.4722 0.128 Uiso 1 1 calc R U .
C62E C 0.0027(4) 0.7020(4) 0.5015(2) 0.111(6) Uiso 1 1 d G U .
H62C H 0.0247 0.6727 0.5058 0.134 Uiso 1 1 calc R U .
C63E C -0.0066(4) 0.7392(4) 0.51518(19) 0.111(6) Uiso 1 1 d G U .
H63C H 0.0091 0.7354 0.5288 0.133 Uiso 1 1 calc R U .
C64E C -0.0388(4) 0.7820(4) 0.50885(17) 0.093(5) Uiso 1 1 d G U .
H64C H -0.0452 0.8075 0.5182 0.112 Uiso 1 1 calc R U .
N11F N -0.3714(6) 0.9628(6) 0.3909(4) 0.151(6) Uani 1 1 d G U .
C12F C -0.3771(6) 0.9536(6) 0.4169(4) 0.143(5) Uiso 1 1 d G U .
C13F C -0.4104(8) 0.9334(7) 0.4297(3) 0.150(7) Uiso 1 1 d G U .
H13F H -0.4143 0.9271 0.4475 0.180 Uiso 1 1 calc R U .
C14F C -0.4380(6) 0.9224(6) 0.4165(4) 0.162(7) Uiso 1 1 d G U .
H14F H -0.4607 0.9086 0.4252 0.195 Uiso 1 1 calc R U .
C15F C -0.4323(7) 0.9316(7) 0.3905(4) 0.161(7) Uiso 1 1 d G U .
H15F H -0.4511 0.9242 0.3815 0.193 Uiso 1 1 calc R U .
C16F C -0.3990(7) 0.9518(6) 0.3777(3) 0.149(6) Uiso 1 1 d G U .
H16F H -0.3951 0.9581 0.3599 0.178 Uiso 1 1 calc R U .
N21F N -0.3054(6) 1.0101(6) 0.4308(4) 0.137(5) Uani 1 1 d G U .
N22F N -0.3271(6) 0.9954(6) 0.4151(3) 0.135(5) Uani 1 1 d G U .
C23F C -0.3506(6) 0.9662(6) 0.4301(4) 0.133(5) Uiso 1 1 d G U .
C24F C -0.3434(7) 0.9628(6) 0.4552(3) 0.146(7) Uiso 1 1 d G U .
H24F H -0.3552 0.9454 0.4692 0.175 Uiso 1 1 calc R U .
C25F C -0.3154(7) 0.9899(7) 0.4556(3) 0.142(6) Uiso 1 1 d G U .
H25F H -0.3052 0.9938 0.4699 0.170 Uiso 1 1 calc R U .
C26F C -0.2815(10) 1.0363(10) 0.4234(5) 0.140(5) Uiso 1 1 d . U .
H26K H -0.2886 1.0562 0.4372 0.168 Uiso 1 1 calc R U .
H26L H -0.2947 1.0565 0.4091 0.168 Uiso 1 1 calc R U .
N31F N 0.0069(4) 0.8523(3) 0.4492(2) 0.081(4) Uani 1 1 d G U .
C32F C 0.0061(4) 0.8274(4) 0.4305(2) 0.070(4) Uiso 1 1 d G U .
C33F C 0.0335(5) 0.7809(4) 0.4299(2) 0.075(5) Uiso 1 1 d G U .
H33F H 0.0329 0.7638 0.4171 0.090 Uiso 1 1 calc R U .
C34F C 0.0617(4) 0.7592(3) 0.4479(2) 0.084(5) Uiso 1 1 d G U .
H34F H 0.0804 0.7274 0.4474 0.101 Uiso 1 1 calc R U .
C35F C 0.0625(4) 0.7842(4) 0.4665(2) 0.083(5) Uiso 1 1 d G U .
H35F H 0.0817 0.7694 0.4788 0.100 Uiso 1 1 calc R U .
C36F C 0.0351(5) 0.8307(4) 0.4672(2) 0.088(4) Uiso 1 1 d G U .
H36F H 0.0356 0.8477 0.4800 0.105 Uiso 1 1 calc R U .
N41F N -0.0588(4) 0.9163(3) 0.3896(2) 0.083(3) Uani 1 1 d G U .
N42F N -0.0374(4) 0.8994(4) 0.4112(2) 0.078(3) Uani 1 1 d G U .
C43F C -0.0175(5) 0.8508(4) 0.4115(2) 0.072(4) Uiso 1 1 d G U .
C44F C -0.0267(5) 0.8375(3) 0.3901(2) 0.075(5) Uiso 1 1 d G U .
H44F H -0.0174 0.8069 0.3856 0.090 Uiso 1 1 calc R U .
C45F C -0.0522(5) 0.8780(4) 0.3766(2) 0.083(4) Uiso 1 1 d G U .
H45F H -0.0630 0.8792 0.3615 0.100 Uiso 1 1 calc R U .
C46F C -0.0785(7) 0.9647(7) 0.3839(4) 0.088(4) Uiso 1 1 d . U .
H46K H -0.0707 0.9717 0.3654 0.105 Uiso 1 1 calc R U .
H46L H -0.0638 0.9805 0.3921 0.105 Uiso 1 1 calc R U .
C51F C -0.2290(4) 1.0185(5) 0.4151(2) 0.126(6) Uiso 1 1 d G U .
C52F C -0.2051(5) 0.9712(5) 0.4163(2) 0.110(6) Uiso 1 1 d G U .
H52F H -0.2218 0.9513 0.4248 0.132 Uiso 1 1 calc R U .
C53F C -0.1567(5) 0.9531(4) 0.4052(2) 0.103(6) Uiso 1 1 d G U .
H53F H -0.1403 0.9208 0.4060 0.124 Uiso 1 1 calc R U .
C54F C -0.1322(4) 0.9822(4) 0.3928(2) 0.100(5) Uiso 1 1 d G U .
C55F C -0.1562(4) 1.0295(4) 0.39163(17) 0.115(5) Uiso 1 1 d G U .
C56F C -0.2046(4) 1.0477(4) 0.40279(18) 0.126(6) Uiso 1 1 d G U .
C61F C -0.2286(5) 1.0949(4) 0.4016(3) 0.146(7) Uiso 1 1 d G U .
H61D H -0.2617 1.1073 0.4092 0.175 Uiso 1 1 calc R U .
C62F C -0.2041(6) 1.1241(4) 0.3892(3) 0.150(7) Uiso 1 1 d G U .
H62D H -0.2205 1.1564 0.3884 0.180 Uiso 1 1 calc R U .
C63F C -0.1557(6) 1.1060(5) 0.3781(3) 0.149(7) Uiso 1 1 d G U .
H63D H -0.1390 1.1259 0.3697 0.179 Uiso 1 1 calc R U .
C64F C -0.1318(5) 1.0587(5) 0.3793(2) 0.135(7) Uiso 1 1 d G U .
H64D H -0.0987 1.0463 0.3717 0.162 Uiso 1 1 calc R U .
N11G N 0.2404(4) 0.7782(4) 0.3911(2) 0.085(4) Uani 1 1 d G U .
C12G C 0.2252(5) 0.8243(4) 0.38247(19) 0.081(4) Uiso 1 1 d G U .
C13G C 0.2098(5) 0.8581(3) 0.3994(3) 0.096(5) Uiso 1 1 d G U .
H13G H 0.1994 0.8896 0.3935 0.115 Uiso 1 1 calc R U .
C14G C 0.2094(5) 0.8457(4) 0.4249(2) 0.103(6) Uiso 1 1 d G U .
H14G H 0.1989 0.8688 0.4365 0.124 Uiso 1 1 calc R U .
C15G C 0.2246(5) 0.7996(5) 0.43354(18) 0.108(6) Uiso 1 1 d G U .
H15G H 0.2243 0.7911 0.4510 0.129 Uiso 1 1 calc R U .
C16G C 0.2400(5) 0.7658(4) 0.4166(2) 0.092(5) Uiso 1 1 d G U .
H16G H 0.2504 0.7343 0.4225 0.110 Uiso 1 1 calc R U .
N21G N 0.2302(4) 0.8099(4) 0.3198(2) 0.080(3) Uani 1 1 d G U .
N22G N 0.2394(4) 0.7932(3) 0.3444(2) 0.077(3) Uani 1 1 d G U .
C23G C 0.2255(5) 0.8317(5) 0.35882(18) 0.078(4) Uiso 1 1 d G U .
C24G C 0.2076(5) 0.8721(3) 0.3431(3) 0.085(5) Uiso 1 1 d G U .
H24G H 0.1958 0.9027 0.3479 0.102 Uiso 1 1 calc R U .
C25G C 0.2105(5) 0.8586(4) 0.3190(2) 0.085(4) Uiso 1 1 d G U .
H25G H 0.2010 0.8787 0.3049 0.102 Uiso 1 1 calc R U .
C26G C 0.2437(7) 0.7809(7) 0.3004(4) 0.077(4) Uiso 1 1 d . U .
H26M H 0.2207 0.7941 0.2888 0.092 Uiso 1 1 calc R U .
H26N H 0.2412 0.7508 0.3077 0.092 Uiso 1 1 calc R U .
N31G N 0.4946(5) 0.8722(7) 0.2319(3) 0.125(5) Uani 1 1 d G U .
C32G C 0.5209(7) 0.8376(5) 0.2475(3) 0.132(5) Uiso 1 1 d G U .
C33G C 0.5567(6) 0.8436(6) 0.2566(3) 0.139(7) Uiso 1 1 d G U .
H33G H 0.5747 0.8200 0.2672 0.166 Uiso 1 1 calc R U .
C34G C 0.5663(5) 0.8843(7) 0.2503(3) 0.144(7) Uiso 1 1 d G U .
H34G H 0.5909 0.8884 0.2565 0.173 Uiso 1 1 calc R U .
C35G C 0.5401(7) 0.9188(5) 0.2348(3) 0.139(7) Uiso 1 1 d G U .
H35G H 0.5467 0.9466 0.2304 0.167 Uiso 1 1 calc R U .
C36G C 0.5042(6) 0.9128(5) 0.2256(3) 0.131(6) Uiso 1 1 d G U .
H36G H 0.4863 0.9364 0.2150 0.158 Uiso 1 1 calc R U .
N41G N 0.4728(5) 0.7488(5) 0.2503(3) 0.109(4) Uani 1 1 d G U .
N42G N 0.4787(5) 0.7910(5) 0.2398(3) 0.120(5) Uani 1 1 d G U .
C43G C 0.5096(6) 0.7995(5) 0.2527(3) 0.112(5) Uiso 1 1 d G U .
C44G C 0.5228(6) 0.7626(6) 0.2711(3) 0.119(6) Uiso 1 1 d G U .
H44G H 0.5433 0.7594 0.2825 0.143 Uiso 1 1 calc R U .
C45G C 0.5002(6) 0.7312(5) 0.2697(3) 0.110(5) Uiso 1 1 d G U .
H45G H 0.5028 0.7034 0.2799 0.132 Uiso 1 1 calc R U .
C51G C 0.2945(4) 0.7730(5) 0.2853(2) 0.084(5) Uiso 1 1 d G U .
C52G C 0.3274(5) 0.7864(5) 0.2930(2) 0.092(5) Uiso 1 1 d G U .
H52G H 0.3177 0.8032 0.3075 0.110 Uiso 1 1 calc R U .
C53G C 0.3744(5) 0.7752(5) 0.2794(3) 0.091(5) Uiso 1 1 d G U .
H53G H 0.3969 0.7843 0.2847 0.110 Uiso 1 1 calc R U .
C54G C 0.3885(4) 0.7506(5) 0.2581(3) 0.101(5) Uiso 1 1 d G U .
C55G C 0.3556(5) 0.7372(5) 0.2504(2) 0.097(5) Uiso 1 1 d G U .
H55C H 0.3653 0.7204 0.2359 0.116 Uiso 1 1 calc R U .
C56G C 0.3086(5) 0.7484(5) 0.2640(3) 0.097(5) Uiso 1 1 d G U .
H56C H 0.2861 0.7393 0.2588 0.116 Uiso 1 1 calc R U .
C46G C 0.4408(8) 0.7333(8) 0.2436(4) 0.102(5) Uiso 1 1 d . U .
H46M H 0.4531 0.6993 0.2457 0.122 Uiso 1 1 calc R U .
H46N H 0.4406 0.7421 0.2255 0.122 Uiso 1 1 calc R U .
N11H N -0.0005(5) 0.9413(5) 0.4791(3) 0.112(5) Uani 1 1 d G U .
C12H C 0.0444(6) 0.9458(5) 0.4716(2) 0.115(5) Uiso 1 1 d G U .
C13H C 0.0698(4) 0.9457(6) 0.4897(3) 0.123(6) Uiso 1 1 d G U .
H13H H 0.1005 0.9488 0.4845 0.148 Uiso 1 1 calc R U .
C14H C 0.0502(6) 0.9410(5) 0.5152(3) 0.118(6) Uiso 1 1 d G U .
H14H H 0.0676 0.9409 0.5275 0.142 Uiso 1 1 calc R U .
C15H C 0.0053(6) 0.9365(5) 0.5226(2) 0.115(6) Uiso 1 1 d G U .
H15H H -0.0081 0.9333 0.5401 0.138 Uiso 1 1 calc R U .
C16H C -0.0201(4) 0.9366(5) 0.5046(3) 0.109(5) Uiso 1 1 d G U .
H16H H -0.0508 0.9335 0.5097 0.131 Uiso 1 1 calc R U .
N21H N 0.0657(6) 0.9558(5) 0.4058(2) 0.120(4) Uani 1 1 d G U .
N22H N 0.0389(5) 0.9485(5) 0.4300(3) 0.113(4) Uani 1 1 d G U .
C23H C 0.0639(6) 0.9511(6) 0.4483(2) 0.115(5) Uiso 1 1 d G U .
C24H C 0.1061(6) 0.9600(6) 0.4353(3) 0.122(6) Uiso 1 1 d G U .
H24H H 0.1295 0.9634 0.4428 0.147 Uiso 1 1 calc R U .
C25H C 0.1072(5) 0.9629(6) 0.4090(3) 0.117(5) Uiso 1 1 d G U .
H25H H 0.1315 0.9686 0.3959 0.140 Uiso 1 1 calc R U .
C26H C 0.0547(9) 0.9487(8) 0.3850(4) 0.109(5) Uiso 1 1 d . U .
H26O H 0.0662 0.9680 0.3708 0.131 Uiso 1 1 calc R U .
H26P H 0.0192 0.9592 0.3873 0.131 Uiso 1 1 calc R U .
N31H N 0.2886(5) 0.6760(4) 0.3894(2) 0.091(4) Uani 1 1 d G U .
C32H C 0.2534(4) 0.6595(5) 0.4038(3) 0.092(4) Uiso 1 1 d G U .
C33H C 0.2651(6) 0.6241(5) 0.4225(3) 0.113(6) Uiso 1 1 d G U .
H33H H 0.2410 0.6129 0.4323 0.135 Uiso 1 1 calc R U .
C34H C 0.3119(7) 0.6052(4) 0.4267(3) 0.138(7) Uiso 1 1 d G U .
H34H H 0.3199 0.5810 0.4394 0.166 Uiso 1 1 calc R U .
C35H C 0.3471(5) 0.6217(5) 0.4122(3) 0.130(6) Uiso 1 1 d G U .
H35H H 0.3792 0.6088 0.4151 0.156 Uiso 1 1 calc R U .
C36H C 0.3355(5) 0.6571(5) 0.3936(3) 0.114(5) Uiso 1 1 d G U .
H36H H 0.3595 0.6684 0.3837 0.137 Uiso 1 1 calc R U .
N41H N 0.1589(5) 0.7268(4) 0.3725(2) 0.081(3) Uani 1 1 d G U .
N42H N 0.2060(4) 0.7125(4) 0.3775(2) 0.081(3) Uani 1 1 d G U .
C43H C 0.2095(4) 0.6789(4) 0.3982(2) 0.079(4) Uiso 1 1 d G U .
C44H C 0.1645(5) 0.6724(4) 0.4060(2) 0.081(5) Uiso 1 1 d G U .
H44H H 0.1566 0.6519 0.4195 0.097 Uiso 1 1 calc R U .
C45H C 0.1332(4) 0.7020(5) 0.3901(2) 0.083(4) Uiso 1 1 d G U .
H45H H 0.1007 0.7048 0.3911 0.100 Uiso 1 1 calc R U .
C51H C 0.1189(5) 0.8081(4) 0.3639(3) 0.077(4) Uiso 1 1 d G U .
C52H C 0.1188(5) 0.8181(4) 0.3878(2) 0.075(5) Uiso 1 1 d G U .
H52H H 0.1333 0.7941 0.3994 0.090 Uiso 1 1 calc R U .
C53H C 0.0974(5) 0.8631(5) 0.3948(2) 0.087(5) Uiso 1 1 d G U .
H53H H 0.0973 0.8699 0.4111 0.105 Uiso 1 1 calc R U .
C54H C 0.0761(5) 0.8981(4) 0.3779(3) 0.104(5) Uiso 1 1 d G U .
C55H C 0.0762(5) 0.8881(4) 0.3540(3) 0.112(6) Uiso 1 1 d G U .
H55D H 0.0617 0.9121 0.3424 0.134 Uiso 1 1 calc R U .
C56H C 0.0976(5) 0.8432(5) 0.3470(2) 0.098(5) Uiso 1 1 d G U .
H56D H 0.0977 0.8364 0.3307 0.118 Uiso 1 1 calc R U .
C46H C 0.1432(7) 0.7607(7) 0.3547(4) 0.080(4) Uiso 1 1 d . U .
H46O H 0.1205 0.7536 0.3473 0.096 Uiso 1 1 calc R U .
H46P H 0.1711 0.7608 0.3411 0.096 Uiso 1 1 calc R U .
N11I N 0.3097(7) 0.6357(5) 0.0582(2) 0.123(5) Uani 1 1 d G U .
C12I C 0.2723(5) 0.6721(7) 0.0499(3) 0.129(5) Uiso 1 1 d G U .
C13I C 0.2824(7) 0.7018(5) 0.0296(4) 0.145(7) Uiso 1 1 d G U .
H13I H 0.2568 0.7267 0.0239 0.173 Uiso 1 1 calc R U .
C14I C 0.3298(8) 0.6951(6) 0.0176(3) 0.151(7) Uiso 1 1 d G U .
H14I H 0.3366 0.7155 0.0038 0.181 Uiso 1 1 calc R U .
C15I C 0.3672(5) 0.6587(7) 0.0260(3) 0.154(7) Uiso 1 1 d G U .
H15I H 0.3996 0.6542 0.0178 0.185 Uiso 1 1 calc R U .
C16I C 0.3571(6) 0.6290(5) 0.0463(3) 0.139(6) Uiso 1 1 d G U .
H16I H 0.3827 0.6041 0.0520 0.167 Uiso 1 1 calc R U .
N21I N 0.1748(5) 0.6647(5) 0.0979(2) 0.095(4) Uani 1 1 d G U .
N22I N 0.2230(4) 0.6496(4) 0.0843(3) 0.084(4) Uani 1 1 d G U .
C23I C 0.2267(5) 0.6815(5) 0.0632(2) 0.101(4) Uiso 1 1 d G U .
C24I C 0.1807(6) 0.7164(4) 0.0638(2) 0.098(5) Uiso 1 1 d G U .
H24I H 0.1728 0.7422 0.0519 0.118 Uiso 1 1 calc R U .
C25I C 0.1486(4) 0.7060(5) 0.0852(3) 0.102(5) Uiso 1 1 d G U .
H25I H 0.1155 0.7237 0.0902 0.123 Uiso 1 1 calc R U .
C26I C 0.1600(8) 0.6355(8) 0.1193(4) 0.099(5) Uiso 1 1 d . U .
H26Q H 0.1888 0.6167 0.1265 0.118 Uiso 1 1 calc R U .
H26R H 0.1369 0.6557 0.1324 0.118 Uiso 1 1 calc R U .
N31I N 0.0187(7) 0.5535(6) 0.0204(3) 0.145(5) Uani 1 1 d G U .
C32I C 0.0623(7) 0.5176(6) 0.0149(3) 0.139(5) Uiso 1 1 d G U .
C33I C 0.0775(5) 0.5004(5) -0.0088(4) 0.122(6) Uiso 1 1 d G U .
H33I H 0.1073 0.4759 -0.0126 0.146 Uiso 1 1 calc R U .
C34I C 0.0491(7) 0.5192(6) -0.0270(3) 0.135(7) Uiso 1 1 d G U .
H34I H 0.0595 0.5075 -0.0432 0.162 Uiso 1 1 calc R U .
C35I C 0.0055(7) 0.5551(6) -0.0214(3) 0.148(7) Uiso 1 1 d G U .
H35I H -0.0139 0.5679 -0.0338 0.178 Uiso 1 1 calc R U .
C36I C -0.0097(5) 0.5722(5) 0.0023(4) 0.142(6) Uiso 1 1 d G U .
H36I H -0.0395 0.5968 0.0061 0.170 Uiso 1 1 calc R U .
N41I N 0.0986(8) 0.4900(7) 0.0770(3) 0.147(5) Uani 1 1 d G U .
N42I N 0.0648(6) 0.5170(6) 0.0618(4) 0.140(5) Uani 1 1 d G U .
C43I C 0.0840(8) 0.5036(7) 0.0367(3) 0.140(5) Uiso 1 1 d G U .
C44I C 0.1296(7) 0.4682(7) 0.0365(4) 0.157(7) Uiso 1 1 d G U .
H44I H 0.1504 0.4528 0.0222 0.188 Uiso 1 1 calc R U .
C45I C 0.1386(6) 0.4598(6) 0.0614(4) 0.156(6) Uiso 1 1 d G U .
H45I H 0.1666 0.4378 0.0667 0.187 Uiso 1 1 calc R U .
C51I C 0.1395(6) 0.6066(5) 0.1148(3) 0.101(5) Uiso 1 1 d G U .
C52I C 0.1430(5) 0.5954(5) 0.0906(2) 0.096(5) Uiso 1 1 d G U .
H52I H 0.1575 0.6104 0.0764 0.115 Uiso 1 1 calc R U .
C53I C 0.1254(6) 0.5623(6) 0.0873(2) 0.115(6) Uiso 1 1 d G U .
H53I H 0.1278 0.5546 0.0708 0.138 Uiso 1 1 calc R U .
C54I C 0.1043(6) 0.5403(5) 0.1082(3) 0.118(5) Uiso 1 1 d G U .
C55I C 0.1008(6) 0.5516(6) 0.1323(3) 0.125(6) Uiso 1 1 d G U .
H55E H 0.0863 0.5366 0.1466 0.149 Uiso 1 1 calc R U .
C56I C 0.1184(6) 0.5847(6) 0.1356(2) 0.118(6) Uiso 1 1 d G U .
H56E H 0.1160 0.5924 0.1521 0.141 Uiso 1 1 calc R U .
C46I C 0.0875(11) 0.5021(10) 0.1021(5) 0.146(6) Uiso 1 1 d . U .
H46Q H 0.1013 0.4739 0.1127 0.175 Uiso 1 1 calc R U .
H46R H 0.0520 0.5122 0.1077 0.175 Uiso 1 1 calc R U .
N11J N 0.3316(4) 0.7425(5) 0.3553(2) 0.088(4) Uani 1 1 d G U .
C12J C 0.3652(5) 0.7120(4) 0.3383(2) 0.081(4) Uiso 1 1 d G U .
C13J C 0.4128(4) 0.7101(4) 0.3323(2) 0.086(5) Uiso 1 1 d G U .
H13J H 0.4358 0.6892 0.3207 0.103 Uiso 1 1 calc R U .
C14J C 0.4266(4) 0.7389(5) 0.3433(3) 0.100(5) Uiso 1 1 d G U .
H14J H 0.4591 0.7376 0.3392 0.120 Uiso 1 1 calc R U .
C15J C 0.3930(5) 0.7694(5) 0.3603(3) 0.100(5) Uiso 1 1 d G U .
H15J H 0.4025 0.7891 0.3678 0.121 Uiso 1 1 calc R U .
C16J C 0.3455(4) 0.7713(4) 0.3663(2) 0.093(5) Uiso 1 1 d G U .
H16J H 0.3225 0.7921 0.3780 0.111 Uiso 1 1 calc R U .
N21J N 0.2924(4) 0.6611(4) 0.3212(2) 0.086(3) Uani 1 1 d G U .
N22J N 0.3018(4) 0.6895(4) 0.3356(2) 0.079(3) Uani 1 1 d G U .
C23J C 0.3511(4) 0.6846(5) 0.3279(3) 0.082(4) Uiso 1 1 d G U .
C24J C 0.3722(4) 0.6533(5) 0.3087(3) 0.099(5) Uiso 1 1 d G U .
H24J H 0.4049 0.6437 0.3002 0.119 Uiso 1 1 calc R U .
C25J C 0.3359(5) 0.6387(5) 0.3046(2) 0.094(5) Uiso 1 1 d G U .
H25J H 0.3400 0.6177 0.2928 0.113 Uiso 1 1 calc R U .
C26J C 0.2453(8) 0.6622(7) 0.3240(4) 0.093(4) Uiso 1 1 d . U .
H26S H 0.2384 0.6607 0.3074 0.111 Uiso 1 1 calc R U .
H26T H 0.2220 0.6908 0.3314 0.111 Uiso 1 1 calc R U .
N31J N 0.3585(7) 0.4153(6) 0.4139(3) 0.136(5) Uani 1 1 d G U .
C32J C 0.3331(5) 0.4494(6) 0.4306(4) 0.124(5) Uiso 1 1 d G U .
C33J C 0.3533(7) 0.4535(6) 0.4500(3) 0.143(7) Uiso 1 1 d G U .
H33J H 0.3359 0.4768 0.4614 0.172 Uiso 1 1 calc R U .
C34J C 0.3991(7) 0.4234(7) 0.4526(3) 0.129(7) Uiso 1 1 d G U .
H34J H 0.4129 0.4262 0.4658 0.155 Uiso 1 1 calc R U .
C35J C 0.4245(5) 0.3893(6) 0.4359(4) 0.141(7) Uiso 1 1 d G U .
H35J H 0.4558 0.3688 0.4378 0.169 Uiso 1 1 calc R U .
C36J C 0.4043(6) 0.3853(5) 0.4166(3) 0.128(6) Uiso 1 1 d G U .
H36J H 0.4217 0.3620 0.4052 0.154 Uiso 1 1 calc R U .
N41J N 0.2217(6) 0.5114(6) 0.4128(3) 0.116(4) Uani 1 1 d G U .
N42J N 0.2694(6) 0.4791(5) 0.4103(3) 0.119(4) Uani 1 1 d G U .
C43J C 0.2880(5) 0.4805(6) 0.4315(4) 0.122(5) Uiso 1 1 d G U .
C44J C 0.2517(7) 0.5137(6) 0.4472(3) 0.120(6) Uiso 1 1 d G U .
H44J H 0.2544 0.5217 0.4627 0.145 Uiso 1 1 calc R U .
C45J C 0.2108(5) 0.5328(5) 0.4357(3) 0.126(5) Uiso 1 1 d G U .
H45J H 0.1813 0.5558 0.4421 0.151 Uiso 1 1 calc R U .
C51J C 0.2420(6) 0.6202(5) 0.3416(3) 0.104(5) Uiso 1 1 d G U .
C52J C 0.2717(5) 0.5936(5) 0.3582(3) 0.102(5) Uiso 1 1 d G U .
H52J H 0.3014 0.5974 0.3576 0.122 Uiso 1 1 calc R U .
C53J C 0.2579(6) 0.5616(5) 0.3756(3) 0.112(6) Uiso 1 1 d G U .
H53J H 0.2782 0.5434 0.3869 0.135 Uiso 1 1 calc R U .
C54J C 0.2144(6) 0.5561(5) 0.3764(3) 0.111(5) Uiso 1 1 d G U .
C55J C 0.1847(5) 0.5826(6) 0.3599(3) 0.125(6) Uiso 1 1 d G U .
H55F H 0.1550 0.5789 0.3605 0.150 Uiso 1 1 calc R U .
C56J C 0.1985(6) 0.6147(5) 0.3424(3) 0.128(6) Uiso 1 1 d G U .
H56F H 0.1782 0.6328 0.3311 0.153 Uiso 1 1 calc R U .
C46J C 0.1948(10) 0.5235(9) 0.3970(5) 0.126(5) Uiso 1 1 d . U .
H48R H 0.1611 0.5399 0.4051 0.151 Uiso 1 1 calc R U .
H46S H 0.1961 0.4964 0.3894 0.151 Uiso 1 1 calc R U .
N11K N -0.1481(4) 0.7026(5) 0.49811(19) 0.087(4) Uani 1 1 d G U .
C12K C -0.1625(4) 0.7442(4) 0.5088(2) 0.087(4) Uiso 1 1 d G U .
C13K C -0.1406(5) 0.7478(4) 0.5275(2) 0.081(5) Uiso 1 1 d G U .
H13K H -0.1505 0.7762 0.5348 0.097 Uiso 1 1 calc R U .
C14K C -0.1043(5) 0.7098(5) 0.5356(2) 0.088(5) Uiso 1 1 d G U .
H14K H -0.0893 0.7123 0.5484 0.105 Uiso 1 1 calc R U .
C15K C -0.0898(4) 0.6682(4) 0.5249(2) 0.079(5) Uiso 1 1 d G U .
H15K H -0.0650 0.6423 0.5304 0.094 Uiso 1 1 calc R U .
C16K C -0.1118(5) 0.6646(4) 0.5062(2) 0.082(4) Uiso 1 1 d G U .
H16K H -0.1019 0.6362 0.4989 0.098 Uiso 1 1 calc R U .
N21K N -0.2661(5) 0.8157(5) 0.4831(2) 0.100(4) Uani 1 1 d G U .
N22K N -0.2273(5) 0.7742(4) 0.4865(2) 0.096(4) Uani 1 1 d G U .
C23K C -0.2005(4) 0.7822(5) 0.5021(3) 0.087(4) Uiso 1 1 d G U .
C24K C -0.2227(5) 0.8286(5) 0.5084(3) 0.096(5) Uiso 1 1 d G U .
H24K H -0.2122 0.8433 0.5186 0.115 Uiso 1 1 calc R U .
C25K C -0.2633(5) 0.8493(4) 0.4967(3) 0.097(5) Uiso 1 1 d G U .
H25K H -0.2847 0.8802 0.4977 0.116 Uiso 1 1 calc R U .
C26K C -0.3015(8) 0.8191(8) 0.4706(4) 0.095(4) Uiso 1 1 d . U .
H26U H -0.3319 0.8426 0.4782 0.114 Uiso 1 1 calc R U .
H26V H -0.3068 0.7894 0.4732 0.114 Uiso 1 1 calc R U .
N31K N -0.2613(6) 1.0310(6) 0.3554(3) 0.127(5) Uani 1 1 d G U .
C32K C -0.2148(7) 1.0002(4) 0.3482(3) 0.118(5) Uiso 1 1 d G U .
C33K C -0.1776(5) 1.0165(6) 0.3369(3) 0.119(6) Uiso 1 1 d G U .
H33K H -0.1459 0.9955 0.3320 0.143 Uiso 1 1 calc R U .
C34K C -0.1870(6) 1.0635(6) 0.3326(3) 0.129(6) Uiso 1 1 d G U .
H34K H -0.1616 1.0746 0.3248 0.155 Uiso 1 1 calc R U .
C35K C -0.2335(7) 1.0942(4) 0.3398(3) 0.136(7) Uiso 1 1 d G U .
H35K H -0.2399 1.1264 0.3369 0.163 Uiso 1 1 calc R U .
C36K C -0.2706(5) 1.0780(6) 0.3512(3) 0.136(6) Uiso 1 1 d G U .
H36K H -0.3024 1.0990 0.3561 0.163 Uiso 1 1 calc R U .
N41K N -0.2342(5) 0.8932(4) 0.3567(2) 0.086(4) Uani 1 1 d G U .
N42K N -0.2499(4) 0.9412(4) 0.3591(2) 0.094(4) Uani 1 1 d G U .
C43K C -0.2092(6) 0.9551(4) 0.3508(3) 0.094(4) Uiso 1 1 d G U .
C44K C -0.1684(4) 0.9158(5) 0.3433(3) 0.098(5) Uiso 1 1 d G U .
H44K H -0.1364 0.9152 0.3369 0.117 Uiso 1 1 calc R U .
C45K C -0.1839(5) 0.8775(4) 0.3469(3) 0.096(5) Uiso 1 1 d G U .
H45K H -0.1640 0.8468 0.3434 0.116 Uiso 1 1 calc R U .
C46K C -0.2670(8) 0.8698(7) 0.3660(4) 0.085(4) Uiso 1 1 d . U .
H46T H -0.2564 0.8425 0.3562 0.101 Uiso 1 1 calc R U .
H46U H -0.2988 0.8902 0.3624 0.101 Uiso 1 1 calc R U .
C51K C -0.2911(4) 0.8312(4) 0.44357(16) 0.082(4) Uiso 1 1 d G U .
C52K C -0.2538(4) 0.8475(4) 0.4328(2) 0.076(5) Uiso 1 1 d G U .
H52K H -0.2343 0.8507 0.4431 0.092 Uiso 1 1 calc R U .
C53K C -0.2452(3) 0.8593(4) 0.4070(2) 0.081(5) Uiso 1 1 d G U .
H53K H -0.2197 0.8705 0.3997 0.097 Uiso 1 1 calc R U .
C54K C -0.2738(4) 0.8547(4) 0.39200(17) 0.086(5) Uiso 1 1 d G U .
C55K C -0.3111(3) 0.8383(3) 0.40276(16) 0.099(5) Uiso 1 1 d G U .
C56K C -0.3197(3) 0.8265(3) 0.42855(16) 0.103(5) Uiso 1 1 d G U .
C61K C -0.3570(4) 0.8101(4) 0.4393(2) 0.117(6) Uiso 1 1 d G U .
H61E H -0.3629 0.8021 0.4569 0.141 Uiso 1 1 calc R U .
C62K C -0.3856(4) 0.8055(5) 0.4243(3) 0.138(7) Uiso 1 1 d G U .
H62E H -0.4111 0.7943 0.4316 0.166 Uiso 1 1 calc R U .
C63K C -0.3770(4) 0.8173(5) 0.3985(3) 0.129(6) Uiso 1 1 d G U .
H63E H -0.3965 0.8141 0.3882 0.155 Uiso 1 1 calc R U .
C64K C -0.3397(4) 0.8337(4) 0.3877(2) 0.117(6) Uiso 1 1 d G U .
H64E H -0.3338 0.8417 0.3701 0.141 Uiso 1 1 calc R U .
N11L N -0.3365(4) 0.7558(3) 0.1770(2) 0.081(4) Uani 1 1 d G U .
C12L C -0.3352(4) 0.7673(4) 0.1513(2) 0.081(4) Uiso 1 1 d G U .
C13L C -0.3619(5) 0.8113(5) 0.14287(18) 0.080(5) Uiso 1 1 d G U .
H13L H -0.3610 0.8191 0.1253 0.096 Uiso 1 1 calc R U .
C14L C -0.3900(4) 0.8438(3) 0.1601(3) 0.084(5) Uiso 1 1 d G U .
H14L H -0.4083 0.8739 0.1544 0.101 Uiso 1 1 calc R U .
C15L C -0.3914(4) 0.8323(4) 0.1858(2) 0.096(5) Uiso 1 1 d G U .
H15L H -0.4105 0.8545 0.1976 0.115 Uiso 1 1 calc R U .
C16L C -0.3646(5) 0.7883(5) 0.19421(17) 0.094(5) Uiso 1 1 d G U .
H16L H -0.3656 0.7805 0.2118 0.113 Uiso 1 1 calc R U .
N21L N -0.2672(4) 0.6613(3) 0.1244(2) 0.088(3) Uani 1 1 d G U .
N22L N -0.2883(5) 0.6895(4) 0.14506(18) 0.080(3) Uani 1 1 d G U .
C23L C -0.3106(5) 0.7352(4) 0.1354(2) 0.080(4) Uiso 1 1 d G U .
C24L C -0.3033(5) 0.7352(4) 0.1088(2) 0.086(5) Uiso 1 1 d G U .
H24L H -0.3145 0.7612 0.0975 0.104 Uiso 1 1 calc R U .
C25L C -0.2765(5) 0.6895(5) 0.10200(18) 0.094(5) Uiso 1 1 d G U .
H25L H -0.2665 0.6796 0.0854 0.113 Uiso 1 1 calc R U .
C26L C -0.2406(7) 0.6145(7) 0.1284(4) 0.091(4) Uiso 1 1 d . U .
H26W H -0.2394 0.5989 0.1137 0.109 Uiso 1 1 calc R U .
H26X H -0.2586 0.6019 0.1433 0.109 Uiso 1 1 calc R U .
N31L N 0.0365(5) 0.6288(4) 0.0523(3) 0.094(4) Uani 1 1 d G U .
C32L C 0.0309(5) 0.6563(5) 0.07123(19) 0.086(4) Uiso 1 1 d G U .
C33L C 0.0514(5) 0.6903(4) 0.0662(2) 0.087(5) Uiso 1 1 d G U .
H33L H 0.0476 0.7091 0.0791 0.104 Uiso 1 1 calc R U .
C34L C 0.0774(5) 0.6967(4) 0.0422(3) 0.096(5) Uiso 1 1 d G U .
H34L H 0.0914 0.7199 0.0388 0.115 Uiso 1 1 calc R U .
C35L C 0.0830(5) 0.6692(5) 0.0233(2) 0.108(6) Uiso 1 1 d G U .
H35L H 0.1007 0.6736 0.0070 0.129 Uiso 1 1 calc R U .
C36L C 0.0625(5) 0.6352(5) 0.0284(2) 0.102(5) Uiso 1 1 d G U .
H36L H 0.0663 0.6164 0.0155 0.122 Uiso 1 1 calc R U .
N41L N -0.0242(5) 0.6032(4) 0.1247(2) 0.091(4) Uani 1 1 d G U .
N42L N -0.0071(5) 0.6105(4) 0.0984(2) 0.094(4) Uani 1 1 d G U .
C43L C 0.0068(5) 0.6498(5) 0.0947(2) 0.083(4) Uiso 1 1 d G U .
C44L C -0.0018(6) 0.6667(4) 0.1187(3) 0.094(5) Uiso 1 1 d G U .
H44L H 0.0043 0.6928 0.1217 0.113 Uiso 1 1 calc R U .
C45L C -0.0209(5) 0.6380(5) 0.13716(19) 0.096(5) Uiso 1 1 d G U .
H45L H -0.0300 0.6413 0.1548 0.115 Uiso 1 1 calc R U .
C46L C -0.0456(8) 0.5663(8) 0.1353(4) 0.097(5) Uiso 1 1 d . U .
H47U H -0.0290 0.5394 0.1251 0.117 Uiso 1 1 calc R U .
H46V H -0.0403 0.5564 0.1528 0.117 Uiso 1 1 calc R U .
C51L C -0.1926(4) 0.6024(4) 0.1319(2) 0.095(5) Uiso 1 1 d G U .
C52L C -0.1718(5) 0.6361(3) 0.1248(2) 0.097(5) Uiso 1 1 d G U .
H52L H -0.1901 0.6659 0.1187 0.116 Uiso 1 1 calc R U .
C53L C -0.1242(5) 0.6262(4) 0.1265(2) 0.093(5) Uiso 1 1 d G U .
H53L H -0.1100 0.6492 0.1216 0.111 Uiso 1 1 calc R U .
C54L C -0.0975(4) 0.5826(4) 0.1355(2) 0.091(5) Uiso 1 1 d G U .
C55L C -0.1183(3) 0.5489(3) 0.14263(16) 0.109(5) Uiso 1 1 d G U .
C56L C -0.1658(3) 0.5588(3) 0.14086(16) 0.103(5) Uiso 1 1 d G U .
C61L C -0.1866(4) 0.5252(4) 0.1480(2) 0.111(6) Uiso 1 1 d G U .
H61F H -0.2191 0.5319 0.1468 0.133 Uiso 1 1 calc R U .
C62L C -0.1599(5) 0.4816(4) 0.1570(2) 0.112(6) Uiso 1 1 d G U .
H62F H -0.1741 0.4586 0.1618 0.134 Uiso 1 1 calc R U .
C63L C -0.1123(5) 0.4717(3) 0.1587(2) 0.126(6) Uiso 1 1 d G U .
H63F H -0.0940 0.4419 0.1648 0.151 Uiso 1 1 calc R U .
C64L C -0.0915(4) 0.5054(4) 0.1516(2) 0.120(6) Uiso 1 1 d G U .
H64F H -0.0590 0.4986 0.1528 0.144 Uiso 1 1 calc R U .
N11M N -0.2390(5) 0.6123(4) 0.1971(2) 0.095(4) Uani 1 1 d G U .
C12M C -0.1918(5) 0.6075(4) 0.1969(2) 0.096(4) Uiso 1 1 d G U .
C13M C -0.1597(4) 0.5652(6) 0.2041(3) 0.105(6) Uiso 1 1 d G U .
H13M H -0.1274 0.5619 0.2039 0.126 Uiso 1 1 calc R U .
C14M C -0.1748(6) 0.5278(4) 0.2114(3) 0.124(6) Uiso 1 1 d G U .
H14M H -0.1528 0.4989 0.2163 0.149 Uiso 1 1 calc R U .
C15M C -0.2220(6) 0.5326(4) 0.2116(3) 0.127(6) Uiso 1 1 d G U .
H15M H -0.2324 0.5070 0.2166 0.153 Uiso 1 1 calc R U .
C16M C -0.2542(4) 0.5749(5) 0.2044(3) 0.108(5) Uiso 1 1 d G U .
H16M H -0.2864 0.5782 0.2046 0.129 Uiso 1 1 calc R U .
N21M N -0.2020(5) 0.7266(3) 0.1876(2) 0.089(3) Uani 1 1 d G U .
N22M N -0.2218(4) 0.6914(5) 0.1904(2) 0.083(3) Uani 1 1 d G U .
C23M C -0.1840(5) 0.6484(4) 0.1923(3) 0.085(4) Uiso 1 1 d G U .
C24M C -0.1409(4) 0.6571(4) 0.1906(3) 0.095(5) Uiso 1 1 d G U .
H24M H -0.1101 0.6345 0.1914 0.114 Uiso 1 1 calc R U .
C25M C -0.1520(4) 0.7054(5) 0.1878(3) 0.088(4) Uiso 1 1 d G U .
H25M H -0.1299 0.7208 0.1862 0.106 Uiso 1 1 calc R U .
C26M C -0.2338(8) 0.7750(7) 0.1878(4) 0.097(5) Uiso 1 1 d . U .
H26Y H -0.2201 0.7922 0.1957 0.117 Uiso 1 1 calc R U .
H26Z H -0.2656 0.7769 0.1984 0.117 Uiso 1 1 calc R U .
N31M N -0.1233(5) 0.8921(5) 0.0324(2) 0.092(4) Uani 1 1 d G U .
C32M C -0.1323(5) 0.8590(5) 0.0222(3) 0.101(5) Uiso 1 1 d G U .
C33M C -0.1081(6) 0.8456(5) -0.0018(3) 0.119(6) Uiso 1 1 d G U .
H33M H -0.1142 0.8230 -0.0088 0.143 Uiso 1 1 calc R U .
C34M C -0.0750(6) 0.8651(6) -0.0157(2) 0.119(6) Uiso 1 1 d G U .
H34M H -0.0584 0.8559 -0.0321 0.143 Uiso 1 1 calc R U .
C35M C -0.0660(5) 0.8982(5) -0.0055(3) 0.114(6) Uiso 1 1 d G U .
H35M H -0.0433 0.9116 -0.0149 0.137 Uiso 1 1 calc R U .
C36M C -0.0901(5) 0.9116(4) 0.0186(3) 0.099(5) Uiso 1 1 d G U .
H36M H -0.0840 0.9342 0.0256 0.119 Uiso 1 1 calc R U .
N41M N -0.2315(5) 0.8402(6) 0.0657(3) 0.119(4) Uani 1 1 d G U .
N42M N -0.1968(6) 0.8621(5) 0.0575(3) 0.107(4) Uani 1 1 d G U .
C43M C -0.1650(5) 0.8415(6) 0.0356(3) 0.113(5) Uiso 1 1 d G U .
C44M C -0.1799(6) 0.8068(6) 0.0303(3) 0.122(6) Uiso 1 1 d G U .
H44M H -0.1650 0.7875 0.0167 0.146 Uiso 1 1 calc R U .
C45M C -0.2210(6) 0.8060(5) 0.0488(3) 0.128(5) Uiso 1 1 d G U .
H45M H -0.2384 0.7861 0.0498 0.153 Uiso 1 1 calc R U .
C46M C -0.2657(9) 0.8580(9) 0.0861(4) 0.116(5) Uiso 1 1 d . U .
H46W H -0.2961 0.8556 0.0842 0.139 Uiso 1 1 calc R U .
H46$ H -0.2709 0.8911 0.0852 0.139 Uiso 1 1 calc R U .
C51M C -0.2411(4) 0.7981(4) 0.1616(2) 0.099(5) Uiso 1 1 d G U .
C52M C -0.2149(4) 0.7743(3) 0.1403(3) 0.098(5) Uiso 1 1 d G U .
H52M H -0.1912 0.7447 0.1421 0.118 Uiso 1 1 calc R U .
C53M C -0.2232(4) 0.7939(4) 0.1165(2) 0.092(5) Uiso 1 1 d G U .
H53M H -0.2053 0.7776 0.1020 0.110 Uiso 1 1 calc R U .
C54M C -0.2578(4) 0.8372(4) 0.11398(16) 0.102(5) Uiso 1 1 d G U .
C55M C -0.2841(3) 0.8610(3) 0.13521(17) 0.102(5) Uiso 1 1 d G U .
C56M C -0.2757(3) 0.8415(3) 0.15901(16) 0.100(5) Uiso 1 1 d G U .
C61M C -0.3020(4) 0.8653(4) 0.18024(18) 0.119(6) Uiso 1 1 d G U .
H61G H -0.2962 0.8519 0.1965 0.143 Uiso 1 1 calc R U .
C62M C -0.3366(4) 0.9086(4) 0.1777(3) 0.129(6) Uiso 1 1 d G U .
H62G H -0.3545 0.9249 0.1922 0.155 Uiso 1 1 calc R U .
C63M C -0.3449(4) 0.9282(4) 0.1539(3) 0.129(6) Uiso 1 1 d G U .
H63G H -0.3686 0.9578 0.1521 0.155 Uiso 1 1 calc R U .
C64M C -0.3187(4) 0.9044(4) 0.1326(2) 0.107(6) Uiso 1 1 d G U .
H64G H -0.3244 0.9178 0.1164 0.128 Uiso 1 1 calc R U .
N11N N 0.2719(6) 0.5596(5) 0.0629(3) 0.121(5) Uani 1 1 d G U .
C12N C 0.2556(6) 0.5244(6) 0.0749(2) 0.128(5) Uiso 1 1 d G U .
C13N C 0.2419(6) 0.4996(5) 0.0611(4) 0.133(6) Uiso 1 1 d G U .
H13N H 0.2308 0.4756 0.0692 0.159 Uiso 1 1 calc R U .
C14N C 0.2444(6) 0.5101(6) 0.0353(4) 0.154(7) Uiso 1 1 d G U .
H14N H 0.2351 0.4931 0.0258 0.184 Uiso 1 1 calc R U .
C15N C 0.2607(7) 0.5453(7) 0.0233(2) 0.155(7) Uiso 1 1 d G U .
H15N H 0.2624 0.5524 0.0056 0.186 Uiso 1 1 calc R U .
C16N C 0.2744(6) 0.5701(5) 0.0371(3) 0.142(6) Uiso 1 1 d G U .
H16N H 0.2855 0.5941 0.0289 0.170 Uiso 1 1 calc R U .
N21N N 0.2546(5) 0.5373(4) 0.1375(2) 0.087(4) Uani 1 1 d G U .
N22N N 0.2639(5) 0.5491(4) 0.1111(2) 0.088(4) Uani 1 1 d G U .
C23N C 0.2532(6) 0.5186(5) 0.09878(18) 0.093(4) Uiso 1 1 d G U .
C24N C 0.2374(5) 0.4880(4) 0.1175(3) 0.089(5) Uiso 1 1 d G U .
H24N H 0.2278 0.4641 0.1145 0.106 Uiso 1 1 calc R U .
C25N C 0.2382(5) 0.4996(4) 0.1414(2) 0.085(4) Uiso 1 1 d G U .
H25N H 0.2293 0.4847 0.1573 0.102 Uiso 1 1 calc R U .
C26N C 0.2632(7) 0.5592(7) 0.1551(4) 0.078(4) Uiso 1 1 d . U .
H27A H 0.2409 0.5577 0.1713 0.094 Uiso 1 1 calc R U .
H27B H 0.2563 0.5921 0.1492 0.094 Uiso 1 1 calc R U .
N31N N 0.5287(4) 0.3161(5) 0.1723(2) 0.096(4) Uani 1 1 d G U .
C32N C 0.5520(5) 0.3360(4) 0.1514(3) 0.092(4) Uiso 1 1 d G U .
C33N C 0.5907(5) 0.3083(5) 0.1349(2) 0.099(5) Uiso 1 1 d G U .
H33N H 0.6067 0.3219 0.1207 0.118 Uiso 1 1 calc R U .
C34N C 0.6060(4) 0.2608(5) 0.1394(3) 0.109(6) Uiso 1 1 d G U .
H34N H 0.6324 0.2419 0.1282 0.131 Uiso 1 1 calc R U .
C35N C 0.5826(5) 0.2410(4) 0.1603(3) 0.108(6) Uiso 1 1 d G U .
H35N H 0.5931 0.2085 0.1634 0.129 Uiso 1 1 calc R U .
C36N C 0.5440(5) 0.2686(5) 0.1768(2) 0.096(5) Uiso 1 1 d G U .
H36N H 0.5280 0.2551 0.1911 0.116 Uiso 1 1 calc R U .
N41N N 0.5005(4) 0.4098(4) 0.16916(19) 0.072(3) Uani 1 1 d G U .
N42N N 0.4918(4) 0.4569(4) 0.1612(2) 0.081(3) Uani 1 1 d G U .
C43N C 0.5220(5) 0.4594(4) 0.1373(2) 0.094(4) Uiso 1 1 d G U .
H43A H 0.5237 0.4867 0.1276 0.113 Uiso 1 1 calc R U .
C44N C 0.5495(5) 0.4138(5) 0.1305(2) 0.105(5) Uiso 1 1 d G U .
H44N H 0.5727 0.4053 0.1155 0.126 Uiso 1 1 calc R U .
C45N C 0.5362(5) 0.3832(3) 0.1502(3) 0.084(4) Uiso 1 1 d G U .
C51N C 0.4066(4) 0.5052(4) 0.1702(2) 0.071(4) Uiso 1 1 d G U .
C52N C 0.3975(4) 0.4879(4) 0.1508(2) 0.070(4) Uiso 1 1 d G U .
H52N H 0.4226 0.4647 0.1413 0.083 Uiso 1 1 calc R U .
C53N C 0.3515(4) 0.5044(4) 0.1454(2) 0.073(5) Uiso 1 1 d G U .
H53N H 0.3452 0.4926 0.1322 0.088 Uiso 1 1 calc R U .
C54N C 0.3147(3) 0.5383(4) 0.1594(2) 0.072(4) Uiso 1 1 d G U .
C55N C 0.3239(4) 0.5556(4) 0.1788(2) 0.070(4) Uiso 1 1 d G U .
H55G H 0.2987 0.5788 0.1883 0.083 Uiso 1 1 calc R U .
C56N C 0.3698(5) 0.5391(4) 0.1842(2) 0.085(5) Uiso 1 1 d G U .
H56G H 0.3761 0.5509 0.1974 0.102 Uiso 1 1 calc R U .
C46N C 0.4598(7) 0.4914(7) 0.1761(4) 0.074(4) Uiso 1 1 d . U .
H46X H 0.4699 0.5186 0.1726 0.089 Uiso 1 1 calc R U .
H46Y H 0.4594 0.4808 0.1941 0.089 Uiso 1 1 calc R U .
N11O N 0.1100(4) 1.1078(5) 0.1598(2) 0.082(4) Uani 1 1 d G U .
C12O C 0.1096(5) 1.0635(4) 0.1604(2) 0.080(4) Uiso 1 1 d G U .
C13O C 0.0856(5) 1.0538(4) 0.1446(3) 0.108(6) Uiso 1 1 d G U .
H13O H 0.0853 1.0236 0.1450 0.130 Uiso 1 1 calc R U .
C14O C 0.0619(5) 1.0884(6) 0.1281(3) 0.118(6) Uiso 1 1 d G U .
H14O H 0.0454 1.0818 0.1173 0.142 Uiso 1 1 calc R U .
C15O C 0.0622(5) 1.1326(5) 0.1275(2) 0.111(6) Uiso 1 1 d G U .
H15O H 0.0460 1.1562 0.1163 0.133 Uiso 1 1 calc R U .
C16O C 0.0863(5) 1.1423(4) 0.1434(3) 0.093(5) Uiso 1 1 d G U .
H16O H 0.0865 1.1725 0.1430 0.112 Uiso 1 1 calc R U .
N21O N 0.1663(4) 1.0064(4) 0.2128(2) 0.083(3) Uani 1 1 d G U .
N22O N 0.1495(4) 1.0450(3) 0.1958(2) 0.079(3) Uani 1 1 d G U .
C23O C 0.1310(5) 1.0314(4) 0.1781(2) 0.078(4) Uiso 1 1 d G U .
C24O C 0.1364(5) 0.9843(4) 0.1841(2) 0.079(5) Uiso 1 1 d G U .
H24O H 0.1271 0.9664 0.1753 0.094 Uiso 1 1 calc R U .
C25O C 0.1583(5) 0.9689(3) 0.2055(2) 0.094(4) Uiso 1 1 d G U .
H25O H 0.1661 0.9388 0.2136 0.113 Uiso 1 1 calc R U .
C26O C 0.1871(7) 1.0072(8) 0.2331(4) 0.090(4) Uiso 1 1 d . U .
H27C H 0.1813 0.9836 0.2464 0.108 Uiso 1 1 calc R U .
H27D H 0.1701 1.0375 0.2403 0.108 Uiso 1 1 calc R U .
N31O N 0.4878(4) 0.8242(5) 0.1784(2) 0.087(4) Uani 1 1 d G U .
C32O C 0.4877(5) 0.8562(4) 0.1578(3) 0.099(4) Uiso 1 1 d G U .
C33O C 0.5171(6) 0.8424(5) 0.1346(2) 0.106(6) Uiso 1 1 d G U .
H33O H 0.5170 0.8643 0.1206 0.128 Uiso 1 1 calc R U .
C34O C 0.5464(5) 0.7967(5) 0.1321(2) 0.103(6) Uiso 1 1 d G U .
H34O H 0.5665 0.7873 0.1163 0.123 Uiso 1 1 calc R U .
C35O C 0.5465(5) 0.7647(4) 0.1527(3) 0.103(5) Uiso 1 1 d G U .
H35O H 0.5666 0.7335 0.1510 0.124 Uiso 1 1 calc R U .
C36O C 0.5172(5) 0.7784(4) 0.1758(2) 0.097(5) Uiso 1 1 d G U .
H36O H 0.5172 0.7566 0.1899 0.117 Uiso 1 1 calc R U .
N41O N 0.4139(5) 0.9613(5) 0.1852(3) 0.113(4) Uani 1 1 d G U .
N42O N 0.4376(5) 0.9129(5) 0.1864(3) 0.104(4) Uani 1 1 d G U .
C43O C 0.4597(6) 0.8998(5) 0.1614(3) 0.109(5) Uiso 1 1 d G U .
C44O C 0.4497(7) 0.9402(6) 0.1448(2) 0.127(6) Uiso 1 1 d G U .
H44O H 0.4601 0.9415 0.1270 0.153 Uiso 1 1 calc R U .
C45O C 0.4214(6) 0.9782(4) 0.1595(3) 0.122(5) Uiso 1 1 d G U .
H45N H 0.4095 1.0094 0.1532 0.146 Uiso 1 1 calc R U .
C46O C 0.3898(8) 0.9814(8) 0.2061(4) 0.109(5) Uiso 1 1 d . U .
H46Z H 0.3929 1.0121 0.2043 0.131 Uiso 1 1 calc R U .
H47A H 0.4064 0.9635 0.2199 0.131 Uiso 1 1 calc R U .
C51O C 0.2390(3) 0.9992(4) 0.2270(2) 0.088(5) Uiso 1 1 d G U .
C52O C 0.2660(5) 0.9857(4) 0.20335(19) 0.090(5) Uiso 1 1 d G U .
H52O H 0.2512 0.9803 0.1913 0.108 Uiso 1 1 calc R U .
C53O C 0.3145(5) 0.9804(4) 0.19734(17) 0.096(5) Uiso 1 1 d G U .
H53O H 0.3329 0.9712 0.1812 0.115 Uiso 1 1 calc R U .
C54O C 0.3362(3) 0.9884(4) 0.21497(19) 0.101(5) Uiso 1 1 d G U .
C55O C 0.3092(3) 1.0018(3) 0.23861(17) 0.101(5) Uiso 1 1 d G U .
C56O C 0.2607(3) 1.0072(3) 0.24462(16) 0.099(5) Uiso 1 1 d G U .
C61O C 0.2337(4) 1.0206(4) 0.26825(18) 0.099(5) Uiso 1 1 d G U .
H61H H 0.2005 1.0243 0.2724 0.119 Uiso 1 1 calc R U .
C62O C 0.2553(5) 1.0286(4) 0.28588(17) 0.114(6) Uiso 1 1 d G U .
H62H H 0.2369 1.0378 0.3020 0.137 Uiso 1 1 calc R U .
C63O C 0.3039(5) 1.0233(5) 0.2799(2) 0.122(6) Uiso 1 1 d G U .
H63H H 0.3187 1.0288 0.2919 0.147 Uiso 1 1 calc R U .
C64O C 0.3308(4) 1.0099(4) 0.2562(2) 0.117(6) Uiso 1 1 d G U .
H64H H 0.3640 1.0062 0.2521 0.140 Uiso 1 1 calc R U .
N11P N 0.1959(5) 1.1205(5) 0.2151(2) 0.097(4) Uani 1 1 d G U .
C12P C 0.2444(5) 1.1118(5) 0.2048(2) 0.093(4) Uiso 1 1 d G U .
C13P C 0.2752(4) 1.1124(5) 0.2197(3) 0.107(6) Uiso 1 1 d G U .
H13P H 0.3083 1.1065 0.2127 0.128 Uiso 1 1 calc R U .
C14P C 0.2575(5) 1.1216(5) 0.2450(3) 0.106(6) Uiso 1 1 d G U .
H14P H 0.2785 1.1220 0.2552 0.127 Uiso 1 1 calc R U .
C15P C 0.2090(5) 1.1303(5) 0.25522(19) 0.104(6) Uiso 1 1 d G U .
H15P H 0.1969 1.1366 0.2725 0.125 Uiso 1 1 calc R U .
C16P C 0.1782(4) 1.1297(5) 0.2403(3) 0.103(5) Uiso 1 1 d G U .
H16P H 0.1451 1.1356 0.2473 0.124 Uiso 1 1 calc R U .
N21P N 0.2524(5) 1.1015(4) 0.1384(2) 0.085(3) Uani 1 1 d G U .
N22P N 0.2266(4) 1.1093(4) 0.1636(2) 0.082(4) Uani 1 1 d G U .
C23P C 0.2603(5) 1.1031(5) 0.17897(18) 0.082(4) Uiso 1 1 d G U .
C24P C 0.3069(4) 1.0915(5) 0.1634(3) 0.095(5) Uiso 1 1 d G U .
H24P H 0.3362 1.0855 0.1687 0.114 Uiso 1 1 calc R U .
C25P C 0.3020(4) 1.0905(5) 0.1383(2) 0.094(5) Uiso 1 1 d G U .
H25P H 0.3274 1.0837 0.1240 0.112 Uiso 1 1 calc R U .
C26P C 0.2283(8) 1.1069(7) 0.1183(4) 0.087(4) Uiso 1 1 d . U .
H27E H 0.2468 1.1169 0.1025 0.105 Uiso 1 1 calc R U .
H27F H 0.1961 1.1311 0.1219 0.105 Uiso 1 1 calc R U .
N31P N 0.3465(5) 0.8159(4) 0.0747(3) 0.113(5) Uani 1 1 d G U .
C32P C 0.3287(4) 0.8048(5) 0.0997(3) 0.101(5) Uiso 1 1 d G U .
C33P C 0.3518(5) 0.7623(5) 0.1113(2) 0.095(5) Uiso 1 1 d G U .
H33P H 0.3397 0.7547 0.1284 0.114 Uiso 1 1 calc R U .
C34P C 0.3927(5) 0.7311(4) 0.0980(3) 0.104(6) Uiso 1 1 d G U .
H34P H 0.4084 0.7021 0.1059 0.125 Uiso 1 1 calc R U .
C35P C 0.4104(4) 0.7422(5) 0.0730(3) 0.123(6) Uiso 1 1 d G U .
H35P H 0.4383 0.7208 0.0638 0.148 Uiso 1 1 calc R U .
C36P C 0.3873(6) 0.7846(6) 0.0613(2) 0.124(5) Uiso 1 1 d G U .
H36P H 0.3995 0.7922 0.0442 0.149 Uiso 1 1 calc R U .
N41P N 0.2233(5) 0.9028(4) 0.1117(3) 0.094(4) Uani 1 1 d G U .
N42P N 0.2675(5) 0.8790(5) 0.09595(19) 0.085(4) Uani 1 1 d G U .
C43P C 0.2917(4) 0.8384(4) 0.1098(3) 0.093(4) Uiso 1 1 d G U .
C44P C 0.2625(6) 0.8370(4) 0.1341(2) 0.091(5) Uiso 1 1 d G U .
H44P H 0.2699 0.8135 0.1473 0.109 Uiso 1 1 calc R U .
C45P C 0.2202(5) 0.8768(5) 0.1353(2) 0.101(5) Uiso 1 1 d G U .
H45O H 0.1944 0.8847 0.1494 0.121 Uiso 1 1 calc R U .
C46P C 0.1904(8) 0.9466(7) 0.1047(4) 0.100(5) Uiso 1 1 d . U .
H47B H 0.1577 0.9498 0.1145 0.120 Uiso 1 1 calc R U .
H47C H 0.1895 0.9476 0.0866 0.120 Uiso 1 1 calc R U .
C51P C 0.2228(4) 1.0625(4) 0.1150(2) 0.098(5) Uiso 1 1 d G U .
C52P C 0.2443(4) 1.0202(4) 0.1272(2) 0.093(5) Uiso 1 1 d G U .
H52P H 0.2660 1.0173 0.1378 0.112 Uiso 1 1 calc R U .
C53P C 0.2340(4) 0.9822(4) 0.1241(2) 0.094(5) Uiso 1 1 d G U .
H53P H 0.2487 0.9533 0.1324 0.113 Uiso 1 1 calc R U .
C54P C 0.2022(4) 0.9864(3) 0.1086(2) 0.097(5) Uiso 1 1 d G U .
C55P C 0.1807(3) 1.0287(3) 0.09636(16) 0.098(5) Uiso 1 1 d G U .
C56P C 0.1910(3) 1.0667(3) 0.09954(16) 0.093(5) Uiso 1 1 d G U .
C61P C 0.1695(4) 1.1090(3) 0.0873(2) 0.109(6) Uiso 1 1 d G U .
H61I H 0.1765 1.1350 0.0895 0.130 Uiso 1 1 calc R U .
C62P C 0.1377(4) 1.1132(4) 0.0718(2) 0.127(6) Uiso 1 1 d G U .
H62I H 0.1230 1.1421 0.0635 0.152 Uiso 1 1 calc R U .
C63P C 0.1274(4) 1.0752(5) 0.0687(2) 0.119(6) Uiso 1 1 d G U .
H63I H 0.1057 1.0781 0.0581 0.143 Uiso 1 1 calc R U .
C64P C 0.1489(4) 1.0329(4) 0.0809(2) 0.108(6) Uiso 1 1 d G U .
H64I H 0.1419 1.0069 0.0787 0.129 Uiso 1 1 calc R U .
N11Q N 0.4069(4) 0.3733(4) 0.1787(2) 0.082(4) Uani 1 1 d G U .
C12Q C 0.3600(5) 0.4013(4) 0.18784(19) 0.075(4) Uiso 1 1 d G U .
C13Q C 0.3239(4) 0.4087(4) 0.1745(2) 0.075(5) Uiso 1 1 d G U .
H13Q H 0.2918 0.4278 0.1808 0.091 Uiso 1 1 calc R U .
C14Q C 0.3347(4) 0.3881(5) 0.1521(2) 0.094(5) Uiso 1 1 d G U .
H14Q H 0.3100 0.3932 0.1430 0.113 Uiso 1 1 calc R U .
C15Q C 0.3816(5) 0.3601(5) 0.1429(2) 0.098(5) Uiso 1 1 d G U .
H15Q H 0.3890 0.3460 0.1276 0.117 Uiso 1 1 calc R U .
C16Q C 0.4177(4) 0.3527(4) 0.1562(2) 0.090(5) Uiso 1 1 d G U .
H16Q H 0.4497 0.3335 0.1499 0.108 Uiso 1 1 calc R U .
N21Q N 0.3761(4) 0.4549(4) 0.2371(2) 0.075(3) Uani 1 1 d G U .
N22Q N 0.3939(3) 0.4240(4) 0.2177(2) 0.074(3) Uani 1 1 d G U .
C23Q C 0.3542(5) 0.4249(4) 0.2082(2) 0.069(4) Uiso 1 1 d G U .
C24Q C 0.3117(4) 0.4563(5) 0.2218(3) 0.077(5) Uiso 1 1 d G U .
H24Q H 0.2799 0.4636 0.2193 0.093 Uiso 1 1 calc R U .
C25Q C 0.3253(4) 0.4748(4) 0.2396(2) 0.084(4) Uiso 1 1 d G U .
H25Q H 0.3041 0.4967 0.2512 0.101 Uiso 1 1 calc R U .
C26Q C 0.4039(7) 0.4589(7) 0.2513(4) 0.078(4) Uiso 1 1 d . U .
H26$ H 0.3897 0.4908 0.2565 0.094 Uiso 1 1 calc R U .
H29 H 0.4355 0.4559 0.2402 0.094 Uiso 1 1 calc R U .
N31Q N 0.2769(5) 0.3721(5) 0.4058(3) 0.104(4) Uani 1 1 d G U .
C32Q C 0.2979(5) 0.3265(6) 0.3999(2) 0.106(5) Uiso 1 1 d G U .
C33Q C 0.2802(6) 0.2936(4) 0.4141(3) 0.121(6) Uiso 1 1 d G U .
H33Q H 0.2946 0.2624 0.4101 0.145 Uiso 1 1 calc R U .
C34Q C 0.2415(6) 0.3064(5) 0.4342(3) 0.115(6) Uiso 1 1 d G U .
H34Q H 0.2294 0.2839 0.4439 0.138 Uiso 1 1 calc R U .
C35Q C 0.2204(5) 0.3520(6) 0.4401(3) 0.123(6) Uiso 1 1 d G U .
H35Q H 0.1940 0.3607 0.4538 0.147 Uiso 1 1 calc R U .
C36Q C 0.2381(5) 0.3848(4) 0.4259(3) 0.113(5) Uiso 1 1 d G U .
H36Q H 0.2237 0.4160 0.4299 0.136 Uiso 1 1 calc R U .
N41Q N 0.4024(5) 0.3213(6) 0.3526(3) 0.119(4) Uani 1 1 d G U .
N42Q N 0.3623(6) 0.3450(4) 0.3708(3) 0.120(5) Uani 1 1 d G U .
C43Q C 0.3344(5) 0.3165(6) 0.3801(3) 0.113(5) Uiso 1 1 d G U .
C44Q C 0.3572(6) 0.2751(5) 0.3676(3) 0.115(6) Uiso 1 1 d G U .
H44Q H 0.3462 0.2499 0.3702 0.137 Uiso 1 1 calc R U .
C45Q C 0.3992(6) 0.2781(5) 0.3506(3) 0.125(5) Uiso 1 1 d G U .
H45P H 0.4213 0.2552 0.3398 0.150 Uiso 1 1 calc R U .
C46Q C 0.4390(9) 0.3383(9) 0.3423(4) 0.116(5) Uiso 1 1 d . U .
H47D H 0.4696 0.3124 0.3379 0.139 Uiso 1 1 calc R U .
H47E H 0.4428 0.3552 0.3550 0.139 Uiso 1 1 calc R U .
C51Q C 0.4136(4) 0.4288(4) 0.27401(18) 0.086(5) Uiso 1 1 d G U .
C52Q C 0.3852(4) 0.4019(4) 0.2835(2) 0.079(5) Uiso 1 1 d G U .
H52Q H 0.3610 0.4030 0.2750 0.095 Uiso 1 1 calc R U .
C53Q C 0.3924(4) 0.3733(4) 0.3054(2) 0.092(5) Uiso 1 1 d G U .
H53Q H 0.3730 0.3549 0.3119 0.111 Uiso 1 1 calc R U .
C54Q C 0.4279(4) 0.3717(4) 0.31776(19) 0.107(5) Uiso 1 1 d G U .
C55Q C 0.4562(3) 0.3986(3) 0.30827(16) 0.111(5) Uiso 1 1 d G U .
C56Q C 0.4491(3) 0.4272(3) 0.28639(16) 0.097(5) Uiso 1 1 d G U .
C61Q C 0.4774(4) 0.4541(4) 0.2769(2) 0.117(6) Uiso 1 1 d G U .
H61J H 0.4725 0.4736 0.2620 0.140 Uiso 1 1 calc R U .
C62Q C 0.5129(4) 0.4525(5) 0.2893(3) 0.140(7) Uiso 1 1 d G U .
H62J H 0.5323 0.4709 0.2828 0.167 Uiso 1 1 calc R U .
C63Q C 0.5201(4) 0.4239(5) 0.3112(3) 0.140(7) Uiso 1 1 d G U .
H63J H 0.5444 0.4228 0.3196 0.168 Uiso 1 1 calc R U .
C64Q C 0.4917(4) 0.3970(5) 0.3206(2) 0.130(6) Uiso 1 1 d G U .
H64J H 0.4966 0.3775 0.3356 0.156 Uiso 1 1 calc R U .
N11R N 0.3774(4) 0.8794(4) 0.2496(2) 0.092(4) Uani 1 1 d G U .
C12R C 0.3314(5) 0.8815(5) 0.2488(2) 0.086(4) Uiso 1 1 d G U .
C13R C 0.2936(4) 0.8972(5) 0.2690(3) 0.095(5) Uiso 1 1 d G U .
H13R H 0.2622 0.8987 0.2685 0.114 Uiso 1 1 calc R U .
C14R C 0.3019(5) 0.9108(5) 0.2900(2) 0.097(5) Uiso 1 1 d G U .
H14R H 0.2761 0.9215 0.3038 0.116 Uiso 1 1 calc R U .
C15R C 0.3479(5) 0.9086(5) 0.2908(2) 0.106(6) Uiso 1 1 d G U .
H15R H 0.3535 0.9178 0.3052 0.127 Uiso 1 1 calc R U .
C16R C 0.3856(4) 0.8929(5) 0.2706(3) 0.100(5) Uiso 1 1 d G U .
H16R H 0.4170 0.8914 0.2712 0.120 Uiso 1 1 calc R U .
N21R N 0.3537(4) 0.8240(4) 0.1941(2) 0.084(3) Uani 1 1 d G U .
N22R N 0.3684(4) 0.8414(4) 0.2120(2) 0.085(4) Uani 1 1 d G U .
C23R C 0.3269(5) 0.8624(5) 0.2302(2) 0.084(4) Uiso 1 1 d G U .
C24R C 0.2866(4) 0.8580(5) 0.2236(2) 0.079(5) Uiso 1 1 d G U .
H24R H 0.2543 0.8690 0.2325 0.095 Uiso 1 1 calc R U .
C25R C 0.3032(4) 0.8342(5) 0.2012(2) 0.087(4) Uiso 1 1 d G U .
H25R H 0.2839 0.8266 0.1926 0.105 Uiso 1 1 calc R U .
C26R C 0.3870(7) 0.7993(7) 0.1740(3) 0.080(4) Uiso 1 1 d . U .
H27H H 0.3780 0.7729 0.1724 0.096 Uiso 1 1 calc R U .
H27I H 0.4190 0.7868 0.1787 0.096 Uiso 1 1 calc R U .
N31R N 0.2575(5) 0.9569(4) 0.0411(2) 0.100(4) Uani 1 1 d G U .
C32R C 0.2726(5) 0.9925(5) 0.0433(3) 0.104(5) Uiso 1 1 d G U .
C33R C 0.2500(6) 1.0365(5) 0.0331(3) 0.116(6) Uiso 1 1 d G U .
H33R H 0.2603 1.0608 0.0346 0.140 Uiso 1 1 calc R U .
C34R C 0.2124(6) 1.0449(4) 0.0208(3) 0.124(6) Uiso 1 1 d G U .
H34R H 0.1969 1.0750 0.0139 0.149 Uiso 1 1 calc R U .
C35R C 0.1973(5) 1.0093(6) 0.0186(3) 0.118(6) Uiso 1 1 d G U .
H35R H 0.1716 1.0150 0.0102 0.142 Uiso 1 1 calc R U .
C36R C 0.2199(5) 0.9653(5) 0.0287(3) 0.107(5) Uiso 1 1 d G U .
H36R H 0.2096 0.9409 0.0272 0.128 Uiso 1 1 calc R U .
N41R N 0.3741(5) 0.9361(5) 0.0720(3) 0.119(4) Uani 1 1 d G U .
N42R N 0.3377(6) 0.9359(5) 0.0601(3) 0.128(5) Uani 1 1 d G U .
C43R C 0.3062(5) 0.9820(6) 0.0569(3) 0.114(5) Uiso 1 1 d G U .
C44R C 0.3232(6) 1.0106(4) 0.0669(3) 0.112(6) Uiso 1 1 d G U .
H44R H 0.3090 1.0431 0.0672 0.134 Uiso 1 1 calc R U .
C45R C 0.3652(6) 0.9823(6) 0.0762(3) 0.119(5) Uiso 1 1 d G U .
H45Q H 0.3840 0.9924 0.0839 0.143 Uiso 1 1 calc R U .
C46R C 0.4168(9) 0.8920(8) 0.0728(4) 0.113(5) Uiso 1 1 d . U .
H47F H 0.4474 0.8981 0.0688 0.136 Uiso 1 1 calc R U .
H47G H 0.4181 0.8707 0.0609 0.136 Uiso 1 1 calc R U .
C51R C 0.3922(4) 0.8240(4) 0.14864(16) 0.089(5) Uiso 1 1 d G U .
C52R C 0.3634(4) 0.8697(4) 0.1448(2) 0.096(5) Uiso 1 1 d G U .
H52R H 0.3389 0.8848 0.1582 0.115 Uiso 1 1 calc R U .
C53R C 0.3704(4) 0.8934(3) 0.1215(2) 0.096(5) Uiso 1 1 d G U .
H53R H 0.3508 0.9246 0.1189 0.115 Uiso 1 1 calc R U .
C54R C 0.4063(4) 0.8714(3) 0.1019(2) 0.094(5) Uiso 1 1 d G U .
C55R C 0.4351(3) 0.8257(3) 0.10567(15) 0.097(5) Uiso 1 1 d G U .
C56R C 0.4280(3) 0.8020(3) 0.12905(16) 0.092(5) Uiso 1 1 d G U .
C61R C 0.4568(4) 0.7564(3) 0.1328(2) 0.103(6) Uiso 1 1 d G U .
H61K H 0.4520 0.7402 0.1488 0.124 Uiso 1 1 calc R U .
C62R C 0.4926(4) 0.7344(3) 0.1133(3) 0.119(6) Uiso 1 1 d G U .
H62K H 0.5123 0.7031 0.1159 0.143 Uiso 1 1 calc R U .
C63R C 0.4997(4) 0.7580(4) 0.0899(2) 0.115(6) Uiso 1 1 d G U .
H63K H 0.5242 0.7430 0.0765 0.138 Uiso 1 1 calc R U .
C64R C 0.4709(4) 0.8037(4) 0.08608(17) 0.105(6) Uiso 1 1 d G U .
H64K H 0.4757 0.8199 0.0701 0.126 Uiso 1 1 calc R U .
N11S N -0.1333(4) 1.1252(4) 0.2069(2) 0.071(3) Uani 1 1 d G U .
C12S C -0.1188(5) 1.1259(4) 0.2290(2) 0.077(4) Uiso 1 1 d G U .
C13S C -0.1078(5) 1.1631(5) 0.2329(2) 0.092(5) Uiso 1 1 d G U .
H13S H -0.0978 1.1636 0.2480 0.110 Uiso 1 1 calc R U .
C14S C -0.1114(5) 1.1997(4) 0.2146(3) 0.097(5) Uiso 1 1 d G U .
H14S H -0.1039 1.2252 0.2173 0.116 Uiso 1 1 calc R U .
C15S C -0.1260(5) 1.1990(4) 0.1925(2) 0.099(5) Uiso 1 1 d G U .
H15S H -0.1284 1.2240 0.1801 0.118 Uiso 1 1 calc R U .
C16S C -0.1369(4) 1.1617(4) 0.18864(19) 0.087(4) Uiso 1 1 d G U .
H16S H -0.1469 1.1613 0.1735 0.104 Uiso 1 1 calc R U .
N21S N -0.1140(4) 1.0146(3) 0.2558(2) 0.081(3) Uani 1 1 d G U .
N22S N -0.1248(4) 1.0527(4) 0.23776(19) 0.080(3) Uani 1 1 d G U .
C23S C -0.1140(5) 1.0882(3) 0.2454(2) 0.079(4) Uiso 1 1 d G U .
C24S C -0.0965(5) 1.0720(4) 0.2682(2) 0.077(5) Uiso 1 1 d G U .
H24S H -0.0866 1.0887 0.2775 0.093 Uiso 1 1 calc R U .
C25S C -0.0965(5) 1.0265(4) 0.2746(2) 0.085(4) Uiso 1 1 d G U .
H25S H -0.0866 1.0074 0.2890 0.102 Uiso 1 1 calc R U .
C26S C -0.1200(7) 0.9719(7) 0.2554(4) 0.079(4) Uiso 1 1 d . U .
H27J H -0.0947 0.9471 0.2630 0.095 Uiso 1 1 calc R U .
H27K H -0.1155 0.9654 0.2377 0.095 Uiso 1 1 calc R U .
N31S N -0.3892(9) 1.0718(8) 0.3740(7) 0.234(8) Uani 1 1 d G U .
C32S C -0.3986(11) 1.1005(13) 0.3930(5) 0.241(8) Uiso 1 1 d G U .
H32A H -0.3838 1.0891 0.4072 0.290 Uiso 1 1 calc R U .
C33S C -0.4296(12) 1.1458(12) 0.3911(6) 0.253(10) Uiso 1 1 d G U .
H33S H -0.4360 1.1654 0.4041 0.304 Uiso 1 1 calc R U .
C34S C -0.4512(9) 1.1624(8) 0.3702(8) 0.260(10) Uiso 1 1 d G U .
H34S H -0.4724 1.1934 0.3689 0.312 Uiso 1 1 calc R U .
C35S C -0.4419(11) 1.1338(13) 0.3512(5) 0.249(10) Uiso 1 1 d G U .
H35S H -0.4567 1.1451 0.3369 0.299 Uiso 1 1 calc R U .
C36S C -0.4109(12) 1.0884(12) 0.3531(5) 0.224(7) Uiso 1 1 d G U .
N41S N -0.3422(6) 0.9972(6) 0.3125(4) 0.143(5) Uani 1 1 d G U .
N42S N -0.3512(7) 1.0195(8) 0.3348(3) 0.150(5) Uani 1 1 d G U .
C43S C -0.3872(8) 1.0635(7) 0.3324(4) 0.173(6) Uiso 1 1 d G U .
C44S C -0.4005(7) 1.0683(7) 0.3087(5) 0.172(7) Uiso 1 1 d G U .
H44S H -0.4238 1.0944 0.3022 0.206 Uiso 1 1 calc R U .
C45S C -0.3726(8) 1.0274(8) 0.2964(3) 0.153(6) Uiso 1 1 d G U .
H45R H -0.3741 1.0212 0.2802 0.184 Uiso 1 1 calc R U .
C51S C -0.1682(4) 0.9714(5) 0.2693(3) 0.090(5) Uiso 1 1 d G U .
C52S C -0.1760(5) 0.9301(4) 0.2712(3) 0.094(5) Uiso 1 1 d G U .
H52S H -0.1511 0.9039 0.2641 0.112 Uiso 1 1 calc R U .
C53S C -0.2204(5) 0.9273(4) 0.2834(3) 0.091(5) Uiso 1 1 d G U .
H53S H -0.2258 0.8990 0.2847 0.110 Uiso 1 1 calc R U .
C54S C -0.2570(4) 0.9657(5) 0.2938(3) 0.103(5) Uiso 1 1 d G U .
C55S C -0.2491(5) 1.0070(4) 0.2919(3) 0.102(5) Uiso 1 1 d G U .
H55H H -0.2741 1.0332 0.2990 0.122 Uiso 1 1 calc R U .
C56S C -0.2047(6) 1.0098(4) 0.2797(3) 0.101(5) Uiso 1 1 d G U .
H56H H -0.1994 1.0380 0.2784 0.122 Uiso 1 1 calc R U .
C46S C -0.3028(10) 0.9580(9) 0.3069(5) 0.132(5) Uiso 1 1 d . U .
H47H H -0.3106 0.9402 0.2962 0.158 Uiso 1 1 calc R U .
H47I H -0.2972 0.9389 0.3228 0.158 Uiso 1 1 calc R U .
N11T N -0.2178(4) 0.9417(4) 0.10903(18) 0.081(4) Uani 1 1 d G U .
C12T C -0.2010(4) 0.9149(4) 0.1299(3) 0.082(4) Uiso 1 1 d G U .
C13T C -0.2236(5) 0.9286(4) 0.1540(2) 0.080(5) Uiso 1 1 d G U .
H13T H -0.2121 0.9103 0.1683 0.095 Uiso 1 1 calc R U .
C14T C -0.2631(5) 0.9692(5) 0.15736(19) 0.085(5) Uiso 1 1 d G U .
H14T H -0.2785 0.9785 0.1739 0.102 Uiso 1 1 calc R U .
C15T C -0.2799(4) 0.9960(4) 0.1365(3) 0.098(5) Uiso 1 1 d G U .
H15T H -0.3069 1.0237 0.1388 0.118 Uiso 1 1 calc R U .
C16T C -0.2573(5) 0.9822(4) 0.1124(2) 0.092(5) Uiso 1 1 d G U .
H16T H -0.2688 1.0006 0.0981 0.110 Uiso 1 1 calc R U .
N21T N -0.0889(4) 0.8357(5) 0.1005(2) 0.094(4) Uani 1 1 d G U .
N22T N -0.1325(5) 0.8735(4) 0.0999(2) 0.089(4) Uani 1 1 d G U .
C23T C -0.1603(4) 0.8776(4) 0.1248(3) 0.090(4) Uiso 1 1 d G U .
C24T C -0.1340(5) 0.8422(5) 0.14079(18) 0.092(5) Uiso 1 1 d G U .
H24T H -0.1441 0.8368 0.1584 0.110 Uiso 1 1 calc R U .
C25T C -0.0898(5) 0.8163(4) 0.1258(3) 0.088(4) Uiso 1 1 d G U .
H25T H -0.0652 0.7905 0.1316 0.106 Uiso 1 1 calc R U .
C26T C -0.0576(8) 0.8199(8) 0.0784(4) 0.098(5) Uiso 1 1 d . U .
H27L H -0.0247 0.8079 0.0821 0.117 Uiso 1 1 calc R U .
H27M H -0.0595 0.8471 0.0663 0.117 Uiso 1 1 calc R U .
N31T N -0.0552(5) 0.5358(5) 0.0788(2) 0.099(4) Uani 1 1 d G U .
C32T C -0.1025(6) 0.5550(4) 0.0753(3) 0.107(5) Uiso 1 1 d G U .
C33T C -0.1325(4) 0.5292(6) 0.0820(3) 0.112(6) Uiso 1 1 d G U .
H33T H -0.1648 0.5423 0.0796 0.134 Uiso 1 1 calc R U .
C34T C -0.1152(5) 0.4843(5) 0.0923(3) 0.109(6) Uiso 1 1 d G U .
H34T H -0.1357 0.4667 0.0969 0.130 Uiso 1 1 calc R U .
C35T C -0.0679(6) 0.4651(4) 0.0959(3) 0.117(6) Uiso 1 1 d G U .
H35T H -0.0561 0.4344 0.1029 0.140 Uiso 1 1 calc R U .
C36T C -0.0379(4) 0.4909(5) 0.0891(3) 0.110(5) Uiso 1 1 d G U .
H36S H -0.0056 0.4778 0.0915 0.132 Uiso 1 1 calc R U .
N41T N -0.1002(6) 0.6585(5) 0.0397(2) 0.112(4) Uani 1 1 d G U .
N42T N -0.0772(4) 0.6163(6) 0.0528(3) 0.113(4) Uani 1 1 d G U .
C43T C -0.1124(7) 0.5961(5) 0.0642(3) 0.108(5) Uiso 1 1 d G U .
C44T C -0.1572(5) 0.6258(6) 0.0581(3) 0.122(6) Uiso 1 1 d G U .
H44T H -0.1869 0.6207 0.0633 0.147 Uiso 1 1 calc R U .
C45T C -0.1496(6) 0.6643(5) 0.0430(3) 0.118(5) Uiso 1 1 d G U .
H45S H -0.1734 0.6896 0.0363 0.142 Uiso 1 1 calc R U .
C46T C -0.0764(9) 0.6856(8) 0.0253(5) 0.115(5) Uiso 1 1 d . U .
H47J H -0.0937 0.7017 0.0115 0.138 Uiso 1 1 calc R U .
H47K H -0.0439 0.6656 0.0176 0.138 Uiso 1 1 calc R U .
C51T C -0.0614(5) 0.7856(4) 0.06525(19) 0.097(5) Uiso 1 1 d G U .
C52T C -0.0916(4) 0.7612(5) 0.07669(19) 0.100(5) Uiso 1 1 d G U .
H52T H -0.1090 0.7665 0.0935 0.121 Uiso 1 1 calc R U .
C53T C -0.0963(4) 0.7292(4) 0.0636(2) 0.099(5) Uiso 1 1 d G U .
H53T H -0.1169 0.7125 0.0714 0.118 Uiso 1 1 calc R U .
C54T C -0.0708(5) 0.7215(4) 0.0390(2) 0.115(5) Uiso 1 1 d G U .
C55T C -0.0406(4) 0.7458(3) 0.02759(18) 0.119(5) Uiso 1 1 d G U .
C56T C -0.0359(3) 0.7779(3) 0.04070(18) 0.106(5) Uiso 1 1 d G U .
C61T C -0.0057(5) 0.8022(4) 0.0293(2) 0.122(6) Uiso 1 1 d G U .
H61L H -0.0025 0.8241 0.0382 0.147 Uiso 1 1 calc R U .
C62T C 0.0198(5) 0.7945(5) 0.0047(2) 0.129(6) Uiso 1 1 d G U .
H62L H 0.0404 0.8112 -0.0031 0.155 Uiso 1 1 calc R U .
C63T C 0.0151(5) 0.7625(5) -0.0084(2) 0.137(7) Uiso 1 1 d G U .
H63L H 0.0325 0.7572 -0.0252 0.164 Uiso 1 1 calc R U .
C64T C -0.0151(5) 0.7381(5) 0.00304(19) 0.132(6) Uiso 1 1 d G U .
H64L H -0.0184 0.7162 -0.0059 0.159 Uiso 1 1 calc R U .
N11U N -0.1782(5) 1.0934(4) 0.1723(2) 0.090(4) Uani 1 1 d G U .
C12U C -0.1417(4) 1.0863(4) 0.1510(3) 0.090(4) Uiso 1 1 d G U .
C13U C -0.1529(5) 1.1022(5) 0.1273(2) 0.089(5) Uiso 1 1 d G U .
H13U H -0.1279 1.0974 0.1127 0.107 Uiso 1 1 calc R U .
C14U C -0.2005(6) 1.1251(5) 0.1249(2) 0.102(5) Uiso 1 1 d G U .
H14U H -0.2082 1.1360 0.1087 0.122 Uiso 1 1 calc R U .
C15U C -0.2370(4) 1.1322(5) 0.1462(3) 0.106(6) Uiso 1 1 d G U .
H15U H -0.2696 1.1479 0.1446 0.127 Uiso 1 1 calc R U .
C16U C -0.2259(5) 1.1163(5) 0.1699(2) 0.098(5) Uiso 1 1 d G U .
H16U H -0.2508 1.1211 0.1845 0.118 Uiso 1 1 calc R U .
N21U N -0.0422(4) 1.0162(4) 0.17794(19) 0.077(3) Uani 1 1 d G U .
N22U N -0.0905(4) 1.0460(4) 0.17800(19) 0.066(3) Uani 1 1 d G U .
C23U C -0.0950(4) 1.0614(4) 0.1526(2) 0.077(4) Uiso 1 1 d G U .
C24U C -0.0496(5) 1.0411(5) 0.13687(16) 0.083(5) Uiso 1 1 d G U .
H24U H -0.0423 1.0455 0.1190 0.100 Uiso 1 1 calc R U .
C25U C -0.0169(3) 1.0132(4) 0.1525(2) 0.082(4) Uiso 1 1 d G U .
H25U H 0.0160 0.9956 0.1470 0.098 Uiso 1 1 calc R U .
C26U C -0.0213(7) 0.9962(7) 0.1993(4) 0.081(4) Uiso 1 1 d . U .
H27N H 0.0055 0.9671 0.1949 0.097 Uiso 1 1 calc R U .
H27O H -0.0456 0.9887 0.2129 0.097 Uiso 1 1 calc R U .
N31U N 0.1287(6) 1.2006(4) 0.1766(3) 0.106(4) Uani 1 1 d G U .
C32U C 0.0880(5) 1.2288(6) 0.1917(3) 0.106(5) Uiso 1 1 d G U .
C33U C 0.0760(5) 1.2762(5) 0.1885(3) 0.130(6) Uiso 1 1 d G U .
H33U H 0.0482 1.2955 0.1988 0.156 Uiso 1 1 calc R U .
C34U C 0.1049(7) 1.2954(4) 0.1702(3) 0.142(7) Uiso 1 1 d G U .
H34U H 0.0967 1.3278 0.1680 0.171 Uiso 1 1 calc R U .
C35U C 0.1457(6) 1.2672(6) 0.1551(3) 0.143(7) Uiso 1 1 d G U .
H35U H 0.1654 1.2804 0.1426 0.172 Uiso 1 1 calc R U .
C36U C 0.1576(5) 1.2198(6) 0.1583(3) 0.118(5) Uiso 1 1 d G U .
H36T H 0.1855 1.2005 0.1480 0.142 Uiso 1 1 calc R U .
N41U N 0.0449(5) 1.1505(4) 0.2338(2) 0.093(4) Uani 1 1 d G U .
N42U N 0.0796(4) 1.1619(5) 0.2142(2) 0.091(4) Uani 1 1 d G U .
C43U C 0.0608(5) 1.2098(5) 0.2076(2) 0.097(4) Uiso 1 1 d G U .
C44U C 0.0145(5) 1.2280(4) 0.2230(3) 0.092(5) Uiso 1 1 d G U .
H44U H -0.0062 1.2593 0.2226 0.111 Uiso 1 1 calc R U .
C45U C 0.0047(4) 1.1914(5) 0.2392(2) 0.094(5) Uiso 1 1 d G U .
H45T H -0.0238 1.1938 0.2515 0.112 Uiso 1 1 calc R U .
C51U C -0.0025(4) 1.0268(4) 0.2088(2) 0.077(4) Uiso 1 1 d G U .
C52U C 0.0192(5) 1.0081(3) 0.2296(2) 0.079(5) Uiso 1 1 d G U .
H52U H 0.0219 0.9777 0.2363 0.095 Uiso 1 1 calc R U .
C53U C 0.0369(4) 1.0338(4) 0.2405(2) 0.090(5) Uiso 1 1 d G U .
H53U H 0.0517 1.0210 0.2547 0.108 Uiso 1 1 calc R U .
C54U C 0.0329(4) 1.0783(4) 0.2306(2) 0.076(4) Uiso 1 1 d G U .
C55U C 0.0112(4) 1.0970(3) 0.2099(2) 0.064(4) Uiso 1 1 d G U .
H55I H 0.0084 1.1274 0.2032 0.077 Uiso 1 1 calc R U .
C56U C -0.0065(4) 1.0713(4) 0.19901(19) 0.072(4) Uiso 1 1 d G U .
H56I H -0.0213 1.0840 0.1848 0.086 Uiso 1 1 calc R U .
C46U C 0.0533(8) 1.1050(7) 0.2452(4) 0.089(4) Uiso 1 1 d . U .
H47L H 0.0369 1.1062 0.2632 0.107 Uiso 1 1 calc R U .
H47M H 0.0882 1.0886 0.2445 0.107 Uiso 1 1 calc R U .
N11V N -0.1593(4) 0.5178(4) 0.36801(16) 0.063(3) Uani 1 1 d G U .
C12V C -0.1242(3) 0.5031(4) 0.3827(2) 0.073(4) Uiso 1 1 d G U .
C13V C -0.1368(4) 0.4953(4) 0.4087(2) 0.078(5) Uiso 1 1 d G U .
H13V H -0.1128 0.4852 0.4187 0.094 Uiso 1 1 calc R U .
C14V C -0.1846(5) 0.5021(4) 0.41995(16) 0.088(5) Uiso 1 1 d G U .
H14V H -0.1932 0.4967 0.4377 0.106 Uiso 1 1 calc R U .
C15V C -0.2197(3) 0.5167(5) 0.4053(2) 0.096(5) Uiso 1 1 d G U .
H15V H -0.2523 0.5214 0.4130 0.115 Uiso 1 1 calc R U .
C16V C -0.2071(3) 0.5246(4) 0.3793(2) 0.079(4) Uiso 1 1 d G U .
H16V H -0.2311 0.5346 0.3693 0.095 Uiso 1 1 calc R U .
N21V N -0.0265(4) 0.5050(4) 0.33488(15) 0.059(3) Uani 1 1 d G U .
N22V N -0.0750(3) 0.5082(3) 0.34462(18) 0.057(3) Uani 1 1 d G U .
C23V C -0.0799(3) 0.4960(4) 0.37096(17) 0.051(3) Uiso 1 1 d G U .
C24V C -0.0345(4) 0.4853(4) 0.37750(16) 0.067(4) Uiso 1 1 d G U .
H24V H -0.0274 0.4760 0.3939 0.080 Uiso 1 1 calc R U .
C25V C -0.0015(3) 0.4909(4) 0.3552(2) 0.066(4) Uiso 1 1 d G U .
H25V H 0.0316 0.4860 0.3541 0.079 Uiso 1 1 calc R U .
C26V C -0.0082(7) 0.5105(6) 0.3106(3) 0.064(4) Uiso 1 1 d . U .
H27P H 0.0163 0.5249 0.3090 0.076 Uiso 1 1 calc R U .
H27Q H -0.0343 0.5323 0.3023 0.076 Uiso 1 1 calc R U .
N31V N 0.1586(5) 0.2101(4) 0.3017(2) 0.094(4) Uani 1 1 d G U .
C32V C 0.1153(5) 0.2079(5) 0.2991(3) 0.101(4) Uiso 1 1 d G U .
C33V C 0.1018(5) 0.1707(6) 0.3104(3) 0.123(6) Uiso 1 1 d G U .
H33V H 0.0722 0.1692 0.3086 0.148 Uiso 1 1 calc R U .
C34V C 0.1315(7) 0.1359(5) 0.3243(3) 0.138(7) Uiso 1 1 d G U .
H34V H 0.1223 0.1105 0.3320 0.166 Uiso 1 1 calc R U .
C35V C 0.1748(6) 0.1381(5) 0.3269(3) 0.132(6) Uiso 1 1 d G U .
H35V H 0.1951 0.1143 0.3364 0.158 Uiso 1 1 calc R U .
C36V C 0.1883(4) 0.1753(6) 0.3156(3) 0.111(5) Uiso 1 1 d G U .
H36U H 0.2179 0.1768 0.3174 0.133 Uiso 1 1 calc R U .
N41V N 0.0672(5) 0.3129(4) 0.2608(2) 0.093(4) Uani 1 1 d G U .
N42V N 0.1035(4) 0.2807(5) 0.2732(2) 0.088(4) Uani 1 1 d G U .
C43V C 0.0876(5) 0.2437(4) 0.2843(3) 0.096(4) Uiso 1 1 d G U .
C44V C 0.0416(5) 0.2530(5) 0.2788(3) 0.099(5) Uiso 1 1 d G U .
H44V H 0.0226 0.2340 0.2839 0.119 Uiso 1 1 calc R U .
C45V C 0.0290(4) 0.2958(5) 0.2642(3) 0.089(4) Uiso 1 1 d G U .
H45U H 0.0001 0.3104 0.2579 0.107 Uiso 1 1 calc R U .
C51V C 0.0148(4) 0.4676(3) 0.29619(19) 0.056(4) Uiso 1 1 d G U .
C52V C 0.0154(4) 0.4241(4) 0.30633(15) 0.054(4) Uiso 1 1 d G U .
H52V H 0.0031 0.4193 0.3238 0.065 Uiso 1 1 calc R U .
C53V C 0.0341(4) 0.3876(3) 0.2910(2) 0.065(4) Uiso 1 1 d G U .
H53V H 0.0345 0.3579 0.2979 0.078 Uiso 1 1 calc R U .
C54V C 0.0522(4) 0.3947(4) 0.2654(2) 0.082(4) Uiso 1 1 d G U .
C55V C 0.0516(5) 0.4382(4) 0.25531(16) 0.082(5) Uiso 1 1 d G U .
H55J H 0.0640 0.4430 0.2379 0.098 Uiso 1 1 calc R U .
C56V C 0.0329(4) 0.4747(3) 0.2707(2) 0.069(4) Uiso 1 1 d G U .
H56J H 0.0325 0.5044 0.2638 0.083 Uiso 1 1 calc R U .
C46V C 0.0735(8) 0.3527(7) 0.2487(4) 0.085(4) Uiso 1 1 d . U .
H47N H 0.0583 0.3612 0.2338 0.102 Uiso 1 1 calc R U .
H47O H 0.1084 0.3465 0.2427 0.102 Uiso 1 1 calc R U .
N11W N -0.2187(4) 1.0918(5) 0.2287(2) 0.088(4) Uani 1 1 d G U .
C12W C -0.2469(5) 1.0650(4) 0.2308(3) 0.092(4) Uiso 1 1 d G U .
C13W C -0.2938(5) 1.0791(5) 0.2446(3) 0.108(6) Uiso 1 1 d G U .
H13W H -0.3131 1.0608 0.2459 0.129 Uiso 1 1 calc R U .
C14W C -0.3124(4) 1.1200(5) 0.2563(3) 0.118(6) Uiso 1 1 d G U .
H14W H -0.3445 1.1296 0.2658 0.142 Uiso 1 1 calc R U .
C15W C -0.2842(5) 1.1468(4) 0.2543(3) 0.119(6) Uiso 1 1 d G U .
H15W H -0.2970 1.1748 0.2624 0.143 Uiso 1 1 calc R U .
C16W C -0.2373(5) 1.1327(4) 0.2405(3) 0.103(5) Uiso 1 1 d G U .
H16W H -0.2180 1.1510 0.2391 0.123 Uiso 1 1 calc R U .
N21W N -0.1629(4) 0.9687(4) 0.2012(2) 0.085(3) Uani 1 1 d G U .
N22W N -0.1784(4) 1.0145(4) 0.2081(2) 0.074(3) Uani 1 1 d G U .
C23W C -0.2275(4) 1.0272(4) 0.2203(3) 0.081(4) Uiso 1 1 d G U .
C24W C -0.2424(4) 0.9892(5) 0.2210(3) 0.077(5) Uiso 1 1 d G U .
H24W H -0.2736 0.9881 0.2281 0.092 Uiso 1 1 calc R U .
C25W C -0.2024(5) 0.9530(3) 0.2092(3) 0.085(4) Uiso 1 1 d G U .
H25W H -0.2022 0.9236 0.2070 0.102 Uiso 1 1 calc R U .
C26W C -0.1171(7) 0.9495(7) 0.1869(4) 0.085(4) Uiso 1 1 d . U .
H27R H -0.1047 0.9163 0.1921 0.102 Uiso 1 1 calc R U .
H27S H -0.0957 0.9635 0.1909 0.102 Uiso 1 1 calc R U .
N31W N -0.2330(5) 0.9733(5) 0.0486(3) 0.115(5) Uani 1 1 d G U .
C32W C -0.2314(5) 1.0174(6) 0.0460(3) 0.115(5) Uiso 1 1 d G U .
C33W C -0.2674(6) 1.0540(4) 0.0368(3) 0.131(6) Uiso 1 1 d G U .
H33W H -0.2664 1.0842 0.0350 0.157 Uiso 1 1 calc R U .
C34W C -0.3050(5) 1.0465(5) 0.0301(3) 0.124(6) Uiso 1 1 d G U .
H34W H -0.3296 1.0716 0.0237 0.149 Uiso 1 1 calc R U .
C35W C -0.3066(5) 1.0024(6) 0.0327(3) 0.124(6) Uiso 1 1 d G U .
H35W H -0.3323 0.9973 0.0281 0.149 Uiso 1 1 calc R U .
C36W C -0.2706(6) 0.9658(4) 0.0419(3) 0.120(5) Uiso 1 1 d G U .
H36V H -0.2716 0.9357 0.0437 0.144 Uiso 1 1 calc R U .
N41W N -0.1242(5) 0.9995(5) 0.0670(3) 0.111(4) Uani 1 1 d G U .
N42W N -0.1605(6) 0.9854(4) 0.0625(3) 0.115(4) Uani 1 1 d G U .
C43W C -0.1971(5) 1.0250(6) 0.0545(3) 0.109(5) Uiso 1 1 d G U .
C44W C -0.1834(6) 1.0636(4) 0.0540(3) 0.116(6) Uiso 1 1 d G U .
H44W H -0.2013 1.0946 0.0494 0.139 Uiso 1 1 calc R U .
C45W C -0.1384(6) 1.0479(5) 0.0618(3) 0.109(5) Uiso 1 1 d G U .
H45V H -0.1208 1.0665 0.0632 0.130 Uiso 1 1 calc R U .
C51W C -0.1140(5) 0.9549(5) 0.15897(19) 0.083(5) Uiso 1 1 d G U .
C52W C -0.1481(4) 0.9868(4) 0.1462(3) 0.087(5) Uiso 1 1 d G U .
H52W H -0.1781 1.0053 0.1554 0.104 Uiso 1 1 calc R U .
C53W C -0.1384(5) 0.9917(4) 0.1200(3) 0.096(5) Uiso 1 1 d G U .
H53W H -0.1618 1.0136 0.1113 0.115 Uiso 1 1 calc R U .
C54W C -0.0946(6) 0.9647(5) 0.10656(19) 0.105(5) Uiso 1 1 d G U .
C55W C -0.0604(4) 0.9328(5) 0.1193(3) 0.108(6) Uiso 1 1 d G U .
H55K H -0.0304 0.9143 0.1101 0.129 Uiso 1 1 calc R U .
C56W C -0.0701(5) 0.9279(4) 0.1455(3) 0.093(5) Uiso 1 1 d G U .
H56K H -0.0467 0.9061 0.1543 0.111 Uiso 1 1 calc R U .
C46W C -0.0840(9) 0.9716(8) 0.0779(4) 0.111(5) Uiso 1 1 d . U .
H47P H -0.0587 0.9856 0.0727 0.134 Uiso 1 1 calc R U .
H47Q H -0.0709 0.9411 0.0709 0.134 Uiso 1 1 calc R U .
N11X N 0.3593(4) 0.5483(4) 0.0841(3) 0.097(4) Uani 1 1 d G U .
C12X C 0.3892(5) 0.5593(4) 0.0957(2) 0.093(4) Uiso 1 1 d G U .
C13X C 0.4372(5) 0.5311(6) 0.0940(3) 0.107(6) Uiso 1 1 d G U .
H13X H 0.4576 0.5387 0.1020 0.128 Uiso 1 1 calc R U .
C14X C 0.4553(4) 0.4918(5) 0.0808(3) 0.125(6) Uiso 1 1 d G U .
H14X H 0.4880 0.4726 0.0797 0.151 Uiso 1 1 calc R U .
C15X C 0.4254(6) 0.4808(4) 0.0692(3) 0.130(6) Uiso 1 1 d G U .
H15X H 0.4377 0.4540 0.0602 0.156 Uiso 1 1 calc R U .
C16X C 0.3774(5) 0.5090(5) 0.0709(3) 0.111(5) Uiso 1 1 d G U .
H16X H 0.3570 0.5014 0.0630 0.134 Uiso 1 1 calc R U .
N21X N 0.3012(4) 0.6547(4) 0.1259(2) 0.084(3) Uani 1 1 d G U .
N22X N 0.3177(4) 0.6187(4) 0.1095(2) 0.079(4) Uani 1 1 d G U .
C23X C 0.3679(4) 0.5960(4) 0.1085(2) 0.079(4) Uiso 1 1 d G U .
C24X C 0.3825(4) 0.6180(5) 0.1243(3) 0.079(5) Uiso 1 1 d G U .
H24X H 0.4142 0.6098 0.1272 0.095 Uiso 1 1 calc R U .
C25X C 0.3412(5) 0.6543(4) 0.1351(2) 0.085(4) Uiso 1 1 d G U .
H25X H 0.3406 0.6747 0.1464 0.102 Uiso 1 1 calc R U .
C26X C 0.2518(7) 0.6837(7) 0.1334(4) 0.083(4) Uiso 1 1 d . U .
H27T H 0.2462 0.6918 0.1509 0.100 Uiso 1 1 calc R U .
H27U H 0.2305 0.6666 0.1330 0.100 Uiso 1 1 calc R U .
N31X N 0.3461(6) 0.8609(6) 0.0154(3) 0.137(5) Uani 1 1 d G U .
C32X C 0.3283(5) 0.8406(7) 0.0011(4) 0.140(5) Uiso 1 1 d G U .
C33X C 0.3543(7) 0.8266(7) -0.0226(3) 0.154(7) Uiso 1 1 d G U .
H33X H 0.3421 0.8127 -0.0323 0.184 Uiso 1 1 calc R U .
C34X C 0.3980(7) 0.8330(7) -0.0320(3) 0.154(7) Uiso 1 1 d G U .
H34X H 0.4158 0.8235 -0.0482 0.185 Uiso 1 1 calc R U .
C35X C 0.4158(5) 0.8534(7) -0.0177(4) 0.146(7) Uiso 1 1 d G U .
H35X H 0.4457 0.8578 -0.0242 0.176 Uiso 1 1 calc R U .
C36X C 0.3899(7) 0.8673(6) 0.0060(3) 0.142(6) Uiso 1 1 d G U .
H36W H 0.4021 0.8813 0.0158 0.170 Uiso 1 1 calc R U .
N41X N 0.2192(5) 0.8476(5) 0.0419(2) 0.116(4) Uani 1 1 d G U .
N42X N 0.2652(6) 0.8521(5) 0.0350(3) 0.115(4) Uani 1 1 d G U .
C43X C 0.2853(5) 0.8390(6) 0.0099(3) 0.125(5) Uiso 1 1 d G U .
C44X C 0.2516(7) 0.8265(6) 0.0013(2) 0.129(6) Uiso 1 1 d G U .
H44X H 0.2557 0.8163 -0.0148 0.155 Uiso 1 1 calc R U .
C45X C 0.2108(5) 0.8318(6) 0.0211(3) 0.126(5) Uiso 1 1 d G U .
H45W H 0.1827 0.8258 0.0205 0.151 Uiso 1 1 calc R U .
C46X C 0.1928(9) 0.8473(9) 0.0661(5) 0.122(5) Uiso 1 1 d . U .
H47R H 0.1593 0.8518 0.0652 0.146 Uiso 1 1 calc R U .
H47S H 0.1919 0.8735 0.0743 0.146 Uiso 1 1 calc R U .
C51X C 0.2385(6) 0.7284(4) 0.1158(2) 0.091(5) Uiso 1 1 d G U .
C52X C 0.2701(4) 0.7324(4) 0.0934(3) 0.088(5) Uiso 1 1 d G U .
H52X H 0.3009 0.7092 0.0897 0.106 Uiso 1 1 calc R U .
C53X C 0.2567(5) 0.7705(5) 0.0765(2) 0.095(5) Uiso 1 1 d G U .
H53X H 0.2783 0.7733 0.0612 0.114 Uiso 1 1 calc R U .
C54X C 0.2116(6) 0.8046(4) 0.0820(3) 0.098(5) Uiso 1 1 d G U .
C55X C 0.1800(4) 0.8006(5) 0.1044(3) 0.117(6) Uiso 1 1 d G U .
H55L H 0.1492 0.8238 0.1081 0.140 Uiso 1 1 calc R U .
C56X C 0.1934(5) 0.7625(5) 0.1213(2) 0.107(6) Uiso 1 1 d G U .
H56L H 0.1718 0.7597 0.1366 0.128 Uiso 1 1 calc R U .
B11 B 0.5677(5) 0.6464(5) 0.3304(3) 0.086(8) Uiso 1 1 d D . .
F11 F 0.5405(6) 0.6830(6) 0.3165(4) 0.229(9) Uiso 1 1 d D . .
F12 F 0.6078(5) 0.6546(5) 0.3328(3) 0.176(6) Uiso 1 1 d D . .
F13 F 0.5829(8) 0.6073(6) 0.3174(4) 0.274(11) Uiso 1 1 d D . .
F14 F 0.5408(8) 0.6406(9) 0.3536(3) 0.351(16) Uiso 1 1 d D . .
B21 B 0.0626(5) 0.6254(5) 0.4301(3) 0.180(17) Uiso 1 1 d D . .
F21 F 0.0201(4) 0.6167(4) 0.4366(2) 0.121(4) Uiso 1 1 d D . .
F22 F 0.0530(5) 0.6717(4) 0.4236(2) 0.137(5) Uiso 1 1 d D . .
F23 F 0.0921(5) 0.6011(5) 0.4099(3) 0.220(8) Uiso 1 1 d D . .
F24 F 0.0858(7) 0.6131(7) 0.4502(3) 0.354(17) Uiso 1 1 d D . .
N31 N 0.0860(9) 0.4820(9) 0.3990(5) 0.139(7) Uani 1 1 d . U .
O32 O 0.1235(6) 0.4692(5) 0.4097(3) 0.105(5) Uiso 1 1 d . . .
O33 O 0.0808(6) 0.4553(6) 0.3873(3) 0.123(5) Uiso 1 1 d . . .
C34 C 0.0495(10) 0.5232(10) 0.4034(5) 0.132(8) Uiso 1 1 d . U .
H34Y H 0.0237 0.5259 0.3949 0.199 Uiso 1 1 calc R U .
H34Z H 0.0618 0.5483 0.3969 0.199 Uiso 1 1 calc R U .
H35Y H 0.0369 0.5249 0.4216 0.199 Uiso 1 1 calc R U .
B41 B -0.1559(6) 0.8200(6) 0.2187(3) 0.176(16) Uiso 1 1 d D . .
F41 F -0.1885(5) 0.8488(5) 0.2042(3) 0.144(5) Uiso 1 1 d D . .
F42 F -0.1486(8) 0.8459(8) 0.2345(4) 0.262(11) Uiso 1 1 d D . .
F43 F -0.1746(11) 0.7883(7) 0.2329(5) 0.373(18) Uiso 1 1 d D . .
F44 F -0.1131(7) 0.7977(9) 0.2034(5) 0.43(2) Uiso 1 1 d D . .
B51 B 0.2561(9) 0.5443(7) 0.5095(4) 0.104(18) Uiso 0.5 1 d D . P
F51 F 0.2596(8) 0.5004(7) 0.5064(4) 0.098(7) Uiso 0.5 1 d D . P
F52 F 0.2775(11) 0.5622(8) 0.4874(5) 0.158(11) Uiso 0.5 1 d D . P
F53 F 0.2081(10) 0.5712(10) 0.5154(9) 0.40(4) Uiso 0.5 1 d D . P
F54 F 0.2784(17) 0.5432(13) 0.5288(5) 0.31(3) Uiso 0.5 1 d D . P
B61 B 0.1446(7) 0.4126(7) 0.1631(3) 0.030(8) Uiso 0.5 1 d D . P
F61 F 0.1303(11) 0.4595(7) 0.1638(5) 0.165(12) Uiso 0.5 1 d D . P
F62 F 0.1913(8) 0.3952(13) 0.1507(6) 0.44(5) Uiso 0.5 1 d D . P
F63 F 0.1398(9) 0.3926(7) 0.1875(4) 0.118(8) Uiso 0.5 1 d D . P
F64 F 0.1148(12) 0.4030(10) 0.1509(5) 0.207(15) Uiso 0.5 1 d D . P
P71 P -0.3224(4) 1.1463(4) 0.0943(2) 0.133(5) Uiso 0.5 1 d D . P
F71 F -0.2812(5) 1.1024(4) 0.1027(3) 0.092(7) Uiso 0.5 1 d D . P
F72 F -0.3016(6) 1.1784(5) 0.1042(3) 0.094(7) Uiso 0.5 1 d D . P
F73 F -0.3553(6) 1.1444(7) 0.1212(3) 0.168(12) Uiso 0.5 1 d D . P
F74 F -0.3636(6) 1.1906(6) 0.0859(4) 0.207(15) Uiso 0.5 1 d D . P
F75 F -0.2893(6) 1.1490(6) 0.0676(2) 0.123(9) Uiso 0.5 1 d D . P
F76 F -0.3436(7) 1.1152(7) 0.0845(4) 0.191(14) Uiso 0.5 1 d D . P
O81 O 0.1320(7) 0.7337(6) 0.2818(3) 0.143(6) Uiso 1 1 d . . .
B91 B -0.3108(7) 0.9600(7) 0.5261(4) 0.062(12) Uiso 0.5 1 d D . P
F91 F -0.3387(8) 0.9438(9) 0.5162(5) 0.142(10) Uiso 0.5 1 d D . P
F92 F -0.2919(9) 0.9871(8) 0.5077(4) 0.151(11) Uiso 0.5 1 d D . P
F93 F -0.2740(9) 0.9238(8) 0.5343(5) 0.175(13) Uiso 0.5 1 d D . P
F94 F -0.3389(11) 0.9858(10) 0.5461(5) 0.26(2) Uiso 0.5 1 d D . P
B101 B -0.3989(8) 0.8924(8) 0.3240(4) 0.054(11) Uiso 0.5 1 d D . P
F101 F -0.4210(9) 0.8709(9) 0.3442(4) 0.132(9) Uiso 0.5 1 d D . P
F102 F -0.4271(14) 0.9379(8) 0.3212(8) 0.35(3) Uiso 0.5 1 d D . P
F103 F -0.3550(10) 0.8898(13) 0.3285(6) 0.234(18) Uiso 0.5 1 d D . P
F104 F -0.3909(13) 0.8712(13) 0.3024(4) 0.233(18) Uiso 0.5 1 d D . P
P111 P 0.1315(7) 1.0004(7) 0.3162(4) 0.283(15) Uiso 0.5 1 d D . P
F111 F 0.1161(11) 1.0187(10) 0.2899(4) 0.222(17) Uiso 0.5 1 d D . P
F112 F 0.0826(8) 1.0352(8) 0.3297(5) 0.164(12) Uiso 0.5 1 d D . P
F113 F 0.1473(11) 0.9823(11) 0.3424(4) 0.241(19) Uiso 0.5 1 d D . P
F114 F 0.1073(11) 0.9631(8) 0.3191(6) 0.28(2) Uiso 0.5 1 d D . P
F115 F 0.1806(8) 0.9654(9) 0.3026(6) 0.220(17) Uiso 0.5 1 d D . P
F116 F 0.1560(10) 1.0377(10) 0.3131(7) 0.35(3) Uiso 0.5 1 d D . P

loop_
_atom_site_aniso_label
_atom_site_aniso_U_11
_atom_site_aniso_U_22
_atom_site_aniso_U_33
_atom_site_aniso_U_23
_atom_site_aniso_U_13
_atom_site_aniso_U_12
Cd1 0.0845(11) 0.0703(10) 0.0489(8) 0.0141(7) -0.0285(7) -0.0275(8)
Cd2 0.0726(10) 0.0539(9) 0.0879(10) -0.0012(8) -0.0227(8) -0.0315(8)
Ru3 0.0478(10) 0.0817(12) 0.0654(10) -0.0196(9) -0.0256(8) -0.0067(9)
Cd4 0.0544(10) 0.0776(11) 0.0928(11) 0.0002(9) -0.0127(8) -0.0141(8)
Ru5 0.0584(11) 0.0697(11) 0.0929(12) 0.0050(9) -0.0257(9) -0.0286(9)
Cd6 0.1072(13) 0.0686(11) 0.1038(12) -0.0220(9) -0.0365(10) -0.0273(10)
Cd7 0.1146(14) 0.0625(10) 0.1024(12) 0.0078(9) -0.0438(10) -0.0478(10)
Ru8 0.0874(13) 0.0764(12) 0.0942(12) 0.0189(10) -0.0450(10) -0.0459(10)
Cd9 0.0838(12) 0.1283(15) 0.0732(10) 0.0075(10) -0.0255(9) -0.0415(11)
Cd10 0.1024(13) 0.1121(13) 0.0627(10) 0.0289(9) -0.0399(9) -0.0407(11)
Cd11 0.0532(10) 0.1381(16) 0.1391(15) 0.0135(12) -0.0477(10) -0.0437(11)
Cd12 0.1497(18) 0.1119(14) 0.0818(12) 0.0266(11) -0.0592(12) -0.0444(13)
Ru13 0.1241(16) 0.0865(13) 0.0667(11) 0.0049(10) -0.0330(11) -0.0429(12)
Cd14 0.202(2) 0.1619(18) 0.0590(10) 0.0148(11) -0.0282(12) -0.1298(18)
Cd15 0.1175(15) 0.1241(15) 0.0960(12) -0.0307(11) -0.0177(11) -0.0546(13)
Cd16 0.0984(15) 0.1076(15) 0.1540(18) -0.0279(13) -0.0489(13) 0.0112(12)
N11A 0.067(6) 0.082(6) 0.075(6) -0.007(6) -0.018(5) -0.020(5)
N21A 0.074(6) 0.089(6) 0.081(6) -0.010(5) -0.025(5) -0.030(5)
N22A 0.071(6) 0.086(7) 0.087(6) -0.003(5) -0.030(6) -0.030(6)
N31A 0.110(7) 0.111(7) 0.101(7) -0.005(6) -0.017(6) -0.028(6)
N41A 0.083(6) 0.092(6) 0.087(6) -0.001(5) -0.022(5) -0.026(5)
N42A 0.085(7) 0.093(7) 0.090(6) -0.003(6) -0.022(6) -0.033(6)
N11B 0.073(6) 0.072(6) 0.061(6) -0.015(5) -0.012(5) -0.020(5)
N21B 0.070(6) 0.068(5) 0.060(5) 0.003(5) -0.026(5) -0.017(5)
N22B 0.049(6) 0.065(6) 0.054(6) 0.009(5) -0.030(5) -0.021(5)
N31B 0.079(6) 0.079(6) 0.076(6) -0.018(5) -0.024(5) -0.025(5)
N41B 0.049(5) 0.066(5) 0.052(5) 0.000(5) -0.005(5) -0.009(4)
N42B 0.031(5) 0.069(6) 0.045(5) -0.008(5) -0.018(5) -0.007(5)
N11C 0.104(7) 0.110(7) 0.098(7) -0.007(6) -0.018(6) -0.043(6)
N21C 0.079(6) 0.071(5) 0.082(6) -0.003(5) -0.003(5) -0.027(5)
N22C 0.076(6) 0.059(6) 0.089(6) 0.000(5) 0.011(5) -0.047(5)
N31C 0.069(6) 0.065(6) 0.059(6) 0.002(5) -0.017(5) -0.042(5)
N41C 0.090(6) 0.071(5) 0.082(6) 0.006(5) -0.020(5) -0.030(5)
N42C 0.091(6) 0.056(6) 0.067(6) 0.020(5) -0.019(5) -0.037(5)
N11D 0.065(6) 0.068(6) 0.080(6) -0.003(5) -0.023(5) -0.023(5)
N21D 0.078(5) 0.062(5) 0.073(5) 0.008(5) -0.017(5) -0.036(5)
N22D 0.077(6) 0.052(6) 0.083(6) 0.009(5) -0.016(5) -0.044(5)
N31D 0.105(7) 0.104(7) 0.101(7) -0.001(6) -0.011(6) -0.031(6)
N41D 0.091(6) 0.093(6) 0.091(6) 0.008(5) -0.012(5) -0.025(5)
N42D 0.088(7) 0.081(7) 0.090(7) -0.003(6) -0.012(6) -0.017(5)
N11E 0.075(6) 0.072(6) 0.075(6) -0.001(5) -0.028(5) -0.028(5)
N21E 0.063(5) 0.058(5) 0.063(5) -0.011(5) -0.012(5) -0.012(5)
N22E 0.055(6) 0.053(6) 0.063(6) -0.010(5) -0.022(5) -0.009(5)
N31E 0.101(7) 0.094(7) 0.100(7) -0.015(6) -0.025(6) -0.040(6)
N41E 0.097(6) 0.087(6) 0.086(6) -0.020(5) -0.025(5) -0.035(5)
N42E 0.102(7) 0.085(7) 0.082(6) -0.023(5) -0.029(6) -0.040(6)
N11F 0.148(8) 0.148(8) 0.141(8) -0.001(6) -0.029(7) -0.037(7)
N21F 0.136(7) 0.134(7) 0.139(7) -0.010(6) -0.026(6) -0.046(6)
N22F 0.128(8) 0.126(7) 0.150(8) -0.013(7) -0.025(6) -0.043(7)
N31F 0.079(6) 0.087(6) 0.075(6) -0.014(6) -0.021(5) -0.018(6)
N41F 0.087(6) 0.081(6) 0.083(6) -0.010(5) -0.020(5) -0.028(5)
N42F 0.076(6) 0.078(6) 0.088(6) -0.011(6) -0.020(5) -0.030(5)
N11G 0.082(6) 0.078(6) 0.098(7) 0.012(6) -0.006(6) -0.047(5)
N21G 0.073(6) 0.087(6) 0.084(6) 0.008(5) -0.022(5) -0.035(5)
N22G 0.071(6) 0.082(6) 0.083(6) 0.007(6) -0.021(6) -0.035(5)
N31G 0.127(7) 0.127(7) 0.130(7) -0.007(6) -0.032(6) -0.050(6)
N41G 0.105(6) 0.112(6) 0.108(6) -0.006(5) -0.019(5) -0.037(6)
N42G 0.110(7) 0.118(7) 0.120(7) -0.006(6) -0.017(6) -0.031(6)
N11H 0.116(7) 0.107(7) 0.112(7) -0.009(6) -0.026(6) -0.035(6)
N21H 0.113(6) 0.106(6) 0.129(6) -0.005(6) -0.021(5) -0.029(6)
N22H 0.110(7) 0.099(7) 0.126(7) -0.004(6) -0.029(6) -0.030(6)
N31H 0.089(7) 0.091(6) 0.109(7) -0.012(6) -0.022(6) -0.046(6)
N41H 0.079(6) 0.074(6) 0.092(6) -0.008(5) -0.013(5) -0.031(5)
N42H 0.085(6) 0.070(6) 0.083(6) -0.010(6) -0.017(6) -0.021(6)
N11I 0.130(7) 0.129(7) 0.130(7) -0.020(6) -0.041(6) -0.054(6)
N21I 0.101(6) 0.098(6) 0.095(6) -0.009(5) -0.034(5) -0.036(5)
N22I 0.092(6) 0.092(7) 0.089(7) -0.010(6) -0.048(6) -0.036(6)
N31I 0.141(8) 0.144(8) 0.143(8) -0.009(6) -0.024(6) -0.044(7)
N41I 0.148(7) 0.144(7) 0.160(7) -0.006(6) -0.027(6) -0.066(6)
N42I 0.143(8) 0.142(8) 0.156(8) -0.007(7) -0.033(6) -0.074(7)
N11J 0.088(6) 0.085(6) 0.094(7) 0.000(6) -0.026(6) -0.031(6)
N21J 0.088(6) 0.087(6) 0.090(6) -0.014(5) -0.025(5) -0.033(5)
N22J 0.086(7) 0.071(6) 0.088(7) -0.011(5) -0.022(6) -0.031(6)
N31J 0.138(8) 0.130(7) 0.132(7) 0.001(6) -0.015(6) -0.051(7)
N41J 0.122(6) 0.116(6) 0.126(6) -0.009(5) -0.024(6) -0.060(5)
N42J 0.120(7) 0.114(7) 0.138(7) 0.004(6) -0.020(7) -0.068(6)
N11K 0.081(6) 0.089(6) 0.084(6) -0.004(6) -0.013(6) -0.027(6)
N21K 0.095(6) 0.099(6) 0.096(6) -0.007(5) -0.016(5) -0.024(5)
N22K 0.090(7) 0.093(7) 0.091(7) -0.005(6) -0.009(6) -0.023(6)
N31K 0.133(7) 0.127(7) 0.127(7) -0.010(6) -0.033(6) -0.046(6)
N41K 0.094(6) 0.084(6) 0.080(6) -0.007(5) -0.022(5) -0.026(5)
N42K 0.106(7) 0.084(6) 0.081(6) -0.005(6) -0.024(6) -0.017(6)
N11L 0.077(6) 0.089(6) 0.086(6) 0.003(6) -0.012(5) -0.044(5)
N21L 0.090(6) 0.097(6) 0.087(6) -0.014(5) -0.022(5) -0.041(5)
N22L 0.078(6) 0.091(7) 0.089(6) -0.019(5) -0.022(6) -0.043(6)
N31L 0.096(7) 0.096(7) 0.096(7) -0.012(6) -0.021(6) -0.036(6)
N41L 0.087(6) 0.100(6) 0.089(6) -0.004(5) -0.033(5) -0.028(5)
N42L 0.081(7) 0.105(7) 0.089(6) -0.005(6) -0.030(6) -0.017(6)
N11M 0.098(7) 0.096(7) 0.088(7) -0.003(6) -0.010(6) -0.040(6)
N21M 0.091(6) 0.097(6) 0.083(6) -0.007(5) -0.017(5) -0.036(5)
N22M 0.093(7) 0.092(7) 0.073(6) -0.014(6) -0.021(6) -0.034(6)
N31M 0.088(7) 0.095(7) 0.092(7) -0.001(6) -0.017(6) -0.035(6)
N41M 0.121(6) 0.119(6) 0.119(6) -0.004(6) -0.028(6) -0.044(5)
N42M 0.110(7) 0.114(7) 0.107(7) -0.005(6) -0.040(6) -0.041(6)
N11N 0.127(7) 0.131(7) 0.122(7) -0.014(6) -0.034(6) -0.058(6)
N21N 0.081(6) 0.086(6) 0.086(6) 0.001(5) -0.019(5) -0.018(5)
N22N 0.086(7) 0.086(7) 0.084(6) -0.006(6) -0.022(6) -0.018(6)
N31N 0.096(7) 0.091(7) 0.096(7) -0.010(6) -0.022(6) -0.024(6)
N41N 0.073(6) 0.074(6) 0.084(6) 0.000(6) -0.022(6) -0.039(6)
N42N 0.079(6) 0.080(5) 0.081(6) 0.008(5) -0.011(5) -0.032(5)
N11O 0.086(6) 0.090(6) 0.084(6) -0.007(6) -0.023(5) -0.041(6)
N21O 0.090(6) 0.077(6) 0.091(6) -0.003(5) -0.015(5) -0.042(5)
N22O 0.091(7) 0.072(6) 0.082(6) 0.000(5) -0.012(6) -0.043(6)
N31O 0.080(6) 0.104(7) 0.096(7) -0.006(6) -0.032(6) -0.047(6)
N41O 0.109(6) 0.117(6) 0.122(6) -0.002(6) -0.032(5) -0.048(6)
N42O 0.104(7) 0.109(7) 0.120(7) -0.007(6) -0.036(6) -0.053(6)
N11P 0.105(7) 0.092(7) 0.096(7) -0.005(6) -0.022(6) -0.035(6)
N21P 0.084(6) 0.081(6) 0.095(6) 0.000(5) -0.016(5) -0.038(5)
N22P 0.092(7) 0.071(6) 0.085(6) 0.001(6) -0.025(6) -0.030(6)
N31P 0.111(7) 0.114(7) 0.113(7) -0.009(6) -0.021(6) -0.038(6)
N41P 0.101(6) 0.095(6) 0.102(6) -0.007(5) -0.034(5) -0.044(5)
N42P 0.095(7) 0.087(7) 0.103(7) -0.013(6) -0.043(6) -0.048(6)
N11Q 0.079(6) 0.086(6) 0.078(6) 0.002(6) -0.016(6) -0.027(6)
N21Q 0.075(6) 0.075(6) 0.077(6) -0.006(5) -0.012(5) -0.028(5)
N22Q 0.078(6) 0.063(6) 0.073(6) -0.001(5) -0.005(6) -0.022(6)
N31Q 0.108(7) 0.112(7) 0.105(7) -0.008(6) -0.028(6) -0.049(6)
N41Q 0.118(6) 0.119(6) 0.121(6) 0.001(6) -0.027(5) -0.043(6)
N42Q 0.106(7) 0.135(7) 0.114(7) 0.019(6) -0.028(6) -0.043(6)
N11R 0.090(7) 0.091(6) 0.092(7) 0.000(6) -0.027(6) -0.028(6)
N21R 0.085(6) 0.086(6) 0.083(6) 0.006(5) -0.022(5) -0.034(5)
N22R 0.086(7) 0.082(6) 0.087(7) 0.005(6) -0.024(6) -0.030(6)
N31R 0.105(7) 0.099(7) 0.101(7) -0.011(6) -0.025(6) -0.039(6)
N41R 0.115(6) 0.122(6) 0.110(6) 0.007(6) -0.014(5) -0.042(6)
N42R 0.102(7) 0.142(7) 0.103(7) 0.034(7) -0.016(6) -0.021(7)
N11S 0.067(6) 0.078(6) 0.080(6) 0.001(5) -0.020(5) -0.039(5)
N21S 0.082(6) 0.078(6) 0.086(6) 0.002(5) -0.020(5) -0.031(5)
N22S 0.083(6) 0.068(6) 0.099(7) 0.005(5) -0.007(6) -0.047(5)
N31S 0.236(10) 0.233(10) 0.229(10) -0.025(7) -0.050(7) -0.072(7)
N41S 0.138(7) 0.147(7) 0.145(7) -0.001(6) -0.032(6) -0.052(6)
N42S 0.147(8) 0.152(8) 0.158(8) -0.010(7) -0.045(7) -0.052(7)
N11T 0.086(6) 0.076(6) 0.086(6) -0.002(6) -0.011(6) -0.039(6)
N21T 0.088(6) 0.097(6) 0.094(6) -0.005(5) -0.020(5) -0.028(5)
N22T 0.079(6) 0.090(7) 0.100(7) -0.007(6) -0.011(6) -0.035(5)
N31T 0.096(7) 0.108(7) 0.109(7) -0.011(6) -0.023(6) -0.050(6)
N41T 0.120(6) 0.113(6) 0.104(6) -0.024(5) -0.021(5) -0.037(5)
N42T 0.126(7) 0.112(7) 0.097(7) -0.022(6) -0.012(6) -0.036(6)
N11U 0.093(7) 0.092(6) 0.101(7) -0.006(6) -0.025(6) -0.046(6)
N21U 0.076(5) 0.077(6) 0.084(6) 0.000(5) -0.010(5) -0.039(5)
N22U 0.060(6) 0.074(6) 0.077(6) 0.014(5) -0.001(5) -0.053(5)
N31U 0.103(7) 0.110(7) 0.115(7) -0.008(6) -0.028(6) -0.043(6)
N41U 0.096(6) 0.095(6) 0.094(6) -0.012(5) -0.023(5) -0.035(5)
N42U 0.095(7) 0.097(7) 0.097(7) -0.015(6) -0.028(6) -0.042(6)
N11V 0.051(6) 0.076(6) 0.077(6) 0.001(5) -0.035(5) -0.027(5)
N21V 0.064(5) 0.057(5) 0.062(5) -0.012(5) -0.023(5) -0.019(5)
N22V 0.060(6) 0.052(6) 0.060(6) -0.006(5) -0.011(5) -0.020(5)
N31V 0.098(7) 0.098(7) 0.099(7) 0.003(6) -0.015(6) -0.057(6)
N41V 0.092(6) 0.095(6) 0.086(6) -0.022(5) -0.015(5) -0.022(5)
N42V 0.093(7) 0.096(7) 0.083(7) -0.030(6) -0.020(6) -0.031(6)
N11W 0.094(6) 0.093(7) 0.087(6) 0.002(6) -0.027(6) -0.044(6)
N21W 0.081(6) 0.083(5) 0.090(6) 0.003(5) -0.025(5) -0.027(5)
N22W 0.070(6) 0.081(6) 0.089(6) 0.006(6) -0.041(5) -0.036(5)
N31W 0.117(7) 0.117(7) 0.115(7) -0.010(6) -0.017(6) -0.048(6)
N41W 0.109(6) 0.113(6) 0.109(6) -0.001(5) -0.017(5) -0.042(5)
N42W 0.104(7) 0.120(7) 0.111(7) 0.000(6) -0.012(6) -0.038(6)
N11X 0.095(7) 0.100(7) 0.101(7) -0.005(6) -0.014(6) -0.044(6)
N21X 0.084(6) 0.082(6) 0.080(6) 0.001(5) -0.013(5) -0.026(5)
N22X 0.081(7) 0.078(6) 0.075(6) 0.004(5) -0.015(6) -0.031(6)
N31X 0.142(8) 0.135(7) 0.139(8) -0.003(6) -0.038(6) -0.049(6)
N41X 0.123(6) 0.117(6) 0.114(6) -0.013(5) -0.033(6) -0.041(6)
N42X 0.122(7) 0.116(7) 0.110(7) -0.005(6) -0.039(7) -0.036(6)
N31 0.110(13) 0.148(15) 0.173(15) -0.035(13) -0.066(12) -0.031(13)

loop_
_atom_type_symbol
_atom_type_description
_atom_type_scat_dispersion_real
_atom_type_scat_dispersion_imag
_atom_type_scat_source
C C 0.0181 0.0091 'International Tables Vol C Tables 4.2.6.8 and 6.1.1.4'
H H 0.0000 0.0000 'International Tables Vol C Tables 4.2.6.8 and 6.1.1.4'
B B 0.0090 0.0039 'International Tables Vol C Tables 4.2.6.8 and 6.1.1.4'
Cd Cd 0.1185 4.6533 'International Tables Vol C Tables 4.2.6.8 and 6.1.1.4'
F F 0.0727 0.0534 'International Tables Vol C Tables 4.2.6.8 and 6.1.1.4'
N N 0.0311 0.0180 'International Tables Vol C Tables 4.2.6.8 and 6.1.1.4'
Ru Ru 0.0552 3.2960 'International Tables Vol C Tables 4.2.6.8 and 6.1.1.4'
P P 0.2955 0.4335 'International Tables Vol C Tables 4.2.6.8 and 6.1.1.4'
O O 0.0492 0.0322 'International Tables Vol C Tables 4.2.6.8 and 6.1.1.4'

loop_
_geom_angle_atom_site_label_1
_geom_angle_atom_site_label_2
_geom_angle_atom_site_label_3
_geom_angle
N11K Cd1 N11E 169.9(4)
N11K Cd1 N22E 99.8(4)
N11E Cd1 N22E 71.3(4)
N11K Cd1 N22K 72.6(5)
N11E Cd1 N22K 104.1(5)
N22E Cd1 N22K 101.9(4)
N11K Cd1 N22B 93.6(4)
N11E Cd1 N22B 92.9(4)
N22E Cd1 N22B 102.1(4)
N22K Cd1 N22B 154.0(4)
N11K Cd1 N11B 95.9(4)
N11E Cd1 N11B 93.5(4)
N22E Cd1 N11B 163.4(4)
N22K Cd1 N11B 88.0(4)
N22B Cd1 N11B 71.2(4)
N11D Cd2 N31C 169.1(4)
N11D Cd2 N42C 106.5(4)
N31C Cd2 N42C 71.0(4)
N11D Cd2 N42V 94.4(4)
N31C Cd2 N42V 91.7(4)
N42C Cd2 N42V 151.7(4)
N11D Cd2 N22D 71.4(4)
N31C Cd2 N22D 98.3(4)
N42C Cd2 N22D 99.9(4)
N42V Cd2 N22D 104.8(5)
N11D Cd2 N31V 93.2(4)
N31C Cd2 N31V 97.4(4)
N42C Cd2 N31V 88.7(5)
N42V Cd2 N31V 70.9(5)
N22D Cd2 N31V 163.9(4)
N11V Ru3 N22V 76.7(4)
N11V Ru3 N22A 170.4(5)
N22V Ru3 N22A 100.7(4)
N11V Ru3 N42B 88.6(4)
N22V Ru3 N42B 101.9(4)
N22A Ru3 N42B 100.9(5)
N11V Ru3 N31B 93.8(4)
N22V Ru3 N31B 170.3(4)
N22A Ru3 N31B 89.0(5)
N42B Ru3 N31B 75.5(4)
N11V Ru3 N11A 95.2(5)
N22V Ru3 N11A 87.7(4)
N22A Ru3 N11A 75.4(5)
N42B Ru3 N11A 170.2(4)
N31B Ru3 N11A 95.2(5)
N11Q Cd4 N41N 94.4(4)
N11Q Cd4 N31D 170.1(5)
N41N Cd4 N31D 92.9(5)
N11Q Cd4 N22Q 72.2(4)
N41N Cd4 N22Q 102.0(4)
N31D Cd4 N22Q 99.7(4)
N11Q Cd4 N42D 103.4(5)
N41N Cd4 N42D 156.1(5)
N31D Cd4 N42D 71.7(5)
N22Q Cd4 N42D 98.6(4)
N11Q Cd4 N31N 94.7(4)
N41N Cd4 N31N 71.6(5)
N31D Cd4 N31N 94.0(4)
N22Q Cd4 N31N 165.2(4)
N42D Cd4 N31N 91.0(5)
N22J Ru5 N11G 170.1(5)
N22J Ru5 N31H 89.0(5)
N11G Ru5 N31H 94.4(5)
N22J Ru5 N22G 100.6(5)
N11G Ru5 N22G 76.1(5)
N31H Ru5 N22G 170.5(5)
N22J Ru5 N11J 79.6(5)
N11G Ru5 N11J 90.8(5)
N31H Ru5 N11J 95.1(6)
N22G Ru5 N11J 86.2(5)
N22J Ru5 N42H 100.7(4)
N11G Ru5 N42H 89.1(4)
N31H Ru5 N42H 76.1(5)
N22G Ru5 N42H 102.2(5)
N11J Ru5 N42H 171.3(5)
N42E Cd6 N31F 103.5(5)
N42E Cd6 N31E 73.3(5)
N31F Cd6 N31E 169.5(4)
N42E Cd6 N42F 102.2(4)
N31F Cd6 N42F 71.2(4)
N31E Cd6 N42F 99.5(4)
N42E Cd6 N11H 92.3(5)
N31F Cd6 N11H 93.0(5)
N31E Cd6 N11H 97.1(5)
N42F Cd6 N11H 160.5(5)
N42E Cd6 N22H 154.0(5)
N31F Cd6 N22H 95.6(5)
N31E Cd6 N22H 90.7(5)
N42F Cd6 N22H 100.5(5)
N11H Cd6 N22H 69.0(6)
N11O Cd7 N11P 170.2(5)
N11O Cd7 N22P 103.9(4)
N11P Cd7 N22P 73.7(5)
N11O Cd7 N42U 95.2(4)
N11P Cd7 N42U 90.3(5)
N22P Cd7 N42U 153.0(4)
N11O Cd7 N22O 71.5(5)
N11P Cd7 N22O 99.5(5)
N22P Cd7 N22O 102.0(4)
N42U Cd7 N22O 102.1(5)
N11O Cd7 N31U 96.4(5)
N11P Cd7 N31U 93.1(5)
N22P Cd7 N31U 89.7(5)
N42U Cd7 N31U 69.0(5)
N22O Cd7 N31U 164.8(5)
N22S Ru8 N22U 103.1(5)
N22S Ru8 N11W 86.0(5)
N22U Ru8 N11W 170.9(5)
N22S Ru8 N22W 101.2(5)
N22U Ru8 N22W 101.4(4)
N11W Ru8 N22W 76.7(5)
N22S Ru8 N11U 170.2(5)
N22U Ru8 N11U 77.4(5)
N11W Ru8 N11U 93.6(6)
N22W Ru8 N11U 88.3(5)
N22S Ru8 N11S 77.4(5)
N22U Ru8 N11S 86.9(4)
N11W Ru8 N11S 95.0(5)
N22W Ru8 N11S 171.7(5)
N11U Ru8 N11S 92.9(5)
N11L Cd9 N11M 169.7(5)
N11L Cd9 N22L 72.1(5)
N11M Cd9 N22L 105.9(5)
N11L Cd9 N42A 94.0(5)
N11M Cd9 N42A 91.6(5)
N22L Cd9 N42A 153.5(5)
N11L Cd9 N22M 99.6(4)
N11M Cd9 N22M 70.5(5)
N22L Cd9 N22M 100.3(4)
N42A Cd9 N22M 104.3(4)
N11L Cd9 N31A 93.6(5)
N11M Cd9 N31A 96.4(5)
N22L Cd9 N31A 87.3(5)
N42A Cd9 N31A 70.8(5)
N22M Cd9 N31A 166.2(5)
N42W Cd10 N31M 92.6(5)
N42W Cd10 N22T 108.8(5)
N31M Cd10 N22T 103.0(5)
N42W Cd10 N11T 88.1(5)
N31M Cd10 N11T 173.5(5)
N22T Cd10 N11T 70.6(5)
N42W Cd10 N31W 71.2(6)
N31M Cd10 N31W 93.3(5)
N22T Cd10 N31W 163.6(5)
N11T Cd10 N31W 93.0(5)
N42W Cd10 N42M 152.5(6)
N31M Cd10 N42M 71.9(5)
N22T Cd10 N42M 97.0(5)
N11T Cd10 N42M 109.8(5)
N31W Cd10 N42M 86.8(6)
N42G Cd11 N11R 92.9(5)
N42G Cd11 N42O 149.9(6)
N11R Cd11 N42O 107.6(5)
N42G Cd11 N31O 93.5(5)
N11R Cd11 N31O 168.6(5)
N42O Cd11 N31O 70.6(5)
N42G Cd11 N22R 108.2(5)
N11R Cd11 N22R 69.9(5)
N42O Cd11 N22R 99.6(5)
N31O Cd11 N22R 99.1(4)
N42G Cd11 N31G 71.3(6)
N11R Cd11 N31G 93.0(5)
N42O Cd11 N31G 85.4(6)
N31O Cd11 N31G 98.0(5)
N22R Cd11 N31G 162.9(5)
N42P Cd12 N42R 96.8(4)
N42P Cd12 N31R 103.1(5)
N42R Cd12 N31R 72.4(6)
N42P Cd12 N31P 70.4(6)
N42R Cd12 N31P 105.7(6)
N31R Cd12 N31P 173.2(5)
N42P Cd12 N31X 157.6(5)
N42R Cd12 N31X 100.8(6)
N31R Cd12 N31X 95.4(5)
N31P Cd12 N31X 91.4(6)
N42P Cd12 N42X 102.0(5)
N42R Cd12 N42X 156.1(6)
N31R Cd12 N42X 89.0(5)
N31P Cd12 N42X 94.5(5)
N31X Cd12 N42X 65.4(6)
N11I Ru13 N22N 171.3(5)
N11I Ru13 N11N 94.2(7)
N22N Ru13 N11N 77.2(6)
N11I Ru13 N22X 88.1(5)
N22N Ru13 N22X 100.5(5)
N11N Ru13 N22X 168.5(6)
N11I Ru13 N11X 91.5(7)
N22N Ru13 N11X 89.8(5)
N11N Ru13 N11X 93.6(6)
N22X Ru13 N11X 75.1(5)
N11I Ru13 N22I 78.7(7)
N22N Ru13 N22I 100.2(6)
N11N Ru13 N22I 89.3(5)
N22X Ru13 N22I 102.2(5)
N11X Ru13 N22I 170.0(6)
N31J Cd14 N22C 158.4(5)
N31J Cd14 N31Q 96.2(5)
N22C Cd14 N31Q 101.2(4)
N31J Cd14 N42Q 97.6(6)
N22C Cd14 N42Q 99.3(5)
N31Q Cd14 N42Q 74.1(6)
N31J Cd14 N11C 93.3(6)
N22C Cd14 N11C 70.2(5)
N31Q Cd14 N11C 170.0(5)
N42Q Cd14 N11C 101.8(5)
N31J Cd14 N42J 72.1(7)
N22C Cd14 N42J 95.1(5)
N31Q Cd14 N42J 90.3(5)
N42Q Cd14 N42J 160.5(6)
N11C Cd14 N42J 95.4(5)
N42I Cd15 N42T 153.6(6)
N42I Cd15 N31L 93.5(5)
N42T Cd15 N31L 105.2(6)
N42I Cd15 N42L 101.4(6)
N42T Cd15 N42L 102.5(5)
N31L Cd15 N42L 70.0(5)
N42I Cd15 N31T 95.8(6)
N42T Cd15 N31T 69.1(6)
N31L Cd15 N31T 167.6(5)
N42L Cd15 N31T 100.0(5)
N42I Cd15 N31I 75.2(8)
N42T Cd15 N31I 84.8(6)
N31L Cd15 N31I 93.8(5)
N42L Cd15 N31I 163.4(5)
N31T Cd15 N31I 96.5(5)
N11F Cd16 N22F 70.8(7)
N11F Cd16 N31K 171.3(7)
N22F Cd16 N31K 105.1(6)
N11F Cd16 N42K 102.1(6)
N22F Cd16 N42K 102.7(5)
N31K Cd16 N42K 71.0(6)
N11F Cd16 N42S 93.8(7)
N22F Cd16 N42S 155.4(7)
N31K Cd16 N42S 92.5(6)
N42K Cd16 N42S 99.3(7)
N11F Cd16 N31S 89.7(7)
N22F Cd16 N31S 91.6(10)
N31K Cd16 N31S 98.2(8)
N42K Cd16 N31S 163.8(9)
N42S Cd16 N31S 68.5(11)
C12A N11A C16A 120.0
C12A N11A Ru3 118.0(7)
C16A N11A Ru3 121.6(7)
C23A C12A C13A 128.4(10)
C23A C12A N11A 111.5(10)
C13A C12A N11A 120.0
C12A C13A C14A 120.0
C12A C13A H13A 120.0
C14A C13A H13A 120.0
C15A C14A C13A 120.0
C15A C14A H14A 120.0
C13A C14A H14A 120.0
C14A C15A C16A 120.0
C14A C15A H15A 120.0
C16A C15A H15A 120.0
C15A C16A N11A 120.0
C15A C16A H16A 120.0
N11A C16A H16A 120.0
C26A N21A N22A 125.9(14)
C26A N21A C25A 126.1(14)
N22A N21A C25A 108.0
N21A N22A C23A 108.0
N21A N22A Ru3 137.1(8)
C23A N22A Ru3 114.8(8)
C12A C23A C24A 132.7(11)
C12A C23A N22A 119.3(11)
C24A C23A N22A 108.0
C23A C24A C25A 108.0
C23A C24A H24A 126.0
C25A C24A H24A 126.0
N21A C25A C24A 108.0
N21A C25A H25A 126.0
C24A C25A H25A 126.0
N21A C26A C51A 114.2(15)
N21A C26A H26A 108.7
C51A C26A H26A 108.7
N21A C26A H26B 108.7
C51A C26A H26B 108.7
H26A C26A H26B 107.6
C32A N31A C36A 120.0
C32A N31A Cd9 113.8(8)
C36A N31A Cd9 125.8(8)
C43A C32A N31A 118.6(13)
C43A C32A C33A 121.3(13)
N31A C32A C33A 120.0
C34A C33A C32A 120.0
C34A C33A H33A 120.0
C32A C33A H33A 120.0
C33A C34A C35A 120.0
C33A C34A H34A 120.0
C35A C34A H34A 120.0
C36A C35A C34A 120.0
C36A C35A H35A 120.0
C34A C35A H35A 120.0
C35A C36A N31A 120.0
C35A C36A H36A 120.0
N31A C36A H36A 120.0
C46A N41A N42A 121.7(12)
C46A N41A C45A 130.2(12)
N42A N41A C45A 108.0
N41A N42A C43A 108.0
N41A N42A Cd9 135.4(8)
C43A N42A Cd9 112.6(7)
C32A C43A N42A 121.9(13)
C32A C43A C44A 130.1(13)
N42A C43A C44A 108.0
C45A C44A C43A 108.0
C45A C44A H44A 126.0
C43A C44A H44A 126.0
C44A C45A N41A 108.0
C44A C45A H45A 126.0
N41A C45A H45A 126.0
C52A C51A C56A 120.0
C52A C51A C26A 121.7(11)
C56A C51A C26A 118.2(11)
C51A C52A C53A 120.0
C51A C52A H52A 120.0
C53A C52A H52A 120.0
C54A C53A C52A 120.0
C54A C53A H53A 120.0
C52A C53A H53A 120.0
C53A C54A C55A 120.0
C53A C54A C46A 117.9(11)
C55A C54A C46A 121.9(11)
C54A C55A C56A 120.0
C54A C55A H55A 120.0
C56A C55A H55A 120.0
C55A C56A C51A 120.0
C55A C56A H56A 120.0
C51A C56A H56A 120.0
N41A C46A C54A 116.7(15)
N41A C46A H46A 108.1
C54A C46A H46A 108.1
N41A C46A H46B 108.1
C54A C46A H46B 108.1
H46A C46A H46B 107.3
C12B N11B C16B 120.0
C12B N11B Cd1 117.2(6)
C16B N11B Cd1 122.6(6)
C23B C12B C13B 124.4(9)
C23B C12B N11B 115.6(9)
C13B C12B N11B 120.0
C14B C13B C12B 120.0
C14B C13B H13B 120.0
C12B C13B H13B 120.0
C15B C14B C13B 120.0
C15B C14B H14B 120.0
C13B C14B H14B 120.0
C14B C15B C16B 120.0
C14B C15B H15B 120.0
C16B C15B H15B 120.0
C15B C16B N11B 120.0
C15B C16B H16B 120.0
N11B C16B H16B 120.0
C26B N21B C25B 132.8(12)
C26B N21B N22B 118.8(12)
C25B N21B N22B 108.0
C23B N22B N21B 108.0
C23B N22B Cd1 113.2(6)
N21B N22B Cd1 138.6(6)
C12B C23B N22B 121.8(9)
C12B C23B C24B 129.9(9)
N22B C23B C24B 108.0
C25B C24B C23B 108.0
C25B C24B H24B 126.0
C23B C24B H24B 126.0
C24B C25B N21B 108.0
C24B C25B H25B 126.0
N21B C25B H25B 126.0
N21B C26B C51B 117.2(14)
N21B C26B H26C 108.0
C51B C26B H26C 108.0
N21B C26B H26D 108.0
C51B C26B H26D 108.0
H26C C26B H26D 107.2
C32B N31B C36B 120.0
C32B N31B Ru3 115.9(7)
C36B N31B Ru3 123.9(7)
C43B C32B C33B 122.9(10)
C43B C32B N31B 117.1(10)
C33B C32B N31B 120.0
C32B C33B C34B 120.0
C32B C33B H33B 120.0
C34B C33B H33B 120.0
C33B C34B C35B 120.0
C33B C34B H34B 120.0
C35B C34B H34B 120.0
C36B C35B C34B 120.0
C36B C35B H35B 120.0
C34B C35B H35B 120.0
C35B C36B N31B 120.0
C35B C36B H36B 120.0
N31B C36B H36B 120.0
C46B N41B C45B 126.5(10)
C46B N41B N42B 124.7(10)
C45B N41B N42B 108.0
C43B N42B N41B 108.0
C43B N42B Ru3 116.3(6)
N41B N42B Ru3 135.7(6)
C32B C43B N42B 114.4(9)
C32B C43B C44B 137.2(9)
N42B C43B C44B 108.0
C45B C44B C43B 108.0
C45B C44B H44B 126.0
C43B C44B H44B 126.0
C44B C45B N41B 108.0
C44B C45B H45B 126.0
N41B C45B H45B 126.0
C52B C51B C56B 120.0
C52B C51B C26B 119.3(10)
C56B C51B C26B 120.4(10)
C51B C52B C53B 120.0
C51B C52B H52B 120.0
C53B C52B H52B 120.0
C54B C53B C52B 120.0
C54B C53B H53B 120.0
C52B C53B H53B 120.0
C55B C54B C53B 120.0
C55B C54B C46B 122.4(9)
C53B C54B C46B 117.6(9)
C54B C55B C56B 120.0
C54B C55B H55B 120.0
C56B C55B H55B 120.0
C55B C56B C51B 120.0
C55B C56B H56B 120.0
C51B C56B H56B 120.0
N41B C46B C54B 115.3(12)
N41B C46B H46C 108.4
C54B C46B H46C 108.4
N41B C46B H46D 108.4
C54B C46B H46D 108.4
H46C C46B H46D 107.5
C12C N11C C16C 120.0
C12C N11C Cd14 117.3(8)
C16C N11C Cd14 122.4(8)
C23C C12C C13C 124.9(13)
C23C C12C N11C 115.0(13)
C13C C12C N11C 120.0
C14C C13C C12C 120.0
C14C C13C H13C 120.0
C12C C13C H13C 120.0
C13C C14C C15C 120.0
C13C C14C H14C 120.0
C15C C14C H14C 120.0
C14C C15C C16C 120.0
C14C C15C H15C 120.0
C16C C15C H15C 120.0
C15C C16C N11C 120.0
C15C C16C H16C 120.0
N11C C16C H16C 120.0
C25C N21C N22C 108.0
C25C N21C C26C 131.8(12)
N22C N21C C26C 120.0(12)
N21C N22C C23C 108.0
N21C N22C Cd14 139.0(6)
C23C N22C Cd14 112.9(6)
C12C C23C N22C 124.5(12)
C12C C23C C24C 127.5(12)
N22C C23C C24C 108.0
C25C C24C C23C 108.0
C25C C24C H24C 126.0
C23C C24C H24C 126.0
N21C C25C C24C 108.0
N21C C25C H25C 126.0
C24C C25C H25C 126.0
N21C C26C C51C 110.6(13)
N21C C26C H26E 109.5
C51C C26C H26E 109.5
N21C C26C H26F 109.5
C51C C26C H26F 109.5
H26E C26C H26F 108.1
C32C N31C C36C 120.0
C32C N31C Cd2 116.5(6)
C36C N31C Cd2 123.4(6)
C43C C32C N31C 117.2(10)
C43C C32C C33C 122.3(10)
N31C C32C C33C 120.0
C32C C33C C34C 120.0
C32C C33C H33C 120.0
C34C C33C H33C 120.0
C35C C34C C33C 120.0
C35C C34C H34C 120.0
C33C C34C H34C 120.0
C34C C35C C36C 120.0
C34C C35C H35C 120.0
C36C C35C H35C 120.0
C35C C36C N31C 120.0
C35C C36C H36C 120.0
N31C C36C H36C 120.0
C46C N41C N42C 122.2(13)
C46C N41C C45C 129.7(13)
N42C N41C C45C 108.0
C43C N42C N41C 108.0
C43C N42C Cd2 113.0(7)
N41C N42C Cd2 138.7(7)
C32C C43C N42C 121.6(11)
C32C C43C C44C 130.3(11)
N42C C43C C44C 108.0
C43C C44C C45C 108.0
C43C C44C H44C 126.0
C45C C44C H44C 126.0
N41C C45C C44C 108.0
N41C C45C H45C 126.0
C44C C45C H45C 126.0
N41C C46C C54C 118.0(15)
N41C C46C H46E 107.8
C54C C46C H46E 107.8
N41C C46C H46F 107.8
C54C C46C H46F 107.8
H46E C46C H46F 107.2
C52C C51C C56C 120.0
C52C C51C C26C 121.2(8)
C56C C51C C26C 118.8(8)
C53C C52C C51C 120.0
C53C C52C H52C 120.0
C51C C52C H52C 120.0
C54C C53C C52C 120.0
C54C C53C H53C 120.0
C52C C53C H53C 120.0
C55C C54C C53C 120.0
C55C C54C C46C 120.2(9)
C53C C54C C46C 119.7(9)
C54C C55C C56C 120.0
C54C C55C C64C 120.0
C56C C55C C64C 120.0
C55C C56C C61C 120.0
C55C C56C C51C 120.0
C61C C56C C51C 120.0
C62C C61C C56C 120.0
C62C C61C H61A 120.0
C56C C61C H61A 120.0
C63C C62C C61C 120.0
C63C C62C H62A 120.0
C61C C62C H62A 120.0
C62C C63C C64C 120.0
C62C C63C H63A 120.0
C64C C63C H63A 120.0
C63C C64C C55C 120.0
C63C C64C H64A 120.0
C55C C64C H64A 120.0
C12D N11D C16D 120.0
C12D N11D Cd2 118.3(5)
C16D N11D Cd2 121.4(5)
C23D C12D N11D 117.9(8)
C23D C12D C13D 121.8(9)
N11D C12D C13D 120.0
C14D C13D C12D 120.0
C14D C13D H13D 120.0
C12D C13D H13D 120.0
C13D C14D C15D 120.0
C13D C14D H14D 120.0
C15D C14D H14D 120.0
C16D C15D C14D 120.0
C16D C15D H15D 120.0
C14D C15D H15D 120.0
C15D C16D N11D 120.0
C15D C16D H16D 120.0
N11D C16D H16D 120.0
C26D N21D C25D 131.7(11)
C26D N21D N22D 120.2(11)
C25D N21D N22D 108.0
N21D N22D C23D 108.0
N21D N22D Cd2 139.0(6)
C23D N22D Cd2 112.8(6)
C12D C23D C24D 132.6(9)
C12D C23D N22D 119.4(9)
C24D C23D N22D 108.0
C23D C24D C25D 108.0
C23D C24D H24D 126.0
C25D C24D H24D 126.0
N21D C25D C24D 108.0
N21D C25D H25D 126.0
C24D C25D H25D 126.0
N21D C26D C51D 109.8(13)
N21D C26D H26G 109.7
C51D C26D H26G 109.7
N21D C26D H26H 109.7
C51D C26D H26H 109.7
H26G C26D H26H 108.2
C32D N31D C36D 120.0
C32D N31D Cd4 114.3(9)
C36D N31D Cd4 125.4(9)
N31D C32D C33D 120.0
N31D C32D C43D 122.7(13)
C33D C32D C43D 117.1(13)
C34D C33D C32D 120.0
C34D C33D H33D 120.0
C32D C33D H33D 120.0
C35D C34D C33D 120.0
C35D C34D H34D 120.0
C33D C34D H34D 120.0
C34D C35D C36D 120.0
C34D C35D H35D 120.0
C36D C35D H35D 120.0
C35D C36D N31D 120.0
C35D C36D H36D 120.0
N31D C36D H36D 120.0
N42D N41D C45D 108.0
N42D N41D C46D 117.9(13)
C45D N41D C46D 134.0(13)
N41D N42D C43D 108.0
N41D N42D Cd4 135.6(8)
C43D N42D Cd4 115.5(8)
C32D C43D C44D 137.5(13)
C32D C43D N42D 114.0(13)
C44D C43D N42D 108.0
C45D C44D C43D 108.0
C45D C44D H44D 126.0
C43D C44D H44D 126.0
C44D C45D N41D 108.0
C44D C45D H45D 126.0
N41D C45D H45D 126.0
N41D C46D C54D 112.2(14)
N41D C46D H46G 109.2
C54D C46D H46G 109.2
N41D C46D H46H 109.2
C54D C46D H46H 109.2
H46G C46D H46H 107.9
C52D C51D C56D 120.0
C52D C51D C26D 120.3(8)
C56D C51D C26D 119.3(8)
C53D C52D C51D 120.0
C53D C52D H52D 120.0
C51D C52D H52D 120.0
C54D C53D C52D 120.0
C54D C53D H53D 120.0
C52D C53D H53D 120.0
C53D C54D C55D 120.0
C53D C54D C46D 123.6(9)
C55D C54D C46D 116.3(10)
C56D C55D C64D 120.0
C56D C55D C54D 120.0
C64D C55D C54D 120.0
C61D C56D C55D 120.0
C61D C56D C51D 120.0
C55D C56D C51D 120.0
C56D C61D C62D 120.0
C56D C61D H61B 120.0
C62D C61D H61B 120.0
C63D C62D C61D 120.0
C63D C62D H62B 120.0
C61D C62D H62B 120.0
C62D C63D C64D 120.0
C62D C63D H63B 120.0
C64D C63D H63B 120.0
C63D C64D C55D 120.0
C63D C64D H64B 120.0
C55D C64D H64B 120.0
C12E N11E C16E 120.0
C12E N11E Cd1 116.3(6)
C16E N11E Cd1 123.6(6)
C23E C12E C13E 121.7(9)
C23E C12E N11E 118.1(9)
C13E C12E N11E 120.0
C12E C13E C14E 120.0
C12E C13E H13E 120.0
C14E C13E H13E 120.0
C15E C14E C13E 120.0
C15E C14E H14E 120.0
C13E C14E H14E 120.0
C14E C15E C16E 120.0
C14E C15E H15E 120.0
C16E C15E H15E 120.0
C15E C16E N11E 120.0
C15E C16E H16E 120.0
N11E C16E H16E 120.0
C26E N21E N22E 124.2(10)
C26E N21E C25E 127.8(10)
N22E N21E C25E 108.0
N21E N22E C23E 108.0
N21E N22E Cd1 138.2(6)
C23E N22E Cd1 113.4(6)
C12E C23E C24E 131.6(9)
C12E C23E N22E 120.3(9)
C24E C23E N22E 108.0
C25E C24E C23E 108.0
C25E C24E H24E 126.0
C23E C24E H24E 126.0
C24E C25E N21E 108.0
C24E C25E H25E 126.0
N21E C25E H25E 126.0
N21E C26E C51E 115.3(14)
N21E C26E H26I 108.4
C51E C26E H26I 108.4
N21E C26E H26J 108.4
C51E C26E H26J 108.4
H26I C26E H26J 107.5
C32E N31E C36E 120.0
C32E N31E Cd6 114.5(8)
C36E N31E Cd6 125.3(8)
C43E C32E N31E 117.4(13)
C43E C32E C33E 122.3(13)
N31E C32E C33E 120.0
C34E C33E C32E 120.0
C34E C33E H33E 120.0
C32E C33E H33E 120.0
C33E C34E C35E 120.0
C33E C34E H34E 120.0
C35E C34E H34E 120.0
C34E C35E C36E 120.0
C34E C35E H35E 120.0
C36E C35E H35E 120.0
C35E C36E N31E 120.0
C35E C36E H36E 120.0
N31E C36E H36E 120.0
C46E N41E C45E 129.7(14)
C46E N41E N42E 122.1(14)
C45E N41E N42E 108.0
N41E N42E C43E 108.0
N41E N42E Cd6 140.2(8)
C43E N42E Cd6 111.1(8)
C32E C43E C44E 129.2(13)
C32E C43E N42E 122.7(13)
C44E C43E N42E 108.0
C45E C44E C43E 108.0
C45E C44E H44E 126.0
C43E C44E H44E 126.0
N41E C45E C44E 108.0
N41E C45E H45E 126.0
C44E C45E H45E 126.0
N41E C46E C54E 116.2(15)
N41E C46E H46I 108.2
C54E C46E H46I 108.2
N41E C46E H46J 108.2
C54E C46E H46J 108.2
H46I C46E H46J 107.4
C52E C51E C56E 120.0
C52E C51E C26E 119.3(9)
C56E C51E C26E 120.7(9)
C53E C52E C51E 120.0
C53E C52E H52E 120.0
C51E C52E H52E 120.0
C52E C53E C54E 120.0
C52E C53E H53E 120.0
C54E C53E H53E 120.0
C53E C54E C55E 120.0
C53E C54E C46E 119.6(9)
C55E C54E C46E 120.3(9)
C56E C55E C54E 120.0
C56E C55E C64E 120.0
C54E C55E C64E 120.0
C55E C56E C61E 120.0
C55E C56E C51E 120.0
C61E C56E C51E 120.0
C62E C61E C56E 120.0
C62E C61E H61C 120.0
C56E C61E H61C 120.0
C61E C62E C63E 120.0
C61E C62E H62C 120.0
C63E C62E H62C 120.0
C62E C63E C64E 120.0
C62E C63E H63C 120.0
C64E C63E H63C 120.0
C63E C64E C55E 120.0
C63E C64E H64C 120.0
C55E C64E H64C 120.0
C12F N11F C16F 120.0
C12F N11F Cd16 117.6(12)
C16F N11F Cd16 122.2(12)
N11F C12F C13F 120.0
N11F C12F C23F 119.7(18)
C13F C12F C23F 120.2(18)
C14F C13F C12F 120.0
C14F C13F H13F 120.0
C12F C13F H13F 120.0
C13F C14F C15F 120.0
C13F C14F H14F 120.0
C15F C14F H14F 120.0
C16F C15F C14F 120.0
C16F C15F H15F 120.0
C14F C15F H15F 120.0
C15F C16F N11F 120.0
C15F C16F H16F 120.0
N11F C16F H16F 120.0
C26F N21F N22F 124(2)
C26F N21F C25F 128(2)
N22F N21F C25F 108.0
C23F N22F N21F 108.0
C23F N22F Cd16 118.0(11)
N21F N22F Cd16 133.2(11)
C12F C23F N22F 112.3(18)
C12F C23F C24F 139.3(18)
N22F C23F C24F 108.0
C25F C24F C23F 108.0
C25F C24F H24F 126.0
C23F C24F H24F 126.0
C24F C25F N21F 108.0
C24F C25F H25F 126.0
N21F C25F H25F 126.0
N21F C26F C51F 122(2)
N21F C26F H26K 106.8
C51F C26F H26K 106.8
N21F C26F H26L 106.8
C51F C26F H26L 106.8
H26K C26F H26L 106.7
C32F N31F C36F 120.0
C32F N31F Cd6 117.7(6)
C36F N31F Cd6 121.9(6)
C43F C32F C33F 121.3(10)
C43F C32F N31F 118.3(10)
C33F C32F N31F 120.0
C32F C33F C34F 120.0
C32F C33F H33F 120.0
C34F C33F H33F 120.0
C35F C34F C33F 120.0
C35F C34F H34F 120.0
C33F C34F H34F 120.0
C36F C35F C34F 120.0
C36F C35F H35F 120.0
C34F C35F H35F 120.0
C35F C36F N31F 120.0
C35F C36F H36F 120.0
N31F C36F H36F 120.0
N42F N41F C45F 108.0
N42F N41F C46F 119.4(12)
C45F N41F C46F 132.4(12)
C43F N42F N41F 108.0
C43F N42F Cd6 114.8(7)
N41F N42F Cd6 137.0(7)
C32F C43F C44F 134.2(10)
C32F C43F N42F 117.7(10)
C44F C43F N42F 108.0
C43F C44F C45F 108.0
C43F C44F H44F 126.0
C45F C44F H44F 126.0
N41F C45F C44F 108.0
N41F C45F H45F 126.0
C44F C45F H45F 126.0
N41F C46F C54F 110.6(14)
N41F C46F H46K 109.5
C54F C46F H46K 109.5
N41F C46F H46L 109.5
C54F C46F H46L 109.5
H46K C46F H46L 108.1
C52F C51F C56F 120.0
C52F C51F C26F 118.7(13)
C56F C51F C26F 120.6(14)
C51F C52F C53F 120.0
C51F C52F H52F 120.0
C53F C52F H52F 120.0
C54F C53F C52F 120.0
C54F C53F H53F 120.0
C52F C53F H53F 120.0
C53F C54F C55F 120.0
C53F C54F C46F 121.6(10)
C55F C54F C46F 117.8(10)
C54F C55F C56F 120.0
C54F C55F C64F 120.0
C56F C55F C64F 120.0
C61F C56F C55F 120.0
C61F C56F C51F 120.0
C55F C56F C51F 120.0
C62F C61F C56F 120.0
C62F C61F H61D 120.0
C56F C61F H61D 120.0
C63F C62F C61F 120.0
C63F C62F H62D 120.0
C61F C62F H62D 120.0
C62F C63F C64F 120.0
C62F C63F H63D 120.0
C64F C63F H63D 120.0
C63F C64F C55F 120.0
C63F C64F H64D 120.0
C55F C64F H64D 120.0
C12G N11G C16G 120.0
C12G N11G Ru5 116.9(7)
C16G N11G Ru5 123.0(7)
C23G C12G N11G 114.6(11)
C23G C12G C13G 125.4(12)
N11G C12G C13G 120.0
C14G C13G C12G 120.0
C14G C13G H13G 120.0
C12G C13G H13G 120.0
C13G C14G C15G 120.0
C13G C14G H14G 120.0
C15G C14G H14G 120.0
C16G C15G C14G 120.0
C16G C15G H15G 120.0
C14G C15G H15G 120.0
C15G C16G N11G 120.0
C15G C16G H16G 120.0
N11G C16G H16G 120.0
C26G N21G N22G 122.2(13)
C26G N21G C25G 129.5(13)
N22G N21G C25G 108.0
N21G N22G C23G 108.0
N21G N22G Ru5 138.9(7)
C23G N22G Ru5 113.1(7)
C12G C23G C24G 133.0(12)
C12G C23G N22G 118.3(12)
C24G C23G N22G 108.0
C23G C24G C25G 108.0
C23G C24G H24G 126.0
C25G C24G H24G 126.0
N21G C25G C24G 108.0
N21G C25G H25G 126.0
C24G C25G H25G 126.0
N21G C26G C51G 114.0(14)
N21G C26G H26M 108.8
C51G C26G H26M 108.8
N21G C26G H26N 108.8
C51G C26G H26N 108.8
H26M C26G H26N 107.7
C32G N31G C36G 120.0
C32G N31G Cd11 114.0(11)
C36G N31G Cd11 125.9(11)
C43G C32G N31G 116.5(17)
C43G C32G C33G 123.5(17)
N31G C32G C33G 120.0
C34G C33G C32G 120.0
C34G C33G H33G 120.0
C32G C33G H33G 120.0
C33G C34G C35G 120.0
C33G C34G H34G 120.0
C35G C34G H34G 120.0
C36G C35G C34G 120.0
C36G C35G H35G 120.0
C34G C35G H35G 120.0
C35G C36G N31G 120.0
C35G C36G H36G 120.0
N31G C36G H36G 120.0
C46G N41G C45G 129.6(17)
C46G N41G N42G 121.9(17)
C45G N41G N42G 108.0
C43G N42G N41G 108.0
C43G N42G Cd11 115.0(10)
N41G N42G Cd11 134.8(10)
C32G C43G N42G 122.2(16)
C32G C43G C44G 129.8(16)
N42G C43G C44G 108.0
C43G C44G C45G 108.0
C43G C44G H44G 126.0
C45G C44G H44G 126.0
N41G C45G C44G 108.0
N41G C45G H45G 126.0
C44G C45G H45G 126.0
C52G C51G C56G 120.0
C52G C51G C26G 122.7(11)
C56G C51G C26G 117.1(11)
C53G C52G C51G 120.0
C53G C52G H52G 120.0
C51G C52G H52G 120.0
C52G C53G C54G 120.0
C52G C53G H53G 120.0
C54G C53G H53G 120.0
C55G C54G C53G 120.0
C55G C54G C46G 117.0(12)
C53G C54G C46G 122.8(12)
C54G C55G C56G 120.0
C54G C55G H55C 120.0
C56G C55G H55C 120.0
C55G C56G C51G 120.0
C55G C56G H56C 120.0
C51G C56G H56C 120.0
N41G C46G C54G 117.0(16)
N41G C46G H46M 108.1
C54G C46G H46M 108.1
N41G C46G H46N 108.1
C54G C46G H46N 108.1
H46M C46G H46N 107.3
C12H N11H C16H 120.0
C12H N11H Cd6 114.8(9)
C16H N11H Cd6 124.4(9)
C23H C12H N11H 122.6(15)
C23H C12H C13H 117.4(15)
N11H C12H C13H 120.0
C14H C13H C12H 120.0
C14H C13H H13H 120.0
C12H C13H H13H 120.0
C13H C14H C15H 120.0
C13H C14H H14H 120.0
C15H C14H H14H 120.0
C14H C15H C16H 120.0
C14H C15H H15H 120.0
C16H C15H H15H 120.0
C15H C16H N11H 120.0
C15H C16H H16H 120.0
N11H C16H H16H 120.0
C26H N21H C25H 129.9(17)
C26H N21H N22H 121.2(17)
C25H N21H N22H 108.0
N21H N22H C23H 108.0
N21H N22H Cd6 136.1(10)
C23H N22H Cd6 115.8(10)
C12H C23H C24H 135.1(16)
C12H C23H N22H 116.9(16)
C24H C23H N22H 108.0
C25H C24H C23H 108.0
C25H C24H H24H 126.0
C23H C24H H24H 126.0
N21H C25H C24H 108.0
N21H C25H H25H 126.0
C24H C25H H25H 126.0
N21H C26H C54H 115(2)
N21H C26H H26O 108.5
C54H C26H H26O 108.5
N21H C26H H26P 108.5
C54H C26H H26P 108.5
H26O C26H H26P 107.5
C32H N31H C36H 120.0
C32H N31H Ru5 116.9(9)
C36H N31H Ru5 123.0(9)
C43H C32H C33H 123.8(13)
C43H C32H N31H 116.2(13)
C33H C32H N31H 120.0
C32H C33H C34H 120.0
C32H C33H H33H 120.0
C34H C33H H33H 120.0
C35H C34H C33H 120.0
C35H C34H H34H 120.0
C33H C34H H34H 120.0
C34H C35H C36H 120.0
C34H C35H H35H 120.0
C36H C35H H35H 120.0
C35H C36H N31H 120.0
C35H C36H H36H 120.0
N31H C36H H36H 120.0
C46H N41H N42H 122.4(13)
C46H N41H C45H 129.5(13)
N42H N41H C45H 108.0
N41H N42H C43H 108.0
N41H N42H Ru5 136.8(8)
C43H N42H Ru5 115.0(8)
C32H C43H N42H 114.7(12)
C32H C43H C44H 137.0(12)
N42H C43H C44H 108.0
C45H C44H C43H 108.0
C45H C44H H44H 126.0
C43H C44H H44H 126.0
C44H C45H N41H 108.0
C44H C45H H45H 126.0
N41H C45H H45H 126.0
C52H C51H C56H 120.0
C52H C51H C46H 122.9(12)
C56H C51H C46H 117.1(12)
C53H C52H C51H 120.0
C53H C52H H52H 120.0
C51H C52H H52H 120.0
C54H C53H C52H 120.0
C54H C53H H53H 120.0
C52H C53H H53H 120.0
C53H C54H C55H 120.0
C53H C54H C26H 120.1(13)
C55H C54H C26H 119.8(13)
C54H C55H C56H 120.0
C54H C55H H55D 120.0
C56H C55H H55D 120.0
C55H C56H C51H 120.0
C55H C56H H56D 120.0
C51H C56H H56D 120.0
N41H C46H C51H 115.4(15)
N41H C46H H46O 108.4
C51H C46H H46O 108.4
N41H C46H H46P 108.4
C51H C46H H46P 108.4
H46O C46H H46P 107.5
C12I N11I C16I 120.0
C12I N11I Ru13 114.5(12)
C16I N11I Ru13 125.4(12)
C23I C12I N11I 119.8(17)
C23I C12I C13I 119.8(17)
N11I C12I C13I 120.0
C14I C13I C12I 120.0
C14I C13I H13I 120.0
C12I C13I H13I 120.0
C13I C14I C15I 120.0
C13I C14I H14I 120.0
C15I C14I H14I 120.0
C14I C15I C16I 120.0
C14I C15I H15I 120.0
C16I C15I H15I 120.0
C15I C16I N11I 120.0
C15I C16I H16I 120.0
N11I C16I H16I 120.0
N22I N21I C25I 108.0
N22I N21I C26I 119.2(15)
C25I N21I C26I 132.5(15)
N21I N22I C23I 108.0
N21I N22I Ru13 139.0(9)
C23I N22I Ru13 113.0(9)
C12I C23I C24I 138.9(15)
C12I C23I N22I 112.9(15)
C24I C23I N22I 108.0
C23I C24I C25I 108.0
C23I C24I H24I 126.0
C25I C24I H24I 126.0
N21I C25I C24I 108.0
N21I C25I H25I 126.0
C24I C25I H25I 126.0
C51I C26I N21I 117.3(18)
C51I C26I H26Q 108.0
N21I C26I H26Q 108.0
C51I C26I H26R 108.0
N21I C26I H26R 108.0
H26Q C26I H26R 107.2
C32I N31I C36I 120.0
C32I N31I Cd15 115.6(11)
C36I N31I Cd15 124.4(11)
C33I C32I N31I 120.0
C33I C32I C43I 130.7(17)
N31I C32I C43I 109.3(17)
C32I C33I C34I 120.0
C32I C33I H33I 120.0
C34I C33I H33I 120.0
C35I C34I C33I 120.0
C35I C34I H34I 120.0
C33I C34I H34I 120.0
C36I C35I C34I 120.0
C36I C35I H35I 120.0
C34I C35I H35I 120.0
C35I C36I N31I 120.0
C35I C36I H36I 120.0
N31I C36I H36I 120.0
C46I N41I N42I 115(2)
C46I N41I C45I 136(2)
N42I N41I C45I 108.0
N41I N42I C43I 108.0
N41I N42I Cd15 142.3(13)
C43I N42I Cd15 109.2(13)
N42I C43I C44I 108.0
N42I C43I C32I 129.8(19)
C44I C43I C32I 122.0(19)
C45I C44I C43I 108.0
C45I C44I H44I 126.0
C43I C44I H44I 126.0
N41I C45I C44I 108.0
N41I C45I H45I 126.0
C44I C45I H45I 126.0
C26I C51I C52I 122.6(15)
C26I C51I C56I 117.1(15)
C52I C51I C56I 120.0
C53I C52I C51I 120.0
C53I C52I H52I 120.0
C51I C52I H52I 120.0
C54I C53I C52I 120.0
C54I C53I H53I 120.0
C52I C53I H53I 120.0
C53I C54I C55I 120.0
C53I C54I C46I 115.3(15)
C55I C54I C46I 124.6(15)
C56I C55I C54I 120.0
C56I C55I H55E 120.0
C54I C55I H55E 120.0
C55I C56I C51I 120.0
C55I C56I H56E 120.0
C51I C56I H56E 120.0
N41I C46I C54I 119(2)
N41I C46I H46Q 107.6
C54I C46I H46Q 107.6
N41I C46I H46R 107.6
C54I C46I H46R 107.6
H46Q C46I H46R 107.0
C12J N11J C16J 120.0
C12J N11J Ru5 111.3(7)
C16J N11J Ru5 128.1(7)
C23J C12J C13J 120.9(11)
C23J C12J N11J 119.1(11)
C13J C12J N11J 120.0
C12J C13J C14J 120.0
C12J C13J H13J 120.0
C14J C13J H13J 120.0
C15J C14J C13J 120.0
C15J C14J H14J 120.0
C13J C14J H14J 120.0
C16J C15J C14J 120.0
C16J C15J H15J 120.0
C14J C15J H15J 120.0
C15J C16J N11J 120.0
C15J C16J H16J 120.0
N11J C16J H16J 120.0
C26J N21J N22J 119.3(12)
C26J N21J C25J 132.5(12)
N22J N21J C25J 108.0
N21J N22J C23J 108.0
N21J N22J Ru5 138.8(7)
C23J N22J Ru5 113.1(7)
C12J C23J C24J 136.0(11)
C12J C23J N22J 115.8(11)
C24J C23J N22J 108.0
C23J C24J C25J 108.0
C23J C24J H24J 126.0
C25J C24J H24J 126.0
C24J C25J N21J 108.0
C24J C25J H25J 126.0
N21J C25J H25J 126.0
N21J C26J C51J 106.1(17)
N21J C26J H26S 110.5
C51J C26J H26S 110.5
N21J C26J H26T 110.5
C51J C26J H26T 110.5
H26S C26J H26T 108.7
C32J N31J C36J 120.0
C32J N31J Cd14 112.7(11)
C36J N31J Cd14 127.2(11)
C43J C32J C33J 111.6(16)
C43J C32J N31J 128.3(16)
C33J C32J N31J 120.0
C32J C33J C34J 120.0
C32J C33J H33J 120.0
C34J C33J H33J 120.0
C35J C34J C33J 120.0
C35J C34J H34J 120.0
C33J C34J H34J 120.0
C34J C35J C36J 120.0
C34J C35J H35J 120.0
C36J C35J H35J 120.0
C35J C36J N31J 120.0
C35J C36J H36J 120.0
N31J C36J H36J 120.0
C46J N41J N42J 128(2)
C46J N41J C45J 124(2)
N42J N41J C45J 108.0
N41J N42J C43J 108.0
N41J N42J Cd14 136.0(10)
C43J N42J Cd14 115.2(11)
C32J C43J C44J 140.8(17)
C32J C43J N42J 111.2(17)
C44J C43J N42J 108.0
C45J C44J C43J 108.0
C45J C44J H44J 126.0
C43J C44J H44J 126.0
C44J C45J N41J 108.0
C44J C45J H45J 126.0
N41J C45J H45J 126.0
C52J C51J C56J 120.0
C52J C51J C26J 129.2(14)
C56J C51J C26J 110.0(14)
C51J C52J C53J 120.0
C51J C52J H52J 120.0
C53J C52J H52J 120.0
C52J C53J C54J 120.0
C52J C53J H53J 120.0
C54J C53J H53J 120.0
C55J C54J C53J 120.0
C55J C54J C46J 117.4(16)
C53J C54J C46J 122.4(16)
C54J C55J C56J 120.0
C54J C55J H55F 120.0
C56J C55J H55F 120.0
C55J C56J C51J 120.0
C55J C56J H56F 120.0
C51J C56J H56F 120.0
N41J C46J C54J 106(2)
N41J C46J H48R 110.6
C54J C46J H48R 110.6
N41J C46J H46S 110.6
C54J C46J H46S 110.6
H48R C46J H46S 108.7
C12K N11K C16K 120.0
C12K N11K Cd1 114.5(7)
C16K N11K Cd1 125.4(7)
N11K C12K C13K 120.0
N11K C12K C23K 121.5(11)
C13K C12K C23K 118.4(11)
C14K C13K C12K 120.0
C14K C13K H13K 120.0
C12K C13K H13K 120.0
C15K C14K C13K 120.0
C15K C14K H14K 120.0
C13K C14K H14K 120.0
C14K C15K C16K 120.0
C14K C15K H15K 120.0
C16K C15K H15K 120.0
C15K C16K N11K 120.0
C15K C16K H16K 120.0
N11K C16K H16K 120.0
C26K N21K C25K 128.5(14)
C26K N21K N22K 123.3(14)
C25K N21K N22K 108.0
C23K N22K N21K 108.0
C23K N22K Cd1 114.4(8)
N21K N22K Cd1 137.0(8)
C12K C23K N22K 116.0(12)
C12K C23K C24K 135.8(12)
N22K C23K C24K 108.0
C23K C24K C25K 108.0
C23K C24K H24K 126.0
C25K C24K H24K 126.0
N21K C25K C24K 108.0
N21K C25K H25K 126.0
C24K C25K H25K 126.0
N21K C26K C51K 114.6(16)
N21K C26K H26U 108.6
C51K C26K H26U 108.6
N21K C26K H26V 108.6
C51K C26K H26V 108.6
H26U C26K H26V 107.6
C32K N31K C36K 120.0
C32K N31K Cd16 117.6(10)
C36K N31K Cd16 122.3(10)
C43K C32K C33K 123.1(15)
C43K C32K N31K 116.6(15)
C33K C32K N31K 120.0
C32K C33K C34K 120.0
C32K C33K H33K 120.0
C34K C33K H33K 120.0
C33K C34K C35K 120.0
C33K C34K H34K 120.0
C35K C34K H34K 120.0
C36K C35K C34K 120.0
C36K C35K H35K 120.0
C34K C35K H35K 120.0
C35K C36K N31K 120.0
C35K C36K H36K 120.0
N31K C36K H36K 120.0
C46K N41K C45K 132.3(13)
C46K N41K N42K 119.3(13)
C45K N41K N42K 108.0
C43K N42K N41K 108.0
C43K N42K Cd16 113.8(8)
N41K N42K Cd16 138.2(8)
C32K C43K C44K 131.0(14)
C32K C43K N42K 120.5(14)
C44K C43K N42K 108.0
C43K C44K C45K 108.0
C43K C44K H44K 126.0
C45K C44K H44K 126.0
N41K C45K C44K 108.0
N41K C45K H45K 126.0
C44K C45K H45K 126.0
N41K C46K C54K 118.3(15)
N41K C46K H46T 107.7
C54K C46K H46T 107.7
N41K C46K H46U 107.7
C54K C46K H46U 107.7
H46T C46K H46U 107.1
C52K C51K C56K 120.0
C52K C51K C26K 121.4(10)
C56K C51K C26K 118.6(10)
C53K C52K C51K 120.0
C53K C52K H52K 120.0
C51K C52K H52K 120.0
C52K C53K C54K 120.0
C52K C53K H53K 120.0
C54K C53K H53K 120.0
C53K C54K C55K 120.0
C53K C54K C46K 119.8(10)
C55K C54K C46K 120.0(10)
C56K C55K C54K 120.0
C56K C55K C64K 120.0
C54K C55K C64K 120.0
C55K C56K C61K 120.0
C55K C56K C51K 120.0
C61K C56K C51K 120.0
C62K C61K C56K 120.0
C62K C61K H61E 120.0
C56K C61K H61E 120.0
C61K C62K C63K 120.0
C61K C62K H62E 120.0
C63K C62K H62E 120.0
C64K C63K C62K 120.0
C64K C63K H63E 120.0
C62K C63K H63E 120.0
C63K C64K C55K 120.0
C63K C64K H64E 120.0
C55K C64K H64E 120.0
C12L N11L C16L 120.0
C12L N11L Cd9 116.4(7)
C16L N11L Cd9 123.6(7)
C23L C12L C13L 120.9(11)
C23L C12L N11L 119.0(11)
C13L C12L N11L 120.0
C14L C13L C12L 120.0
C14L C13L H13L 120.0
C12L C13L H13L 120.0
C13L C14L C15L 120.0
C13L C14L H14L 120.0
C15L C14L H14L 120.0
C16L C15L C14L 120.0
C16L C15L H15L 120.0
C14L C15L H15L 120.0
C15L C16L N11L 120.0
C15L C16L H16L 120.0
N11L C16L H16L 120.0
C26L N21L N22L 120.4(13)
C26L N21L C25L 131.5(13)
N22L N21L C25L 108.0
N21L N22L C23L 108.0
N21L N22L Cd9 138.6(7)
C23L N22L Cd9 113.3(7)
C12L C23L C24L 132.9(12)
C12L C23L N22L 119.0(12)
C24L C23L N22L 108.0
C25L C24L C23L 108.0
C25L C24L H24L 126.0
C23L C24L H24L 126.0
N21L C25L C24L 108.0
N21L C25L H25L 126.0
C24L C25L H25L 126.0
N21L C26L C51L 117.6(16)
N21L C26L H26W 107.9
C51L C26L H26W 107.9
N21L C26L H26X 107.9
C51L C26L H26X 107.9
H26W C26L H26X 107.2
C32L N31L C36L 120.0
C32L N31L Cd15 116.6(7)
C36L N31L Cd15 123.3(7)
C43L C32L C33L 119.3(11)
C43L C32L N31L 120.7(11)
C33L C32L N31L 120.0
C32L C33L C34L 120.0
C32L C33L H33L 120.0
C34L C33L H33L 120.0
C35L C34L C33L 120.0
C35L C34L H34L 120.0
C33L C34L H34L 120.0
C36L C35L C34L 120.0
C36L C35L H35L 120.0
C34L C35L H35L 120.0
C35L C36L N31L 120.0
C35L C36L H36L 120.0
N31L C36L H36L 120.0
C45L N41L N42L 108.0
C45L N41L C46L 129.3(12)
N42L N41L C46L 122.5(12)
C43L N42L N41L 108.0
C43L N42L Cd15 116.7(8)
N41L N42L Cd15 135.2(8)
C32L C43L N42L 114.1(12)
C32L C43L C44L 136.7(12)
N42L C43L C44L 108.0
C45L C44L C43L 108.0
C45L C44L H44L 126.0
C43L C44L H44L 126.0
N41L C45L C44L 108.0
N41L C45L H45L 126.0
C44L C45L H45L 126.0
C54L C46L N41L 111.9(16)
C54L C46L H47U 109.2
N41L C46L H47U 109.2
C54L C46L H46V 109.2
N41L C46L H46V 109.2
H47U C46L H46V 107.9
C52L C51L C56L 120.0
C52L C51L C26L 116.7(11)
C56L C51L C26L 123.3(11)
C53L C52L C51L 120.0
C53L C52L H52L 120.0
C51L C52L H52L 120.0
C52L C53L C54L 120.0
C52L C53L H53L 120.0
C54L C53L H53L 120.0
C55L C54L C53L 120.0
C55L C54L C46L 114.6(10)
C53L C54L C46L 125.0(11)
C54L C55L C56L 120.0
C54L C55L C64L 120.0
C56L C55L C64L 120.0
C61L C56L C55L 120.0
C61L C56L C51L 120.0
C55L C56L C51L 120.0
C56L C61L C62L 120.0
C56L C61L H61F 120.0
C62L C61L H61F 120.0
C63L C62L C61L 120.0
C63L C62L H62F 120.0
C61L C62L H62F 120.0
C62L C63L C64L 120.0
C62L C63L H63F 120.0
C64L C63L H63F 120.0
C63L C64L C55L 120.0
C63L C64L H64F 120.0
C55L C64L H64F 120.0
C12M N11M C16M 120.0
C12M N11M Cd9 120.7(8)
C16M N11M Cd9 119.2(8)
C23M C12M N11M 113.0(13)
C23M C12M C13M 126.5(13)
N11M C12M C13M 120.0
C14M C13M C12M 120.0
C14M C13M H13M 120.0
C12M C13M H13M 120.0
C13M C14M C15M 120.0
C13M C14M H14M 120.0
C15M C14M H14M 120.0
C16M C15M C14M 120.0
C16M C15M H15M 120.0
C14M C15M H15M 120.0
C15M C16M N11M 120.0
C15M C16M H16M 120.0
N11M C16M H16M 120.0
C25M N21M N22M 108.0
C25M N21M C26M 131.6(13)
N22M N21M C26M 120.0(13)
C23M N22M N21M 108.0
C23M N22M Cd9 112.1(7)
N21M N22M Cd9 139.4(7)
C12M C23M N22M 122.7(12)
C12M C23M C24M 129.1(12)
N22M C23M C24M 108.0
C25M C24M C23M 108.0
C25M C24M H24M 126.0
C23M C24M H24M 126.0
N21M C25M C24M 108.0
N21M C25M H25M 126.0
C24M C25M H25M 126.0
N21M C26M C51M 113.8(15)
N21M C26M H26Y 108.8
C51M C26M H26Y 108.8
N21M C26M H26Z 108.8
C51M C26M H26Z 108.8
H26Y C26M H26Z 107.7
C32M N31M C36M 120.0
C32M N31M Cd10 116.1(7)
C36M N31M Cd10 123.2(7)
C43M C32M C33M 121.1(12)
C43M C32M N31M 118.9(12)
C33M C32M N31M 120.0
C32M C33M C34M 120.0
C32M C33M H33M 120.0
C34M C33M H33M 120.0
C35M C34M C33M 120.0
C35M C34M H34M 120.0
C33M C34M H34M 120.0
C36M C35M C34M 120.0
C36M C35M H35M 120.0
C34M C35M H35M 120.0
C35M C36M N31M 120.0
C35M C36M H36M 120.0
N31M C36M H36M 120.0
C46M N41M C45M 137.7(16)
C46M N41M N42M 114.2(16)
C45M N41M N42M 108.0
N41M N42M C43M 108.0
N41M N42M Cd10 140.5(9)
C43M N42M Cd10 111.4(9)
C32M C43M C44M 130.7(14)
C32M C43M N42M 120.7(14)
C44M C43M N42M 108.0
C43M C44M C45M 108.0
C43M C44M H44M 126.0
C45M C44M H44M 126.0
N41M C45M C44M 108.0
N41M C45M H45M 126.0
C44M C45M H45M 126.0
N41M C46M C54M 120.3(19)
N41M C46M H46W 107.3
C54M C46M H46W 107.3
N41M C46M H46$ 107.3
C54M C46M H46$ 107.3
H46W C46M H46$ 106.9
C52M C51M C56M 120.0
C52M C51M C26M 119.5(10)
C56M C51M C26M 120.4(10)
C51M C52M C53M 120.0
C51M C52M H52M 120.0
C53M C52M H52M 120.0
C54M C53M C52M 120.0
C54M C53M H53M 120.0
C52M C53M H53M 120.0
C53M C54M C55M 120.0
C53M C54M C46M 117.7(11)
C55M C54M C46M 122.3(11)
C56M C55M C54M 120.0
C56M C55M C64M 120.0
C54M C55M C64M 120.0
C55M C56M C61M 120.0
C55M C56M C51M 120.0
C61M C56M C51M 120.0
C56M C61M C62M 120.0
C56M C61M H61G 120.0
C62M C61M H61G 120.0
C63M C62M C61M 120.0
C63M C62M H62G 120.0
C61M C62M H62G 120.0
C62M C63M C64M 120.0
C62M C63M H63G 120.0
C64M C63M H63G 120.0
C63M C64M C55M 120.0
C63M C64M H64G 120.0
C55M C64M H64G 120.0
C12N N11N C16N 120.0
C12N N11N Ru13 115.5(11)
C16N N11N Ru13 124.5(11)
C23N C12N N11N 115.0(15)
C23N C12N C13N 125.0(15)
N11N C12N C13N 120.0
C14N C13N C12N 120.0
C14N C13N H13N 120.0
C12N C13N H13N 120.0
C13N C14N C15N 120.0
C13N C14N H14N 120.0
C15N C14N H14N 120.0
C14N C15N C16N 120.0
C14N C15N H15N 120.0
C16N C15N H15N 120.0
C15N C16N N11N 120.0
C15N C16N H16N 120.0
N11N C16N H16N 120.0
C26N N21N N22N 122.9(12)
C26N N21N C25N 129.0(12)
N22N N21N C25N 108.0
N21N N22N C23N 108.0
N21N N22N Ru13 139.5(8)
C23N N22N Ru13 112.4(8)
C12N C23N C24N 132.1(13)
C12N C23N N22N 119.7(13)
C24N C23N N22N 108.0
C23N C24N C25N 108.0
C23N C24N H24N 126.0
C25N C24N H24N 126.0
N21N C25N C24N 108.0
N21N C25N H25N 126.0
C24N C25N H25N 126.0
N21N C26N C54N 113.0(14)
N21N C26N H27A 109.0
C54N C26N H27A 109.0
N21N C26N H27B 109.0
C54N C26N H27B 109.0
H27A C26N H27B 107.8
C32N N31N C36N 120.0
C32N N31N Cd4 116.6(8)
C36N N31N Cd4 123.4(8)
C45N C32N N31N 114.4(12)
C45N C32N C33N 125.4(12)
N31N C32N C33N 120.0
C34N C33N C32N 120.0
C34N C33N H33N 120.0
C32N C33N H33N 120.0
C33N C34N C35N 120.0
C33N C34N H34N 120.0
C35N C34N H34N 120.0
C36N C35N C34N 120.0
C36N C35N H35N 120.0
C34N C35N H35N 120.0
C35N C36N N31N 120.0
C35N C36N H36N 120.0
N31N C36N H36N 120.0
N42N N41N C45N 108.0
N42N N41N Cd4 137.5(7)
C45N N41N Cd4 113.6(7)
C46N N42N C43N 130.3(12)
C46N N42N N41N 121.7(12)
C43N N42N N41N 108.0
N42N C43N C44N 108.0
N42N C43N H43A 126.0
C44N C43N H43A 126.0
C45N C44N C43N 108.0
C45N C44N H44N 126.0
C43N C44N H44N 126.0
C32N C45N N41N 123.5(12)
C32N C45N C44N 128.5(12)
N41N C45N C44N 108.0
C52N C51N C56N 120.0
C52N C51N C46N 123.2(10)
C56N C51N C46N 116.5(10)
C53N C52N C51N 120.0
C53N C52N H52N 120.0
C51N C52N H52N 120.0
C52N C53N C54N 120.0
C52N C53N H53N 120.0
C54N C53N H53N 120.0
C55N C54N C53N 120.0
C55N C54N C26N 115.3(10)
C53N C54N C26N 124.7(10)
C54N C55N C56N 120.0
C54N C55N H55G 120.0
C56N C55N H55G 120.0
C55N C56N C51N 120.0
C55N C56N H56G 120.0
C51N C56N H56G 120.0
N42N C46N C51N 109.4(13)
N42N C46N H46X 109.8
C51N C46N H46X 109.8
N42N C46N H46Y 109.8
C51N C46N H46Y 109.8
H46X C46N H46Y 108.2
C12O N11O C16O 120.0
C12O N11O Cd7 117.6(7)
C16O N11O Cd7 122.4(7)
C23O C12O N11O 117.7(11)
C23O C12O C13O 122.2(11)
N11O C12O C13O 120.0
C14O C13O C12O 120.0
C14O C13O H13O 120.0
C12O C13O H13O 120.0
C13O C14O C15O 120.0
C13O C14O H14O 120.0
C15O C14O H14O 120.0
C16O C15O C14O 120.0
C16O C15O H15O 120.0
C14O C15O H15O 120.0
C15O C16O N11O 120.0
C15O C16O H16O 120.0
N11O C16O H16O 120.0
C26O N21O N22O 123.9(13)
C26O N21O C25O 128.1(13)
N22O N21O C25O 108.0
C23O N22O N21O 108.0
C23O N22O Cd7 113.1(7)
N21O N22O Cd7 138.6(7)
C12O C23O N22O 119.4(11)
C12O C23O C24O 132.4(11)
N22O C23O C24O 108.0
C25O C24O C23O 108.0
C25O C24O H24O 126.0
C23O C24O H24O 126.0
C24O C25O N21O 108.0
C24O C25O H25O 126.0
N21O C25O H25O 126.0
N21O C26O C51O 115.8(15)
N21O C26O H27C 108.3
C51O C26O H27C 108.3
N21O C26O H27D 108.3
C51O C26O H27D 108.3
H27C C26O H27D 107.4
C32O N31O C36O 120.0
C32O N31O Cd11 116.6(8)
C36O N31O Cd11 123.4(8)
C43O C32O C33O 122.6(13)
C43O C32O N31O 117.4(13)
C33O C32O N31O 120.0
C32O C33O C34O 120.0
C32O C33O H33O 120.0
C34O C33O H33O 120.0
C33O C34O C35O 120.0
C33O C34O H34O 120.0
C35O C34O H34O 120.0
C34O C35O C36O 120.0
C34O C35O H35O 120.0
C36O C35O H35O 120.0
C35O C36O N31O 120.0
C35O C36O H36O 120.0
N31O C36O H36O 120.0
C46O N41O C45O 132.8(17)
C46O N41O N42O 119.2(17)
C45O N41O N42O 108.0
C43O N42O N41O 108.0
C43O N42O Cd11 114.3(9)
N41O N42O Cd11 136.6(10)
C32O C43O C44O 132.3(15)
C32O C43O N42O 119.4(15)
C44O C43O N42O 108.0
C43O C44O C45O 108.0
C43O C44O H44O 126.0
C45O C44O H44O 126.0
C44O C45O N41O 108.0
C44O C45O H45N 126.0
N41O C45O H45N 126.0
N41O C46O C54O 119.9(18)
N41O C46O H46Z 107.3
C54O C46O H46Z 107.3
N41O C46O H47A 107.3
C54O C46O H47A 107.3
H46Z C46O H47A 106.9
C52O C51O C56O 120.0
C52O C51O C26O 120.5(10)
C56O C51O C26O 119.5(10)
C51O C52O C53O 120.0
C51O C52O H52O 120.0
C53O C52O H52O 120.0
C54O C53O C52O 120.0
C54O C53O H53O 120.0
C52O C53O H53O 120.0
C53O C54O C55O 120.0
C53O C54O C46O 115.2(10)
C55O C54O C46O 124.8(10)
C54O C55O C56O 120.0
C54O C55O C64O 120.0
C56O C55O C64O 120.0
C55O C56O C61O 120.0
C55O C56O C51O 120.0
C61O C56O C51O 120.0
C62O C61O C56O 120.0
C62O C61O H61H 120.0
C56O C61O H61H 120.0
C63O C62O C61O 120.0
C63O C62O H62H 120.0
C61O C62O H62H 120.0
C62O C63O C64O 120.0
C62O C63O H63H 120.0
C64O C63O H63H 120.0
C63O C64O C55O 120.0
C63O C64O H64H 120.0
C55O C64O H64H 120.0
C12P N11P C16P 120.0
C12P N11P Cd7 115.2(8)
C16P N11P Cd7 124.7(8)
N11P C12P C13P 120.0
N11P C12P C23P 117.5(12)
C13P C12P C23P 122.5(12)
C12P C13P C14P 120.0
C12P C13P H13P 120.0
C14P C13P H13P 120.0
C15P C14P C13P 120.0
C15P C14P H14P 120.0
C13P C14P H14P 120.0
C16P C15P C14P 120.0
C16P C15P H15P 120.0
C14P C15P H15P 120.0
C15P C16P N11P 120.0
C15P C16P H16P 120.0
N11P C16P H16P 120.0
C26P N21P C25P 130.5(13)
C26P N21P N22P 121.4(13)
C25P N21P N22P 108.0
N21P N22P C23P 108.0
N21P N22P Cd7 139.3(7)
C23P N22P Cd7 112.3(7)
C12P C23P N22P 120.5(12)
C12P C23P C24P 131.3(11)
N22P C23P C24P 108.0
C23P C24P C25P 108.0
C23P C24P H24P 126.0
C25P C24P H24P 126.0
N21P C25P C24P 108.0
N21P C25P H25P 126.0
C24P C25P H25P 126.0
N21P C26P C51P 111.0(16)
N21P C26P H27E 109.4
C51P C26P H27E 109.4
N21P C26P H27F 109.4
C51P C26P H27F 109.4
H27E C26P H27F 108.0
C32P N31P C36P 120.0
C32P N31P Cd12 118.6(9)
C36P N31P Cd12 121.3(9)
C43P C32P C33P 127.6(13)
C43P C32P N31P 112.3(13)
C33P C32P N31P 120.0
C34P C33P C32P 120.0
C34P C33P H33P 120.0
C32P C33P H33P 120.0
C33P C34P C35P 120.0
C33P C34P H34P 120.0
C35P C34P H34P 120.0
C36P C35P C34P 120.0
C36P C35P H35P 120.0
C34P C35P H35P 120.0
C35P C36P N31P 120.0
C35P C36P H36P 120.0
N31P C36P H36P 120.0
N42P N41P C45P 108.0
N42P N41P C46P 124.0(15)
C45P N41P C46P 127.9(15)
C43P N42P N41P 108.0
C43P N42P Cd12 114.2(9)
N41P N42P Cd12 137.4(9)
C32P C43P N42P 123.9(13)
C32P C43P C44P 126.7(13)
N42P C43P C44P 108.0
C45P C44P C43P 108.0
C45P C44P H44P 126.0
C43P C44P H44P 126.0
N41P C45P C44P 108.0
N41P C45P H45O 126.0
C44P C45P H45O 126.0
N41P C46P C54P 114.4(17)
N41P C46P H47B 108.6
C54P C46P H47B 108.6
N41P C46P H47C 108.6
C54P C46P H47C 108.6
H47B C46P H47C 107.6
C52P C51P C56P 120.0
C52P C51P C26P 125.0(10)
C56P C51P C26P 114.9(10)
C51P C52P C53P 120.0
C51P C52P H52P 120.0
C53P C52P H52P 120.0
C54P C53P C52P 120.0
C54P C53P H53P 120.0
C52P C53P H53P 120.0
C55P C54P C53P 120.0
C55P C54P C46P 118.3(11)
C53P C54P C46P 121.7(11)
C56P C55P C54P 120.0
C56P C55P C64P 120.0
C54P C55P C64P 120.0
C61P C56P C55P 120.0
C61P C56P C51P 120.0
C55P C56P C51P 120.0
C56P C61P C62P 120.0
C56P C61P H61I 120.0
C62P C61P H61I 120.0
C63P C62P C61P 120.0
C63P C62P H62I 120.0
C61P C62P H62I 120.0
C62P C63P C64P 120.0
C62P C63P H63I 120.0
C64P C63P H63I 120.0
C63P C64P C55P 120.0
C63P C64P H64I 120.0
C55P C64P H64I 120.0
C12Q N11Q C16Q 120.0
C12Q N11Q Cd4 117.9(7)
C16Q N11Q Cd4 121.9(7)
C23Q C12Q C13Q 123.9(10)
C23Q C12Q N11Q 115.5(10)
C13Q C12Q N11Q 120.0
C14Q C13Q C12Q 120.0
C14Q C13Q H13Q 120.0
C12Q C13Q H13Q 120.0
C13Q C14Q C15Q 120.0
C13Q C14Q H14Q 120.0
C15Q C14Q H14Q 120.0
C16Q C15Q C14Q 120.0
C16Q C15Q H15Q 120.0
C14Q C15Q H15Q 120.0
C15Q C16Q N11Q 120.0
C15Q C16Q H16Q 120.0
N11Q C16Q H16Q 120.0
C26Q N21Q N22Q 122.7(13)
C26Q N21Q C25Q 129.0(13)
N22Q N21Q C25Q 108.0
N21Q N22Q C23Q 108.0
N21Q N22Q Cd4 140.4(7)
C23Q N22Q Cd4 111.2(7)
C12Q C23Q N22Q 122.1(11)
C12Q C23Q C24Q 129.6(11)
N22Q C23Q C24Q 108.0
C23Q C24Q C25Q 108.0
C23Q C24Q H24Q 126.0
C25Q C24Q H24Q 126.0
N21Q C25Q C24Q 108.0
N21Q C25Q H25Q 126.0
C24Q C25Q H25Q 126.0
N21Q C26Q C51Q 121.9(15)
N21Q C26Q H26$ 106.9
C51Q C26Q H26$ 106.9
N21Q C26Q H29 106.9
C51Q C26Q H29 106.9
H26$ C26Q H29 106.7
C32Q N31Q C36Q 120.0
C32Q N31Q Cd14 113.7(9)
C36Q N31Q Cd14 125.7(9)
C43Q C32Q C33Q 122.8(14)
C43Q C32Q N31Q 117.2(14)
C33Q C32Q N31Q 120.0
C32Q C33Q C34Q 120.0
C32Q C33Q H33Q 120.0
C34Q C33Q H33Q 120.0
C35Q C34Q C33Q 120.0
C35Q C34Q H34Q 120.0
C33Q C34Q H34Q 120.0
C34Q C35Q C36Q 120.0
C34Q C35Q H35Q 120.0
C36Q C35Q H35Q 120.0
C35Q C36Q N31Q 120.0
C35Q C36Q H36Q 120.0
N31Q C36Q H36Q 120.0
C46Q N41Q N42Q 121.1(16)
C46Q N41Q C45Q 130.3(16)
N42Q N41Q C45Q 108.0
C43Q N42Q N41Q 108.0
C43Q N42Q Cd14 109.0(9)
N41Q N42Q Cd14 141.0(10)
C32Q C43Q N42Q 122.2(14)
C32Q C43Q C44Q 128.9(15)
N42Q C43Q C44Q 108.0
C45Q C44Q C43Q 108.0
C45Q C44Q H44Q 126.0
C43Q C44Q H44Q 126.0
C44Q C45Q N41Q 108.0
C44Q C45Q H45P 126.0
N41Q C45Q H45P 126.0
N41Q C46Q C54Q 111.2(18)
N41Q C46Q H47D 109.4
C54Q C46Q H47D 109.4
N41Q C46Q H47E 109.4
C54Q C46Q H47E 109.4
H47D C46Q H47E 108.0
C52Q C51Q C56Q 120.0
C52Q C51Q C26Q 117.8(10)
C56Q C51Q C26Q 122.1(10)
C51Q C52Q C53Q 120.0
C51Q C52Q H52Q 120.0
C53Q C52Q H52Q 120.0
C54Q C53Q C52Q 120.0
C54Q C53Q H53Q 120.0
C52Q C53Q H53Q 120.0
C53Q C54Q C55Q 120.0
C53Q C54Q C46Q 122.1(11)
C55Q C54Q C46Q 117.8(11)
C54Q C55Q C56Q 120.0
C54Q C55Q C64Q 120.0
C56Q C55Q C64Q 120.0
C55Q C56Q C61Q 120.0
C55Q C56Q C51Q 120.0
C61Q C56Q C51Q 120.0
C62Q C61Q C56Q 120.0
C62Q C61Q H61J 120.0
C56Q C61Q H61J 120.0
C61Q C62Q C63Q 120.0
C61Q C62Q H62J 120.0
C63Q C62Q H62J 120.0
C64Q C63Q C62Q 120.0
C64Q C63Q H63J 120.0
C62Q C63Q H63J 120.0
C63Q C64Q C55Q 120.0
C63Q C64Q H64J 120.0
C55Q C64Q H64J 120.0
C12R N11R C16R 120.0
C12R N11R Cd11 118.3(7)
C16R N11R Cd11 121.7(7)
C23R C12R N11R 117.3(11)
C23R C12R C13R 122.0(11)
N11R C12R C13R 120.0
C14R C13R C12R 120.0
C14R C13R H13R 120.0
C12R C13R H13R 120.0
C13R C14R C15R 120.0
C13R C14R H14R 120.0
C15R C14R H14R 120.0
C16R C15R C14R 120.0
C16R C15R H15R 120.0
C14R C15R H15R 120.0
C15R C16R N11R 120.0
C15R C16R H16R 120.0
N11R C16R H16R 120.0
C26R N21R C25R 129.9(12)
C26R N21R N22R 122.0(12)
C25R N21R N22R 108.0
C23R N22R N21R 108.0
C23R N22R Cd11 114.3(7)
N21R N22R Cd11 137.2(7)
C12R C23R C24R 132.7(12)
C12R C23R N22R 119.3(12)
C24R C23R N22R 108.0
C23R C24R C25R 108.0
C23R C24R H24R 126.0
C25R C24R H24R 126.0
C24R C25R N21R 108.0
C24R C25R H25R 126.0
N21R C25R H25R 126.0
N21R C26R C51R 118.3(15)
N21R C26R H27H 107.7
C51R C26R H27H 107.7
N21R C26R H27I 107.7
C51R C26R H27I 107.7
H27H C26R H27I 107.1
C32R N31R C36R 120.0
C32R N31R Cd12 115.0(8)
C36R N31R Cd12 124.7(8)
C43R C32R N31R 115.6(14)
C43R C32R C33R 124.2(14)
N31R C32R C33R 120.0
C34R C33R C32R 120.0
C34R C33R H33R 120.0
C32R C33R H33R 120.0
C33R C34R C35R 120.0
C33R C34R H34R 120.0
C35R C34R H34R 120.0
C36R C35R C34R 120.0
C36R C35R H35R 120.0
C34R C35R H35R 120.0
C35R C36R N31R 120.0
C35R C36R H36R 120.0
N31R C36R H36R 120.0
C45R N41R N42R 108.0
C45R N41R C46R 133.8(16)
N42R N41R C46R 116.9(16)
C43R N42R N41R 108.0
C43R N42R Cd12 111.5(10)
N41R N42R Cd12 137.5(10)
C32R C43R N42R 120.7(15)
C32R C43R C44R 130.6(15)
N42R C43R C44R 108.0
C45R C44R C43R 108.0
C45R C44R H44R 126.0
C43R C44R H44R 126.0
C44R C45R N41R 108.0
C44R C45R H45Q 126.0
N41R C45R H45Q 126.0
N41R C46R C54R 102.8(15)
N41R C46R H47F 111.2
C54R C46R H47F 111.2
N41R C46R H47G 111.2
C54R C46R H47G 111.2
H47F C46R H47G 109.1
C52R C51R C56R 120.0
C52R C51R C26R 120.4(10)
C56R C51R C26R 119.5(10)
C51R C52R C53R 120.0
C51R C52R H52R 120.0
C53R C52R H52R 120.0
C52R C53R C54R 120.0
C52R C53R H53R 120.0
C54R C53R H53R 120.0
C55R C54R C53R 120.0
C55R C54R C46R 112.9(10)
C53R C54R C46R 126.9(10)
C54R C55R C56R 120.0
C54R C55R C64R 120.0
C56R C55R C64R 120.0
C55R C56R C61R 120.0
C55R C56R C51R 120.0
C61R C56R C51R 120.0
C62R C61R C56R 120.0
C62R C61R H61K 120.0
C56R C61R H61K 120.0
C61R C62R C63R 120.0
C61R C62R H62K 120.0
C63R C62R H62K 120.0
C64R C63R C62R 120.0
C64R C63R H63K 120.0
C62R C63R H63K 120.0
C63R C64R C55R 120.0
C63R C64R H64K 120.0
C55R C64R H64K 120.0
C12S N11S C16S 120.0
C12S N11S Ru8 113.8(7)
C16S N11S Ru8 126.1(7)
C23S C12S C13S 123.1(10)
C23S C12S N11S 116.8(10)
C13S C12S N11S 120.0
C12S C13S C14S 120.0
C12S C13S H13S 120.0
C14S C13S H13S 120.0
C15S C14S C13S 120.0
C15S C14S H14S 120.0
C13S C14S H14S 120.0
C14S C15S C16S 120.0
C14S C15S H15S 120.0
C16S C15S H15S 120.0
C15S C16S N11S 120.0
C15S C16S H16S 120.0
N11S C16S H16S 120.0
N22S N21S C25S 108.0
N22S N21S C26S 126.4(12)
C25S N21S C26S 125.6(12)
N21S N22S C23S 108.0
N21S N22S Ru8 135.8(7)
C23S N22S Ru8 116.2(7)
C12S C23S N22S 115.1(10)
C12S C23S C24S 136.6(10)
N22S C23S C24S 108.0
C23S C24S C25S 108.0
C23S C24S H24S 126.0
C25S C24S H24S 126.0
C24S C25S N21S 108.0
C24S C25S H25S 126.0
N21S C25S H25S 126.0
N21S C26S C51S 112.9(15)
N21S C26S H27J 109.0
C51S C26S H27J 109.0
N21S C26S H27K 109.0
C51S C26S H27K 109.0
H27J C26S H27K 107.8
C32S N31S C36S 120.0
C32S N31S Cd16 119(2)
C36S N31S Cd16 119(2)
C33S C32S N31S 120.0
C33S C32S H32A 120.0
N31S C32S H32A 120.0
C32S C33S C34S 120.0
C32S C33S H33S 120.0
C34S C33S H33S 120.0
C35S C34S C33S 120.0
C35S C34S H34S 120.0
C33S C34S H34S 120.0
C34S C35S C36S 120.0
C34S C35S H35S 120.0
C36S C35S H35S 120.0
C43S C36S C35S 123(3)
C43S C36S N31S 114(3)
C35S C36S N31S 120.0
C46S N41S C45S 129(2)
C46S N41S N42S 122(2)
C45S N41S N42S 108.0
C43S N42S N41S 108.0
C43S N42S Cd16 116.4(14)
N41S N42S Cd16 135.6(14)
C36S C43S N42S 121(3)
C36S C43S C44S 129(3)
N42S C43S C44S 108.0
C45S C44S C43S 108.0
C45S C44S H44S 126.0
C43S C44S H44S 126.0
C44S C45S N41S 108.0
C44S C45S H45R 126.0
N41S C45S H45R 126.0
C52S C51S C56S 120.0
C52S C51S C26S 116.7(12)
C56S C51S C26S 123.3(12)
C53S C52S C51S 120.0
C53S C52S H52S 120.0
C51S C52S H52S 120.0
C52S C53S C54S 120.0
C52S C53S H53S 120.0
C54S C53S H53S 120.0
C53S C54S C55S 120.0
C53S C54S C46S 115.0(14)
C55S C54S C46S 125.0(14)
C56S C55S C54S 120.0
C56S C55S H55H 120.0
C54S C55S H55H 120.0
C55S C56S C51S 120.0
C55S C56S H56H 120.0
C51S C56S H56H 120.0
N41S C46S C54S 115(2)
N41S C46S H47H 108.4
C54S C46S H47H 108.4
N41S C46S H47I 108.4
C54S C46S H47I 108.4
H47H C46S H47I 107.5
C12T N11T C16T 120.0
C12T N11T Cd10 117.4(7)
C16T N11T Cd10 122.4(7)
C23T C12T N11T 116.1(11)
C23T C12T C13T 123.8(11)
N11T C12T C13T 120.0
C12T C13T C14T 120.0
C12T C13T H13T 120.0
C14T C13T H13T 120.0
C15T C14T C13T 120.0
C15T C14T H14T 120.0
C13T C14T H14T 120.0
C14T C15T C16T 120.0
C14T C15T H15T 120.0
C16T C15T H15T 120.0
C15T C16T N11T 120.0
C15T C16T H16T 120.0
N11T C16T H16T 120.0
C26T N21T N22T 120.5(15)
C26T N21T C25T 130.7(15)
N22T N21T C25T 108.0
N21T N22T C23T 108.0
N21T N22T Cd10 136.8(8)
C23T N22T Cd10 113.9(8)
C12T C23T N22T 119.3(12)
C12T C23T C24T 132.0(12)
N22T C23T C24T 108.0
C25T C24T C23T 108.0
C25T C24T H24T 126.0
C23T C24T H24T 126.0
C24T C25T N21T 108.0
C24T C25T H25T 126.0
N21T C25T H25T 126.0
N21T C26T C51T 122.4(17)
N21T C26T H27L 106.7
C51T C26T H27L 106.7
N21T C26T H27M 106.7
C51T C26T H27M 106.7
H27L C26T H27M 106.6
C32T N31T C36T 120.0
C32T N31T Cd15 118.7(9)
C36T N31T Cd15 120.9(9)
C43T C32T N31T 112.7(15)
C43T C32T C33T 127.2(15)
N31T C32T C33T 120.0
C34T C33T C32T 120.0
C34T C33T H33T 120.0
C32T C33T H33T 120.0
C33T C34T C35T 120.0
C33T C34T H34T 120.0
C35T C34T H34T 120.0
C34T C35T C36T 120.0
C34T C35T H35T 120.0
C36T C35T H35T 120.0
C35T C36T N31T 120.0
C35T C36T H36S 120.0
N31T C36T H36S 120.0
C46T N41T C45T 128.1(18)
C46T N41T N42T 123.8(18)
C45T N41T N42T 108.0
N41T N42T C43T 108.0
N41T N42T Cd15 137.1(10)
C43T N42T Cd15 114.7(10)
C32T C43T N42T 123.8(16)
C32T C43T C44T 127.6(16)
N42T C43T C44T 108.0
C43T C44T C45T 108.0
C43T C44T H44T 126.0
C45T C44T H44T 126.0
N41T C45T C44T 108.0
N41T C45T H45S 126.0
C44T C45T H45S 126.0
N41T C46T C54T 116.1(18)
N41T C46T H47J 108.3
C54T C46T H47J 108.3
N41T C46T H47K 108.3
C54T C46T H47K 108.3
H47J C46T H47K 107.4
C52T C51T C56T 120.0
C52T C51T C26T 120.2(11)
C56T C51T C26T 119.8(11)
C53T C52T C51T 120.0
C53T C52T H52T 120.0
C51T C52T H52T 120.0
C52T C53T C54T 120.0
C52T C53T H53T 120.0
C54T C53T H53T 120.0
C53T C54T C55T 120.0
C53T C54T C46T 118.5(11)
C55T C54T C46T 121.4(11)
C54T C55T C56T 120.0
C54T C55T C64T 120.0
C56T C55T C64T 120.0
C61T C56T C55T 120.0
C61T C56T C51T 120.0
C55T C56T C51T 120.0
C56T C61T C62T 120.0
C56T C61T H61L 120.0
C62T C61T H61L 120.0
C61T C62T C63T 120.0
C61T C62T H62L 120.0
C63T C62T H62L 120.0
C64T C63T C62T 120.0
C64T C63T H63L 120.0
C62T C63T H63L 120.0
C63T C64T C55T 120.0
C63T C64T H64L 120.0
C55T C64T H64L 120.0
C12U N11U C16U 120.0
C12U N11U Ru8 112.2(8)
C16U N11U Ru8 127.8(8)
C23U C12U N11U 121.1(12)
C23U C12U C13U 118.7(12)
N11U C12U C13U 120.0
C14U C13U C12U 120.0
C14U C13U H13U 120.0
C12U C13U H13U 120.0
C15U C14U C13U 120.0
C15U C14U H14U 120.0
C13U C14U H14U 120.0
C14U C15U C16U 120.0
C14U C15U H15U 120.0
C16U C15U H15U 120.0
C15U C16U N11U 120.0
C15U C16U H16U 120.0
N11U C16U H16U 120.0
C26U N21U N22U 126.6(13)
C26U N21U C25U 125.1(13)
N22U N21U C25U 108.0
C23U N22U N21U 108.0
C23U N22U Ru8 117.6(8)
N21U N22U Ru8 134.3(8)
C12U C23U N22U 111.3(11)
C12U C23U C24U 140.2(11)
N22U C23U C24U 108.0
C23U C24U C25U 108.0
C23U C24U H24U 126.0
C25U C24U H24U 126.0
C24U C25U N21U 108.0
C24U C25U H25U 126.0
N21U C25U H25U 126.0
N21U C26U C51U 113.1(15)
N21U C26U H27N 109.0
C51U C26U H27N 109.0
N21U C26U H27O 109.0
C51U C26U H27O 109.0
H27N C26U H27O 107.8
C32U N31U C36U 120.0
C32U N31U Cd7 116.4(9)
C36U N31U Cd7 123.3(9)
C43U C32U N31U 118.1(14)
C43U C32U C33U 121.8(15)
N31U C32U C33U 120.0
C34U C33U C32U 120.0
C34U C33U H33U 120.0
C32U C33U H33U 120.0
C33U C34U C35U 120.0
C33U C34U H34U 120.0
C35U C34U H34U 120.0
C36U C35U C34U 120.0
C36U C35U H35U 120.0
C34U C35U H35U 120.0
C35U C36U N31U 120.0
C35U C36U H36T 120.0
N31U C36U H36T 120.0
N42U N41U C45U 108.0
N42U N41U C46U 122.2(14)
C45U N41U C46U 129.8(14)
N41U N42U C43U 108.0
N41U N42U Cd7 135.7(8)
C43U N42U Cd7 115.1(8)
C32U C43U C44U 132.6(14)
C32U C43U N42U 119.1(14)
C44U C43U N42U 108.0
C45U C44U C43U 108.0
C45U C44U H44U 126.0
C43U C44U H44U 126.0
C44U C45U N41U 108.0
C44U C45U H45T 126.0
N41U C45U H45T 126.0
C52U C51U C56U 120.0
C52U C51U C26U 115.0(12)
C56U C51U C26U 125.0(12)
C53U C52U C51U 120.0
C53U C52U H52U 120.0
C51U C52U H52U 120.0
C52U C53U C54U 120.0
C52U C53U H53U 120.0
C54U C53U H53U 120.0
C55U C54U C53U 120.0
C55U C54U C46U 124.6(11)
C53U C54U C46U 115.4(11)
C54U C55U C56U 120.0
C54U C55U H55I 120.0
C56U C55U H55I 120.0
C55U C56U C51U 120.0
C55U C56U H56I 120.0
C51U C56U H56I 120.0
N41U C46U C54U 109.1(15)
N41U C46U H47L 109.9
C54U C46U H47L 109.9
N41U C46U H47M 109.9
C54U C46U H47M 109.9
H47L C46U H47M 108.3
C12V N11V C16V 120.0
C12V N11V Ru3 115.6(6)
C16V N11V Ru3 124.2(6)
C23V C12V C13V 122.8(9)
C23V C12V N11V 117.2(9)
C13V C12V N11V 120.0
C12V C13V C14V 120.0
C12V C13V H13V 120.0
C14V C13V H13V 120.0
C15V C14V C13V 120.0
C15V C14V H14V 120.0
C13V C14V H14V 120.0
C14V C15V C16V 120.0
C14V C15V H15V 120.0
C16V C15V H15V 120.0
C15V C16V N11V 120.0
C15V C16V H16V 120.0
N11V C16V H16V 120.0
C26V N21V N22V 124.3(11)
C26V N21V C25V 127.4(11)
N22V N21V C25V 108.0
N21V N22V C23V 108.0
N21V N22V Ru3 136.5(6)
C23V N22V Ru3 115.4(6)
C12V C23V C24V 137.3(9)
C12V C23V N22V 113.9(9)
C24V C23V N22V 108.0
C23V C24V C25V 108.0
C23V C24V H24V 126.0
C25V C24V H24V 126.0
C24V C25V N21V 108.0
C24V C25V H25V 126.0
N21V C25V H25V 126.0
N21V C26V C51V 116.8(14)
N21V C26V H27P 108.1
C51V C26V H27P 108.1
N21V C26V H27Q 108.1
C51V C26V H27Q 108.1
H27P C26V H27Q 107.3
C32V N31V C36V 120.0
C32V N31V Cd2 115.7(9)
C36V N31V Cd2 124.3(9)
N31V C32V C33V 120.0
N31V C32V C43V 117.0(13)
C33V C32V C43V 123.0(13)
C34V C33V C32V 120.0
C34V C33V H33V 120.0
C32V C33V H33V 120.0
C35V C34V C33V 120.0
C35V C34V H34V 120.0
C33V C34V H34V 120.0
C34V C35V C36V 120.0
C34V C35V H35V 120.0
C36V C35V H35V 120.0
C35V C36V N31V 120.0
C35V C36V H36U 120.0
N31V C36V H36U 120.0
C46V N41V N42V 119.6(14)
C46V N41V C45V 132.4(14)
N42V N41V C45V 108.0
N41V N42V C43V 108.0
N41V N42V Cd2 135.8(9)
C43V N42V Cd2 115.9(9)
C32V C43V N42V 120.4(13)
C32V C43V C44V 131.5(13)
N42V C43V C44V 108.0
C43V C44V C45V 108.0
C43V C44V H44V 126.0
C45V C44V H44V 126.0
N41V C45V C44V 108.0
N41V C45V H45U 126.0
C44V C45V H45U 126.0
C52V C51V C56V 120.0
C52V C51V C26V 124.5(9)
C56V C51V C26V 115.3(9)
C51V C52V C53V 120.0
C51V C52V H52V 120.0
C53V C52V H52V 120.0
C54V C53V C52V 120.0
C54V C53V H53V 120.0
C52V C53V H53V 120.0
C55V C54V C53V 120.0
C55V C54V C46V 121.4(10)
C53V C54V C46V 118.6(10)
C56V C55V C54V 120.0
C56V C55V H55J 120.0
C54V C55V H55J 120.0
C55V C56V C51V 120.0
C55V C56V H56J 120.0
C51V C56V H56J 120.0
N41V C46V C54V 114.7(15)
N41V C46V H47N 108.6
C54V C46V H47N 108.6
N41V C46V H47O 108.6
C54V C46V H47O 108.6
H47N C46V H47O 107.6
C12W N11W C16W 120.0
C12W N11W Ru8 114.4(7)
C16W N11W Ru8 125.5(7)
C23W C12W C13W 122.5(12)
C23W C12W N11W 117.4(12)
C13W C12W N11W 120.0
C14W C13W C12W 120.0
C14W C13W H13W 120.0
C12W C13W H13W 120.0
C13W C14W C15W 120.0
C13W C14W H14W 120.0
C15W C14W H14W 120.0
C16W C15W C14W 120.0
C16W C15W H15W 120.0
C14W C15W H15W 120.0
C15W C16W N11W 120.0
C15W C16W H16W 120.0
N11W C16W H16W 120.0
C26W N21W C25W 132.3(12)
C26W N21W N22W 119.4(12)
C25W N21W N22W 108.0
C23W N22W N21W 108.0
C23W N22W Ru8 112.4(7)
N21W N22W Ru8 139.6(7)
C12W C23W C24W 133.2(12)
C12W C23W N22W 118.1(11)
C24W C23W N22W 108.0
C23W C24W C25W 108.0
C23W C24W H24W 126.0
C25W C24W H24W 126.0
N21W C25W C24W 108.0
N21W C25W H25W 126.0
C24W C25W H25W 126.0
N21W C26W C51W 115.5(17)
N21W C26W H27R 108.4
C51W C26W H27R 108.4
N21W C26W H27S 108.4
C51W C26W H27S 108.4
H27R C26W H27S 107.5
C32W N31W C36W 120.0
C32W N31W Cd10 113.6(9)
C36W N31W Cd10 126.0(9)
C43W C32W C33W 120.3(15)
C43W C32W N31W 119.5(15)
C33W C32W N31W 120.0
C34W C33W C32W 120.0
C34W C33W H33W 120.0
C32W C33W H33W 120.0
C33W C34W C35W 120.0
C33W C34W H34W 120.0
C35W C34W H34W 120.0
C34W C35W C36W 120.0
C34W C35W H35W 120.0
C36W C35W H35W 120.0
C35W C36W N31W 120.0
C35W C36W H36V 120.0
N31W C36W H36V 120.0
C45W N41W N42W 108.0
C45W N41W C46W 125.3(16)
N42W N41W C46W 126.2(16)
C43W N42W N41W 108.0
C43W N42W Cd10 117.7(10)
N41W N42W Cd10 133.9(10)
C32W C43W N42W 116.3(15)
C32W C43W C44W 134.9(15)
N42W C43W C44W 108.0
C45W C44W C43W 108.0
C45W C44W H44W 126.0
C43W C44W H44W 126.0
C44W C45W N41W 108.0
C44W C45W H45V 126.0
N41W C45W H45V 126.0
C52W C51W C56W 120.0
C52W C51W C26W 125.8(13)
C56W C51W C26W 113.9(13)
C53W C52W C51W 120.0
C53W C52W H52W 120.0
C51W C52W H52W 120.0
C52W C53W C54W 120.0
C52W C53W H53W 120.0
C54W C53W H53W 120.0
C55W C54W C53W 120.0
C55W C54W C46W 120.7(14)
C53W C54W C46W 119.2(14)
C56W C55W C54W 120.0
C56W C55W H55K 120.0
C54W C55W H55K 120.0
C55W C56W C51W 120.0
C55W C56W H56K 120.0
C51W C56W H56K 120.0
N41W C46W C54W 115.1(18)
N41W C46W H47P 108.5
C54W C46W H47P 108.5
N41W C46W H47Q 108.5
C54W C46W H47Q 108.5
H47P C46W H47Q 107.5
C12X N11X C16X 120.0
C12X N11X Ru13 116.8(8)
C16X N11X Ru13 123.1(8)
C23X C12X C13X 125.1(12)
C23X C12X N11X 114.8(12)
C13X C12X N11X 120.0
C12X C13X C14X 120.0
C12X C13X H13X 120.0
C14X C13X H13X 120.0
C15X C14X C13X 120.0
C15X C14X H14X 120.0
C13X C14X H14X 120.0
C16X C15X C14X 120.0
C16X C15X H15X 120.0
C14X C15X H15X 120.0
C15X C16X N11X 120.0
C15X C16X H16X 120.0
N11X C16X H16X 120.0
N22X N21X C25X 108.0
N22X N21X C26X 125.2(12)
C25X N21X C26X 126.6(12)
N21X N22X C23X 108.0
N21X N22X Ru13 136.7(8)
C23X N22X Ru13 115.2(8)
C12X C23X C24X 134.6(12)
C12X C23X N22X 117.1(12)
C24X C23X N22X 108.0
C23X C24X C25X 108.0
C23X C24X H24X 126.0
C25X C24X H24X 126.0
C24X C25X N21X 108.0
C24X C25X H25X 126.0
N21X C25X H25X 126.0
N21X C26X C51X 111.8(15)
N21X C26X H27T 109.3
C51X C26X H27T 109.3
N21X C26X H27U 109.3
C51X C26X H27U 109.3
H27T C26X H27U 107.9
C32X N31X C36X 120.0
C32X N31X Cd12 121.4(11)
C36X N31X Cd12 118.6(11)
C43X C32X N31X 117.5(17)
C43X C32X C33X 122.2(17)
N31X C32X C33X 120.0
C32X C33X C34X 120.0
C32X C33X H33X 120.0
C34X C33X H33X 120.0
C35X C34X C33X 120.0
C35X C34X H34X 120.0
C33X C34X H34X 120.0
C36X C35X C34X 120.0
C36X C35X H35X 120.0
C34X C35X H35X 120.0
C35X C36X N31X 120.0
C35X C36X H36W 120.0
N31X C36X H36W 120.0
C46X N41X C45X 124.5(17)
C46X N41X N42X 125.7(17)
C45X N41X N42X 108.0
N41X N42X C43X 108.0
N41X N42X Cd12 131.1(10)
C43X N42X Cd12 120.3(10)
C32X C43X C44X 137.3(16)
C32X C43X N42X 114.7(16)
C44X C43X N42X 108.0
C43X C44X C45X 108.0
C43X C44X H44X 126.0
C45X C44X H44X 126.0
N41X C45X C44X 108.0
N41X C45X H45W 126.0
C44X C45X H45W 126.0
N41X C46X C54X 114(2)
N41X C46X H47R 108.7
C54X C46X H47R 108.7
N41X C46X H47S 108.7
C54X C46X H47S 108.7
H47R C46X H47S 107.6
C52X C51X C56X 120.0
C52X C51X C26X 119.6(12)
C56X C51X C26X 120.2(12)
C53X C52X C51X 120.0
C53X C52X H52X 120.0
C51X C52X H52X 120.0
C54X C53X C52X 120.0
C54X C53X H53X 120.0
C52X C53X H53X 120.0
C55X C54X C53X 120.0
C55X C54X C46X 113.9(15)
C53X C54X C46X 126.1(15)
C54X C55X C56X 120.0
C54X C55X H55L 120.0
C56X C55X H55L 120.0
C55X C56X C51X 120.0
C55X C56X H56L 120.0
C51X C56X H56L 120.0
F14 B11 F12 110.6(9)
F14 B11 F11 109.9(9)
F12 B11 F11 109.1(8)
F14 B11 F13 110.5(9)
F12 B11 F13 108.4(8)
F11 B11 F13 108.4(8)
F24 B21 F23 109.3(9)
F24 B21 F21 110.3(9)
F23 B21 F21 110.1(9)
F24 B21 F22 108.7(9)
F23 B21 F22 108.9(9)
F21 B21 F22 109.6(8)
O33 N31 O32 120(2)
O33 N31 C34 119(2)
O32 N31 C34 121(2)
N31 C34 H34Y 109.5
N31 C34 H34Z 109.5
H34Y C34 H34Z 109.5
N31 C34 H35Y 109.5
H34Y C34 H35Y 109.5
H34Z C34 H35Y 109.5
F44 B41 F43 109.7(9)
F44 B41 F42 109.9(9)
F43 B41 F42 109.4(9)
F44 B41 F41 110.1(9)
F43 B41 F41 109.0(9)
F42 B41 F41 108.9(9)
F54 B51 F52 110.0(9)
F54 B51 F53 109.6(9)
F52 B51 F53 109.4(9)
F54 B51 F51 109.6(9)
F52 B51 F51 109.4(9)
F53 B51 F51 108.8(9)
F62 B61 F61 110.5(9)
F62 B61 F64 109.9(9)
F61 B61 F64 109.0(9)
F62 B61 F63 110.2(9)
F61 B61 F63 109.1(8)
F64 B61 F63 108.2(8)
F76 P71 F71 90.5(6)
F76 P71 F75 90.8(6)
F71 P71 F75 90.2(5)
F76 P71 F73 90.4(6)
F71 P71 F73 90.0(6)
F75 P71 F73 178.8(7)
F76 P71 F74 90.0(6)
F71 P71 F74 179.5(8)
F75 P71 F74 89.8(6)
F73 P71 F74 90.0(6)
F76 P71 F72 179.2(8)
F71 P71 F72 90.2(5)
F75 P71 F72 89.5(5)
F73 P71 F72 89.3(5)
F74 P71 F72 89.3(5)
F93 B91 F92 109.6(9)
F93 B91 F91 109.9(9)
F92 B91 F91 109.2(9)
F93 B91 F94 109.3(9)
F92 B91 F94 109.5(9)
F91 B91 F94 109.4(9)
F101 B101 F102 109.9(9)
F101 B101 F104 110.0(9)
F102 B101 F104 109.9(9)
F101 B101 F103 109.1(9)
F102 B101 F103 108.8(9)
F104 B101 F103 109.0(9)
F114 P111 F112 90.1(6)
F114 P111 F111 90.1(6)
F112 P111 F111 89.8(6)
F114 P111 F113 90.5(6)
F112 P111 F113 90.3(6)
F111 P111 F113 179.4(8)
F114 P111 F115 90.0(6)
F112 P111 F115 179.9(9)
F111 P111 F115 90.2(6)
F113 P111 F115 89.7(6)
F114 P111 F116 179.8(9)
F112 P111 F116 90.1(6)
F111 P111 F116 89.8(6)
F113 P111 F116 89.7(6)
F115 P111 F116 89.9(6)

loop_
_geom_bond_atom_site_label_1
_geom_bond_atom_site_label_2
_geom_bond_distance
Cd1 N11K 2.298(9)
Cd1 N11E 2.313(8)
Cd1 N22E 2.327(8)
Cd1 N22K 2.342(10)
Cd1 N22B 2.345(8)
Cd1 N11B 2.358(8)
Cd2 N11D 2.275(8)
Cd2 N31C 2.310(8)
Cd2 N42C 2.316(10)
Cd2 N42V 2.329(10)
Cd2 N22D 2.380(8)
Cd2 N31V 2.418(11)
Ru3 N11V 2.022(9)
Ru3 N22V 2.032(8)
Ru3 N22A 2.038(9)
Ru3 N42B 2.075(8)
Ru3 N31B 2.083(9)
Ru3 N11A 2.089(9)
Cd4 N11Q 2.287(9)
Cd4 N41N 2.298(9)
Cd4 N31D 2.317(11)
Cd4 N22Q 2.347(9)
Cd4 N42D 2.360(11)
Cd4 N31N 2.377(10)
Ru5 N22J 2.036(9)
Ru5 N11G 2.043(9)
Ru5 N31H 2.046(11)
Ru5 N22G 2.058(10)
Ru5 N11J 2.074(9)
Ru5 N42H 2.083(9)
Cd6 N42E 2.278(10)
Cd6 N31F 2.283(9)
Cd6 N31E 2.295(11)
Cd6 N42F 2.338(9)
Cd6 N11H 2.357(11)
Cd6 N22H 2.381(12)
Cd7 N11O 2.293(9)
Cd7 N11P 2.319(10)
Cd7 N22P 2.322(10)
Cd7 N42U 2.339(10)
Cd7 N22O 2.359(9)
Cd7 N31U 2.360(12)
Ru8 N22S 2.029(10)
Ru8 N22U 2.059(9)
Ru8 N11W 2.072(10)
Ru8 N22W 2.083(9)
Ru8 N11U 2.100(10)
Ru8 N11S 2.108(8)
Cd9 N11L 2.248(10)
Cd9 N11M 2.291(11)
Cd9 N22L 2.302(9)
Cd9 N42A 2.309(10)
Cd9 N22M 2.356(10)
Cd9 N31A 2.374(11)
Cd10 N42W 2.231(11)
Cd10 N31M 2.298(10)
Cd10 N22T 2.315(11)
Cd10 N11T 2.321(9)
Cd10 N31W 2.351(13)
Cd10 N42M 2.373(11)
Cd11 N42G 2.258(13)
Cd11 N11R 2.284(10)
Cd11 N42O 2.315(12)
Cd11 N31O 2.329(10)
Cd11 N22R 2.340(9)
Cd11 N31G 2.412(12)
Cd12 N42P 2.246(10)
Cd12 N42R 2.269(13)
Cd12 N31R 2.306(12)
Cd12 N31P 2.316(12)
Cd12 N31X 2.341(13)
Cd12 N42X 2.374(12)
Ru13 N11I 1.988(13)
Ru13 N22N 2.053(10)
Ru13 N11N 2.071(12)
Ru13 N22X 2.074(9)
Ru13 N11X 2.098(11)
Ru13 N22I 2.109(11)
Cd14 N31J 2.257(13)
Cd14 N22C 2.287(10)
Cd14 N31Q 2.297(11)
Cd14 N42Q 2.303(13)
Cd14 N11C 2.321(10)
Cd14 N42J 2.399(12)
Cd15 N42I 2.221(16)
Cd15 N42T 2.283(13)
Cd15 N31L 2.283(9)
Cd15 N42L 2.329(9)
Cd15 N31T 2.364(10)
Cd15 N31I 2.388(12)
Cd16 N11F 2.245(14)
Cd16 N22F 2.297(14)
Cd16 N31K 2.312(12)
Cd16 N42K 2.330(11)
Cd16 N42S 2.337(16)
Cd16 N31S 2.41(2)
N11A C12A 1.3900
N11A C16A 1.3900
C12A C23A 1.319(13)
C12A C13A 1.3900
C13A C14A 1.3900
C13A H13A 0.9500
C14A C15A 1.3900
C14A H14A 0.9500
C15A C16A 1.3900
C15A H15A 0.9500
C16A H16A 0.9500
N21A C26A 1.30(2)
N21A N22A 1.4200
N21A C25A 1.4200
N22A C23A 1.4200
C23A C24A 1.4200
C24A C25A 1.4200
C24A H24A 0.9500
C25A H25A 0.9500
C26A C51A 1.60(2)
C26A H26A 0.9900
C26A H26B 0.9900
N31A C32A 1.3900
N31A C36A 1.3900
C32A C43A 1.280(14)
C32A C33A 1.3900
C33A C34A 1.3900
C33A H33A 0.9500
C34A C35A 1.3900
C34A H34A 0.9500
C35A C36A 1.3900
C35A H35A 0.9500
C36A H36A 0.9500
N41A C46A 1.394(19)
N41A N42A 1.4200
N41A C45A 1.4200
N42A C43A 1.4200
C43A C44A 1.4200
C44A C45A 1.4200
C44A H44A 0.9500
C45A H45A 0.9500
C51A C52A 1.3900
C51A C56A 1.3900
C52A C53A 1.3900
C52A H52A 0.9500
C53A C54A 1.3900
C53A H53A 0.9500
C54A C55A 1.3900
C54A C46A 1.52(2)
C55A C56A 1.3900
C55A H55A 0.9500
C56A H56A 0.9500
C46A H46A 0.9900
C46A H46B 0.9900
N11B C12B 1.3900
N11B C16B 1.3900
C12B C23B 1.387(12)
C12B C13B 1.3900
C13B C14B 1.3900
C13B H13B 0.9500
C14B C15B 1.3900
C14B H14B 0.9500
C15B C16B 1.3900
C15B H15B 0.9500
C16B H16B 0.9500
N21B C26B 1.284(18)
N21B C25B 1.4200
N21B N22B 1.4200
N22B C23B 1.4200
C23B C24B 1.4200
C24B C25B 1.4200
C24B H24B 0.9500
C25B H25B 0.9500
C26B C51B 1.537(19)
C26B H26C 0.9900
C26B H26D 0.9900
N31B C32B 1.3900
N31B C36B 1.3900
C32B C43B 1.327(11)
C32B C33B 1.3900
C33B C34B 1.3900
C33B H33B 0.9500
C34B C35B 1.3900
C34B H34B 0.9500
C35B C36B 1.3900
C35B H35B 0.9500
C36B H36B 0.9500
N41B C46B 1.417(17)
N41B C45B 1.4200
N41B N42B 1.4200
N42B C43B 1.4200
C43B C44B 1.4200
C44B C45B 1.4200
C44B H44B 0.9500
C45B H45B 0.9500
C51B C52B 1.3900
C51B C56B 1.3900
C52B C53B 1.3900
C52B H52B 0.9500
C53B C54B 1.3900
C53B H53B 0.9500
C54B C55B 1.3900
C54B C46B 1.529(17)
C55B C56B 1.3900
C55B H55B 0.9500
C56B H56B 0.9500
C46B H46C 0.9900
C46B H46D 0.9900
N11C C12C 1.3900
N11C C16C 1.3900
C12C C23C 1.256(13)
C12C C13C 1.3900
C13C C14C 1.3900
C13C H13C 0.9500
C14C C15C 1.3900
C14C H14C 0.9500
C15C C16C 1.3900
C15C H15C 0.9500
C16C H16C 0.9500
N21C C25C 1.4200
N21C N22C 1.4200
N21C C26C 1.425(19)
N22C C23C 1.4200
C23C C24C 1.4200
C24C C25C 1.4200
C24C H24C 0.9500
C25C H25C 0.9500
C26C C51C 1.534(18)
C26C H26E 0.9900
C26C H26F 0.9900
N31C C32C 1.3900
N31C C36C 1.3900
C32C C43C 1.307(12)
C32C C33C 1.3900
C33C C34C 1.3900
C33C H33C 0.9500
C34C C35C 1.3900
C34C H34C 0.9500
C35C C36C 1.3900
C35C H35C 0.9500
C36C H36C 0.9500
N41C C46C 1.407(19)
N41C N42C 1.4200
N41C C45C 1.4200
N42C C43C 1.4200
C43C C44C 1.4200
C44C C45C 1.4200
C44C H44C 0.9500
C45C H45C 0.9500
C46C C54C 1.517(19)
C46C H46E 0.9900
C46C H46F 0.9900
C51C C52C 1.3900
C51C C56C 1.3900
C52C C53C 1.3900
C52C H52C 0.9500
C53C C54C 1.3900
C53C H53C 0.9500
C54C C55C 1.3900
C55C C56C 1.3900
C55C C64C 1.3900
C56C C61C 1.3900
C61C C62C 1.3900
C61C H61A 0.9500
C62C C63C 1.3900
C62C H62A 0.9500
C63C C64C 1.3900
C63C H63A 0.9500
C64C H64A 0.9500
N11D C12D 1.3900
N11D C16D 1.3900
C12D C23D 1.369(11)
C12D C13D 1.3900
C13D C14D 1.3900
C13D H13D 0.9500
C14D C15D 1.3900
C14D H14D 0.9500
C15D C16D 1.3900
C15D H15D 0.9500
C16D H16D 0.9500
N21D C26D 1.418(18)
N21D C25D 1.4200
N21D N22D 1.4200
N22D C23D 1.4200
C23D C24D 1.4200
C24D C25D 1.4200
C24D H24D 0.9500
C25D H25D 0.9500
C26D C51D 1.56(2)
C26D H26G 0.9900
C26D H26H 0.9900
N31D C32D 1.3900
N31D C36D 1.3900
C32D C33D 1.3900
C32D C43D 1.397(15)
C33D C34D 1.3900
C33D H33D 0.9500
C34D C35D 1.3900
C34D H34D 0.9500
C35D C36D 1.3900
C35D H35D 0.9500
C36D H36D 0.9500
N41D N42D 1.4200
N41D C45D 1.4200
N41D C46D 1.48(2)
N42D C43D 1.4200
C43D C44D 1.4200
C44D C45D 1.4200
C44D H44D 0.9500
C45D H45D 0.9500
C46D C54D 1.51(2)
C46D H46G 0.9900
C46D H46H 0.9900
C51D C52D 1.3900
C51D C56D 1.3900
C52D C53D 1.3900
C52D H52D 0.9500
C53D C54D 1.3900
C53D H53D 0.9500
C54D C55D 1.3900
C55D C56D 1.3900
C55D C64D 1.3900
C56D C61D 1.3900
C61D C62D 1.3900
C61D H61B 0.9500
C62D C63D 1.3900
C62D H62B 0.9500
C63D C64D 1.3900
C63D H63B 0.9500
C64D H64B 0.9500
N11E C12E 1.3900
N11E C16E 1.3900
C12E C23E 1.329(11)
C12E C13E 1.3900
C13E C14E 1.3900
C13E H13E 0.9500
C14E C15E 1.3900
C14E H14E 0.9500
C15E C16E 1.3900
C15E H15E 0.9500
C16E H16E 0.9500
N21E C26E 1.394(18)
N21E N22E 1.4200
N21E C25E 1.4200
N22E C23E 1.4200
C23E C24E 1.4200
C24E C25E 1.4200
C24E H24E 0.9500
C25E H25E 0.9500
C26E C51E 1.453(16)
C26E H26I 0.9900
C26E H26J 0.9900
N31E C32E 1.3900
N31E C36E 1.3900
C32E C43E 1.319(14)
C32E C33E 1.3900
C33E C34E 1.3900
C33E H33E 0.9500
C34E C35E 1.3900
C34E H34E 0.9500
C35E C36E 1.3900
C35E H35E 0.9500
C36E H36E 0.9500
N41E C46E 1.34(2)
N41E C45E 1.4200
N41E N42E 1.4200
N42E C43E 1.4200
C43E C44E 1.4200
C44E C45E 1.4200
C44E H44E 0.9500
C45E H45E 0.9500
C46E C54E 1.585(19)
C46E H46I 0.9900
C46E H46J 0.9900
C51E C52E 1.3900
C51E C56E 1.3900
C52E C53E 1.3900
C52E H52E 0.9500
C53E C54E 1.3900
C53E H53E 0.9500
C54E C55E 1.3900
C55E C56E 1.3900
C55E C64E 1.3900
C56E C61E 1.3900
C61E C62E 1.3900
C61E H61C 0.9500
C62E C63E 1.3900
C62E H62C 0.9500
C63E C64E 1.3900
C63E H63C 0.9500
C64E H64C 0.9500
N11F C12F 1.3900
N11F C16F 1.3900
C12F C13F 1.3900
C12F C23F 1.392(19)
C13F C14F 1.3900
C13F H13F 0.9500
C14F C15F 1.3900
C14F H14F 0.9500
C15F C16F 1.3900
C15F H15F 0.9500
C16F H16F 0.9500
N21F C26F 1.26(3)
N21F N22F 1.4200
N21F C25F 1.4200
N22F C23F 1.4200
C23F C24F 1.4200
C24F C25F 1.4200
C24F H24F 0.9500
C25F H25F 0.9500
C26F C51F 1.46(3)
C26F H26K 0.9900
C26F H26L 0.9900
N31F C32F 1.3900
N31F C36F 1.3900
C32F C43F 1.368(13)
C32F C33F 1.3900
C33F C34F 1.3900
C33F H33F 0.9500
C34F C35F 1.3900
C34F H34F 0.9500
C35F C36F 1.3900
C35F H35F 0.9500
C36F H36F 0.9500
N41F N42F 1.4200
N41F C45F 1.4200
N41F C46F 1.43(2)
N42F C43F 1.4200
C43F C44F 1.4200
C44F C45F 1.4200
C44F H44F 0.9500
C45F H45F 0.9500
C46F C54F 1.50(2)
C46F H46K 0.9900
C46F H46L 0.9900
C51F C52F 1.3900
C51F C56F 1.3900
C52F C53F 1.3900
C52F H52F 0.9500
C53F C54F 1.3900
C53F H53F 0.9500
C54F C55F 1.3900
C55F C56F 1.3900
C55F C64F 1.3900
C56F C61F 1.3900
C61F C62F 1.3900
C61F H61D 0.9500
C62F C63F 1.3900
C62F H62D 0.9500
C63F C64F 1.3900
C63F H63D 0.9500
C64F H64D 0.9500
N11G C12G 1.3900
N11G C16G 1.3900
C12G C23G 1.278(13)
C12G C13G 1.3900
C13G C14G 1.3900
C13G H13G 0.9500
C14G C15G 1.3900
C14G H14G 0.9500
C15G C16G 1.3900
C15G H15G 0.9500
C16G H16G 0.9500
N21G C26G 1.394(18)
N21G N22G 1.4200
N21G C25G 1.4200
N22G C23G 1.4200
C23G C24G 1.4200
C24G C25G 1.4200
C24G H24G 0.9500
C25G H25G 0.9500
C26G C51G 1.52(2)
C26G H26M 0.9900
C26G H26N 0.9900
N31G C32G 1.3900
N31G C36G 1.3900
C32G C43G 1.338(16)
C32G C33G 1.3900
C33G C34G 1.3900
C33G H33G 0.9500
C34G C35G 1.3900
C34G H34G 0.9500
C35G C36G 1.3900
C35G H35G 0.9500
C36G H36G 0.9500
N41G C46G 1.38(2)
N41G C45G 1.4200
N41G N42G 1.4200
N42G C43G 1.4200
C43G C44G 1.4200
C44G C45G 1.4200
C44G H44G 0.9500
C45G H45G 0.9500
C51G C52G 1.3900
C51G C56G 1.3900
C52G C53G 1.3900
C52G H52G 0.9500
C53G C54G 1.3900
C53G H53G 0.9500
C54G C55G 1.3900
C54G C46G 1.53(2)
C55G C56G 1.3900
C55G H55C 0.9500
C56G H56C 0.9500
C46G H46M 0.9900
C46G H46N 0.9900
N11H C12H 1.3900
N11H C16H 1.3900
C12H C23H 1.288(16)
C12H C13H 1.3900
C13H C14H 1.3900
C13H H13H 0.9500
C14H C15H 1.3900
C14H H14H 0.9500
C15H C16H 1.3900
C15H H15H 0.9500
C16H H16H 0.9500
N21H C26H 1.33(2)
N21H C25H 1.4200
N21H N22H 1.4200
N22H C23H 1.4200
C23H C24H 1.4200
C24H C25H 1.4200
C24H H24H 0.9500
C25H H25H 0.9500
C26H C54H 1.55(2)
C26H H26O 0.9900
C26H H26P 0.9900
N31H C32H 1.3900
N31H C36H 1.3900
C32H C43H 1.339(15)
C32H C33H 1.3900
C33H C34H 1.3900
C33H H33H 0.9500
C34H C35H 1.3900
C34H H34H 0.9500
C35H C36H 1.3900
C35H H35H 0.9500
C36H H36H 0.9500
N41H C46H 1.35(2)
N41H N42H 1.4200
N41H C45H 1.4200
N42H C43H 1.4200
C43H C44H 1.4200
C44H C45H 1.4200
C44H H44H 0.9500
C45H H45H 0.9500
C51H C52H 1.3900
C51H C56H 1.3900
C51H C46H 1.50(2)
C52H C53H 1.3900
C52H H52H 0.9500
C53H C54H 1.3900
C53H H53H 0.9500
C54H C55H 1.3900
C55H C56H 1.3900
C55H H55D 0.9500
C56H H56D 0.9500
C46H H46O 0.9900
C46H H46P 0.9900
N11I C12I 1.3900
N11I C16I 1.3900
C12I C23I 1.355(16)
C12I C13I 1.3900
C13I C14I 1.3900
C13I H13I 0.9500
C14I C15I 1.3900
C14I H14I 0.9500
C15I C16I 1.3900
C15I H15I 0.9500
C16I H16I 0.9500
N21I N22I 1.4200
N21I C25I 1.4200
N21I C26I 1.47(2)
N22I C23I 1.4200
C23I C24I 1.4200
C24I C25I 1.4200
C24I H24I 0.9500
C25I H25I 0.9500
C26I C51I 1.36(2)
C26I H26Q 0.9900
C26I H26R 0.9900
N31I C32I 1.3900
N31I C36I 1.3900
C32I C33I 1.3900
C32I C43I 1.43(2)
C33I C34I 1.3900
C33I H33I 0.9500
C34I C35I 1.3900
C34I H34I 0.9500
C35I C36I 1.3900
C35I H35I 0.9500
C36I H36I 0.9500
N41I C46I 1.41(3)
N41I N42I 1.4200
N41I C45I 1.4200
N42I C43I 1.4200
C43I C44I 1.4200
C44I C45I 1.4200
C44I H44I 0.9500
C45I H45I 0.9500
C51I C52I 1.3900
C51I C56I 1.3900
C52I C53I 1.3900
C52I H52I 0.9500
C53I C54I 1.3900
C53I H53I 0.9500
C54I C55I 1.3900
C54I C46I 1.57(3)
C55I C56I 1.3900
C55I H55E 0.9500
C56I H56E 0.9500
C46I H46Q 0.9900
C46I H46R 0.9900
N11J C12J 1.3900
N11J C16J 1.3900
C12J C23J 1.339(12)
C12J C13J 1.3900
C13J C14J 1.3900
C13J H13J 0.9500
C14J C15J 1.3900
C14J H14J 0.9500
C15J C16J 1.3900
C15J H15J 0.9500
C16J H16J 0.9500
N21J C26J 1.40(2)
N21J N22J 1.4200
N21J C25J 1.4200
N22J C23J 1.4200
C23J C24J 1.4200
C24J C25J 1.4200
C24J H24J 0.9500
C25J H25J 0.9500
C26J C51J 1.53(2)
C26J H26S 0.9900
C26J H26T 0.9900
N31J C32J 1.3900
N31J C36J 1.3900
C32J C43J 1.354(19)
C32J C33J 1.3900
C33J C34J 1.3900
C33J H33J 0.9500
C34J C35J 1.3900
C34J H34J 0.9500
C35J C36J 1.3900
C35J H35J 0.9500
C36J H36J 0.9500
N41J C46J 1.25(3)
N41J N42J 1.4200
N41J C45J 1.4200
N42J C43J 1.4200
C43J C44J 1.4200
C44J C45J 1.4200
C44J H44J 0.9500
C45J H45J 0.9500
C51J C52J 1.3900
C51J C56J 1.3900
C52J C53J 1.3900
C52J H52J 0.9500
C53J C54J 1.3900
C53J H53J 0.9500
C54J C55J 1.3900
C54J C46J 1.57(3)
C55J C56J 1.3900
C55J H55F 0.9500
C56J H56F 0.9500
C46J H48R 0.9900
C46J H46S 0.9900
N11K C12K 1.3900
N11K C16K 1.3900
C12K C13K 1.3900
C12K C23K 1.392(14)
C13K C14K 1.3900
C13K H13K 0.9500
C14K C15K 1.3900
C14K H14K 0.9500
C15K C16K 1.3900
C15K H15K 0.9500
C16K H16K 0.9500
N21K C26K 1.38(2)
N21K C25K 1.4200
N21K N22K 1.4200
N22K C23K 1.4200
C23K C24K 1.4200
C24K C25K 1.4200
C24K H24K 0.9500
C25K H25K 0.9500
C26K C51K 1.46(2)
C26K H26U 0.9900
C26K H26V 0.9900
N31K C32K 1.3900
N31K C36K 1.3900
C32K C43K 1.353(15)
C32K C33K 1.3900
C33K C34K 1.3900
C33K H33K 0.9500
C34K C35K 1.3900
C34K H34K 0.9500
C35K C36K 1.3900
C35K H35K 0.9500
C36K H36K 0.9500
N41K C46K 1.41(2)
N41K C45K 1.4200
N41K N42K 1.4200
N42K C43K 1.4200
C43K C44K 1.4200
C44K C45K 1.4200
C44K H44K 0.9500
C45K H45K 0.9500
C46K C54K 1.42(2)
C46K H46T 0.9900
C46K H46U 0.9900
C51K C52K 1.3900
C51K C56K 1.3900
C52K C53K 1.3900
C52K H52K 0.9500
C53K C54K 1.3900
C53K H53K 0.9500
C54K C55K 1.3900
C55K C56K 1.3900
C55K C64K 1.3900
C56K C61K 1.3900
C61K C62K 1.3900
C61K H61E 0.9500
C62K C63K 1.3900
C62K H62E 0.9500
C63K C64K 1.3900
C63K H63E 0.9500
C64K H64E 0.9500
N11L C12L 1.3900
N11L C16L 1.3900
C12L C23L 1.316(12)
C12L C13L 1.3900
C13L C14L 1.3900
C13L H13L 0.9500
C14L C15L 1.3900
C14L H14L 0.9500
C15L C16L 1.3900
C15L H15L 0.9500
C16L H16L 0.9500
N21L C26L 1.40(2)
N21L N22L 1.4200
N21L C25L 1.4200
N22L C23L 1.4200
C23L C24L 1.4200
C24L C25L 1.4200
C24L H24L 0.9500
C25L H25L 0.9500
C26L C51L 1.43(2)
C26L H26W 0.9900
C26L H26X 0.9900
N31L C32L 1.3900
N31L C36L 1.3900
C32L C43L 1.349(13)
C32L C33L 1.3900
C33L C34L 1.3900
C33L H33L 0.9500
C34L C35L 1.3900
C34L H34L 0.9500
C35L C36L 1.3900
C35L H35L 0.9500
C36L H36L 0.9500
N41L C45L 1.4200
N41L N42L 1.4200
N41L C46L 1.51(2)
N42L C43L 1.4200
C43L C44L 1.4200
C44L C45L 1.4200
C44L H44L 0.9500
C45L H45L 0.9500
C46L C54L 1.47(2)
C46L H47U 0.9900
C46L H46V 0.9900
C51L C52L 1.3900
C51L C56L 1.3900
C52L C53L 1.3900
C52L H52L 0.9500
C53L C54L 1.3900
C53L H53L 0.9500
C54L C55L 1.3900
C55L C56L 1.3900
C55L C64L 1.3900
C56L C61L 1.3900
C61L C62L 1.3900
C61L H61F 0.9500
C62L C63L 1.3900
C62L H62F 0.9500
C63L C64L 1.3900
C63L H63F 0.9500
C64L H64F 0.9500
N11M C12M 1.3900
N11M C16M 1.3900
C12M C23M 1.370(14)
C12M C13M 1.3900
C13M C14M 1.3900
C13M H13M 0.9500
C14M C15M 1.3900
C14M H14M 0.9500
C15M C16M 1.3900
C15M H15M 0.9500
C16M H16M 0.9500
N21M C25M 1.4200
N21M N22M 1.4200
N21M C26M 1.47(2)
N22M C23M 1.4200
C23M C24M 1.4200
C24M C25M 1.4200
C24M H24M 0.9500
C25M H25M 0.9500
C26M C51M 1.53(2)
C26M H26Y 0.9900
C26M H26Z 0.9900
N31M C32M 1.3900
N31M C36M 1.3900
C32M C43M 1.333(15)
C32M C33M 1.3900
C33M C34M 1.3900
C33M H33M 0.9500
C34M C35M 1.3900
C34M H34M 0.9500
C35M C36M 1.3900
C35M H35M 0.9500
C36M H36M 0.9500
N41M C46M 1.36(2)
N41M C45M 1.4200
N41M N42M 1.4200
N42M C43M 1.4200
C43M C44M 1.4200
C44M C45M 1.4200
C44M H44M 0.9500
C45M H45M 0.9500
C46M C54M 1.60(3)
C46M H46W 0.9900
C46M H46$ 0.9900
C51M C52M 1.3900
C51M C56M 1.3900
C52M C53M 1.3900
C52M H52M 0.9500
C53M C54M 1.3900
C53M H53M 0.9500
C54M C55M 1.3900
C55M C56M 1.3900
C55M C64M 1.3900
C56M C61M 1.3900
C61M C62M 1.3900
C61M H61G 0.9500
C62M C63M 1.3900
C62M H62G 0.9500
C63M C64M 1.3900
C63M H63G 0.9500
C64M H64G 0.9500
N11N C12N 1.3900
N11N C16N 1.3900
C12N C23N 1.280(16)
C12N C13N 1.3900
C13N C14N 1.3900
C13N H13N 0.9500
C14N C15N 1.3900
C14N H14N 0.9500
C15N C16N 1.3900
C15N H15N 0.9500
C16N H16N 0.9500
N21N C26N 1.390(19)
N21N N22N 1.4200
N21N C25N 1.4200
N22N C23N 1.4200
C23N C24N 1.4200
C24N C25N 1.4200
C24N H24N 0.9500
C25N H25N 0.9500
C26N C54N 1.52(2)
C26N H27A 0.9900
C26N H27B 0.9900
N31N C32N 1.3900
N31N C36N 1.3900
C32N C45N 1.375(14)
C32N C33N 1.3900
C33N C34N 1.3900
C33N H33N 0.9500
C34N C35N 1.3900
C34N H34N 0.9500
C35N C36N 1.3900
C35N H35N 0.9500
C36N H36N 0.9500
N41N N42N 1.4200
N41N C45N 1.4200
N42N C46N 1.379(18)
N42N C43N 1.4200
C43N C44N 1.4200
C43N H43A 0.9500
C44N C45N 1.4200
C44N H44N 0.9500
C51N C52N 1.3900
C51N C56N 1.3900
C51N C46N 1.61(2)
C52N C53N 1.3900
C52N H52N 0.9500
C53N C54N 1.3900
C53N H53N 0.9500
C54N C55N 1.3900
C55N C56N 1.3900
C55N H55G 0.9500
C56N H56G 0.9500
C46N H46X 0.9900
C46N H46Y 0.9900
N11O C12O 1.3900
N11O C16O 1.3900
C12O C23O 1.374(14)
C12O C13O 1.3900
C13O C14O 1.3900
C13O H13O 0.9500
C14O C15O 1.3900
C14O H14O 0.9500
C15O C16O 1.3900
C15O H15O 0.9500
C16O H16O 0.9500
N21O C26O 1.41(2)
N21O N22O 1.4200
N21O C25O 1.4200
N22O C23O 1.4200
C23O C24O 1.4200
C24O C25O 1.4200
C24O H24O 0.9500
C25O H25O 0.9500
C26O C51O 1.47(2)
C26O H27C 0.9900
C26O H27D 0.9900
N31O C32O 1.3900
N31O C36O 1.3900
C32O C43O 1.336(15)
C32O C33O 1.3900
C33O C34O 1.3900
C33O H33O 0.9500
C34O C35O 1.3900
C34O H34O 0.9500
C35O C36O 1.3900
C35O H35O 0.9500
C36O H36O 0.9500
N41O C46O 1.32(2)
N41O C45O 1.4200
N41O N42O 1.4200
N42O C43O 1.4200
C43O C44O 1.4200
C44O C45O 1.4200
C44O H44O 0.9500
C45O H45N 0.9500
C46O C54O 1.53(2)
C46O H46Z 0.9900
C46O H47A 0.9900
C51O C52O 1.3900
C51O C56O 1.3900
C52O C53O 1.3900
C52O H52O 0.9500
C53O C54O 1.3900
C53O H53O 0.9500
C54O C55O 1.3900
C55O C56O 1.3900
C55O C64O 1.3900
C56O C61O 1.3900
C61O C62O 1.3900
C61O H61H 0.9500
C62O C63O 1.3900
C62O H62H 0.9500
C63O C64O 1.3900
C63O H63H 0.9500
C64O H64H 0.9500
N11P C12P 1.3900
N11P C16P 1.3900
C12P C13P 1.3900
C12P C23P 1.416(13)
C13P C14P 1.3900
C13P H13P 0.9500
C14P C15P 1.3900
C14P H14P 0.9500
C15P C16P 1.3900
C15P H15P 0.9500
C16P H16P 0.9500
N21P C26P 1.42(2)
N21P C25P 1.4200
N21P N22P 1.4200
N22P C23P 1.4200
C23P C24P 1.4200
C24P C25P 1.4200
C24P H24P 0.9500
C25P H25P 0.9500
C26P C51P 1.51(2)
C26P H27E 0.9900
C26P H27F 0.9900
N31P C32P 1.3900
N31P C36P 1.3900
C32P C43P 1.301(14)
C32P C33P 1.3900
C33P C34P 1.3900
C33P H33P 0.9500
C34P C35P 1.3900
C34P H34P 0.9500
C35P C36P 1.3900
C35P H35P 0.9500
C36P H36P 0.9500
N41P N42P 1.4200
N41P C45P 1.4200
N41P C46P 1.43(2)
N42P C43P 1.4200
C43P C44P 1.4200
C44P C45P 1.4200
C44P H44P 0.9500
C45P H45O 0.9500
C46P C54P 1.48(2)
C46P H47B 0.9900
C46P H47C 0.9900
C51P C52P 1.3900
C51P C56P 1.3900
C52P C53P 1.3900
C52P H52P 0.9500
C53P C54P 1.3900
C53P H53P 0.9500
C54P C55P 1.3900
C55P C56P 1.3900
C55P C64P 1.3900
C56P C61P 1.3900
C61P C62P 1.3900
C61P H61I 0.9500
C62P C63P 1.3900
C62P H62I 0.9500
C63P C64P 1.3900
C63P H63I 0.9500
C64P H64I 0.9500
N11Q C12Q 1.3900
N11Q C16Q 1.3900
C12Q C23Q 1.375(12)
C12Q C13Q 1.3900
C13Q C14Q 1.3900
C13Q H13Q 0.9500
C14Q C15Q 1.3900
C14Q H14Q 0.9500
C15Q C16Q 1.3900
C15Q H15Q 0.9500
C16Q H16Q 0.9500
N21Q C26Q 1.33(2)
N21Q N22Q 1.4200
N21Q C25Q 1.4200
N22Q C23Q 1.4200
C23Q C24Q 1.4200
C24Q C25Q 1.4200
C24Q H24Q 0.9500
C25Q H25Q 0.9500
C26Q C51Q 1.46(2)
C26Q H26$ 0.9900
C26Q H29 0.9900
N31Q C32Q 1.3900
N31Q C36Q 1.3900
C32Q C43Q 1.336(16)
C32Q C33Q 1.3900
C33Q C34Q 1.3900
C33Q H33Q 0.9500
C34Q C35Q 1.3900
C34Q H34Q 0.9500
C35Q C36Q 1.3900
C35Q H35Q 0.9500
C36Q H36Q 0.9500
N41Q C46Q 1.38(2)
N41Q N42Q 1.4200
N41Q C45Q 1.4200
N42Q C43Q 1.4200
C43Q C44Q 1.4200
C44Q C45Q 1.4200
C44Q H44Q 0.9500
C45Q H45P 0.9500
C46Q C54Q 1.60(3)
C46Q H47D 0.9900
C46Q H47E 0.9900
C51Q C52Q 1.3900
C51Q C56Q 1.3900
C52Q C53Q 1.3900
C52Q H52Q 0.9500
C53Q C54Q 1.3900
C53Q H53Q 0.9500
C54Q C55Q 1.3900
C55Q C56Q 1.3900
C55Q C64Q 1.3900
C56Q C61Q 1.3900
C61Q C62Q 1.3900
C61Q H61J 0.9500
C62Q C63Q 1.3900
C62Q H62J 0.9500
C63Q C64Q 1.3900
C63Q H63J 0.9500
C64Q H64J 0.9500
N11R C12R 1.3900
N11R C16R 1.3900
C12R C23R 1.317(12)
C12R C13R 1.3900
C13R C14R 1.3900
C13R H13R 0.9500
C14R C15R 1.3900
C14R H14R 0.9500
C15R C16R 1.3900
C15R H15R 0.9500
C16R H16R 0.9500
N21R C26R 1.409(19)
N21R C25R 1.4200
N21R N22R 1.4200
N22R C23R 1.4200
C23R C24R 1.4200
C24R C25R 1.4200
C24R H24R 0.9500
C25R H25R 0.9500
C26R C51R 1.48(2)
C26R H27H 0.9900
C26R H27I 0.9900
N31R C32R 1.3900
N31R C36R 1.3900
C32R C43R 1.324(16)
C32R C33R 1.3900
C33R C34R 1.3900
C33R H33R 0.9500
C34R C35R 1.3900
C34R H34R 0.9500
C35R C36R 1.3900
C35R H35R 0.9500
C36R H36R 0.9500
N41R C45R 1.4200
N41R N42R 1.4200
N41R C46R 1.51(3)
N42R C43R 1.4200
C43R C44R 1.4200
C44R C45R 1.4200
C44R H44R 0.9500
C45R H45Q 0.9500
C46R C54R 1.63(2)
C46R H47F 0.9900
C46R H47G 0.9900
C51R C52R 1.3900
C51R C56R 1.3900
C52R C53R 1.3900
C52R H52R 0.9500
C53R C54R 1.3900
C53R H53R 0.9500
C54R C55R 1.3900
C55R C56R 1.3900
C55R C64R 1.3900
C56R C61R 1.3900
C61R C62R 1.3900
C61R H61K 0.9500
C62R C63R 1.3900
C62R H62K 0.9500
C63R C64R 1.3900
C63R H63K 0.9500
C64R H64K 0.9500
N11S C12S 1.3900
N11S C16S 1.3900
C12S C23S 1.357(13)
C12S C13S 1.3900
C13S C14S 1.3900
C13S H13S 0.9500
C14S C15S 1.3900
C14S H14S 0.9500
C15S C16S 1.3900
C15S H15S 0.9500
C16S H16S 0.9500
N21S N22S 1.4200
N21S C25S 1.4200
N21S C26S 1.424(19)
N22S C23S 1.4200
C23S C24S 1.4200
C24S C25S 1.4200
C24S H24S 0.9500
C25S H25S 0.9500
C26S C51S 1.49(2)
C26S H27J 0.9900
C26S H27K 0.9900
N31S C32S 1.3900
N31S C36S 1.3900
C32S C33S 1.3900
C32S H32A 0.9500
C33S C34S 1.3900
C33S H33S 0.9500
C34S C35S 1.3900
C34S H34S 0.9500
C35S C36S 1.3900
C35S H35S 0.9500
C36S C43S 1.37(3)
N41S C46S 1.38(3)
N41S C45S 1.4200
N41S N42S 1.4200
N42S C43S 1.4200
C43S C44S 1.4200
C44S C45S 1.4200
C44S H44S 0.9500
C45S H45R 0.9500
C51S C52S 1.3900
C51S C56S 1.3900
C52S C53S 1.3900
C52S H52S 0.9500
C53S C54S 1.3900
C53S H53S 0.9500
C54S C55S 1.3900
C54S C46S 1.50(3)
C55S C56S 1.3900
C55S H55H 0.9500
C56S H56H 0.9500
C46S H47H 0.9900
C46S H47I 0.9900
N11T C12T 1.3900
N11T C16T 1.3900
C12T C23T 1.358(14)
C12T C13T 1.3900
C13T C14T 1.3900
C13T H13T 0.9500
C14T C15T 1.3900
C14T H14T 0.9500
C15T C16T 1.3900
C15T H15T 0.9500
C16T H16T 0.9500
N21T C26T 1.38(2)
N21T N22T 1.4200
N21T C25T 1.4200
N22T C23T 1.4200
C23T C24T 1.4200
C24T C25T 1.4200
C24T H24T 0.9500
C25T H25T 0.9500
C26T C51T 1.44(2)
C26T H27L 0.9900
C26T H27M 0.9900
N31T C32T 1.3900
N31T C36T 1.3900
C32T C43T 1.297(16)
C32T C33T 1.3900
C33T C34T 1.3900
C33T H33T 0.9500
C34T C35T 1.3900
C34T H34T 0.9500
C35T C36T 1.3900
C35T H35T 0.9500
C36T H36S 0.9500
N41T C46T 1.36(2)
N41T C45T 1.4200
N41T N42T 1.4200
N42T C43T 1.4200
C43T C44T 1.4200
C44T C45T 1.4200
C44T H44T 0.9500
C45T H45S 0.9500
C46T C54T 1.52(2)
C46T H47J 0.9900
C46T H47K 0.9900
C51T C52T 1.3900
C51T C56T 1.3900
C52T C53T 1.3900
C52T H52T 0.9500
C53T C54T 1.3900
C53T H53T 0.9500
C54T C55T 1.3900
C55T C56T 1.3900
C55T C64T 1.3900
C56T C61T 1.3900
C61T C62T 1.3900
C61T H61L 0.9500
C62T C63T 1.3900
C62T H62L 0.9500
C63T C64T 1.3900
C63T H63L 0.9500
C64T H64L 0.9500
N11U C12U 1.3900
N11U C16U 1.3900
C12U C23U 1.363(14)
C12U C13U 1.3900
C13U C14U 1.3900
C13U H13U 0.9500
C14U C15U 1.3900
C14U H14U 0.9500
C15U C16U 1.3900
C15U H15U 0.9500
C16U H16U 0.9500
N21U C26U 1.41(2)
N21U N22U 1.4200
N21U C25U 1.4200
N22U C23U 1.4200
C23U C24U 1.4200
C24U C25U 1.4200
C24U H24U 0.9500
C25U H25U 0.9500
C26U C51U 1.494(19)
C26U H27N 0.9900
C26U H27O 0.9900
N31U C32U 1.3900
N31U C36U 1.3900
C32U C43U 1.292(15)
C32U C33U 1.3900
C33U C34U 1.3900
C33U H33U 0.9500
C34U C35U 1.3900
C34U H34U 0.9500
C35U C36U 1.3900
C35U H35U 0.9500
C36U H36T 0.9500
N41U N42U 1.4200
N41U C45U 1.4200
N41U C46U 1.43(2)
N42U C43U 1.4200
C43U C44U 1.4200
C44U C45U 1.4200
C44U H44U 0.9500
C45U H45T 0.9500
C51U C52U 1.3900
C51U C56U 1.3900
C52U C53U 1.3900
C52U H52U 0.9500
C53U C54U 1.3900
C53U H53U 0.9500
C54U C55U 1.3900
C54U C46U 1.60(2)
C55U C56U 1.3900
C55U H55I 0.9500
C56U H56I 0.9500
C46U H47L 0.9900
C46U H47M 0.9900
N11V C12V 1.3900
N11V C16V 1.3900
C12V C23V 1.302(11)
C12V C13V 1.3900
C13V C14V 1.3900
C13V H13V 0.9500
C14V C15V 1.3900
C14V H14V 0.9500
C15V C16V 1.3900
C15V H15V 0.9500
C16V H16V 0.9500
N21V C26V 1.326(17)
N21V N22V 1.4200
N21V C25V 1.4200
N22V C23V 1.4200
C23V C24V 1.4200
C24V C25V 1.4200
C24V H24V 0.9500
C25V H25V 0.9500
C26V C51V 1.512(17)
C26V H27P 0.9900
C26V H27Q 0.9900
N31V C32V 1.3900
N31V C36V 1.3900
C32V C33V 1.3900
C32V C43V 1.405(16)
C33V C34V 1.3900
C33V H33V 0.9500
C34V C35V 1.3900
C34V H34V 0.9500
C35V C36V 1.3900
C35V H35V 0.9500
C36V H36U 0.9500
N41V C46V 1.38(2)
N41V N42V 1.4200
N41V C45V 1.4200
N42V C43V 1.4200
C43V C44V 1.4200
C44V C45V 1.4200
C44V H44V 0.9500
C45V H45U 0.9500
C51V C52V 1.3900
C51V C56V 1.3900
C52V C53V 1.3900
C52V H52V 0.9500
C53V C54V 1.3900
C53V H53V 0.9500
C54V C55V 1.3900
C54V C46V 1.565(19)
C55V C56V 1.3900
C55V H55J 0.9500
C56V H56J 0.9500
C46V H47N 0.9900
C46V H47O 0.9900
N11W C12W 1.3900
N11W C16W 1.3900
C12W C23W 1.270(13)
C12W C13W 1.3900
C13W C14W 1.3900
C13W H13W 0.9500
C14W C15W 1.3900
C14W H14W 0.9500
C15W C16W 1.3900
C15W H15W 0.9500
C16W H16W 0.9500
N21W C26W 1.39(2)
N21W C25W 1.4200
N21W N22W 1.4200
N22W C23W 1.4200
C23W C24W 1.4200
C24W C25W 1.4200
C24W H24W 0.9500
C25W H25W 0.9500
C26W C51W 1.49(2)
C26W H27R 0.9900
C26W H27S 0.9900
N31W C32W 1.3900
N31W C36W 1.3900
C32W C43W 1.347(16)
C32W C33W 1.3900
C33W C34W 1.3900
C33W H33W 0.9500
C34W C35W 1.3900
C34W H34W 0.9500
C35W C36W 1.3900
C35W H35W 0.9500
C36W H36V 0.9500
N41W C45W 1.4200
N41W N42W 1.4200
N41W C46W 1.42(3)
N42W C43W 1.4200
C43W C44W 1.4200
C44W C45W 1.4200
C44W H44W 0.9500
C45W H45V 0.9500
C51W C52W 1.3900
C51W C56W 1.3900
C52W C53W 1.3900
C52W H52W 0.9500
C53W C54W 1.3900
C53W H53W 0.9500
C54W C55W 1.3900
C54W C46W 1.52(2)
C55W C56W 1.3900
C55W H55K 0.9500
C56W H56K 0.9500
C46W H47P 0.9900
C46W H47Q 0.9900
N11X C12X 1.3900
N11X C16X 1.3900
C12X C23X 1.312(13)
C12X C13X 1.3900
C13X C14X 1.3900
C13X H13X 0.9500
C14X C15X 1.3900
C14X H14X 0.9500
C15X C16X 1.3900
C15X H15X 0.9500
C16X H16X 0.9500
N21X N22X 1.4200
N21X C25X 1.4200
N21X C26X 1.44(2)
N22X C23X 1.4200
C23X C24X 1.4200
C24X C25X 1.4200
C24X H24X 0.9500
C25X H25X 0.9500
C26X C51X 1.55(2)
C26X H27T 0.9900
C26X H27U 0.9900
N31X C32X 1.3900
N31X C36X 1.3900
C32X C43X 1.303(18)
C32X C33X 1.3900
C33X C34X 1.3900
C33X H33X 0.9500
C34X C35X 1.3900
C34X H34X 0.9500
C35X C36X 1.3900
C35X H35X 0.9500
C36X H36W 0.9500
N41X C46X 1.38(2)
N41X C45X 1.4200
N41X N42X 1.4200
N42X C43X 1.4200
C43X C44X 1.4200
C44X C45X 1.4200
C44X H44X 0.9500
C45X H45W 0.9500
C46X C54X 1.48(3)
C46X H47R 0.9900
C46X H47S 0.9900
C51X C52X 1.3900
C51X C56X 1.3900
C52X C53X 1.3900
C52X H52X 0.9500
C53X C54X 1.3900
C53X H53X 0.9500
C54X C55X 1.3900
C55X C56X 1.3900
C55X H55L 0.9500
C56X H56L 0.9500
B11 F14 1.362(9)
B11 F12 1.380(9)
B11 F11 1.383(9)
B11 F13 1.386(9)
B21 F24 1.375(9)
B21 F23 1.376(9)
B21 F21 1.379(9)
B21 F22 1.382(9)
N31 O33 1.20(2)
N31 O32 1.31(2)
N31 C34 1.37(3)
C34 H34Y 0.9800
C34 H34Z 0.9800
C34 H35Y 0.9800
B41 F44 1.369(9)
B41 F43 1.378(9)
B41 F42 1.383(9)
B41 F41 1.383(9)
B51 F54 1.373(9)
B51 F52 1.377(9)
B51 F53 1.379(9)
B51 F51 1.380(9)
B61 F62 1.366(9)
B61 F61 1.378(9)
B61 F64 1.385(9)
B61 F63 1.387(9)
P71 F76 1.567(7)
P71 F71 1.575(8)
P71 F75 1.576(7)
P71 F73 1.580(8)
P71 F74 1.582(8)
P71 F72 1.591(7)
B91 F93 1.374(9)
B91 F92 1.377(9)
B91 F91 1.378(9)
B91 F94 1.379(9)
B101 F101 1.373(9)
B101 F102 1.374(9)
B101 F104 1.375(9)
B101 F103 1.387(9)
P111 F114 1.575(8)
P111 F112 1.577(8)
P111 F111 1.577(8)
P111 F113 1.579(8)
P111 F115 1.580(8)
P111 F116 1.582(8)

loop_
_geom_torsion_atom_site_label_1
_geom_torsion_atom_site_label_2
_geom_torsion_atom_site_label_3
_geom_torsion_atom_site_label_4
_geom_torsion
C16A N11A C12A C23A -177.2(13)
Ru3 N11A C12A C23A 10.3(12)
C16A N11A C12A C13A 0.0
Ru3 N11A C12A C13A -172.5(8)
C23A C12A C13A C14A 176.6(16)
N11A C12A C13A C14A 0.0
C12A C13A C14A C15A 0.0
C13A C14A C15A C16A 0.0
C14A C15A C16A N11A 0.0
C12A N11A C16A C15A 0.0
Ru3 N11A C16A C15A 172.3(8)
C26A N21A N22A C23A -178.9(17)
C25A N21A N22A C23A 0.0
C26A N21A N22A Ru3 5(2)
C25A N21A N22A Ru3 -176.3(12)
C13A C12A C23A C24A -2(2)
N11A C12A C23A C24A 174.7(10)
C13A C12A C23A N22A 178.8(8)
N11A C12A C23A N22A -4.3(15)
N21A N22A C23A C12A 179.3(15)
Ru3 N22A C23A C12A -3.5(13)
N21A N22A C23A C24A 0.0
Ru3 N22A C23A C24A 177.2(9)
C12A C23A C24A C25A -179.1(18)
N22A C23A C24A C25A 0.0
C26A N21A C25A C24A 178.9(17)
N22A N21A C25A C24A 0.0
C23A C24A C25A N21A 0.0
N22A N21A C26A C51A -94.1(18)
C25A N21A C26A C51A 87.2(18)
C36A N31A C32A C43A -176.3(16)
Cd9 N31A C32A C43A -3.0(14)
C36A N31A C32A C33A 0.0
Cd9 N31A C32A C33A 173.2(9)
C43A C32A C33A C34A 176.2(16)
N31A C32A C33A C34A 0.0
C32A C33A C34A C35A 0.0
C33A C34A C35A C36A 0.0
C34A C35A C36A N31A 0.0
C32A N31A C36A C35A 0.0
Cd9 N31A C36A C35A -172.4(10)
C46A N41A N42A C43A 178.3(16)
C45A N41A N42A C43A 0.0
C46A N41A N42A Cd9 23.4(18)
C45A N41A N42A Cd9 -154.9(12)
N31A C32A C43A N42A 14.4(18)
C33A C32A C43A N42A -161.9(9)
N31A C32A C43A C44A -164.5(10)
C33A C32A C43A C44A 19(2)
N41A N42A C43A C32A -179.1(17)
Cd9 N42A C43A C32A -18.0(15)
N41A N42A C43A C44A 0.0
Cd9 N42A C43A C44A 161.1(9)
C32A C43A C44A C45A 179.0(19)
N42A C43A C44A C45A 0.0
C43A C44A C45A N41A 0.0
C46A N41A C45A C44A -178.1(17)
N42A N41A C45A C44A 0.0
N21A C26A C51A C52A -174.6(12)
N21A C26A C51A C56A 9(2)
C56A C51A C52A C53A 0.0
C26A C51A C52A C53A -176.7(13)
C51A C52A C53A C54A 0.0
C52A C53A C54A C55A 0.0
C52A C53A C54A C46A 174.9(13)
C53A C54A C55A C56A 0.0
C46A C54A C55A C56A -174.6(13)
C54A C55A C56A C51A 0.0
C52A C51A C56A C55A 0.0
C26A C51A C56A C55A 176.8(13)
N42A N41A C46A C54A -96.1(17)
C45A N41A C46A C54A 81.8(19)
C53A C54A C46A N41A 177.4(12)
C55A C54A C46A N41A -8(2)
C16B N11B C12B C23B -179.9(11)
Cd1 N11B C12B C23B 5.2(10)
C16B N11B C12B C13B 0.0
Cd1 N11B C12B C13B -174.9(7)
C23B C12B C13B C14B 179.9(12)
N11B C12B C13B C14B 0.0
C12B C13B C14B C15B 0.0
C13B C14B C15B C16B 0.0
C14B C15B C16B N11B 0.0
C12B N11B C16B C15B 0.0
Cd1 N11B C16B C15B 174.6(8)
C26B N21B N22B C23B 173.1(14)
C25B N21B N22B C23B 0.0
C26B N21B N22B Cd1 -0.8(16)
C25B N21B N22B Cd1 -173.9(10)
C13B C12B C23B N22B -176.7(7)
N11B C12B C23B N22B 3.2(13)
C13B C12B C23B C24B -3.3(15)
N11B C12B C23B C24B 176.6(8)
N21B N22B C23B C12B 174.6(12)
Cd1 N22B C23B C12B -9.7(11)
N21B N22B C23B C24B 0.0
Cd1 N22B C23B C24B 175.6(7)
C12B C23B C24B C25B -174.0(14)
N22B C23B C24B C25B 0.0
C23B C24B C25B N21B 0.0
C26B N21B C25B C24B -171.8(17)
N22B N21B C25B C24B 0.0
C25B N21B C26B C51B 86.3(19)
N22B N21B C26B C51B -84.8(16)
C36B N31B C32B C43B -178.2(12)
Ru3 N31B C32B C43B 7.0(10)
C36B N31B C32B C33B 0.0
Ru3 N31B C32B C33B -174.9(8)
C43B C32B C33B C34B 178.1(12)
N31B C32B C33B C34B 0.0
C32B C33B C34B C35B 0.0
C33B C34B C35B C36B 0.0
C34B C35B C36B N31B 0.0
C32B N31B C36B C35B 0.0
Ru3 N31B C36B C35B 174.4(8)
C46B N41B N42B C43B 170.6(12)
C45B N41B N42B C43B 0.0
C46B N41B N42B Ru3 -8.5(14)
C45B N41B N42B Ru3 -179.1(9)
C33B C32B C43B N42B -178.4(7)
N31B C32B C43B N42B -0.3(12)
C33B C32B C43B C44B -6.7(17)
N31B C32B C43B C44B 171.5(9)
N41B N42B C43B C32B 174.1(11)
Ru3 N42B C43B C32B -6.6(10)
N41B N42B C43B C44B 0.0
Ru3 N42B C43B C44B 179.3(7)
C32B C43B C44B C45B -172.1(15)
N42B C43B C44B C45B 0.0
C43B C44B C45B N41B 0.0
C46B N41B C45B C44B -170.4(13)
N42B N41B C45B C44B 0.0
N21B C26B C51B C52B -173.2(12)
N21B C26B C51B C56B 1(2)
C56B C51B C52B C53B 0.0
C26B C51B C52B C53B 173.9(12)
C51B C52B C53B C54B 0.0
C52B C53B C54B C55B 0.0
C52B C53B C54B C46B 179.4(11)
C53B C54B C55B C56B 0.0
C46B C54B C55B C56B -179.4(12)
C54B C55B C56B C51B 0.0
C52B C51B C56B C55B 0.0
C26B C51B C56B C55B -173.8(12)
C45B N41B C46B C54B 84.6(15)
N42B N41B C46B C54B -84.2(14)
C55B C54B C46B N41B 6.7(17)
C53B C54B C46B N41B -172.7(10)
C16C N11C C12C C23C -176.4(13)
Cd14 N11C C12C C23C -3.0(12)
C16C N11C C12C C13C 0.0
Cd14 N11C C12C C13C 173.4(8)
C23C C12C C13C C14C 176.0(15)
N11C C12C C13C C14C 0.0
C12C C13C C14C C15C 0.0
C13C C14C C15C C16C 0.0
C14C C15C C16C N11C 0.0
C12C N11C C16C C15C 0.0
Cd14 N11C C16C C15C -173.0(9)
C25C N21C N22C C23C 0.0
C26C N21C N22C C23C -175.1(13)
C25C N21C N22C Cd14 174.6(11)
C26C N21C N22C Cd14 -0.5(16)
C13C C12C C23C N22C -176.5(8)
N11C C12C C23C N22C -0.3(16)
C13C C12C C23C C24C 3.0(18)
N11C C12C C23C C24C 179.2(8)
N21C N22C C23C C12C 179.5(15)
Cd14 N22C C23C C12C 3.4(14)
N21C N22C C23C C24C 0.0
Cd14 N22C C23C C24C -176.2(8)
C12C C23C C24C C25C -179.5(15)
N22C C23C C24C C25C 0.0
N22C N21C C25C C24C 0.0
C26C N21C C25C C24C 174.3(15)
C23C C24C C25C N21C 0.0
C25C N21C C26C C51C 94.0(16)
N22C N21C C26C C51C -92.3(14)
C36C N31C C32C C43C -172.8(12)
Cd2 N31C C32C C43C 4.4(11)
C36C N31C C32C C33C 0.0
Cd2 N31C C32C C33C 177.2(7)
C43C C32C C33C C34C 172.4(12)
N31C C32C C33C C34C 0.0
C32C C33C C34C C35C 0.0
C33C C34C C35C C36C 0.0
C34C C35C C36C N31C 0.0
C32C N31C C36C C35C 0.0
Cd2 N31C C36C C35C -177.0(7)
C46C N41C N42C C43C -176.5(14)
C45C N41C N42C C43C 0.0
C46C N41C N42C Cd2 10.9(17)
C45C N41C N42C Cd2 -172.6(11)
N31C C32C C43C N42C 2.2(14)
C33C C32C C43C N42C -170.5(7)
N31C C32C C43C C44C 179.5(8)
C33C C32C C43C C44C 6.9(15)
N41C N42C C43C C32C 177.9(13)
Cd2 N42C C43C C32C -7.4(12)
N41C N42C C43C C44C 0.0
Cd2 N42C C43C C44C 174.7(8)
C32C C43C C44C C45C -177.7(15)
N42C C43C C44C C45C 0.0
C46C N41C C45C C44C 176.1(15)
N42C N41C C45C C44C 0.0
C43C C44C C45C N41C 0.0
N42C N41C C46C C54C -82.7(18)
C45C N41C C46C C54C 101.7(18)
N21C C26C C51C C52C -13.2(18)
N21C C26C C51C C56C 166.3(10)
C56C C51C C52C C53C 0.0
C26C C51C C52C C53C 179.5(12)
C51C C52C C53C C54C 0.0
C52C C53C C54C C55C 0.0
C52C C53C C54C C46C 177.9(12)
N41C C46C C54C C55C 161.4(12)
N41C C46C C54C C53C -16(2)
C53C C54C C55C C56C 0.0
C46C C54C C55C C56C -177.9(13)
C53C C54C C55C C64C 180.0
C46C C54C C55C C64C 2.1(13)
C54C C55C C56C C61C 180.0
C64C C55C C56C C61C 0.0
C54C C55C C56C C51C 0.0
C64C C55C C56C C51C 180.0
C52C C51C C56C C55C 0.0
C26C C51C C56C C55C -179.5(12)
C52C C51C C56C C61C 180.0
C26C C51C C56C C61C 0.5(12)
C55C C56C C61C C62C 0.0
C51C C56C C61C C62C 180.0
C56C C61C C62C C63C 0.0
C61C C62C C63C C64C 0.0
C62C C63C C64C C55C 0.0
C54C C55C C64C C63C 180.0
C56C C55C C64C C63C 0.0
C16D N11D C12D C23D -174.0(12)
Cd2 N11D C12D C23D 0.1(11)
C16D N11D C12D C13D 0.0
Cd2 N11D C12D C13D 174.2(7)
C23D C12D C13D C14D 173.8(12)
N11D C12D C13D C14D 0.0
C12D C13D C14D C15D 0.0
C13D C14D C15D C16D 0.0
C14D C15D C16D N11D 0.0
C12D N11D C16D C15D 0.0
Cd2 N11D C16D C15D -174.0(7)
C26D N21D N22D C23D -176.6(14)
C25D N21D N22D C23D 0.0
C26D N21D N22D Cd2 8.2(17)
C25D N21D N22D Cd2 -175.1(12)
N11D C12D C23D C24D -178.1(9)
C13D C12D C23D C24D 8.0(17)
N11D C12D C23D N22D 2.9(13)
C13D C12D C23D N22D -171.1(7)
N21D N22D C23D C12D 179.3(13)
Cd2 N22D C23D C12D -4.2(11)
N21D N22D C23D C24D 0.0
Cd2 N22D C23D C24D 176.5(8)
C12D C23D C24D C25D -179.1(15)
N22D C23D C24D C25D 0.0
C26D N21D C25D C24D 176.1(16)
N22D N21D C25D C24D 0.0
C23D C24D C25D N21D 0.0
C25D N21D C26D C51D 91.0(17)
N22D N21D C26D C51D -93.3(14)
C36D N31D C32D C33D 0.0
Cd4 N31D C32D C33D 174.3(8)
C36D N31D C32D C43D -174.8(14)
Cd4 N31D C32D C43D -0.4(13)
N31D C32D C33D C34D 0.0
C43D C32D C33D C34D 175.1(13)
C32D C33D C34D C35D 0.0
C33D C34D C35D C36D 0.0
C34D C35D C36D N31D 0.0
C32D N31D C36D C35D 0.0
Cd4 N31D C36D C35D -173.7(9)
C45D N41D N42D C43D 0.0
C46D N41D N42D C43D -177.1(15)
C45D N41D N42D Cd4 -168.2(12)
C46D N41D N42D Cd4 14.8(17)
N31D C32D C43D C44D -178.2(11)
C33D C32D C43D C44D 6.9(19)
N31D C32D C43D N42D 10.9(16)
C33D C32D C43D N42D -164.0(8)
N41D N42D C43D C32D 173.5(14)
Cd4 N42D C43D C32D -15.6(13)
N41D N42D C43D C44D 0.0
Cd4 N42D C43D C44D 170.9(9)
C32D C43D C44D C45D -171.2(18)
N42D C43D C44D C45D 0.0
C43D C44D C45D N41D 0.0
N42D N41D C45D C44D 0.0
C46D N41D C45D C44D 176.4(18)
N42D N41D C46D C54D -100.3(16)
C45D N41D C46D C54D 84(2)
N21D C26D C51D C52D 0.0(17)
N21D C26D C51D C56D 172.7(9)
C56D C51D C52D C53D 0.0
C26D C51D C52D C53D 172.6(12)
C51D C52D C53D C54D 0.0
C52D C53D C54D C55D 0.0
C52D C53D C54D C46D 175.5(14)
N41D C46D C54D C53D -4(2)
N41D C46D C54D C55D 171.7(11)
C53D C54D C55D C56D 0.0
C46D C54D C55D C56D -175.9(13)
C53D C54D C55D C64D 180.0
C46D C54D C55D C64D 4.1(13)
C64D C55D C56D C61D 0.0
C54D C55D C56D C61D 180.0
C64D C55D C56D C51D 180.0
C54D C55D C56D C51D 0.0
C52D C51D C56D C61D 180.0
C26D C51D C56D C61D 7.3(12)
C52D C51D C56D C55D 0.0
C26D C51D C56D C55D -172.7(12)
C55D C56D C61D C62D 0.0
C51D C56D C61D C62D 180.0
C56D C61D C62D C63D 0.0
C61D C62D C63D C64D 0.0
C62D C63D C64D C55D 0.0
C56D C55D C64D C63D 0.0
C54D C55D C64D C63D 180.0
C16E N11E C12E C23E -174.8(11)
Cd1 N11E C12E C23E 1.3(10)
C16E N11E C12E C13E 0.0
Cd1 N11E C12E C13E 176.0(7)
C23E C12E C13E C14E 174.6(12)
N11E C12E C13E C14E 0.0
C12E C13E C14E C15E 0.0
C13E C14E C15E C16E 0.0
C14E C15E C16E N11E 0.0
C12E N11E C16E C15E 0.0
Cd1 N11E C16E C15E -175.7(7)
C26E N21E N22E C23E 179.5(13)
C25E N21E N22E C23E 0.0
C26E N21E N22E Cd1 7.2(15)
C25E N21E N22E Cd1 -172.4(10)
C13E C12E C23E C24E 6.2(15)
N11E C12E C23E C24E -179.1(8)
C13E C12E C23E N22E -169.3(7)
N11E C12E C23E N22E 5.3(13)
N21E N22E C23E C12E 176.5(12)
Cd1 N22E C23E C12E -9.0(11)
N21E N22E C23E C24E 0.0
Cd1 N22E C23E C24E 174.5(7)
C12E C23E C24E C25E -176.0(14)
N22E C23E C24E C25E 0.0
C23E C24E C25E N21E 0.0
C26E N21E C25E C24E -179.5(13)
N22E N21E C25E C24E 0.0
N22E N21E C26E C51E -84.8(15)
C25E N21E C26E C51E 94.7(14)
C36E N31E C32E C43E -173.5(13)
Cd6 N31E C32E C43E 1.1(12)
C36E N31E C32E C33E 0.0
Cd6 N31E C32E C33E 174.6(8)
C43E C32E C33E C34E 173.2(14)
N31E C32E C33E C34E 0.0
C32E C33E C34E C35E 0.0
C33E C34E C35E C36E 0.0
C34E C35E C36E N31E 0.0
C32E N31E C36E C35E 0.0
Cd6 N31E C36E C35E -174.0(9)
C46E N41E N42E C43E -175.4(15)
C45E N41E N42E C43E 0.0
C46E N41E N42E Cd6 15.7(18)
C45E N41E N42E Cd6 -168.9(11)
N31E C32E C43E C44E -177.5(8)
C33E C32E C43E C44E 9.1(16)
N31E C32E C43E N42E 7.3(16)
C33E C32E C43E N42E -166.1(8)
N41E N42E C43E C32E 176.1(14)
Cd6 N42E C43E C32E -11.5(13)
N41E N42E C43E C44E 0.0
Cd6 N42E C43E C44E 172.4(7)
C32E C43E C44E C45E -175.8(15)
N42E C43E C44E C45E 0.0
C46E N41E C45E C44E 175.0(16)
N42E N41E C45E C44E 0.0
C43E C44E C45E N41E 0.0
C45E N41E C46E C54E 102.9(16)
N42E N41E C46E C54E -82.7(18)
N21E C26E C51E C52E -12.4(16)
N21E C26E C51E C56E 167.7(9)
C56E C51E C52E C53E 0.0
C26E C51E C52E C53E -179.9(11)
C51E C52E C53E C54E 0.0
C52E C53E C54E C55E 0.0
C52E C53E C54E C46E -175.9(11)
N41E C46E C54E C53E -18(2)
N41E C46E C54E C55E 166.4(12)
C53E C54E C55E C56E 0.0
C46E C54E C55E C56E 175.9(11)
C53E C54E C55E C64E 180.0
C46E C54E C55E C64E -4.1(11)
C54E C55E C56E C61E 180.0
C64E C55E C56E C61E 0.0
C54E C55E C56E C51E 0.0
C64E C55E C56E C51E 180.0
C52E C51E C56E C55E 0.0
C26E C51E C56E C55E 179.9(11)
C52E C51E C56E C61E 180.0
C26E C51E C56E C61E -0.1(11)
C55E C56E C61E C62E 0.0
C51E C56E C61E C62E 180.0
C56E C61E C62E C63E 0.0
C61E C62E C63E C64E 0.0
C62E C63E C64E C55E 0.0
C56E C55E C64E C63E 0.0
C54E C55E C64E C63E 180.0
C16F N11F C12F C13F 0.0
Cd16 N11F C12F C13F 174.9(11)
C16F N11F C12F C23F -177.6(18)
Cd16 N11F C12F C23F -2.7(16)
N11F C12F C13F C14F 0.0
C23F C12F C13F C14F 177.6(18)
C12F C13F C14F C15F 0.0
C13F C14F C15F C16F 0.0
C14F C15F C16F N11F 0.0
C12F N11F C16F C15F 0.0
Cd16 N11F C16F C15F -174.6(12)
C26F N21F N22F C23F 180(2)
C25F N21F N22F C23F 0.0
C26F N21F N22F Cd16 10(3)
C25F N21F N22F Cd16 -169.3(15)
N11F C12F C23F N22F 11.3(19)
C13F C12F C23F N22F -166.3(11)
N11F C12F C23F C24F -177.3(15)
C13F C12F C23F C24F 5(3)
N21F N22F C23F C12F 174.2(18)
Cd16 N22F C23F C12F -14.6(16)
N21F N22F C23F C24F 0.0
Cd16 N22F C23F C24F 171.2(13)
C12F C23F C24F C25F -172(3)
N22F C23F C24F C25F 0.0
C23F C24F C25F N21F 0.0
C26F N21F C25F C24F -180(3)
N22F N21F C25F C24F 0.0
N22F N21F C26F C51F -93(3)
C25F N21F C26F C51F 86(3)
C36F N31F C32F C43F -172.5(12)
Cd6 N31F C32F C43F 0.4(11)
C36F N31F C32F C33F 0.0
Cd6 N31F C32F C33F 172.9(8)
C43F C32F C33F C34F 172.3(12)
N31F C32F C33F C34F 0.0
C32F C33F C34F C35F 0.0
C33F C34F C35F C36F 0.0
C34F C35F C36F N31F 0.0
C32F N31F C36F C35F 0.0
Cd6 N31F C36F C35F -172.6(8)
C45F N41F N42F C43F 0.0
C46F N41F N42F C43F -175.5(14)
C45F N41F N42F Cd6 -174.4(11)
C46F N41F N42F Cd6 10.0(16)
C33F C32F C43F C44F 9.2(17)
N31F C32F C43F C44F -178.4(9)
C33F C32F C43F N42F -168.8(7)
N31F C32F C43F N42F 3.6(13)
N41F N42F C43F C32F 178.5(13)
Cd6 N42F C43F C32F -5.7(11)
N41F N42F C43F C44F 0.0
Cd6 N42F C43F C44F 175.8(8)
C32F C43F C44F C45F -178.1(16)
N42F C43F C44F C45F 0.0
N42F N41F C45F C44F 0.0
C46F N41F C45F C44F 174.7(17)
C43F C44F C45F N41F 0.0
N42F N41F C46F C54F -99.3(15)
C45F N41F C46F C54F 86.5(18)
N21F C26F C51F C52F -2(3)
N21F C26F C51F C56F 168(2)
C56F C51F C52F C53F 0.0
C26F C51F C52F C53F 170.2(17)
C51F C52F C53F C54F 0.0
C52F C53F C54F C55F 0.0
C52F C53F C54F C46F 170.9(14)
N41F C46F C54F C53F 0.7(19)
N41F C46F C54F C55F 171.8(10)
C53F C54F C55F C56F 0.0
C46F C54F C55F C56F -171.2(13)
C53F C54F C55F C64F 180.0
C46F C54F C55F C64F 8.8(13)
C54F C55F C56F C61F 180.0
C64F C55F C56F C61F 0.0
C54F C55F C56F C51F 0.0
C64F C55F C56F C51F 180.0
C52F C51F C56F C61F 180.0
C26F C51F C56F C61F 10.0(17)
C52F C51F C56F C55F 0.0
C26F C51F C56F C55F -170.0(17)
C55F C56F C61F C62F 0.0
C51F C56F C61F C62F 180.0
C56F C61F C62F C63F 0.0
C61F C62F C63F C64F 0.0
C62F C63F C64F C55F 0.0
C54F C55F C64F C63F 180.0
C56F C55F C64F C63F 0.0
C16G N11G C12G C23G -177.6(13)
Ru5 N11G C12G C23G 6.3(12)
C16G N11G C12G C13G 0.0
Ru5 N11G C12G C13G -176.0(8)
C23G C12G C13G C14G 177.4(15)
N11G C12G C13G C14G 0.0
C12G C13G C14G C15G 0.0
C13G C14G C15G C16G 0.0
C14G C15G C16G N11G 0.0
C12G N11G C16G C15G 0.0
Ru5 N11G C16G C15G 175.8(8)
C26G N21G N22G C23G 174.5(14)
C25G N21G N22G C23G 0.0
C26G N21G N22G Ru5 -5.2(17)
C25G N21G N22G Ru5 -179.7(12)
N11G C12G C23G C24G 170.7(9)
C13G C12G C23G C24G -6.8(19)
N11G C12G C23G N22G 1.7(14)
C13G C12G C23G N22G -175.8(8)
N21G N22G C23G C12G 171.6(14)
Ru5 N22G C23G C12G -8.6(13)
N21G N22G C23G C24G 0.0
Ru5 N22G C23G C24G 179.8(8)
C12G C23G C24G C25G -169.9(17)
N22G C23G C24G C25G 0.0
C26G N21G C25G C24G -174.0(15)
N22G N21G C25G C24G 0.0
C23G C24G C25G N21G 0.0
N22G N21G C26G C51G -88.3(17)
C25G N21G C26G C51G 84.9(19)
C36G N31G C32G C43G -179.9(15)
Cd11 N31G C32G C43G -3.7(13)
C36G N31G C32G C33G 0.0
Cd11 N31G C32G C33G 176.1(9)
C43G C32G C33G C34G 179.9(16)
N31G C32G C33G C34G 0.0
C32G C33G C34G C35G 0.0
C33G C34G C35G C36G 0.0
C34G C35G C36G N31G 0.0
C32G N31G C36G C35G 0.0
Cd11 N31G C36G C35G -175.6(10)
C46G N41G N42G C43G 173.2(17)
C45G N41G N42G C43G 0.0
C46G N41G N42G Cd11 11.4(19)
C45G N41G N42G Cd11 -161.8(13)
N31G C32G C43G N42G 10.6(18)
C33G C32G C43G N42G -169.2(10)
N31G C32G C43G C44G -166.9(11)
C33G C32G C43G C44G 13(2)
N41G N42G C43G C32G -178.0(17)
Cd11 N42G C43G C32G -12.2(15)
N41G N42G C43G C44G 0.0
Cd11 N42G C43G C44G 165.8(10)
C32G C43G C44G C45G 177.8(19)
N42G C43G C44G C45G 0.0
C46G N41G C45G C44G -172.5(19)
N42G N41G C45G C44G 0.0
C43G C44G C45G N41G 0.0
N21G C26G C51G C52G 11(2)
N21G C26G C51G C56G -173.4(12)
C56G C51G C52G C53G 0.0
C26G C51G C52G C53G 175.1(15)
C51G C52G C53G C54G 0.0
C52G C53G C54G C55G 0.0
C52G C53G C54G C46G -174.4(17)
C53G C54G C55G C56G 0.0
C46G C54G C55G C56G 174.7(16)
C54G C55G C56G C51G 0.0
C52G C51G C56G C55G 0.0
C26G C51G C56G C55G -175.4(15)
C45G N41G C46G C54G 86(2)
N42G N41G C46G C54G -86(2)
C55G C54G C46G N41G 176.4(16)
C53G C54G C46G N41G -9(3)
C16H N11H C12H C23H -178.8(16)
Cd6 N11H C12H C23H 10.9(15)
C16H N11H C12H C13H 0.0
Cd6 N11H C12H C13H -170.4(9)
C23H C12H C13H C14H 178.8(16)
N11H C12H C13H C14H 0.0
C12H C13H C14H C15H 0.0
C13H C14H C15H C16H 0.0
C14H C15H C16H N11H 0.0
C12H N11H C16H C15H 0.0
Cd6 N11H C16H C15H 169.4(9)
C26H N21H N22H C23H 170.2(19)
C25H N21H N22H C23H 0.0
C26H N21H N22H Cd6 -6(2)
C25H N21H N22H Cd6 -176.2(13)
N11H C12H C23H C24H 174.1(12)
C13H C12H C23H C24H -5(2)
N11H C12H C23H N22H -4.8(19)
C13H C12H C23H N22H 176.4(9)
N21H N22H C23H C12H 179.1(17)
Cd6 N22H C23H C12H -3.8(15)
N21H N22H C23H C24H 0.0
Cd6 N22H C23H C24H 177.1(10)
C12H C23H C24H C25H -179(2)
N22H C23H C24H C25H 0.0
C26H N21H C25H C24H -169(2)
N22H N21H C25H C24H 0.0
C23H C24H C25H N21H 0.0
C25H N21H C26H C54H 84(2)
N22H N21H C26H C54H -84(2)
C36H N31H C32H C43H -178.5(13)
Ru5 N31H C32H C43H 6.1(11)
C36H N31H C32H C33H 0.0
Ru5 N31H C32H C33H -175.4(8)
C43H C32H C33H C34H 178.4(14)
N31H C32H C33H C34H 0.0
C32H C33H C34H C35H 0.0
C33H C34H C35H C36H 0.0
C34H C35H C36H N31H 0.0
C32H N31H C36H C35H 0.0
Ru5 N31H C36H C35H 175.1(9)
C46H N41H N42H C43H 175.8(15)
C45H N41H N42H C43H 0.0
C46H N41H N42H Ru5 1.6(17)
C45H N41H N42H Ru5 -174.2(11)
C33H C32H C43H N42H -176.2(7)
N31H C32H C43H N42H 2.2(13)
C33H C32H C43H C44H -3.1(19)
N31H C32H C43H C44H 175.3(10)
N41H N42H C43H C32H 175.1(12)
Ru5 N42H C43H C32H -9.3(11)
N41H N42H C43H C44H 0.0
Ru5 N42H C43H C44H 175.6(8)
C32H C43H C44H C45H -173.4(17)
N42H C43H C44H C45H 0.0
C43H C44H C45H N41H 0.0
C46H N41H C45H C44H -175.4(16)
N42H N41H C45H C44H 0.0
C56H C51H C52H C53H 0.0
C46H C51H C52H C53H 177.2(14)
C51H C52H C53H C54H 0.0
C52H C53H C54H C55H 0.0
C52H C53H C54H C26H -176.5(15)
N21H C26H C54H C53H 11(2)
N21H C26H C54H C55H -165.6(15)
C53H C54H C55H C56H 0.0
C26H C54H C55H C56H 176.6(15)
C54H C55H C56H C51H 0.0
C52H C51H C56H C55H 0.0
C46H C51H C56H C55H -177.3(13)
N42H N41H C46H C51H -91.3(17)
C45H N41H C46H C51H 83.6(18)
C52H C51H C46H N41H 10(2)
C56H C51H C46H N41H -173.0(13)
C16I N11I C12I C23I -172.8(15)
Ru13 N11I C12I C23I 10.1(13)
C16I N11I C12I C13I 0.0
Ru13 N11I C12I C13I -177.0(9)
C23I C12I C13I C14I 172.8(15)
N11I C12I C13I C14I 0.0
C12I C13I C14I C15I 0.0
C13I C14I C15I C16I 0.0
C14I C15I C16I N11I 0.0
C12I N11I C16I C15I 0.0
Ru13 N11I C16I C15I 176.7(10)
C25I N21I N22I C23I 0.0
C26I N21I N22I C23I 174.3(14)
C25I N21I N22I Ru13 -179.8(11)
C26I N21I N22I Ru13 -5.5(17)
N11I C12I C23I C24I 170.1(11)
C13I C12I C23I C24I -3(2)
N11I C12I C23I N22I -3.2(15)
C13I C12I C23I N22I -176.1(8)
N21I N22I C23I C12I 175.4(14)
Ru13 N22I C23I C12I -4.7(12)
N21I N22I C23I C24I 0.0
Ru13 N22I C23I C24I 179.9(8)
C12I C23I C24I C25I -173.5(19)
N22I C23I C24I C25I 0.0
N22I N21I C25I C24I 0.0
C26I N21I C25I C24I -173.2(17)
C23I C24I C25I N21I 0.0
N22I N21I C26I C51I -94(2)
C25I N21I C26I C51I 78(2)
C36I N31I C32I C33I 0.0
Cd15 N31I C32I C33I 178.5(10)
C36I N31I C32I C43I -178.4(15)
Cd15 N31I C32I C43I 0.1(13)
N31I C32I C33I C34I 0.0
C43I C32I C33I C34I 178.0(19)
C32I C33I C34I C35I 0.0
C33I C34I C35I C36I 0.0
C34I C35I C36I N31I 0.0
C32I N31I C36I C35I 0.0
Cd15 N31I C36I C35I -178.4(11)
C46I N41I N42I C43I 173.8(19)
C45I N41I N42I C43I 0.0
C46I N41I N42I Cd15 3(3)
C45I N41I N42I Cd15 -170.6(18)
N41I N42I C43I C44I 0.0
Cd15 N42I C43I C44I 174.0(11)
N41I N42I C43I C32I 174(2)
Cd15 N42I C43I C32I -11.9(19)
C33I C32I C43I N42I -170.0(12)
N31I C32I C43I N42I 8(2)
C33I C32I C43I C44I 3(2)
N31I C32I C43I C44I -178.3(11)
N42I C43I C44I C45I 0.0
C32I C43I C44I C45I -174.7(19)
C46I N41I C45I C44I -172(3)
N42I N41I C45I C44I 0.0
C43I C44I C45I N41I 0.0
N21I C26I C51I C52I 17(3)
N21I C26I C51I C56I -169.6(14)
C26I C51I C52I C53I 173.6(19)
C56I C51I C52I C53I 0.0
C51I C52I C53I C54I 0.0
C52I C53I C54I C55I 0.0
C52I C53I C54I C46I -177.8(18)
C53I C54I C55I C56I 0.0
C46I C54I C55I C56I 178(2)
C54I C55I C56I C51I 0.0
C26I C51I C56I C55I -174.0(18)
C52I C51I C56I C55I 0.0
N42I N41I C46I C54I -87(3)
C45I N41I C46I C54I 84(3)
C53I C54I C46I N41I 6(3)
C55I C54I C46I N41I -171.9(19)
C16J N11J C12J C23J -179.9(14)
Ru5 N11J C12J C23J 8.0(13)
C16J N11J C12J C13J 0.0
Ru5 N11J C12J C13J -172.1(9)
C23J C12J C13J C14J 179.9(15)
N11J C12J C13J C14J 0.0
C12J C13J C14J C15J 0.0
C13J C14J C15J C16J 0.0
C14J C15J C16J N11J 0.0
C12J N11J C16J C15J 0.0
Ru5 N11J C16J C15J 170.7(10)
C26J N21J N22J C23J -175.5(17)
C25J N21J N22J C23J 0.0
C26J N21J N22J Ru5 8(2)
C25J N21J N22J Ru5 -176.3(14)
C13J C12J C23J C24J -7(2)
N11J C12J C23J C24J 172.8(11)
C13J C12J C23J N22J 179.7(9)
N11J C12J C23J N22J -0.4(16)
N21J N22J C23J C12J 175.1(15)
Ru5 N22J C23J C12J -7.6(14)
N21J N22J C23J C24J 0.0
Ru5 N22J C23J C24J 177.3(10)
C12J C23J C24J C25J -173.6(19)
N22J C23J C24J C25J 0.0
C23J C24J C25J N21J 0.0
C26J N21J C25J C24J 175(2)
N22J N21J C25J C24J 0.0
N22J N21J C26J C51J -99.8(16)
C25J N21J C26J C51J 86.0(19)
C36J N31J C32J C43J -178(2)
Cd14 N31J C32J C43J 4.5(17)
C36J N31J C32J C33J 0.0
Cd14 N31J C32J C33J -177.9(10)
C43J C32J C33J C34J 177.9(17)
N31J C32J C33J C34J 0.0
C32J C33J C34J C35J 0.0
C33J C34J C35J C36J 0.0
C34J C35J C36J N31J 0.0
C32J N31J C36J C35J 0.0
Cd14 N31J C36J C35J 177.6(11)
C46J N41J N42J C43J 173(2)
C45J N41J N42J C43J 0.0
C46J N41J N42J Cd14 -19(3)
C45J N41J N42J Cd14 168.5(13)
C33J C32J C43J C44J -8(2)
N31J C32J C43J C44J 169.4(14)
C33J C32J C43J N42J 174.2(9)
N31J C32J C43J N42J -8(2)
N41J N42J C43J C32J 178.3(17)
Cd14 N42J C43J C32J 7.0(15)
N41J N42J C43J C44J 0.0
Cd14 N42J C43J C44J -171.2(10)
C32J C43J C44J C45J -177(3)
N42J C43J C44J C45J 0.0
C43J C44J C45J N41J 0.0
C46J N41J C45J C44J -173(2)
N42J N41J C45J C44J 0.0
N21J C26J C51J C52J 19(2)
N21J C26J C51J C56J -171.2(11)
C56J C51J C52J C53J 0.0
C26J C51J C52J C53J 169.1(17)
C51J C52J C53J C54J 0.0
C52J C53J C54J C55J 0.0
C52J C53J C54J C46J -174.9(17)
C53J C54J C55J C56J 0.0
C46J C54J C55J C56J 175.2(16)
C54J C55J C56J C51J 0.0
C52J C51J C56J C55J 0.0
C26J C51J C56J C55J -171.0(14)
N42J N41J C46J C54J -75(2)
C45J N41J C46J C54J 97(2)
C55J C54J C46J N41J -165.5(16)
C53J C54J C46J N41J 10(3)
C16K N11K C12K C13K 0.0
Cd1 N11K C12K C13K 176.3(7)
C16K N11K C12K C23K -176.6(13)
Cd1 N11K C12K C23K -0.3(12)
N11K C12K C13K C14K 0.0
C23K C12K C13K C14K 176.7(13)
C12K C13K C14K C15K 0.0
C13K C14K C15K C16K 0.0
C14K C15K C16K N11K 0.0
C12K N11K C16K C15K 0.0
Cd1 N11K C16K C15K -175.8(8)
C26K N21K N22K C23K -174.9(17)
C25K N21K N22K C23K 0.0
C26K N21K N22K Cd1 15.2(19)
C25K N21K N22K Cd1 -169.9(12)
N11K C12K C23K N22K 8.1(15)
C13K C12K C23K N22K -168.5(8)
N11K C12K C23K C24K -177.3(10)
C13K C12K C23K C24K 6.0(18)
N21K N22K C23K C12K 176.0(14)
Cd1 N22K C23K C12K -11.5(12)
N21K N22K C23K C24K 0.0
Cd1 N22K C23K C24K 172.5(9)
C12K C23K C24K C25K -174.9(18)
N22K C23K C24K C25K 0.0
C26K N21K C25K C24K 174.5(18)
N22K N21K C25K C24K 0.0
C23K C24K C25K N21K 0.0
C25K N21K C26K C51K 96.4(18)
N22K N21K C26K C51K -89.8(19)
C36K N31K C32K C43K -173.9(15)
Cd16 N31K C32K C43K 2.7(13)
C36K N31K C32K C33K 0.0
Cd16 N31K C32K C33K 176.7(9)
C43K C32K C33K C34K 173.5(16)
N31K C32K C33K C34K 0.0
C32K C33K C34K C35K 0.0
C33K C34K C35K C36K 0.0
C34K C35K C36K N31K 0.0
C32K N31K C36K C35K 0.0
Cd16 N31K C36K C35K -176.5(10)
C46K N41K N42K C43K 173.9(15)
C45K N41K N42K C43K 0.0
C46K N41K N42K Cd16 -6.5(18)
C45K N41K N42K Cd16 179.6(13)
C33K C32K C43K C44K 0(2)
N31K C32K C43K C44K 173.5(11)
C33K C32K C43K N42K -170.5(9)
N31K C32K C43K N42K 3.3(16)
N41K N42K C43K C32K 172.3(15)
Cd16 N42K C43K C32K -7.4(14)
N41K N42K C43K C44K 0.0
Cd16 N42K C43K C44K -179.7(9)
C32K C43K C44K C45K -171.2(18)
N42K C43K C44K C45K 0.0
C46K N41K C45K C44K -172.8(17)
N42K N41K C45K C44K 0.0
C43K C44K C45K N41K 0.0
C45K N41K C46K C54K 88(2)
N42K N41K C46K C54K -84(2)
N21K C26K C51K C52K -13(2)
N21K C26K C51K C56K 167.4(12)
C56K C51K C52K C53K 0.0
C26K C51K C52K C53K -179.1(14)
C51K C52K C53K C54K 0.0
C52K C53K C54K C55K 0.0
C52K C53K C54K C46K 175.6(14)
N41K C46K C54K C53K -6(2)
N41K C46K C54K C55K 169.6(12)
C53K C54K C55K C56K 0.0
C46K C54K C55K C56K -175.6(14)
C53K C54K C55K C64K 180.0
C46K C54K C55K C64K 4.4(14)
C54K C55K C56K C61K 180.0
C64K C55K C56K C61K 0.0
C54K C55K C56K C51K 0.0
C64K C55K C56K C51K 180.0
C52K C51K C56K C55K 0.0
C26K C51K C56K C55K 179.2(14)
C52K C51K C56K C61K 180.0
C26K C51K C56K C61K -0.8(14)
C55K C56K C61K C62K 0.0
C51K C56K C61K C62K 180.0
C56K C61K C62K C63K 0.0
C61K C62K C63K C64K 0.0
C62K C63K C64K C55K 0.0
C56K C55K C64K C63K 0.0
C54K C55K C64K C63K 180.0
C16L N11L C12L C23L -176.1(12)
Cd9 N11L C12L C23L 1.5(11)
C16L N11L C12L C13L 0.0
Cd9 N11L C12L C13L 177.5(7)
C23L C12L C13L C14L 176.0(12)
N11L C12L C13L C14L 0.0
C12L C13L C14L C15L 0.0
C13L C14L C15L C16L 0.0
C14L C15L C16L N11L 0.0
C12L N11L C16L C15L 0.0
Cd9 N11L C16L C15L -177.3(8)
C26L N21L N22L C23L 177.2(15)
C25L N21L N22L C23L 0.0
C26L N21L N22L Cd9 -0.4(17)
C25L N21L N22L Cd9 -177.5(11)
C13L C12L C23L C24L 1.8(16)
N11L C12L C23L C24L 177.8(9)
C13L C12L C23L N22L -173.0(7)
N11L C12L C23L N22L 3.0(14)
N21L N22L C23L C12L 176.0(13)
Cd9 N22L C23L C12L -5.8(12)
N21L N22L C23L C24L 0.0
Cd9 N22L C23L C24L 178.2(8)
C12L C23L C24L C25L -175.2(16)
N22L C23L C24L C25L 0.0
C26L N21L C25L C24L -176.7(17)
N22L N21L C25L C24L 0.0
C23L C24L C25L N21L 0.0
N22L N21L C26L C51L -78.3(19)
C25L N21L C26L C51L 98.1(19)
C36L N31L C32L C43L -178.4(15)
Cd15 N31L C32L C43L 5.4(13)
C36L N31L C32L C33L 0.0
Cd15 N31L C32L C33L -176.3(9)
C43L C32L C33L C34L 178.4(15)
N31L C32L C33L C34L 0.0
C32L C33L C34L C35L 0.0
C33L C34L C35L C36L 0.0
C34L C35L C36L N31L 0.0
C32L N31L C36L C35L 0.0
Cd15 N31L C36L C35L 176.0(9)
C45L N41L N42L C43L 0.0
C46L N41L N42L C43L 175.3(16)
C45L N41L N42L Cd15 -174.6(12)
C46L N41L N42L Cd15 0.7(19)
C33L C32L C43L N42L -172.3(8)
N31L C32L C43L N42L 6.1(16)
C33L C32L C43L C44L -6(2)
N31L C32L C43L C44L 171.9(11)
N41L N42L C43L C32L 169.8(15)
Cd15 N42L C43L C32L -14.5(13)
N41L N42L C43L C44L 0.0
Cd15 N42L C43L C44L 175.7(10)
C32L C43L C44L C45L -166(2)
N42L C43L C44L C45L 0.0
N42L N41L C45L C44L 0.0
C46L N41L C45L C44L -174.8(18)
C43L C44L C45L N41L 0.0
C45L N41L C46L C54L 87.2(19)
N42L N41L C46L C54L -86.9(17)
N21L C26L C51L C52L -16(2)
N21L C26L C51L C56L 166.8(12)
C56L C51L C52L C53L 0.0
C26L C51L C52L C53L -176.9(13)
C51L C52L C53L C54L 0.0
C52L C53L C54L C55L 0.0
C52L C53L C54L C46L 172.1(14)
N41L C46L C54L C55L 173.7(10)
N41L C46L C54L C53L 1(2)
C53L C54L C55L C56L 0.0
C46L C54L C55L C56L -172.9(13)
C53L C54L C55L C64L 180.0
C46L C54L C55L C64L 7.1(12)
C54L C55L C56L C61L 180.0
C64L C55L C56L C61L 0.0
C54L C55L C56L C51L 0.0
C64L C55L C56L C51L 180.0
C52L C51L C56L C61L 180.0
C26L C51L C56L C61L -3.3(14)
C52L C51L C56L C55L 0.0
C26L C51L C56L C55L 176.7(14)
C55L C56L C61L C62L 0.0
C51L C56L C61L C62L 180.0
C56L C61L C62L C63L 0.0
C61L C62L C63L C64L 0.0
C62L C63L C64L C55L 0.0
C54L C55L C64L C63L 180.0
C56L C55L C64L C63L 0.0
C16M N11M C12M C23M -172.5(12)
Cd9 N11M C12M C23M 3.1(11)
C16M N11M C12M C13M 0.0
Cd9 N11M C12M C13M 175.6(8)
C23M C12M C13M C14M 171.4(14)
N11M C12M C13M C14M 0.0
C12M C13M C14M C15M 0.0
C13M C14M C15M C16M 0.0
C14M C15M C16M N11M 0.0
C12M N11M C16M C15M 0.0
Cd9 N11M C16M C15M -175.7(8)
C25M N21M N22M C23M 0.0
C26M N21M N22M C23M -173.7(15)
C25M N21M N22M Cd9 -170.8(11)
C26M N21M N22M Cd9 15.6(17)
N11M C12M C23M N22M 5.9(14)
C13M C12M C23M N22M -166.0(9)
N11M C12M C23M C24M 180.0(9)
C13M C12M C23M C24M 8.1(17)
N21M N22M C23M C12M 175.2(14)
Cd9 N22M C23M C12M -11.3(13)
N21M N22M C23M C24M 0.0
Cd9 N22M C23M C24M 173.5(8)
C12M C23M C24M C25M -174.8(15)
N22M C23M C24M C25M 0.0
N22M N21M C25M C24M 0.0
C26M N21M C25M C24M 172.6(17)
C23M C24M C25M N21M 0.0
C25M N21M C26M C51M 96.1(18)
N22M N21M C26M C51M -92.0(17)
C36M N31M C32M C43M -178.6(16)
Cd10 N31M C32M C43M -7.8(15)
C36M N31M C32M C33M 0.0
Cd10 N31M C32M C33M 170.7(9)
C43M C32M C33M C34M 178.6(16)
N31M C32M C33M C34M 0.0
C32M C33M C34M C35M 0.0
C33M C34M C35M C36M 0.0
C34M C35M C36M N31M 0.0
C32M N31M C36M C35M 0.0
Cd10 N31M C36M C35M -170.0(10)
C46M N41M N42M C43M -177.6(19)
C45M N41M N42M C43M 0.0
C46M N41M N42M Cd10 6(2)
C45M N41M N42M Cd10 -176.8(16)
C33M C32M C43M C44M 4(2)
N31M C32M C43M C44M -177.6(11)
C33M C32M C43M N42M -166.1(10)
N31M C32M C43M N42M 12.4(19)
N41M N42M C43M C32M 172.0(18)
Cd10 N42M C43M C32M -10.2(16)
N41M N42M C43M C44M 0.0
Cd10 N42M C43M C44M 177.8(11)
C32M C43M C44M C45M -171(2)
N42M C43M C44M C45M 0.0
C46M N41M C45M C44M 177(3)
N42M N41M C45M C44M 0.0
C43M C44M C45M N41M 0.0
C45M N41M C46M C54M 92(3)
N42M N41M C46M C54M -91(2)
N21M C26M C51M C52M -6(2)
N21M C26M C51M C56M 170.3(11)
C56M C51M C52M C53M 0.0
C26M C51M C52M C53M 176.2(13)
C51M C52M C53M C54M 0.0
C52M C53M C54M C55M 0.0
C52M C53M C54M C46M 179.8(13)
N41M C46M C54M C53M -18(2)
N41M C46M C54M C55M 162.0(15)
C53M C54M C55M C56M 0.0
C46M C54M C55M C56M -179.8(14)
C53M C54M C55M C64M 180.0
C46M C54M C55M C64M 0.2(14)
C54M C55M C56M C61M 180.0
C64M C55M C56M C61M 0.0
C54M C55M C56M C51M 0.0
C64M C55M C56M C51M 180.0
C52M C51M C56M C55M 0.0
C26M C51M C56M C55M -176.2(13)
C52M C51M C56M C61M 180.0
C26M C51M C56M C61M 3.8(13)
C55M C56M C61M C62M 0.0
C51M C56M C61M C62M 180.0
C56M C61M C62M C63M 0.0
C61M C62M C63M C64M 0.0
C62M C63M C64M C55M 0.0
C56M C55M C64M C63M 0.0
C54M C55M C64M C63M 180.0
C16N N11N C12N C23N -177.8(17)
Ru13 N11N C12N C23N 0.0(15)
C16N N11N C12N C13N 0.0
Ru13 N11N C12N C13N 177.8(11)
C23N C12N C13N C14N 177.6(19)
N11N C12N C13N C14N 0.0
C12N C13N C14N C15N 0.0
C13N C14N C15N C16N 0.0
C14N C15N C16N N11N 0.0
C12N N11N C16N C15N 0.0
Ru13 N11N C16N C15N -177.6(12)
C26N N21N N22N C23N 177.2(16)
C25N N21N N22N C23N 0.0
C26N N21N N22N Ru13 -1(2)
C25N N21N N22N Ru13 -178.5(14)
N11N C12N C23N C24N 177.7(11)
C13N C12N C23N C24N 0(2)
N11N C12N C23N N22N 3.9(18)
C13N C12N C23N N22N -173.9(9)
N21N N22N C23N C12N 175.2(17)
Ru13 N22N C23N C12N -5.8(15)
N21N N22N C23N C24N 0.0
Ru13 N22N C23N C24N 179.0(10)
C12N C23N C24N C25N -174(2)
N22N C23N C24N C25N 0.0
C26N N21N C25N C24N -177.0(17)
N22N N21N C25N C24N 0.0
C23N C24N C25N N21N 0.0
N22N N21N C26N C54N -86.4(18)
C25N N21N C26N C54N 90.2(17)
C36N N31N C32N C45N -174.8(12)
Cd4 N31N C32N C45N 2.6(11)
C36N N31N C32N C33N 0.0
Cd4 N31N C32N C33N 177.5(8)
C45N C32N C33N C34N 174.2(14)
N31N C32N C33N C34N 0.0
C32N C33N C34N C35N 0.0
C33N C34N C35N C36N 0.0
C34N C35N C36N N31N 0.0
C32N N31N C36N C35N 0.0
Cd4 N31N C36N C35N -177.3(9)
C45N N41N N42N C46N -177.9(14)
Cd4 N41N N42N C46N 14.5(17)
C45N N41N N42N C43N 0.0
Cd4 N41N N42N C43N -167.6(11)
C46N N42N C43N C44N 177.7(16)
N41N N42N C43N C44N 0.0
N42N C43N C44N C45N 0.0
N31N C32N C45N N41N 2.7(15)
C33N C32N C45N N41N -171.9(8)
N31N C32N C45N C44N -174.3(9)
C33N C32N C45N C44N 11.2(17)
N42N N41N C45N C32N -177.5(14)
Cd4 N41N C45N C32N -6.6(14)
N42N N41N C45N C44N 0.0
Cd4 N41N C45N C44N 170.9(8)
C43N C44N C45N C32N 177.3(15)
C43N C44N C45N N41N 0.0
C56N C51N C52N C53N 0.0
C46N C51N C52N C53N -174.1(13)
C51N C52N C53N C54N 0.0
C52N C53N C54N C55N 0.0
C52N C53N C54N C26N 179.5(14)
N21N C26N C54N C55N -173.2(12)
N21N C26N C54N C53N 7(2)
C53N C54N C55N C56N 0.0
C26N C54N C55N C56N -179.6(13)
C54N C55N C56N C51N 0.0
C52N C51N C56N C55N 0.0
C46N C51N C56N C55N 174.5(13)
C43N N42N C46N C51N 93.8(15)
N41N N42N C46N C51N -88.8(16)
C52N C51N C46N N42N -7.0(19)
C56N C51N C46N N42N 178.7(11)
C16O N11O C12O C23O -176.0(12)
Cd7 N11O C12O C23O 3.1(12)
C16O N11O C12O C13O 0.0
Cd7 N11O C12O C13O 179.0(8)
C23O C12O C13O C14O 175.8(13)
N11O C12O C13O C14O 0.0
C12O C13O C14O C15O 0.0
C13O C14O C15O C16O 0.0
C14O C15O C16O N11O 0.0
C12O N11O C16O C15O 0.0
Cd7 N11O C16O C15O -179.0(8)
C26O N21O N22O C23O -179.9(15)
C25O N21O N22O C23O 0.0
C26O N21O N22O Cd7 6.8(18)
C25O N21O N22O Cd7 -173.3(12)
N11O C12O C23O N22O 4.1(14)
C13O C12O C23O N22O -171.8(8)
N11O C12O C23O C24O 179.0(9)
C13O C12O C23O C24O 3.1(17)
N21O N22O C23O C12O 176.0(13)
Cd7 N22O C23O C12O -8.8(12)
N21O N22O C23O C24O 0.0
Cd7 N22O C23O C24O 175.2(8)
C12O C23O C24O C25O -175.3(16)
N22O C23O C24O C25O 0.0
C23O C24O C25O N21O 0.0
C26O N21O C25O C24O 179.9(16)
N22O N21O C25O C24O 0.0
N22O N21O C26O C51O -85.4(19)
C25O N21O C26O C51O 94.8(18)
C36O N31O C32O C43O -178.3(14)
Cd11 N31O C32O C43O 0.6(13)
C36O N31O C32O C33O 0.0
Cd11 N31O C32O C33O 178.9(7)
C43O C32O C33O C34O 178.2(14)
N31O C32O C33O C34O 0.0
C32O C33O C34O C35O 0.0
C33O C34O C35O C36O 0.0
C34O C35O C36O N31O 0.0
C32O N31O C36O C35O 0.0
Cd11 N31O C36O C35O -178.8(8)
C46O N41O N42O C43O 178.6(17)
C45O N41O N42O C43O 0.0
C46O N41O N42O Cd11 11(2)
C45O N41O N42O Cd11 -167.1(13)
C33O C32O C43O C44O 4.5(19)
N31O C32O C43O C44O -177.3(10)
C33O C32O C43O N42O -168.5(8)
N31O C32O C43O N42O 9.8(17)
N41O N42O C43O C32O 174.5(16)
Cd11 N42O C43O C32O -15.1(14)
N41O N42O C43O C44O 0.0
Cd11 N42O C43O C44O 170.3(10)
C32O C43O C44O C45O -173.6(18)
N42O C43O C44O C45O 0.0
C43O C44O C45O N41O 0.0
C46O N41O C45O C44O -178(2)
N42O N41O C45O C44O 0.0
C45O N41O C46O C54O 87(2)
N42O N41O C46O C54O -91(2)
N21O C26O C51O C52O -8(2)
N21O C26O C51O C56O 168.9(11)
C56O C51O C52O C53O 0.0
C26O C51O C52O C53O 176.9(14)
C51O C52O C53O C54O 0.0
C52O C53O C54O C55O 0.0
C52O C53O C54O C46O -179.9(14)
N41O C46O C54O C53O -12(3)
N41O C46O C54O C55O 168.4(16)
C53O C54O C55O C56O 0.0
C46O C54O C55O C56O 179.9(15)
C53O C54O C55O C64O 180.0
C46O C54O C55O C64O -0.1(15)
C54O C55O C56O C61O 180.0
C64O C55O C56O C61O 0.0
C54O C55O C56O C51O 0.0
C64O C55O C56O C51O 180.0
C52O C51O C56O C55O 0.0
C26O C51O C56O C55O -176.9(14)
C52O C51O C56O C61O 180.0
C26O C51O C56O C61O 3.1(14)
C55O C56O C61O C62O 0.0
C51O C56O C61O C62O 180.0
C56O C61O C62O C63O 0.0
C61O C62O C63O C64O 0.0
C62O C63O C64O C55O 0.0
C54O C55O C64O C63O 180.0
C56O C55O C64O C63O 0.0
C16P N11P C12P C13P 0.0
Cd7 N11P C12P C13P 177.9(8)
C16P N11P C12P C23P -179.4(13)
Cd7 N11P C12P C23P -1.6(12)
N11P C12P C13P C14P 0.0
C23P C12P C13P C14P 179.4(13)
C12P C13P C14P C15P 0.0
C13P C14P C15P C16P 0.0
C14P C15P C16P N11P 0.0
C12P N11P C16P C15P 0.0
Cd7 N11P C16P C15P -177.6(9)
C26P N21P N22P C23P -177.4(15)
C25P N21P N22P C23P 0.0
C26P N21P N22P Cd7 11.2(18)
C25P N21P N22P Cd7 -171.3(12)
N11P C12P C23P N22P 8.4(15)
C13P C12P C23P N22P -171.0(8)
N11P C12P C23P C24P -177.2(9)
C13P C12P C23P C24P 3.4(17)
N21P N22P C23P C12P 175.6(14)
Cd7 N22P C23P C12P -10.5(12)
N21P N22P C23P C24P 0.0
Cd7 N22P C23P C24P 173.9(8)
C12P C23P C24P C25P -174.9(16)
N22P C23P C24P C25P 0.0
C26P N21P C25P C24P 177.1(16)
N22P N21P C25P C24P 0.0
C23P C24P C25P N21P 0.0
C25P N21P C26P C51P 93.5(17)
N22P N21P C26P C51P -89.7(16)
C36P N31P C32P C43P 177.3(13)
Cd12 N31P C32P C43P -6.5(11)
C36P N31P C32P C33P 0.0
Cd12 N31P C32P C33P 176.2(9)
C43P C32P C33P C34P -176.9(15)
N31P C32P C33P C34P 0.0
C32P C33P C34P C35P 0.0
C33P C34P C35P C36P 0.0
C34P C35P C36P N31P 0.0
C32P N31P C36P C35P 0.0
Cd12 N31P C36P C35P -176.0(9)
C45P N41P N42P C43P 0.0
C46P N41P N42P C43P 176.6(16)
C45P N41P N42P Cd12 172.4(10)
C46P N41P N42P Cd12 -10.9(18)
C33P C32P C43P N42P -173.9(8)
N31P C32P C43P N42P 9.0(15)
C33P C32P C43P C44P -9.1(18)
N31P C32P C43P C44P 173.9(8)
N41P N42P C43P C32P 167.3(15)
Cd12 N42P C43P C32P -7.1(14)
N41P N42P C43P C44P 0.0
Cd12 N42P C43P C44P -174.4(8)
C32P C43P C44P C45P -166.8(15)
N42P C43P C44P C45P 0.0
N42P N41P C45P C44P 0.0
C46P N41P C45P C44P -176.5(16)
C43P C44P C45P N41P 0.0
N42P N41P C46P C54P -83.3(19)
C45P N41P C46P C54P 92.6(19)
N21P C26P C51P C52P -9(2)
N21P C26P C51P C56P 166.9(11)
C56P C51P C52P C53P 0.0
C26P C51P C52P C53P 175.5(13)
C51P C52P C53P C54P 0.0
C52P C53P C54P C55P 0.0
C52P C53P C54P C46P 179.8(14)
N41P C46P C54P C55P 163.0(13)
N41P C46P C54P C53P -17(2)
C53P C54P C55P C56P 0.0
C46P C54P C55P C56P -179.8(13)
C53P C54P C55P C64P 180.0
C46P C54P C55P C64P 0.2(13)
C54P C55P C56P C61P 180.0
C64P C55P C56P C61P 0.0
C54P C55P C56P C51P 0.0
C64P C55P C56P C51P 180.0
C52P C51P C56P C61P 180.0
C26P C51P C56P C61P 4.1(12)
C52P C51P C56P C55P 0.0
C26P C51P C56P C55P -175.9(12)
C55P C56P C61P C62P 0.0
C51P C56P C61P C62P 180.0
C56P C61P C62P C63P 0.0
C61P C62P C63P C64P 0.0
C62P C63P C64P C55P 0.0
C56P C55P C64P C63P 0.0
C54P C55P C64P C63P 180.0
C16Q N11Q C12Q C23Q -171.6(12)
Cd4 N11Q C12Q C23Q 3.5(11)
C16Q N11Q C12Q C13Q 0.0
Cd4 N11Q C12Q C13Q 175.1(8)
C23Q C12Q C13Q C14Q 170.9(13)
N11Q C12Q C13Q C14Q 0.0
C12Q C13Q C14Q C15Q 0.0
C13Q C14Q C15Q C16Q 0.0
C14Q C15Q C16Q N11Q 0.0
C12Q N11Q C16Q C15Q 0.0
Cd4 N11Q C16Q C15Q -174.9(8)
C26Q N21Q N22Q C23Q 173.9(15)
C25Q N21Q N22Q C23Q 0.0
C26Q N21Q N22Q Cd4 2.9(18)
C25Q N21Q N22Q Cd4 -171.0(12)
C13Q C12Q C23Q N22Q -165.5(8)
N11Q C12Q C23Q N22Q 5.7(14)
C13Q C12Q C23Q C24Q 8.0(16)
N11Q C12Q C23Q C24Q 179.2(9)
N21Q N22Q C23Q C12Q 174.7(14)
Cd4 N22Q C23Q C12Q -11.4(12)
N21Q N22Q C23Q C24Q 0.0
Cd4 N22Q C23Q C24Q 173.9(8)
C12Q C23Q C24Q C25Q -174.2(15)
N22Q C23Q C24Q C25Q 0.0
C26Q N21Q C25Q C24Q -173.4(17)
N22Q N21Q C25Q C24Q 0.0
C23Q C24Q C25Q N21Q 0.0
N22Q N21Q C26Q C51Q -85.7(19)
C25Q N21Q C26Q C51Q 87(2)
C36Q N31Q C32Q C43Q 178.6(16)
Cd14 N31Q C32Q C43Q -9.7(14)
C36Q N31Q C32Q C33Q 0.0
Cd14 N31Q C32Q C33Q 171.8(9)
C43Q C32Q C33Q C34Q -178.5(17)
N31Q C32Q C33Q C34Q 0.0
C32Q C33Q C34Q C35Q 0.0
C33Q C34Q C35Q C36Q 0.0
C34Q C35Q C36Q N31Q 0.0
C32Q N31Q C36Q C35Q 0.0
Cd14 N31Q C36Q C35Q -170.7(10)
C46Q N41Q N42Q C43Q -172(2)
C45Q N41Q N42Q C43Q 0.0
C46Q N41Q N42Q Cd14 27(2)
C45Q N41Q N42Q Cd14 -161.0(16)
C33Q C32Q C43Q N42Q -159.1(10)
N31Q C32Q C43Q N42Q 22.3(19)
C33Q C32Q C43Q C44Q 9(2)
N31Q C32Q C43Q C44Q -169.3(11)
N41Q N42Q C43Q C32Q 170.5(19)
Cd14 N42Q C43Q C32Q -22.0(16)
N41Q N42Q C43Q C44Q 0.0
Cd14 N42Q C43Q C44Q 167.5(11)
C32Q C43Q C44Q C45Q -170(2)
N42Q C43Q C44Q C45Q 0.0
C43Q C44Q C45Q N41Q 0.0
C46Q N41Q C45Q C44Q 172(2)
N42Q N41Q C45Q C44Q 0.0
N42Q N41Q C46Q C54Q -89.2(19)
C45Q N41Q C46Q C54Q 100(2)
N21Q C26Q C51Q C52Q -13(2)
N21Q C26Q C51Q C56Q 168.2(13)
C56Q C51Q C52Q C53Q 0.0
C26Q C51Q C52Q C53Q -178.6(13)
C51Q C52Q C53Q C54Q 0.0
C52Q C53Q C54Q C55Q 0.0
C52Q C53Q C54Q C46Q -177.7(14)
N41Q C46Q C54Q C53Q -15(2)
N41Q C46Q C54Q C55Q 167.3(13)
C53Q C54Q C55Q C56Q 0.0
C46Q C54Q C55Q C56Q 177.8(14)
C53Q C54Q C55Q C64Q 180.0
C46Q C54Q C55Q C64Q -2.2(14)
C54Q C55Q C56Q C61Q 180.0
C64Q C55Q C56Q C61Q 0.0
C54Q C55Q C56Q C51Q 0.0
C64Q C55Q C56Q C51Q 180.0
C52Q C51Q C56Q C55Q 0.0
C26Q C51Q C56Q C55Q 178.6(13)
C52Q C51Q C56Q C61Q 180.0
C26Q C51Q C56Q C61Q -1.4(13)
C55Q C56Q C61Q C62Q 0.0
C51Q C56Q C61Q C62Q 180.0
C56Q C61Q C62Q C63Q 0.0
C61Q C62Q C63Q C64Q 0.0
C62Q C63Q C64Q C55Q 0.0
C54Q C55Q C64Q C63Q 180.0
C56Q C55Q C64Q C63Q 0.0
C16R N11R C12R C23R -170.8(14)
Cd11 N11R C12R C23R 8.0(12)
C16R N11R C12R C13R 0.0
Cd11 N11R C12R C13R 178.8(9)
C23R C12R C13R C14R 170.3(14)
N11R C12R C13R C14R 0.0
C12R C13R C14R C15R 0.0
C13R C14R C15R C16R 0.0
C14R C15R C16R N11R 0.0
C12R N11R C16R C15R 0.0
Cd11 N11R C16R C15R -178.8(9)
C26R N21R N22R C23R -177.4(15)
C25R N21R N22R C23R 0.0
C26R N21R N22R Cd11 11.8(18)
C25R N21R N22R Cd11 -170.7(12)
N11R C12R C23R C24R 179.8(10)
C13R C12R C23R C24R 9.2(19)
N11R C12R C23R N22R -0.8(15)
C13R C12R C23R N22R -171.4(8)
N21R N22R C23R C12R -179.5(15)
Cd11 N22R C23R C12R -6.4(13)
N21R N22R C23R C24R 0.0
Cd11 N22R C23R C24R 173.1(9)
C12R C23R C24R C25R 179.5(17)
N22R C23R C24R C25R 0.0
C23R C24R C25R N21R 0.0
C26R N21R C25R C24R 177.1(17)
N22R N21R C25R C24R 0.0
C25R N21R C26R C51R 82.9(19)
N22R N21R C26R C51R -100.3(17)
C36R N31R C32R C43R 175.3(15)
Cd12 N31R C32R C43R -10.6(13)
C36R N31R C32R C33R 0.0
Cd12 N31R C32R C33R 174.1(8)
C43R C32R C33R C34R -174.9(16)
N31R C32R C33R C34R 0.0
C32R C33R C34R C35R 0.0
C33R C34R C35R C36R 0.0
C34R C35R C36R N31R 0.0
C32R N31R C36R C35R 0.0
Cd12 N31R C36R C35R -173.5(9)
C45R N41R N42R C43R 0.0
C46R N41R N42R C43R -168.7(16)
C45R N41R N42R Cd12 -157.5(14)
C46R N41R N42R Cd12 33.8(19)
N31R C32R C43R N42R 24.3(17)
C33R C32R C43R N42R -160.6(9)
N31R C32R C43R C44R -166.8(11)
C33R C32R C43R C44R 8(2)
N41R N42R C43R C32R 171.1(17)
Cd12 N42R C43R C32R -25.1(15)
N41R N42R C43R C44R 0.0
Cd12 N42R C43R C44R 163.8(10)
C32R C43R C44R C45R -169.9(19)
N42R C43R C44R C45R 0.0
C43R C44R C45R N41R 0.0
N42R N41R C45R C44R 0.0
C46R N41R C45R C44R 166(2)
C45R N41R C46R C54R 91.1(18)
N42R N41R C46R C54R -103.9(15)
N21R C26R C51R C52R -3(2)
N21R C26R C51R C56R 173.6(11)
C56R C51R C52R C53R 0.0
C26R C51R C52R C53R 176.2(12)
C51R C52R C53R C54R 0.0
C52R C53R C54R C55R 0.0
C52R C53R C54R C46R 174.5(14)
N41R C46R C54R C55R 166.2(11)
N41R C46R C54R C53R -9(2)
C53R C54R C55R C56R 0.0
C46R C54R C55R C56R -175.2(12)
C53R C54R C55R C64R 180.0
C46R C54R C55R C64R 4.8(12)
C54R C55R C56R C61R 180.0
C64R C55R C56R C61R 0.0
C54R C55R C56R C51R 0.0
C64R C55R C56R C51R 180.0
C52R C51R C56R C55R 0.0
C26R C51R C56R C55R -176.2(12)
C52R C51R C56R C61R 180.0
C26R C51R C56R C61R 3.8(12)
C55R C56R C61R C62R 0.0
C51R C56R C61R C62R 180.0
C56R C61R C62R C63R 0.0
C61R C62R C63R C64R 0.0
C62R C63R C64R C55R 0.0
C54R C55R C64R C63R 180.0
C56R C55R C64R C63R 0.0
C16S N11S C12S C23S -177.2(13)
Ru8 N11S C12S C23S 5.7(11)
C16S N11S C12S C13S 0.0
Ru8 N11S C12S C13S -177.1(7)
C23S C12S C13S C14S 177.0(14)
N11S C12S C13S C14S 0.0
C12S C13S C14S C15S 0.0
C13S C14S C15S C16S 0.0
C14S C15S C16S N11S 0.0
C12S N11S C16S C15S 0.0
Ru8 N11S C16S C15S 176.7(8)
C25S N21S N22S C23S 0.0
C26S N21S N22S C23S 179.4(15)
C25S N21S N22S Ru8 -179.0(12)
C26S N21S N22S Ru8 0.3(18)
C13S C12S C23S N22S -177.2(7)
N11S C12S C23S N22S -0.1(14)
C13S C12S C23S C24S -4.3(19)
N11S C12S C23S C24S 172.8(10)
N21S N22S C23S C12S 174.9(13)
Ru8 N22S C23S C12S -5.8(12)
N21S N22S C23S C24S 0.0
Ru8 N22S C23S C24S 179.3(9)
C12S C23S C24S C25S -173.3(18)
N22S C23S C24S C25S 0.0
C23S C24S C25S N21S 0.0
N22S N21S C25S C24S 0.0
C26S N21S C25S C24S -179.4(15)
N22S N21S C26S C51S -90.8(17)
C25S N21S C26S C51S 88.4(18)
C36S N31S C32S C33S 0.0
Cd16 N31S C32S C33S 164.6(17)
N31S C32S C33S C34S 0.0
C32S C33S C34S C35S 0.0
C33S C34S C35S C36S 0.0
C34S C35S C36S C43S -157(3)
C34S C35S C36S N31S 0.0
C32S N31S C36S C43S 159(2)
Cd16 N31S C36S C43S -6(2)
C32S N31S C36S C35S 0.0
Cd16 N31S C36S C35S -164.6(16)
C46S N41S N42S C43S 167(2)
C45S N41S N42S C43S 0.0
C46S N41S N42S Cd16 -13(2)
C45S N41S N42S Cd16 -179.8(17)
C35S C36S C43S N42S 171.7(16)
N31S C36S C43S N42S 13(3)
C35S C36S C43S C44S -27(3)
N31S C36S C43S C44S 175.2(15)
N41S N42S C43S C36S 165(2)
Cd16 N42S C43S C36S -15(2)
N41S N42S C43S C44S 0.0
Cd16 N42S C43S C44S 179.9(13)
C36S C43S C44S C45S -164(3)
N42S C43S C44S C45S 0.0
C43S C44S C45S N41S 0.0
C46S N41S C45S C44S -166(2)
N42S N41S C45S C44S 0.0
N21S C26S C51S C52S -176.2(12)
N21S C26S C51S C56S 5(2)
C56S C51S C52S C53S 0.0
C26S C51S C52S C53S -178.7(15)
C51S C52S C53S C54S 0.0
C52S C53S C54S C55S 0.0
C52S C53S C54S C46S -178.8(17)
C53S C54S C55S C56S 0.0
C46S C54S C55S C56S 178.6(19)
C54S C55S C56S C51S 0.0
C52S C51S C56S C55S 0.0
C26S C51S C56S C55S 178.6(16)
C45S N41S C46S C54S 79(3)
N42S N41S C46S C54S -85(3)
C53S C54S C46S N41S -166.8(18)
C55S C54S C46S N41S 14(3)
C16T N11T C12T C23T -175.6(12)
Cd10 N11T C12T C23T -0.6(11)
C16T N11T C12T C13T 0.0
Cd10 N11T C12T C13T 175.1(7)
C23T C12T C13T C14T 175.3(13)
N11T C12T C13T C14T 0.0
C12T C13T C14T C15T 0.0
C13T C14T C15T C16T 0.0
C14T C15T C16T N11T 0.0
C12T N11T C16T C15T 0.0
Cd10 N11T C16T C15T -174.8(7)
C26T N21T N22T C23T 171.3(15)
C25T N21T N22T C23T 0.0
C26T N21T N22T Cd10 5.7(17)
C25T N21T N22T Cd10 -165.7(11)
N11T C12T C23T N22T 13.3(14)
C13T C12T C23T N22T -162.2(8)
N11T C12T C23T C24T -177.6(9)
C13T C12T C23T C24T 6.9(17)
N21T N22T C23T C12T 171.5(14)
Cd10 N22T C23T C12T -19.2(12)
N21T N22T C23T C24T 0.0
Cd10 N22T C23T C24T 169.3(8)
C12T C23T C24T C25T -170.0(16)
N22T C23T C24T C25T 0.0
C23T C24T C25T N21T 0.0
C26T N21T C25T C24T -170.1(17)
N22T N21T C25T C24T 0.0
N22T N21T C26T C51T -89(2)
C25T N21T C26T C51T 80(2)
C36T N31T C32T C43T -176.3(14)
Cd15 N31T C32T C43T -4.1(12)
C36T N31T C32T C33T 0.0
Cd15 N31T C32T C33T 172.3(8)
C43T C32T C33T C34T 175.7(16)
N31T C32T C33T C34T 0.0
C32T C33T C34T C35T 0.0
C33T C34T C35T C36T 0.0
C34T C35T C36T N31T 0.0
C32T N31T C36T C35T 0.0
Cd15 N31T C36T C35T -172.1(8)
C46T N41T N42T C43T -175.8(17)
C45T N41T N42T C43T 0.0
C46T N41T N42T Cd15 10(2)
C45T N41T N42T Cd15 -174.3(13)
N31T C32T C43T N42T 10.7(16)
C33T C32T C43T N42T -165.3(9)
N31T C32T C43T C44T -178.8(10)
C33T C32T C43T C44T 5(2)
N41T N42T C43T C32T 172.1(17)
Cd15 N42T C43T C32T -12.2(15)
N41T N42T C43T C44T 0.0
Cd15 N42T C43T C44T 175.7(9)
C32T C43T C44T C45T -171.7(17)
N42T C43T C44T C45T 0.0
C46T N41T C45T C44T 175.6(18)
N42T N41T C45T C44T 0.0
C43T C44T C45T N41T 0.0
C45T N41T C46T C54T 96(2)
N42T N41T C46T C54T -89(2)
N21T C26T C51T C52T -11(3)
N21T C26T C51T C56T 166.6(16)
C56T C51T C52T C53T 0.0
C26T C51T C52T C53T 177.8(15)
C51T C52T C53T C54T 0.0
C52T C53T C54T C55T 0.0
C52T C53T C54T C46T 179.2(16)
N41T C46T C54T C53T -10(3)
N41T C46T C54T C55T 169.0(15)
C53T C54T C55T C56T 0.0
C46T C54T C55T C56T -179.2(16)
C53T C54T C55T C64T 180.0
C46T C54T C55T C64T 0.8(16)
C54T C55T C56T C61T 180.0
C64T C55T C56T C61T 0.0
C54T C55T C56T C51T 0.0
C64T C55T C56T C51T 180.0
C52T C51T C56T C61T 180.0
C26T C51T C56T C61T 2.1(15)
C52T C51T C56T C55T 0.0
C26T C51T C56T C55T -177.9(15)
C55T C56T C61T C62T 0.0
C51T C56T C61T C62T 180.0
C56T C61T C62T C63T 0.0
C61T C62T C63T C64T 0.0
C62T C63T C64T C55T 0.0
C54T C55T C64T C63T 180.0
C56T C55T C64T C63T 0.0
C16U N11U C12U C23U -175.7(13)
Ru8 N11U C12U C23U 5.4(11)
C16U N11U C12U C13U 0.0
Ru8 N11U C12U C13U -178.8(7)
C23U C12U C13U C14U 175.8(12)
N11U C12U C13U C14U 0.0
C12U C13U C14U C15U 0.0
C13U C14U C15U C16U 0.0
C14U C15U C16U N11U 0.0
C12U N11U C16U C15U 0.0
Ru8 N11U C16U C15U 178.6(8)
C26U N21U N22U C23U 174.6(14)
C25U N21U N22U C23U 0.0
C26U N21U N22U Ru8 -8.6(16)
C25U N21U N22U Ru8 176.8(9)
N11U C12U C23U N22U -1.2(13)
C13U C12U C23U N22U -177.0(7)
N11U C12U C23U C24U 169.2(10)
C13U C12U C23U C24U -6.6(18)
N21U N22U C23U C12U 173.6(12)
Ru8 N22U C23U C12U -3.8(11)
N21U N22U C23U C24U 0.0
Ru8 N22U C23U C24U -177.4(7)
C12U C23U C24U C25U -170.6(17)
N22U C23U C24U C25U 0.0
C23U C24U C25U N21U 0.0
C26U N21U C25U C24U -174.7(14)
N22U N21U C25U C24U 0.0
N22U N21U C26U C51U -85.5(17)
C25U N21U C26U C51U 88.2(16)
C36U N31U C32U C43U 176.6(16)
Cd7 N31U C32U C43U -10.0(14)
C36U N31U C32U C33U 0.0
Cd7 N31U C32U C33U 173.4(9)
C43U C32U C33U C34U -176.5(17)
N31U C32U C33U C34U 0.0
C32U C33U C34U C35U 0.0
C33U C34U C35U C36U 0.0
C34U C35U C36U N31U 0.0
C32U N31U C36U C35U 0.0
Cd7 N31U C36U C35U -172.9(9)
C45U N41U N42U C43U 0.0
C46U N41U N42U C43U -178.2(15)
C45U N41U N42U Cd7 -166.5(11)
C46U N41U N42U Cd7 15.2(18)
N31U C32U C43U C44U -170.3(10)
C33U C32U C43U C44U 6(2)
N31U C32U C43U N42U 17.7(17)
C33U C32U C43U N42U -165.8(9)
N41U N42U C43U C32U 173.8(16)
Cd7 N42U C43U C32U -16.5(14)
N41U N42U C43U C44U 0.0
Cd7 N42U C43U C44U 169.7(8)
C32U C43U C44U C45U -172.7(19)
N42U C43U C44U C45U 0.0
C43U C44U C45U N41U 0.0
N42U N41U C45U C44U 0.0
C46U N41U C45U C44U 178.1(17)
N21U C26U C51U C52U -178.9(11)
N21U C26U C51U C56U 3(2)
C56U C51U C52U C53U 0.0
C26U C51U C52U C53U -178.4(13)
C51U C52U C53U C54U 0.0
C52U C53U C54U C55U 0.0
C52U C53U C54U C46U 178.4(13)
C53U C54U C55U C56U 0.0
C46U C54U C55U C56U -178.2(14)
C54U C55U C56U C51U 0.0
C52U C51U C56U C55U 0.0
C26U C51U C56U C55U 178.2(14)
N42U N41U C46U C54U -92.2(16)
C45U N41U C46U C54U 90.0(16)
C55U C54U C46U N41U 1(2)
C53U C54U C46U N41U -177.6(11)
C16V N11V C12V C23V 177.9(11)
Ru3 N11V C12V C23V 3.8(10)
C16V N11V C12V C13V 0.0
Ru3 N11V C12V C13V -174.2(7)
C23V C12V C13V C14V -177.8(12)
N11V C12V C13V C14V 0.0
C12V C13V C14V C15V 0.0
C13V C14V C15V C16V 0.0
C14V C15V C16V N11V 0.0
C12V N11V C16V C15V 0.0
Ru3 N11V C16V C15V 173.6(8)
C26V N21V N22V C23V 174.3(13)
C25V N21V N22V C23V 0.0
C26V N21V N22V Ru3 -1.5(15)
C25V N21V N22V Ru3 -175.8(10)
C13V C12V C23V C24V -8.8(17)
N11V C12V C23V C24V 173.3(9)
C13V C12V C23V N22V -177.2(6)
N11V C12V C23V N22V 4.9(12)
N21V N22V C23V C12V 171.7(11)
Ru3 N22V C23V C12V -11.4(10)
N21V N22V C23V C24V 0.0
Ru3 N22V C23V C24V 176.8(7)
C12V C23V C24V C25V -168.8(15)
N22V C23V C24V C25V 0.0
C23V C24V C25V N21V 0.0
C26V N21V C25V C24V -174.1(14)
N22V N21V C25V C24V 0.0
N22V N21V C26V C51V -91.4(16)
C25V N21V C26V C51V 81.8(16)
C36V N31V C32V C33V 0.0
Cd2 N31V C32V C33V -177.7(8)
C36V N31V C32V C43V -178.5(13)
Cd2 N31V C32V C43V 3.8(12)
N31V C32V C33V C34V 0.0
C43V C32V C33V C34V 178.4(14)
C32V C33V C34V C35V 0.0
C33V C34V C35V C36V 0.0
C34V C35V C36V N31V 0.0
C32V N31V C36V C35V 0.0
Cd2 N31V C36V C35V 177.5(9)
C46V N41V N42V C43V 178.9(14)
C45V N41V N42V C43V 0.0
C46V N41V N42V Cd2 6.0(16)
C45V N41V N42V Cd2 -172.9(11)
N31V C32V C43V N42V -1.4(15)
C33V C32V C43V N42V -179.8(8)
N31V C32V C43V C44V -176.8(9)
C33V C32V C43V C44V 4.8(18)
N41V N42V C43V C32V -176.4(14)
Cd2 N42V C43V C32V -1.9(13)
N41V N42V C43V C44V 0.0
Cd2 N42V C43V C44V 174.5(8)
C32V C43V C44V C45V 175.8(16)
N42V C43V C44V C45V 0.0
C46V N41V C45V C44V -178.7(17)
N42V N41V C45V C44V 0.0
C43V C44V C45V N41V 0.0
N21V C26V C51V C52V 4(2)
N21V C26V C51V C56V 179.0(12)
C56V C51V C52V C53V 0.0
C26V C51V C52V C53V 174.7(13)
C51V C52V C53V C54V 0.0
C52V C53V C54V C55V 0.0
C52V C53V C54V C46V 179.4(13)
C53V C54V C55V C56V 0.0
C46V C54V C55V C56V -179.3(13)
C54V C55V C56V C51V 0.0
C52V C51V C56V C55V 0.0
C26V C51V C56V C55V -175.2(11)
N42V N41V C46V C54V -91.8(17)
C45V N41V C46V C54V 86.8(19)
C55V C54V C46V N41V -173.8(13)
C53V C54V C46V N41V 7(2)
C16W N11W C12W C23W -177.7(15)
Ru8 N11W C12W C23W 5.9(13)
C16W N11W C12W C13W 0.0
Ru8 N11W C12W C13W -176.4(9)
C23W C12W C13W C14W 177.6(16)
N11W C12W C13W C14W 0.0
C12W C13W C14W C15W 0.0
C13W C14W C15W C16W 0.0
C14W C15W C16W N11W 0.0
C12W N11W C16W C15W 0.0
Ru8 N11W C16W C15W 175.9(10)
C26W N21W N22W C23W 174.4(15)
C25W N21W N22W C23W 0.0
C26W N21W N22W Ru8 -5.5(18)
C25W N21W N22W Ru8 -179.9(12)
C13W C12W C23W C24W -7(2)
N11W C12W C23W C24W 170.8(10)
C13W C12W C23W N22W -175.9(8)
N11W C12W C23W N22W 1.8(16)
N21W N22W C23W C12W 171.6(15)
Ru8 N22W C23W C12W -8.4(13)
N21W N22W C23W C24W 0.0
Ru8 N22W C23W C24W 179.9(9)
C12W C23W C24W C25W -169.9(18)
N22W C23W C24W C25W 0.0
C26W N21W C25W C24W -173.4(18)
N22W N21W C25W C24W 0.0
C23W C24W C25W N21W 0.0
C25W N21W C26W C51W 81(2)
N22W N21W C26W C51W -91.9(17)
C36W N31W C32W C43W 174.6(15)
Cd10 N31W C32W C43W 2.0(13)
C36W N31W C32W C33W 0.0
Cd10 N31W C32W C33W -172.6(9)
C43W C32W C33W C34W -174.5(15)
N31W C32W C33W C34W 0.0
C32W C33W C34W C35W 0.0
C33W C34W C35W C36W 0.0
C34W C35W C36W N31W 0.0
C32W N31W C36W C35W 0.0
Cd10 N31W C36W C35W 171.6(10)
C45W N41W N42W C43W 0.0
C46W N41W N42W C43W 172.5(18)
C45W N41W N42W Cd10 -172.0(12)
C46W N41W N42W Cd10 0(2)
C33W C32W C43W N42W -177.1(9)
N31W C32W C43W N42W 8.3(17)
C33W C32W C43W C44W -9(2)
N31W C32W C43W C44W 176.5(11)
N41W N42W C43W C32W 171.2(16)
Cd10 N42W C43W C32W -15.2(14)
N41W N42W C43W C44W 0.0
Cd10 N42W C43W C44W 173.5(10)
C32W C43W C44W C45W -169(2)
N42W C43W C44W C45W 0.0
C43W C44W C45W N41W 0.0
N42W N41W C45W C44W 0.0
C46W N41W C45W C44W -172.6(18)
N21W C26W C51W C52W 19(2)
N21W C26W C51W C56W -168.0(12)
C56W C51W C52W C53W 0.0
C26W C51W C52W C53W 172.9(14)
C51W C52W C53W C54W 0.0
C52W C53W C54W C55W 0.0
C52W C53W C54W C46W -178.2(15)
C53W C54W C55W C56W 0.0
C46W C54W C55W C56W 178.1(15)
C54W C55W C56W C51W 0.0
C52W C51W C56W C55W 0.0
C26W C51W C56W C55W -173.7(13)
C45W N41W C46W C54W 91(2)
N42W N41W C46W C54W -81(2)
C55W C54W C46W N41W 170.2(14)
C53W C54W C46W N41W -12(2)
C16X N11X C12X C23X -177.4(14)
Ru13 N11X C12X C23X 5.7(12)
C16X N11X C12X C13X 0.0
Ru13 N11X C12X C13X -176.9(9)
C23X C12X C13X C14X 177.1(15)
N11X C12X C13X C14X 0.0
C12X C13X C14X C15X 0.0
C13X C14X C15X C16X 0.0
C14X C15X C16X N11X 0.0
C12X N11X C16X C15X 0.0
Ru13 N11X C16X C15X 176.7(10)
C25X N21X N22X C23X 0.0
C26X N21X N22X C23X -175.2(15)
C25X N21X N22X Ru13 -175.8(12)
C26X N21X N22X Ru13 9.0(18)
C13X C12X C23X C24X -2(2)
N11X C12X C23X C24X 175.0(10)
C13X C12X C23X N22X -175.6(8)
N11X C12X C23X N22X 1.6(15)
N21X N22X C23X C12X 175.0(14)
Ru13 N22X C23X C12X -8.2(13)
N21X N22X C23X C24X 0.0
Ru13 N22X C23X C24X 176.8(9)
C12X C23X C24X C25X -173.8(17)
N22X C23X C24X C25X 0.0
C23X C24X C25X N21X 0.0
N22X N21X C25X C24X 0.0
C26X N21X C25X C24X 175.1(15)
N22X N21X C26X C51X -92.8(16)
C25X N21X C26X C51X 92.9(16)
C36X N31X C32X C43X -174.1(19)
Cd12 N31X C32X C43X 5.8(18)
C36X N31X C32X C33X 0.0
Cd12 N31X C32X C33X 180.0(11)
C43X C32X C33X C34X 174(2)
N31X C32X C33X C34X 0.0
C32X C33X C34X C35X 0.0
C33X C34X C35X C36X 0.0
C34X C35X C36X N31X 0.0
C32X N31X C36X C35X 0.0
Cd12 N31X C36X C35X -180.0(11)
C46X N41X N42X C43X 165(2)
C45X N41X N42X C43X 0.0
C46X N41X N42X Cd12 -24(2)
C45X N41X N42X Cd12 170.8(13)
N31X C32X C43X C44X 172.4(15)
C33X C32X C43X C44X -2(3)
N31X C32X C43X N42X -9(2)
C33X C32X C43X N42X 176.6(10)
N41X N42X C43X C32X -178.7(19)
Cd12 N42X C43X C32X 9.3(17)
N41X N42X C43X C44X 0.0
Cd12 N42X C43X C44X -172.0(12)
C32X C43X C44X C45X 178(3)
N42X C43X C44X C45X 0.0
C46X N41X C45X C44X -165(2)
N42X N41X C45X C44X 0.0
C43X C44X C45X N41X 0.0
C45X N41X C46X C54X 90(2)
N42X N41X C46X C54X -73(2)
N21X C26X C51X C52X 11.3(19)
N21X C26X C51X C56X -174.5(11)
C56X C51X C52X C53X 0.0
C26X C51X C52X C53X 174.2(14)
C51X C52X C53X C54X 0.0
C52X C53X C54X C55X 0.0
C52X C53X C54X C46X 178.8(18)
N41X C46X C54X C55X -167.7(15)
N41X C46X C54X C53X 13(3)
C53X C54X C55X C56X 0.0
C46X C54X C55X C56X -178.9(16)
C54X C55X C56X C51X 0.0
C52X C51X C56X C55X 0.0
C26X C51X C56X C55X -174.2(14)
